data_2312119
loop_
_publ_author_name
'Krawczyk, Monika K.'

_publ_section_title
;
 Unusual flash cooling-induced phase in a crystal of triphenylsilanol.
;
_journal_coeditor_code XK5098
_journal_issue 3
_journal_name_full 'Acta crystallographica Section B, Structural science, crystal engineering and materials'
_journal_page_first 245
_journal_page_last 251
_journal_paper_doi 10.1107/S2052520623004006
_journal_volume 79
_journal_year 2023
_chemical_formula_sum 'C18 H16 O Si'
_chemical_formula_weight 276.40
_space_group_crystal_system triclinic
_space_group_IT_number 1
_space_group_name_Hall 'P 1'
_space_group_name_H-M_alt 'P 1'
_atom_sites_solution_hydrogens geom
_audit_creation_method SHELXL-2014/7
_cell_angle_alpha 114.21(2)
_cell_angle_beta 101.16(2)
_cell_angle_gamma 95.37(2)
_cell_formula_units_Z 32
_cell_length_a 22.178(2)
_cell_length_b 24.504(2)
_cell_length_c 25.106(2)
_cell_measurement_reflns_used 112423
_cell_measurement_temperature 100(2)
_cell_measurement_theta_max 75.6530
_cell_measurement_theta_min 2.8490
_cell_volume 11978(3)
_computing_cell_refinement 'CrysAlisPro 1.171.41.104a (Rigaku OD, 2021)'
_computing_data_collection 'CrysAlisPro 1.171.41.104a (Rigaku OD, 2021)'
_computing_data_reduction 'CrysAlisPro 1.171.41.104a (Rigaku OD, 2021)'
_computing_structure_refinement 'SHELXL-2014/7 (Sheldrick, 2014)'
_diffrn_ambient_temperature 100(2)
_diffrn_measured_fraction_theta_full 0.999
_diffrn_measured_fraction_theta_max 0.980
_diffrn_measurement_device_type 'XtaLAB Synergy R, DW system, HyPix-Arc 150'
_diffrn_radiation_type CuK\a
_diffrn_radiation_wavelength 1.54184
_diffrn_reflns_av_R_equivalents 0.0466
_diffrn_reflns_av_unetI/netI 0.0362
_diffrn_reflns_Laue_measured_fraction_full 0.999
_diffrn_reflns_Laue_measured_fraction_max 0.980
_diffrn_reflns_limit_h_max 27
_diffrn_reflns_limit_h_min -27
_diffrn_reflns_limit_k_max 30
_diffrn_reflns_limit_k_min -29
_diffrn_reflns_limit_l_max 31
_diffrn_reflns_limit_l_min -31
_diffrn_reflns_number 223133
_diffrn_reflns_point_group_measured_fraction_full 0.999
_diffrn_reflns_point_group_measured_fraction_max 0.980
_diffrn_reflns_theta_full 67.000
_diffrn_reflns_theta_max 76.088
_diffrn_reflns_theta_min 1.996
_exptl_absorpt_coefficient_mu 1.310
_exptl_absorpt_correction_T_max 0.943
_exptl_absorpt_correction_T_min 0.849
_exptl_absorpt_correction_type analytical
_exptl_absorpt_process_details
;
CrysAlisPro 1.171.41.104a (Rigaku Oxford Diffraction, 2021)
Analytical numeric absorption correction using a multifaceted crystal
model based on expressions derived by R.C. Clark & J.S. Reid.
(Clark, R. C. & Reid, J. S. (1995). Acta Cryst. A51, 887-897)
Empirical absorption correction using spherical harmonics,
implemented in SCALE3 ABSPACK scaling algorithm.
;
_exptl_crystal_colour colourless
_exptl_crystal_density_diffrn 1.226
_exptl_crystal_description plate
_exptl_crystal_F_000 4672
_exptl_crystal_size_max 0.180
_exptl_crystal_size_mid 0.130
_exptl_crystal_size_min 0.050
_refine_diff_density_max 1.331
_refine_diff_density_min -0.776
_refine_diff_density_rms 0.088
_refine_ls_abs_structure_details
;
 Refined as an inversion twin.
;
_refine_ls_abs_structure_Flack 0.359(16)
_refine_ls_extinction_method none
_refine_ls_goodness_of_fit_ref 1.021
_refine_ls_hydrogen_treatment constr
_refine_ls_matrix_type full
_refine_ls_number_parameters 5781
_refine_ls_number_reflns 71611
_refine_ls_number_restraints 3
_refine_ls_restrained_S_all 1.021
_refine_ls_R_factor_all 0.0686
_refine_ls_R_factor_gt 0.0656
_refine_ls_shift/su_max 0.042
_refine_ls_shift/su_mean 0.000
_refine_ls_structure_factor_coef Fsqd
_refine_ls_weighting_details 'w=1/[\s^2^(Fo^2^)+(0.1320P)^2^+7.9000P] where P=(Fo^2^+2Fc^2^)/3'
_refine_ls_weighting_scheme calc
_refine_ls_wR_factor_gt 0.1881
_refine_ls_wR_factor_ref 0.1910
_reflns_Friedel_coverage 1.000
_reflns_Friedel_fraction_full 0.999
_reflns_Friedel_fraction_max 0.980
_reflns_number_gt 66316
_reflns_number_total 71611
_reflns_threshold_expression 'I > 2\s(I)'
_cod_data_source_file xk5098sup1.cif
_cod_data_source_block phase_II_100K
_cod_depositor_comments 'Adding full bibliography for 2312118--2312124.cif.'
_cod_database_code 2312119
_cod_database_fobs_code 2312119
_publcif_datablock.id {40df9c2f-acd4-4bf5-bbee-31b7cf17c7cc}

_shelx_shelxl_version_number 2014/7
_shelx_space_group_comment
;
The symmetry employed for this shelxl refinement is uniquely defined
by the following loop, which should always be used as a source of
symmetry information in preference to the above space-group names.
They are only intended as comments.
;
_shelx_estimated_absorpt_t_min 0.798
_shelx_estimated_absorpt_t_max 0.937

loop_
_space_group_symop_operation_xyz
'x, y, z'

loop_
_atom_site_label
_atom_site_type_symbol
_atom_site_fract_x
_atom_site_fract_y
_atom_site_fract_z
_atom_site_U_iso_or_equiv
_atom_site_adp_type
_atom_site_occupancy
_atom_site_site_symmetry_order
_atom_site_calc_flag
_atom_site_refinement_flags_posn
_atom_site_refinement_flags_adp
_atom_site_refinement_flags_occupancy
_atom_site_disorder_assembly
_atom_site_disorder_group
O1 O -0.08256(16) -0.19931(15) 0.07923(13) 0.0242(7) Uani 1 1 d . . . . .
H1 H -0.0754 -0.1919 0.0509 0.036 Uiso 1 1 calc R U . . .
Si1 Si -0.08559(6) -0.13571(6) 0.13554(5) 0.0198(2) Uani 1 1 d . . . . .
C1A C -0.1515(2) -0.1517(2) 0.1667(2) 0.0245(10) Uani 1 1 d . . . . .
C2A C -0.1705(3) -0.1030(3) 0.2092(2) 0.0314(11) Uani 1 1 d . . . . .
H2A H -0.1503 -0.0626 0.2203 0.038 Uiso 1 1 calc R U . . .
C3A C -0.2177(3) -0.1117(3) 0.2358(2) 0.0359(12) Uani 1 1 d . . . . .
H3A H -0.2294 -0.0774 0.2642 0.043 Uiso 1 1 calc R U . . .
C4A C -0.2477(3) -0.1700(3) 0.2212(2) 0.0363(12) Uani 1 1 d . . . . .
H4A H -0.2797 -0.1763 0.2395 0.044 Uiso 1 1 calc R U . . .
C5A C -0.2299(3) -0.2194(3) 0.1787(3) 0.0440(14) Uani 1 1 d . . . . .
H5A H -0.2503 -0.2598 0.1676 0.053 Uiso 1 1 calc R U . . .
C6A C -0.1828(3) -0.2099(3) 0.1526(2) 0.0348(12) Uani 1 1 d . . . . .
H6A H -0.1714 -0.2443 0.1241 0.042 Uiso 1 1 calc R U . . .
C1B C -0.0112(2) -0.1096(2) 0.1953(2) 0.0227(9) Uani 1 1 d . . . . .
C2B C -0.0008(2) -0.0550(2) 0.2480(2) 0.0243(9) Uani 1 1 d . . . . .
H2B H -0.0314 -0.0299 0.2520 0.029 Uiso 1 1 calc R U . . .
C3B C 0.0531(2) -0.0368(2) 0.2946(2) 0.0274(10) Uani 1 1 d . . . . .
H3B H 0.0589 0.0002 0.3301 0.033 Uiso 1 1 calc R U . . .
C4B C 0.0981(2) -0.0721(3) 0.2892(2) 0.0298(11) Uani 1 1 d . . . . .
H4B H 0.1352 -0.0592 0.3210 0.036 Uiso 1 1 calc R U . . .
C5B C 0.0900(3) -0.1264(3) 0.2383(3) 0.0374(12) Uani 1 1 d . . . . .
H5B H 0.1212 -0.1509 0.2351 0.045 Uiso 1 1 calc R U . . .
C6B C 0.0357(2) -0.1449(2) 0.1914(2) 0.0307(11) Uani 1 1 d . . . . .
H6B H 0.0303 -0.1821 0.1563 0.037 Uiso 1 1 calc R U . . .
C1C C -0.0994(2) -0.0755(2) 0.10930(18) 0.0203(9) Uani 1 1 d . . . . .
C2C C -0.0572(2) -0.0226(2) 0.1274(2) 0.0295(10) Uani 1 1 d . . . . .
H2C H -0.0172 -0.0161 0.1534 0.035 Uiso 1 1 calc R U . . .
C3C C -0.0718(3) 0.0216(2) 0.1083(2) 0.0358(12) Uani 1 1 d . . . . .
H3C H -0.0416 0.0576 0.1211 0.043 Uiso 1 1 calc R U . . .
C4C C -0.1289(3) 0.0140(3) 0.0717(2) 0.0342(12) Uani 1 1 d . . . . .
H4C H -0.1394 0.0455 0.0609 0.041 Uiso 1 1 calc R U . . .
C5C C -0.1725(3) -0.0409(3) 0.0499(3) 0.0390(13) Uani 1 1 d . . . . .
H5C H -0.2113 -0.0478 0.0221 0.047 Uiso 1 1 calc R U . . .
C6C C -0.1584(3) -0.0850(3) 0.0691(3) 0.0335(11) Uani 1 1 d . . . . .
H6C H -0.1882 -0.1214 0.0555 0.040 Uiso 1 1 calc R U . . .
O2 O -0.08098(16) -0.22153(17) -0.03338(15) 0.0273(7) Uani 1 1 d . . . . .
H2 H -0.1126 -0.2469 -0.0589 0.041 Uiso 1 1 calc R U . . .
Si2 Si -0.03431(6) -0.20145(6) -0.06852(5) 0.0198(2) Uani 1 1 d . . . . .
C1D C -0.0621(2) -0.1428(2) -0.09108(19) 0.0214(9) Uani 1 1 d . . . . .
C2D C -0.0617(3) -0.0842(2) -0.0483(2) 0.0308(11) Uani 1 1 d . . . . .
H2D H -0.0460 -0.0736 -0.0066 0.037 Uiso 1 1 calc R U . . .
C3D C -0.0837(3) -0.0411(3) -0.0654(3) 0.0375(12) Uani 1 1 d . . . . .
H3D H -0.0817 -0.0011 -0.0355 0.045 Uiso 1 1 calc R U . . .
C4D C -0.1084(3) -0.0560(3) -0.1253(2) 0.0351(12) Uani 1 1 d . . . . .
H4D H -0.1242 -0.0267 -0.1370 0.042 Uiso 1 1 calc R U . . .
C5D C -0.1101(3) -0.1143(3) -0.1686(3) 0.0404(13) Uani 1 1 d . . . . .
H5D H -0.1274 -0.1251 -0.2100 0.049 Uiso 1 1 calc R U . . .
C6D C -0.0869(3) -0.1565(3) -0.1520(2) 0.0329(11) Uani 1 1 d . . . . .
H6D H -0.0877 -0.1959 -0.1824 0.039 Uiso 1 1 calc R U . . .
C1E C -0.0305(2) -0.2683(2) -0.1383(2) 0.0234(9) Uani 1 1 d . . . . .
C2E C 0.0224(3) -0.2677(3) -0.1621(2) 0.0300(11) Uani 1 1 d . . . . .
H2E H 0.0578 -0.2355 -0.1399 0.036 Uiso 1 1 calc R U . . .
C3E C 0.0230(3) -0.3136(3) -0.2174(2) 0.0388(14) Uani 1 1 d . . . . .
H3E H 0.0584 -0.3125 -0.2333 0.047 Uiso 1 1 calc R U . . .
C4E C -0.0272(3) -0.3600(3) -0.2490(2) 0.0429(15) Uani 1 1 d . . . . .
H4E H -0.0266 -0.3910 -0.2871 0.051 Uiso 1 1 calc R U . . .
C5E C -0.0795(3) -0.3629(3) -0.2265(3) 0.0445(15) Uani 1 1 d . . . . .
H5E H -0.1142 -0.3958 -0.2488 0.053 Uiso 1 1 calc R U . . .
C6E C -0.0803(3) -0.3171(2) -0.1709(2) 0.0333(11) Uani 1 1 d . . . . .
H6E H -0.1155 -0.3193 -0.1550 0.040 Uiso 1 1 calc R U . . .
C1F C 0.0435(2) -0.1714(2) -0.0126(2) 0.0231(9) Uani 1 1 d . . . . .
C2F C 0.0645(3) -0.2004(4) 0.0221(4) 0.081(3) Uani 1 1 d . . . . .
H2F H 0.0376 -0.2350 0.0185 0.097 Uiso 1 1 calc R U . . .
C3F C 0.1227(4) -0.1813(5) 0.0617(5) 0.096(4) Uani 1 1 d . . . . .
H3F H 0.1356 -0.2028 0.0846 0.115 Uiso 1 1 calc R U . . .
C4F C 0.1623(3) -0.1310(3) 0.0682(3) 0.0427(14) Uani 1 1 d . . . . .
H4F H 0.2026 -0.1174 0.0956 0.051 Uiso 1 1 calc R U . . .
C5F C 0.1431(3) -0.1011(3) 0.0352(3) 0.0456(14) Uani 1 1 d . . . . .
H5F H 0.1702 -0.0663 0.0394 0.055 Uiso 1 1 calc R U . . .
C6F C 0.0845(3) -0.1207(3) -0.0047(3) 0.0403(13) Uani 1 1 d . . . . .
H6F H 0.0719 -0.0988 -0.0273 0.048 Uiso 1 1 calc R U . . .
O3 O -0.19046(17) -0.29478(19) -0.06501(17) 0.0348(8) Uani 1 1 d . . . . .
H3 H -0.1860 -0.3098 -0.0402 0.052 Uiso 1 1 calc R U . . .
Si3 Si -0.26123(6) -0.32265(6) -0.11118(6) 0.0243(3) Uani 1 1 d . . . . .
C1G C -0.3160(2) -0.3412(2) -0.0706(2) 0.0249(10) Uani 1 1 d . . . . .
C2G C -0.3512(3) -0.3986(3) -0.0887(2) 0.0348(12) Uani 1 1 d . . . . .
H2G H -0.3473 -0.4316 -0.1239 0.042 Uiso 1 1 calc R U . . .
C3G C -0.3920(3) -0.4095(3) -0.0570(3) 0.0377(12) Uani 1 1 d . . . . .
H3G H -0.4145 -0.4495 -0.0700 0.045 Uiso 1 1 calc R U . . .
C4G C -0.3997(3) -0.3620(3) -0.0067(3) 0.0368(12) Uani 1 1 d . . . . .
H4G H -0.4282 -0.3690 0.0147 0.044 Uiso 1 1 calc R U . . .
C5G C -0.3658(3) -0.3040(3) 0.0126(3) 0.0389(13) Uani 1 1 d . . . . .
H5G H -0.3710 -0.2710 0.0473 0.047 Uiso 1 1 calc R U . . .
C6G C -0.3246(3) -0.2944(3) -0.0186(2) 0.0352(12) Uani 1 1 d . . . . .
H6G H -0.3011 -0.2545 -0.0043 0.042 Uiso 1 1 calc R U . . .
C1H C -0.2587(3) -0.3930(3) -0.1783(2) 0.0323(11) Uani 1 1 d . . . . .
C2H C -0.2752(3) -0.3966(3) -0.2359(3) 0.0489(15) Uani 1 1 d . . . . .
H2H H -0.2882 -0.3629 -0.2413 0.059 Uiso 1 1 calc R U . . .
C3H C -0.2730(3) -0.4492(3) -0.2862(3) 0.0562(17) Uani 1 1 d . . . . .
H3H H -0.2851 -0.4519 -0.3258 0.067 Uiso 1 1 calc R U . . .
C4H C -0.2525(3) -0.4978(3) -0.2769(3) 0.0518(16) Uani 1 1 d . . . . .
H4H H -0.2528 -0.5347 -0.3106 0.062 Uiso 1 1 calc R U . . .
C5H C -0.2325(4) -0.4928(3) -0.2209(3) 0.0534(17) Uani 1 1 d . . . . .
H5H H -0.2171 -0.5253 -0.2147 0.064 Uiso 1 1 calc R U . . .
C6H C -0.2346(4) -0.4390(3) -0.1712(3) 0.0542(18) Uani 1 1 d . . . . .
H6H H -0.2186 -0.4348 -0.1316 0.065 Uiso 1 1 calc R U . . .
C1I C -0.2830(2) -0.2615(2) -0.1329(2) 0.0273(10) Uani 1 1 d . . . . .
C2I C -0.3431(2) -0.2672(2) -0.1667(2) 0.0275(10) Uani 1 1 d . . . . .
H2I H -0.3736 -0.3026 -0.1783 0.033 Uiso 1 1 calc R U . . .
C3I C -0.3595(2) -0.2225(3) -0.1836(2) 0.0303(11) Uani 1 1 d . . . . .
H3I H -0.4005 -0.2281 -0.2076 0.036 Uiso 1 1 calc R U . . .
C4I C -0.3170(3) -0.1699(3) -0.1661(3) 0.0371(12) Uani 1 1 d . . . . .
H4I H -0.3281 -0.1398 -0.1788 0.045 Uiso 1 1 calc R U . . .
C5I C -0.2577(3) -0.1610(3) -0.1298(3) 0.0420(13) Uani 1 1 d . . . . .
H5I H -0.2289 -0.1239 -0.1158 0.050 Uiso 1 1 calc R U . . .
C6I C -0.2406(3) -0.2063(3) -0.1139(3) 0.0361(12) Uani 1 1 d . . . . .
H6I H -0.1996 -0.2002 -0.0898 0.043 Uiso 1 1 calc R U . . .
O4 O -0.13273(17) -0.31704(16) 0.02493(15) 0.0279(7) Uani 1 1 d . . . . .
H4 H -0.1124 -0.2823 0.0503 0.042 Uiso 1 1 calc R U . . .
Si4 Si -0.10846(6) -0.36908(6) 0.04509(5) 0.0205(2) Uani 1 1 d . . . . .
C1J C -0.0894(2) -0.4281(2) -0.0222(2) 0.0241(9) Uani 1 1 d . . . . .
C2J C -0.0740(3) -0.4815(3) -0.0224(3) 0.0455(15) Uani 1 1 d . . . . .
H2J H -0.0756 -0.4893 0.0115 0.055 Uiso 1 1 calc R U . . .
C3J C -0.0563(4) -0.5237(3) -0.0700(3) 0.0527(17) Uani 1 1 d . . . . .
H3J H -0.0461 -0.5600 -0.0687 0.063 Uiso 1 1 calc R U . . .
C4J C -0.0534(3) -0.5135(3) -0.1194(3) 0.0397(13) Uani 1 1 d . . . . .
H4J H -0.0404 -0.5421 -0.1519 0.048 Uiso 1 1 calc R U . . .
C5J C -0.0694(3) -0.4613(3) -0.1211(3) 0.0519(17) Uani 1 1 d . . . . .
H5J H -0.0686 -0.4543 -0.1555 0.062 Uiso 1 1 calc R U . . .
C6J C -0.0869(3) -0.4189(3) -0.0727(2) 0.0391(13) Uani 1 1 d . . . . .
H6J H -0.0973 -0.3827 -0.0742 0.047 Uiso 1 1 calc R U . . .
C1K C -0.0350(2) -0.3343(2) 0.1080(2) 0.0228(9) Uani 1 1 d . . . . .
C2K C -0.0347(2) -0.3171(3) 0.1683(2) 0.0320(11) Uani 1 1 d . . . . .
H2K H -0.0731 -0.3226 0.1785 0.038 Uiso 1 1 calc R U . . .
C3K C 0.0207(3) -0.2921(3) 0.2139(2) 0.0380(13) Uani 1 1 d . . . . .
H3K H 0.0200 -0.2808 0.2548 0.046 Uiso 1 1 calc R U . . .
C4K C 0.0761(3) -0.2841(2) 0.1994(3) 0.0353(12) Uani 1 1 d . . . . .
H4K H 0.1140 -0.2676 0.2305 0.042 Uiso 1 1 calc R U . . .
C5K C 0.0781(3) -0.2995(3) 0.1403(3) 0.0381(13) Uani 1 1 d . . . . .
H5K H 0.1168 -0.2930 0.1308 0.046 Uiso 1 1 calc R U . . .
C6K C 0.0219(2) -0.3248(3) 0.0945(2) 0.0316(11) Uani 1 1 d . . . . .
H6K H 0.0228 -0.3356 0.0538 0.038 Uiso 1 1 calc R U . . .
C1L C -0.1724(2) -0.3987(2) 0.0709(2) 0.0243(10) Uani 1 1 d . . . . .
C2L C -0.1652(2) -0.4401(3) 0.0951(2) 0.0293(10) Uani 1 1 d . . . . .
H2L H -0.1267 -0.4539 0.0987 0.035 Uiso 1 1 calc R U . . .
C3L C -0.2125(2) -0.4618(3) 0.1143(2) 0.0328(11) Uani 1 1 d . . . . .
H3L H -0.2060 -0.4894 0.1315 0.039 Uiso 1 1 calc R U . . .
C4L C -0.2696(2) -0.4429(3) 0.1082(2) 0.0330(11) Uani 1 1 d . . . . .
H4L H -0.3025 -0.4582 0.1206 0.040 Uiso 1 1 calc R U . . .
C5L C -0.2781(2) -0.4017(3) 0.0840(2) 0.0310(11) Uani 1 1 d . . . . .
H5L H -0.3169 -0.3884 0.0803 0.037 Uiso 1 1 calc R U . . .
C6L C -0.2302(2) -0.3797(2) 0.0652(2) 0.0283(10) Uani 1 1 d . . . . .
H6L H -0.2367 -0.3517 0.0484 0.034 Uiso 1 1 calc R U . . .
O5 O 0.07799(18) 0.68132(17) 0.42777(16) 0.0308(8) Uani 1 1 d . . . . .
H5 H 0.1046 0.7130 0.4384 0.046 Uiso 1 1 calc R U . . .
Si5 Si 0.09688(6) 0.62333(6) 0.37598(5) 0.0227(3) Uani 1 1 d . . . . .
C1M C 0.1275(2) 0.5724(2) 0.4091(2) 0.0259(10) Uani 1 1 d . . . . .
C2M C 0.1181(3) 0.5748(3) 0.4633(2) 0.0364(12) Uani 1 1 d . . . . .
H2M H 0.0970 0.6048 0.4856 0.044 Uiso 1 1 calc R U . . .
C3M C 0.1385(3) 0.5348(3) 0.4853(3) 0.0445(14) Uani 1 1 d . . . . .
H3M H 0.1314 0.5377 0.5224 0.053 Uiso 1 1 calc R U . . .
C4M C 0.1692(3) 0.4909(3) 0.4540(3) 0.0406(13) Uani 1 1 d . . . . .
H4M H 0.1830 0.4632 0.4690 0.049 Uiso 1 1 calc R U . . .
C5M C 0.1796(3) 0.4875(3) 0.4008(3) 0.0449(15) Uani 1 1 d . . . . .
H5M H 0.2007 0.4571 0.3789 0.054 Uiso 1 1 calc R U . . .
C6M C 0.1597(3) 0.5279(3) 0.3785(3) 0.0363(12) Uani 1 1 d . . . . .
H6M H 0.1682 0.5253 0.3419 0.044 Uiso 1 1 calc R U . . .
C1N C 0.0266(2) 0.5807(2) 0.3118(2) 0.0239(9) Uani 1 1 d . . . . .
C2N C -0.0164(3) 0.6120(3) 0.2940(2) 0.0340(11) Uani 1 1 d . . . . .
H2N H -0.0115 0.6548 0.3167 0.041 Uiso 1 1 calc R U . . .
C3N C -0.0666(3) 0.5807(3) 0.2429(3) 0.0396(13) Uani 1 1 d . . . . .
H3N H -0.0953 0.6025 0.2310 0.048 Uiso 1 1 calc R U . . .
C4N C -0.0748(3) 0.5187(3) 0.2098(3) 0.0355(12) Uani 1 1 d . . . . .
H4N H -0.1089 0.4978 0.1750 0.043 Uiso 1 1 calc R U . . .
C5N C -0.0330(2) 0.4865(3) 0.2273(2) 0.0334(11) Uani 1 1 d . . . . .
H5N H -0.0386 0.4436 0.2047 0.040 Uiso 1 1 calc R U . . .
C6N C 0.0167(2) 0.5176(2) 0.2776(2) 0.0289(10) Uani 1 1 d . . . . .
H6N H 0.0450 0.4953 0.2894 0.035 Uiso 1 1 calc R U . . .
C1O C 0.1585(2) 0.6559(2) 0.3506(2) 0.0247(10) Uani 1 1 d . . . . .
C2O C 0.1544(2) 0.6378(2) 0.2888(2) 0.0287(10) Uani 1 1 d . . . . .
H2O H 0.1196 0.6082 0.2594 0.034 Uiso 1 1 calc R U . . .
C3O C 0.2005(2) 0.6626(3) 0.2702(2) 0.0318(11) Uani 1 1 d . . . . .
H3O H 0.1972 0.6498 0.2284 0.038 Uiso 1 1 calc R U . . .
C4O C 0.2513(2) 0.7059(3) 0.3127(2) 0.0333(11) Uani 1 1 d . . . . .
H4O H 0.2833 0.7221 0.3001 0.040 Uiso 1 1 calc R U . . .
C5O C 0.2553(3) 0.7256(3) 0.3739(3) 0.0418(14) Uani 1 1 d . . . . .
H5O H 0.2893 0.7565 0.4031 0.050 Uiso 1 1 calc R U . . .
C6O C 0.2099(2) 0.7003(3) 0.3924(2) 0.0345(12) Uani 1 1 d . . . . .
H6O H 0.2137 0.7134 0.4343 0.041 Uiso 1 1 calc R U . . .
O6 O 0.11162(17) 0.80102(18) 0.46955(17) 0.0315(8) Uani 1 1 d . . . . .
H6 H 0.1434 0.8143 0.4989 0.047 Uiso 1 1 calc R U . . .
Si6 Si 0.09332(6) 0.85733(6) 0.45384(5) 0.0213(2) Uani 1 1 d . . . . .
C1P C 0.1557(2) 0.8846(2) 0.4244(2) 0.0232(9) Uani 1 1 d . . . . .
C2P C 0.1728(3) 0.8422(3) 0.3753(2) 0.0335(11) Uani 1 1 d . . . . .
H2P H 0.1519 0.8008 0.3570 0.040 Uiso 1 1 calc R U . . .
C3P C 0.2190(3) 0.8591(3) 0.3530(3) 0.0374(12) Uani 1 1 d . . . . .
H3P H 0.2296 0.8294 0.3194 0.045 Uiso 1 1 calc R U . . .
C4P C 0.2505(2) 0.9190(3) 0.3787(2) 0.0317(11) Uani 1 1 d . . . . .
H4P H 0.2833 0.9302 0.3637 0.038 Uiso 1 1 calc R U . . .
C5P C 0.2337(2) 0.9625(2) 0.4268(2) 0.0280(10) Uani 1 1 d . . . . .
H5P H 0.2542 1.0039 0.4440 0.034 Uiso 1 1 calc R U . . .
C6P C 0.1869(2) 0.9453(2) 0.4496(2) 0.0255(10) Uani 1 1 d . . . . .
H6P H 0.1759 0.9752 0.4828 0.031 Uiso 1 1 calc R U . . .
C1Q C 0.0859(2) 0.9213(2) 0.5245(2) 0.0254(10) Uani 1 1 d . . . . .
C2Q C 0.0957(2) 0.9180(3) 0.5799(2) 0.0299(11) Uani 1 1 d . . . . .
H2Q H 0.1049 0.8816 0.5816 0.036 Uiso 1 1 calc R U . . .
C3Q C 0.0923(3) 0.9670(3) 0.6324(2) 0.0355(12) Uani 1 1 d . . . . .
H3Q H 0.0998 0.9641 0.6697 0.043 Uiso 1 1 calc R U . . .
C4Q C 0.0777(3) 1.0202(2) 0.6300(2) 0.0299(11) Uani 1 1 d . . . . .
H4Q H 0.0752 1.0538 0.6656 0.036 Uiso 1 1 calc R U . . .
C5Q C 0.0669(2) 1.0238(2) 0.5760(2) 0.0278(10) Uani 1 1 d . . . . .
H5Q H 0.0569 1.0600 0.5743 0.033 Uiso 1 1 calc R U . . .
C6Q C 0.0705(2) 0.9751(2) 0.5239(2) 0.0269(10) Uani 1 1 d . . . . .
H6Q H 0.0624 0.9784 0.4868 0.032 Uiso 1 1 calc R U . . .
C1R C 0.0177(2) 0.8248(2) 0.3942(2) 0.0237(9) Uani 1 1 d . . . . .
C2R C 0.0036(2) 0.8440(2) 0.3488(2) 0.0267(10) Uani 1 1 d . . . . .
H2R H 0.0335 0.8734 0.3474 0.032 Uiso 1 1 calc R U . . .
C3R C -0.0541(3) 0.8205(3) 0.3053(2) 0.0331(11) Uani 1 1 d . . . . .
H3R H -0.0631 0.8344 0.2750 0.040 Uiso 1 1 calc R U . . .
C4R C -0.0978(2) 0.7775(3) 0.3064(2) 0.0303(11) Uani 1 1 d . . . . .
H4R H -0.1368 0.7618 0.2769 0.036 Uiso 1 1 calc R U . . .
C5R C -0.0847(2) 0.7569(3) 0.3508(2) 0.0320(11) Uani 1 1 d . . . . .
H5R H -0.1147 0.7269 0.3514 0.038 Uiso 1 1 calc R U . . .
C6R C -0.0275(2) 0.7806(3) 0.3945(2) 0.0310(11) Uani 1 1 d . . . . .
H6R H -0.0189 0.7667 0.4249 0.037 Uiso 1 1 calc R U . . .
O7 O 0.16719(18) 0.78789(18) 0.56667(17) 0.0362(9) Uani 1 1 d . . . . .
H7 H 0.1480 0.7585 0.5697 0.054 Uiso 1 1 calc R U . . .
Si7 Si 0.23501(6) 0.81487(6) 0.61693(6) 0.0260(3) Uani 1 1 d . . . . .
C1S C 0.2282(3) 0.8794(3) 0.6866(2) 0.0327(11) Uani 1 1 d . . . . .
C2S C 0.1731(3) 0.8786(3) 0.7065(2) 0.0371(12) Uani 1 1 d . . . . .
H2S H 0.1381 0.8464 0.6827 0.045 Uiso 1 1 calc R U . . .
C3S C 0.1699(3) 0.9251(3) 0.7614(3) 0.0472(16) Uani 1 1 d . . . . .
H3S H 0.1327 0.9239 0.7748 0.057 Uiso 1 1 calc R U . . .
C4S C 0.2199(4) 0.9723(3) 0.7960(3) 0.0539(19) Uani 1 1 d . . . . .
H4S H 0.2176 1.0035 0.8333 0.065 Uiso 1 1 calc R U . . .
C5S C 0.2742(4) 0.9741(3) 0.7758(3) 0.0538(19) Uani 1 1 d . . . . .
H5S H 0.3086 1.0072 0.7991 0.065 Uiso 1 1 calc R U . . .
C6S C 0.2784(3) 0.9285(3) 0.7224(3) 0.0413(14) Uani 1 1 d . . . . .
H6S H 0.3159 0.9302 0.7096 0.050 Uiso 1 1 calc R U . . .
C1T C 0.2918(2) 0.8395(2) 0.5813(2) 0.0278(10) Uani 1 1 d . . . . .
C2T C 0.3505(3) 0.8217(3) 0.5826(3) 0.0398(12) Uani 1 1 d . . . . .
H2T H 0.3612 0.7961 0.6014 0.048 Uiso 1 1 calc R U . . .
C3T C 0.3926(3) 0.8408(3) 0.5570(3) 0.0491(15) Uani 1 1 d . . . . .
H3T H 0.4326 0.8297 0.5598 0.059 Uiso 1 1 calc R U . . .
C4T C 0.3768(3) 0.8759(3) 0.5276(3) 0.0384(13) Uani 1 1 d . . . . .
H4T H 0.4057 0.8886 0.5096 0.046 Uiso 1 1 calc R U . . .
C5T C 0.3189(2) 0.8928(3) 0.5241(3) 0.0368(12) Uani 1 1 d . . . . .
H5T H 0.3076 0.9163 0.5030 0.044 Uiso 1 1 calc R U . . .
C6T C 0.2774(2) 0.8750(3) 0.5516(3) 0.0357(12) Uani 1 1 d . . . . .
H6T H 0.2381 0.8875 0.5499 0.043 Uiso 1 1 calc R U . . .
C1U C 0.2587(2) 0.7535(3) 0.6375(2) 0.0314(11) Uani 1 1 d . . . . .
C2U C 0.2420(3) 0.6924(3) 0.5959(3) 0.0425(13) Uani 1 1 d . . . . .
H2U H 0.2170 0.6817 0.5565 0.051 Uiso 1 1 calc R U . . .
C3U C 0.2608(3) 0.6471(3) 0.6102(3) 0.0478(14) Uani 1 1 d . . . . .
H3U H 0.2471 0.6057 0.5812 0.057 Uiso 1 1 calc R U . . .
C4U C 0.2987(3) 0.6610(3) 0.6653(3) 0.0457(15) Uani 1 1 d . . . . .
H4U H 0.3129 0.6297 0.6743 0.055 Uiso 1 1 calc R U . . .
C5U C 0.3165(3) 0.7213(3) 0.7083(3) 0.0505(17) Uani 1 1 d . . . . .
H5U H 0.3419 0.7315 0.7474 0.061 Uiso 1 1 calc R U . . .
C6U C 0.2967(3) 0.7665(3) 0.6936(3) 0.0436(14) Uani 1 1 d . . . . .
H6U H 0.3097 0.8078 0.7229 0.052 Uiso 1 1 calc R U . . .
O8 O 0.06050(19) 0.71075(19) 0.53644(17) 0.0369(9) Uani 1 1 d . . . . .
H8 H 0.0706 0.6948 0.5021 0.055 Uiso 1 1 d R U . . .
Si8 Si 0.00569(6) 0.69101(6) 0.56483(6) 0.0256(3) Uani 1 1 d . . . . .
C1V C 0.0288(2) 0.6330(2) 0.5905(2) 0.0284(10) Uani 1 1 d . . . . .
C2V C -0.0098(3) 0.5755(3) 0.5701(3) 0.0377(12) Uani 1 1 d . . . . .
H2V H -0.0496 0.5659 0.5426 0.045 Uiso 1 1 calc R U . . .
C3V C 0.0090(3) 0.5334(3) 0.5891(3) 0.0500(16) Uani 1 1 d . . . . .
H3V H -0.0183 0.4953 0.5751 0.060 Uiso 1 1 calc R U . . .
C4V C 0.0666(3) 0.5451(3) 0.6279(3) 0.0438(14) Uani 1 1 d . . . . .
H4V H 0.0788 0.5157 0.6412 0.053 Uiso 1 1 calc R U . . .
C5V C 0.1068(3) 0.6004(3) 0.6477(3) 0.0415(13) Uani 1 1 d . . . . .
H5V H 0.1472 0.6086 0.6737 0.050 Uiso 1 1 calc R U . . .
C6V C 0.0877(3) 0.6437(3) 0.6291(2) 0.0390(13) Uani 1 1 d . . . . .
H6V H 0.1154 0.6815 0.6429 0.047 Uiso 1 1 calc R U . . .
C1W C -0.0705(3) 0.6608(2) 0.5050(2) 0.0305(11) Uani 1 1 d . . . . .
C2W C -0.0730(3) 0.6477(3) 0.4448(2) 0.0337(11) Uani 1 1 d . . . . .
H2W H -0.0353 0.6522 0.4331 0.040 Uiso 1 1 calc R U . . .
C3W C -0.1302(3) 0.6281(3) 0.4019(3) 0.0401(13) Uani 1 1 d . . . . .
H3W H -0.1310 0.6192 0.3612 0.048 Uiso 1 1 calc R U . . .
C4W C -0.1861(3) 0.6215(3) 0.4176(3) 0.0377(12) Uani 1 1 d . . . . .
H4W H -0.2251 0.6091 0.3882 0.045 Uiso 1 1 calc R U . . .
C5W C -0.1841(3) 0.6334(3) 0.4773(3) 0.0375(12) Uani 1 1 d . . . . .
H5W H -0.2218 0.6285 0.4889 0.045 Uiso 1 1 calc R U . . .
C6W C -0.1269(3) 0.6523(3) 0.5195(3) 0.0341(12) Uani 1 1 d . . . . .
H6W H -0.1261 0.6598 0.5599 0.041 Uiso 1 1 calc R U . . .
C1Z C 0.0009(2) 0.7623(2) 0.6296(2) 0.0271(10) Uani 1 1 d . . . . .
C2Z C -0.0134(2) 0.8115(3) 0.6189(2) 0.0324(11) Uani 1 1 d . . . . .
H2Z H -0.0208 0.8079 0.5789 0.039 Uiso 1 1 calc R U . . .
C3Z C -0.0170(3) 0.8653(3) 0.6648(3) 0.0392(13) Uani 1 1 d . . . . .
H3Z H -0.0266 0.8985 0.6565 0.047 Uiso 1 1 calc R U . . .
C4Z C -0.0069(3) 0.8710(3) 0.7226(3) 0.0428(14) Uani 1 1 d . . . . .
H4Z H -0.0102 0.9079 0.7543 0.051 Uiso 1 1 calc R U . . .
C5Z C 0.0079(3) 0.8234(3) 0.7346(3) 0.0471(16) Uani 1 1 d . . . . .
H5Z H 0.0156 0.8279 0.7749 0.057 Uiso 1 1 calc R U . . .
C6Z C 0.0119(3) 0.7691(3) 0.6888(2) 0.0371(12) Uani 1 1 d . . . . .
H6Z H 0.0220 0.7363 0.6976 0.044 Uiso 1 1 calc R U . . .
O9 O 0.31890(17) 0.19083(18) 0.41719(17) 0.0333(8) Uani 1 1 d . . . . .
H9 H 0.3277 0.1733 0.4395 0.050 Uiso 1 1 calc R U . . .
Si9 Si 0.24550(6) 0.16325(6) 0.37644(6) 0.0260(3) Uani 1 1 d . . . . .
C1AA C 0.2422(2) 0.0849(2) 0.3163(2) 0.0288(10) Uani 1 1 d . . . . .
C2AA C 0.2922(3) 0.0558(3) 0.3203(2) 0.0351(12) Uani 1 1 d . . . . .
H2AA H 0.3295 0.0771 0.3515 0.042 Uiso 1 1 calc R U . . .
C3AA C 0.2887(3) -0.0053(3) 0.2788(3) 0.0405(13) Uani 1 1 d . . . . .
H3AA H 0.3235 -0.0247 0.2820 0.049 Uiso 1 1 calc R U . . .
C4AA C 0.2350(3) -0.0365(3) 0.2341(2) 0.0410(13) Uani 1 1 d . . . . .
H4AA H 0.2326 -0.0777 0.2065 0.049 Uiso 1 1 calc R U . . .
C5AA C 0.1842(3) -0.0087(3) 0.2286(2) 0.0375(12) Uani 1 1 d . . . . .
H5AA H 0.1471 -0.0304 0.1972 0.045 Uiso 1 1 calc R U . . .
C6AA C 0.1879(3) 0.0520(2) 0.2699(2) 0.0335(11) Uani 1 1 d . . . . .
H6AA H 0.1530 0.0711 0.2664 0.040 Uiso 1 1 calc R U . . .
C1BA C 0.2245(2) 0.2172(2) 0.3440(2) 0.0297(11) Uani 1 1 d . . . . .
C2BA C 0.2658(3) 0.2343(3) 0.3140(3) 0.0417(13) Uani 1 1 d . . . . .
H2BA H 0.3028 0.2179 0.3109 0.050 Uiso 1 1 calc R U . . .
C3BA C 0.2529(3) 0.2740(3) 0.2896(3) 0.0467(15) Uani 1 1 d . . . . .
H3BA H 0.2809 0.2847 0.2697 0.056 Uiso 1 1 calc R U . . .
C4BA C 0.1992(3) 0.2987(3) 0.2937(2) 0.0393(13) Uani 1 1 d . . . . .
H4BA H 0.1915 0.3277 0.2784 0.047 Uiso 1 1 calc R U . . .
C5BA C 0.1564(3) 0.2807(3) 0.3205(2) 0.0398(14) Uani 1 1 d . . . . .
H5BA H 0.1189 0.2964 0.3221 0.048 Uiso 1 1 calc R U . . .
C6BA C 0.1687(3) 0.2402(3) 0.3445(3) 0.0352(12) Uani 1 1 d . . . . .
H6BA H 0.1389 0.2275 0.3617 0.042 Uiso 1 1 calc R U . . .
C1CA C 0.1935(2) 0.1569(2) 0.4246(2) 0.0270(10) Uani 1 1 d . . . . .
C2CA C 0.1854(3) 0.2091(3) 0.4722(2) 0.0364(12) Uani 1 1 d . . . . .
H2CA H 0.2080 0.2478 0.4805 0.044 Uiso 1 1 calc R U . . .
C3CA C 0.1454(3) 0.2062(3) 0.5078(3) 0.0397(13) Uani 1 1 d . . . . .
H3CA H 0.1401 0.2424 0.5391 0.048 Uiso 1 1 calc R U . . .
C4CA C 0.1132(3) 0.1494(3) 0.4971(2) 0.0368(12) Uani 1 1 d . . . . .
H4CA H 0.0860 0.1468 0.5214 0.044 Uiso 1 1 calc R U . . .
C5CA C 0.1208(3) 0.0965(3) 0.4508(2) 0.0344(12) Uani 1 1 d . . . . .
H5CA H 0.0988 0.0577 0.4430 0.041 Uiso 1 1 calc R U . . .
C6CA C 0.1609(3) 0.1013(3) 0.4165(2) 0.0322(11) Uani 1 1 d . . . . .
H6CA H 0.1665 0.0648 0.3857 0.039 Uiso 1 1 calc R U . . .
O10 O 0.37391(19) 0.17713(18) 0.51488(17) 0.0353(8) Uani 1 1 d . . . . .
H10 H 0.3860 0.2128 0.5427 0.053 Uiso 1 1 calc R U . . .
Si10 Si 0.39689(6) 0.12842(6) 0.54041(6) 0.0249(3) Uani 1 1 d . . . . .
C1DA C 0.4153(2) 0.0659(3) 0.4759(2) 0.0295(11) Uani 1 1 d . . . . .
C2DA C 0.4321(3) 0.0760(3) 0.4294(3) 0.0396(13) Uani 1 1 d . . . . .
H2DA H 0.4321 0.1149 0.4297 0.048 Uiso 1 1 calc R U . . .
C3DA C 0.4490(3) 0.0302(4) 0.3824(3) 0.0501(16) Uani 1 1 d . . . . .
H3DA H 0.4601 0.0380 0.3511 0.060 Uiso 1 1 calc R U . . .
C4DA C 0.4496(3) -0.0258(3) 0.3816(3) 0.0500(17) Uani 1 1 d . . . . .
H4DA H 0.4622 -0.0565 0.3502 0.060 Uiso 1 1 calc R U . . .
C5DA C 0.4318(3) -0.0380(3) 0.4264(3) 0.0495(16) Uani 1 1 d . . . . .
H5DA H 0.4314 -0.0771 0.4257 0.059 Uiso 1 1 calc R U . . .
C6DA C 0.4147(3) 0.0080(3) 0.4721(3) 0.0413(13) Uani 1 1 d . . . . .
H6DA H 0.4019 -0.0007 0.5023 0.050 Uiso 1 1 calc R U . . .
C1EA C 0.4696(2) 0.1684(2) 0.6038(2) 0.0273(10) Uani 1 1 d . . . . .
C2EA C 0.4735(3) 0.1781(3) 0.6622(2) 0.0366(12) Uani 1 1 d . . . . .
H2EA H 0.4381 0.1625 0.6714 0.044 Uiso 1 1 calc R U . . .
C3EA C 0.5277(3) 0.2101(3) 0.7085(3) 0.0408(13) Uani 1 1 d . . . . .
H3EA H 0.5293 0.2160 0.7486 0.049 Uiso 1 1 calc R U . . .
C4EA C 0.5774(3) 0.2323(3) 0.6954(3) 0.0467(15) Uani 1 1 d . . . . .
H4EA H 0.6145 0.2538 0.7268 0.056 Uiso 1 1 calc R U . . .
C5EA C 0.5763(3) 0.2248(4) 0.6372(3) 0.0547(18) Uani 1 1 d . . . . .
H5EA H 0.6115 0.2417 0.6288 0.066 Uiso 1 1 calc R U . . .
C6EA C 0.5220(3) 0.1917(3) 0.5915(3) 0.0435(14) Uani 1 1 d . . . . .
H6EA H 0.5207 0.1849 0.5512 0.052 Uiso 1 1 calc R U . . .
C1FA C 0.3330(2) 0.1015(2) 0.5678(2) 0.0285(10) Uani 1 1 d . . . . .
C2FA C 0.2759(2) 0.1222(2) 0.5627(2) 0.0313(11) Uani 1 1 d . . . . .
H2FA H 0.2701 0.1491 0.5444 0.038 Uiso 1 1 calc R U . . .
C3FA C 0.2280(2) 0.1039(3) 0.5838(2) 0.0343(12) Uani 1 1 d . . . . .
H3FA H 0.1901 0.1187 0.5805 0.041 Uiso 1 1 calc R U . . .
C4FA C 0.2358(2) 0.0641(3) 0.6097(2) 0.0370(13) Uani 1 1 d . . . . .
H4FA H 0.2029 0.0512 0.6237 0.044 Uiso 1 1 calc R U . . .
C5FA C 0.2912(2) 0.0430(3) 0.6154(2) 0.0351(12) Uani 1 1 d . . . . .
H5FA H 0.2966 0.0159 0.6334 0.042 Uiso 1 1 calc R U . . .
C6FA C 0.3391(2) 0.0619(3) 0.5942(2) 0.0328(11) Uani 1 1 d . . . . .
H6FA H 0.3771 0.0472 0.5981 0.039 Uiso 1 1 calc R U . . .
O11 O 0.40987(19) 0.29931(17) 0.56620(17) 0.0343(8) Uani 1 1 d . . . . .
H11 H 0.4170 0.3059 0.5375 0.052 Uiso 1 1 calc R U . . .
Si11 Si 0.40922(7) 0.36372(6) 0.62228(6) 0.0285(3) Uani 1 1 d . . . . .
C1GA C 0.3486(2) 0.3487(2) 0.6596(2) 0.0275(10) Uani 1 1 d . . . . .
C2GA C 0.3210(3) 0.2907(3) 0.6502(3) 0.0399(13) Uani 1 1 d . . . . .
H2GA H 0.3332 0.2559 0.6230 0.048 Uiso 1 1 calc R U . . .
C3GA C 0.2766(3) 0.2826(3) 0.6794(3) 0.0467(15) Uani 1 1 d . . . . .
H3GA H 0.2579 0.2425 0.6710 0.056 Uiso 1 1 calc R U . . .
C4GA C 0.2590(3) 0.3323(3) 0.7208(2) 0.0397(13) Uani 1 1 d . . . . .
H4GA H 0.2291 0.3267 0.7416 0.048 Uiso 1 1 calc R U . . .
C5GA C 0.2859(3) 0.3897(3) 0.7311(3) 0.0365(12) Uani 1 1 d . . . . .
H5GA H 0.2743 0.4243 0.7592 0.044 Uiso 1 1 calc R U . . .
C6GA C 0.3293(3) 0.3981(3) 0.7014(2) 0.0327(11) Uani 1 1 d . . . . .
H6GA H 0.3468 0.4384 0.7093 0.039 Uiso 1 1 calc R U . . .
C1HA C 0.4867(3) 0.3932(3) 0.6771(3) 0.0399(13) Uani 1 1 d . . . . .
C2HA C 0.5408(3) 0.3724(4) 0.6601(4) 0.084(3) Uani 1 1 d . . . . .
H2HA H 0.5377 0.3442 0.6196 0.101 Uiso 1 1 calc R U . . .
C3HA C 0.5984(4) 0.3934(5) 0.7028(4) 0.107(4) Uani 1 1 d . . . . .
H3HA H 0.6343 0.3789 0.6913 0.129 Uiso 1 1 calc R U . . .
C4HA C 0.6040(3) 0.4351(4) 0.7618(4) 0.080(3) Uani 1 1 d . . . . .
H4HA H 0.6438 0.4484 0.7901 0.096 Uiso 1 1 calc R U . . .
C5HA C 0.5532(3) 0.4579(3) 0.7807(3) 0.0530(16) Uani 1 1 d . . . . .
H5HA H 0.5572 0.4864 0.8213 0.064 Uiso 1 1 calc R U . . .
C6HA C 0.4957(2) 0.4373(3) 0.7377(2) 0.0388(12) Uani 1 1 d . . . . .
H6HA H 0.4607 0.4537 0.7495 0.047 Uiso 1 1 calc R U . . .
C1IA C 0.3878(3) 0.4205(3) 0.5938(3) 0.0406(14) Uani 1 1 d . . . . .
C2IA C 0.3437(3) 0.4002(3) 0.5353(3) 0.0531(16) Uani 1 1 d . . . . .
H2IA H 0.3280 0.3578 0.5111 0.064 Uiso 1 1 calc R U . . .
C3IA C 0.3239(3) 0.4412(4) 0.5142(4) 0.0594(18) Uani 1 1 d . . . . .
H3IA H 0.2957 0.4271 0.4755 0.071 Uiso 1 1 calc R U . . .
C4IA C 0.3462(4) 0.5048(4) 0.5511(4) 0.066(2) Uani 1 1 d . . . . .
H4IA H 0.3321 0.5337 0.5378 0.079 Uiso 1 1 calc R U . . .
C5IA C 0.3852(5) 0.5227(3) 0.6021(4) 0.072(2) Uani 1 1 d . . . . .
H5IA H 0.4004 0.5653 0.6258 0.086 Uiso 1 1 calc R U . . .
C6IA C 0.4072(5) 0.4818(3) 0.6254(3) 0.074(3) Uani 1 1 d . . . . .
H6IA H 0.4362 0.4980 0.6639 0.089 Uiso 1 1 calc R U . . .
O12 O 0.42098(19) 0.27920(19) 0.45549(17) 0.0384(9) Uani 1 1 d . . . . .
H12 H 0.3932 0.2507 0.4279 0.058 Uiso 1 1 calc R U . . .
Si12 Si 0.47445(7) 0.29890(6) 0.42653(6) 0.0295(3) Uani 1 1 d . . . . .
C1JA C 0.5514(3) 0.3246(2) 0.4842(2) 0.0313(11) Uani 1 1 d . . . . .
C2JA C 0.5834(3) 0.2801(3) 0.4909(3) 0.0484(14) Uani 1 1 d . . . . .
H2JA H 0.5644 0.2384 0.4667 0.058 Uiso 1 1 calc R U . . .
C3JA C 0.6409(3) 0.2940(3) 0.5309(3) 0.0516(15) Uani 1 1 d . . . . .
H3JA H 0.6608 0.2628 0.5351 0.062 Uiso 1 1 calc R U . . .
C4JA C 0.6698(3) 0.3567(3) 0.5657(3) 0.0561(18) Uani 1 1 d . . . . .
H4JA H 0.7088 0.3678 0.5947 0.067 Uiso 1 1 calc R U . . .
C5JA C 0.6417(4) 0.4004(3) 0.5577(4) 0.076(3) Uani 1 1 d . . . . .
H5JA H 0.6620 0.4419 0.5799 0.092 Uiso 1 1 calc R U . . .
C6JA C 0.5821(4) 0.3847(3) 0.5165(4) 0.072(2) Uani 1 1 d . . . . .
H6JA H 0.5632 0.4159 0.5111 0.087 Uiso 1 1 calc R U . . .
C1KA C 0.4559(3) 0.3627(3) 0.4078(2) 0.0382(13) Uani 1 1 d . . . . .
C2KA C 0.5056(3) 0.4041(3) 0.4038(3) 0.0532(15) Uani 1 1 d . . . . .
H2KA H 0.5471 0.3967 0.4084 0.064 Uiso 1 1 calc R U . . .
C3KA C 0.4926(4) 0.4534(3) 0.3935(3) 0.0585(17) Uani 1 1 d . . . . .
H3KA H 0.5251 0.4816 0.3935 0.070 Uiso 1 1 calc R U . . .
C4KA C 0.4292(4) 0.4606(4) 0.3829(3) 0.061(2) Uani 1 1 d . . . . .
H4KA H 0.4194 0.4937 0.3746 0.073 Uiso 1 1 calc R U . . .
C5KA C 0.3840(4) 0.4236(4) 0.3839(4) 0.069(2) Uani 1 1 d . . . . .
H5KA H 0.3420 0.4293 0.3757 0.082 Uiso 1 1 calc R U . . .
C6KA C 0.3983(3) 0.3739(4) 0.3977(3) 0.0611(18) Uani 1 1 d . . . . .
H6KA H 0.3650 0.3479 0.3996 0.073 Uiso 1 1 calc R U . . .
C1LA C 0.4801(2) 0.2312(2) 0.3576(2) 0.0291(11) Uani 1 1 d . . . . .
C2LA C 0.5327(3) 0.2331(3) 0.3343(2) 0.0327(11) Uani 1 1 d . . . . .
H2LA H 0.5662 0.2673 0.3553 0.039 Uiso 1 1 calc R U . . .
C3LA C 0.5363(3) 0.1862(3) 0.2814(2) 0.0374(13) Uani 1 1 d . . . . .
H3LA H 0.5723 0.1879 0.2664 0.045 Uiso 1 1 calc R U . . .
C4LA C 0.4875(3) 0.1369(3) 0.2504(2) 0.0385(13) Uani 1 1 d . . . . .
H331 H 0.4892 0.1054 0.2130 0.046 Uiso 1 1 calc R U . . .
C5LA C 0.4365(3) 0.1325(3) 0.2727(2) 0.0407(14) Uani 1 1 d . . . . .
H5LA H 0.4039 0.0974 0.2516 0.049 Uiso 1 1 calc R U . . .
C6LA C 0.4324(3) 0.1797(3) 0.3265(2) 0.0324(11) Uani 1 1 d . . . . .
H6LA H 0.3970 0.1767 0.3419 0.039 Uiso 1 1 calc R U . . .
O13 O 0.61850(18) 1.30214(17) 0.96462(16) 0.0314(8) Uani 1 1 d . . . . .
H13 H 0.6463 1.3151 0.9972 0.047 Uiso 1 1 calc R U . . .
Si13 Si 0.60013(6) 1.36024(6) 0.95208(6) 0.0239(3) Uani 1 1 d . . . . .
C1MA C 0.6637(2) 1.3908(2) 0.9264(2) 0.0272(10) Uani 1 1 d . . . . .
C2MA C 0.6911(3) 1.3505(3) 0.8851(3) 0.0457(15) Uani 1 1 d . . . . .
H2MA H 0.6758 1.3078 0.8690 0.055 Uiso 1 1 calc R U . . .
C3MA C 0.7394(4) 1.3707(3) 0.8673(3) 0.0550(18) Uani 1 1 d . . . . .
H3MA H 0.7580 1.3419 0.8400 0.066 Uiso 1 1 calc R U . . .
C4MA C 0.7614(3) 1.4318(3) 0.8881(3) 0.0418(14) Uani 1 1 d . . . . .
H4MA H 0.7949 1.4455 0.8752 0.050 Uiso 1 1 calc R U . . .
C5MA C 0.7345(3) 1.4733(3) 0.9281(2) 0.0350(12) Uani 1 1 d . . . . .
H5MA H 0.7488 1.5158 0.9424 0.042 Uiso 1 1 calc R U . . .
C6MA C 0.6868(3) 1.4529(2) 0.9473(2) 0.0301(11) Uani 1 1 d . . . . .
H6MA H 0.6692 1.4818 0.9755 0.036 Uiso 1 1 calc R U . . .
C1NA C 0.5254(3) 1.3291(2) 0.8917(2) 0.0292(11) Uani 1 1 d . . . . .
C2NA C 0.4778(3) 1.2891(3) 0.8937(3) 0.0408(13) Uani 1 1 d . . . . .
H2NA H 0.4843 1.2774 0.9257 0.049 Uiso 1 1 calc R U . . .
C3NA C 0.4210(3) 1.2658(3) 0.8497(3) 0.0465(15) Uani 1 1 d . . . . .
H3NA H 0.3895 1.2380 0.8516 0.056 Uiso 1 1 calc R U . . .
C4NA C 0.4104(3) 1.2832(3) 0.8033(3) 0.0429(15) Uani 1 1 d . . . . .
H4NA H 0.3713 1.2682 0.7739 0.051 Uiso 1 1 calc R U . . .
C5NA C 0.4569(3) 1.3224(3) 0.7998(3) 0.0493(16) Uani 1 1 d . . . . .
H5NA H 0.4504 1.3336 0.7674 0.059 Uiso 1 1 calc R U . . .
C6NA C 0.5138(3) 1.3454(3) 0.8444(2) 0.0394(13) Uani 1 1 d . . . . .
H6NA H 0.5452 1.3729 0.8421 0.047 Uiso 1 1 calc R U . . .
C1OA C 0.5896(2) 1.4206(2) 1.0236(2) 0.0251(10) Uani 1 1 d . . . . .
C2OA C 0.5698(2) 1.4734(2) 1.0246(2) 0.0258(10) Uani 1 1 d . . . . .
H2OA H 0.5614 1.4784 0.9884 0.031 Uiso 1 1 calc R U . . .
C3OA C 0.5622(2) 1.5189(2) 1.0773(2) 0.0263(10) Uani 1 1 d . . . . .
H3OA H 0.5494 1.5546 1.0769 0.032 Uiso 1 1 calc R U . . .
C4OA C 0.5732(2) 1.5124(2) 1.1299(2) 0.0289(10) Uani 1 1 d . . . . .
H178 H 0.5672 1.5433 1.1656 0.035 Uiso 1 1 calc R U . . .
C5OA C 0.5929(3) 1.4606(3) 1.1306(2) 0.0332(11) Uani 1 1 d . . . . .
H5OA H 0.6014 1.4562 1.1671 0.040 Uiso 1 1 calc R U . . .
C6OA C 0.6003(2) 1.4150(2) 1.0778(2) 0.0285(10) Uani 1 1 d . . . . .
H6OA H 0.6130 1.3793 1.0785 0.034 Uiso 1 1 calc R U . . .
O14 O 0.67834(18) 1.28232(18) 1.05604(17) 0.0349(8) Uani 1 1 d . . . . .
H14 H 0.6554 1.2592 1.0643 0.052 Uiso 1 1 calc R U . . .
Si14 Si 0.74648(6) 1.30767(6) 1.10535(6) 0.0248(3) Uani 1 1 d . . . . .
C1PA C 0.7416(2) 1.3730(2) 1.1754(2) 0.0266(10) Uani 1 1 d . . . . .
C2PA C 0.7911(2) 1.4230(2) 1.2078(3) 0.0339(11) Uani 1 1 d . . . . .
H2PA H 0.8276 1.4240 1.1935 0.041 Uiso 1 1 calc R U . . .
C3PA C 0.7879(3) 1.4712(3) 1.2606(3) 0.0386(12) Uani 1 1 d . . . . .
H3PA H 0.8222 1.5046 1.2819 0.046 Uiso 1 1 calc R U . . .
C4PA C 0.7357(3) 1.4714(3) 1.2827(3) 0.0444(14) Uani 1 1 d . . . . .
H4PA H 0.7341 1.5043 1.3192 0.053 Uiso 1 1 calc R U . . .
C5PA C 0.6851(3) 1.4224(3) 1.2507(3) 0.0356(12) Uani 1 1 d . . . . .
H5PA H 0.6486 1.4219 1.2651 0.043 Uiso 1 1 calc R U . . .
C6PA C 0.6882(2) 1.3742(3) 1.1975(2) 0.0310(11) Uani 1 1 d . . . . .
H6PA H 0.6534 1.3413 1.1758 0.037 Uiso 1 1 calc R U . . .
C1QA C 0.8023(2) 1.3335(2) 1.0702(2) 0.0271(10) Uani 1 1 d . . . . .
C2QA C 0.8596(3) 1.3153(3) 1.0686(3) 0.0390(12) Uani 1 1 d . . . . .
H2QA H 0.8704 1.2871 1.0841 0.047 Uiso 1 1 calc R U . . .
C3QA C 0.9015(3) 1.3382(3) 1.0443(3) 0.0505(16) Uani 1 1 d . . . . .
H3QA H 0.9406 1.3255 1.0437 0.061 Uiso 1 1 calc R U . . .
C4QA C 0.8869(3) 1.3786(3) 1.0212(3) 0.0412(13) Uani 1 1 d . . . . .
H4QA H 0.9158 1.3942 1.0051 0.049 Uiso 1 1 calc R U . . .
C5QA C 0.8289(3) 1.3968(3) 1.0217(3) 0.0384(12) Uani 1 1 d . . . . .
H5QA H 0.8179 1.4243 1.0054 0.046 Uiso 1 1 calc R U . . .
C6QA C 0.7882(3) 1.3743(3) 1.0460(3) 0.0374(13) Uani 1 1 d . . . . .
H6QA H 0.7490 1.3870 1.0464 0.045 Uiso 1 1 calc R U . . .
C1RA C 0.7696(2) 1.2450(2) 1.1241(2) 0.0272(10) Uani 1 1 d . . . . .
C2RA C 0.8115(3) 1.2591(3) 1.1799(2) 0.0392(13) Uani 1 1 d . . . . .
H2RA H 0.8272 1.3006 1.2080 0.047 Uiso 1 1 calc R U . . .
C3RA C 0.8300(3) 1.2140(3) 1.1945(3) 0.0456(15) Uani 1 1 d . . . . .
H3RA H 0.8589 1.2244 1.2320 0.055 Uiso 1 1 calc R U . . .
C4RA C 0.8064(3) 1.1530(3) 1.1542(3) 0.0385(13) Uani 1 1 d . . . . .
H4RA H 0.8196 1.1215 1.1637 0.046 Uiso 1 1 calc R U . . .
C5RA C 0.7643(3) 1.1390(3) 1.1015(3) 0.0415(13) Uani 1 1 d . . . . .
H5RA H 0.7466 1.0975 1.0747 0.050 Uiso 1 1 calc R U . . .
C6RA C 0.7468(3) 1.1845(3) 1.0861(2) 0.0358(11) Uani 1 1 d . . . . .
H6RA H 0.7182 1.1735 1.0483 0.043 Uiso 1 1 calc R U . . .
O15 O 0.57059(18) 1.2131(2) 1.03804(17) 0.0381(9) Uani 1 1 d . . . . .
H15 H 0.5595 1.1926 1.0003 0.057 Uiso 1 1 calc R U . . .
Si15 Si 0.51722(6) 1.19420(7) 1.06823(6) 0.0262(3) Uani 1 1 d . . . . .
C1SA C 0.4399(3) 1.1658(3) 1.0113(2) 0.0319(11) Uani 1 1 d . . . . .
C2SA C 0.3852(2) 1.1593(3) 1.0293(3) 0.0336(11) Uani 1 1 d . . . . .
H2SA H 0.3879 1.1685 1.0705 0.040 Uiso 1 1 calc R U . . .
C3SA C 0.3269(3) 1.1397(3) 0.9885(3) 0.0372(12) Uani 1 1 d . . . . .
H3SA H 0.2901 1.1350 1.0015 0.045 Uiso 1 1 calc R U . . .
C4SA C 0.3223(3) 1.1267(3) 0.9277(3) 0.0380(13) Uani 1 1 d . . . . .
H4SA H 0.2825 1.1139 0.8995 0.046 Uiso 1 1 calc R U . . .
C5SA C 0.3762(3) 1.1327(3) 0.9092(2) 0.0414(14) Uani 1 1 d . . . . .
H5SA H 0.3736 1.1235 0.8681 0.050 Uiso 1 1 calc R U . . .
C6SA C 0.4343(3) 1.1521(3) 0.9506(2) 0.0380(13) Uani 1 1 d . . . . .
H6SA H 0.4711 1.1562 0.9374 0.046 Uiso 1 1 calc R U . . .
C1TA C 0.5153(2) 1.2650(3) 1.1349(2) 0.0277(10) Uani 1 1 d . . . . .
C2TA C 0.4995(3) 1.3152(3) 1.1269(3) 0.0354(12) Uani 1 1 d . . . . .
H2TA H 0.4896 1.3126 1.0873 0.042 Uiso 1 1 calc R U . . .
C3TA C 0.4978(3) 1.3683(3) 1.1746(3) 0.0421(14) Uani 1 1 d . . . . .
H3TA H 0.4884 1.4025 1.1683 0.051 Uiso 1 1 calc R U . . .
C4TA C 0.5097(3) 1.3714(3) 1.2320(3) 0.0389(13) Uani 1 1 d . . . . .
H4TA H 0.5065 1.4074 1.2650 0.047 Uiso 1 1 calc R U . . .
C5TA C 0.5261(3) 1.3234(3) 1.2419(2) 0.0390(13) Uani 1 1 d . . . . .
H5TA H 0.5353 1.3265 1.2817 0.047 Uiso 1 1 calc R U . . .
C6TA C 0.5292(3) 1.2698(3) 1.1937(2) 0.0320(11) Uani 1 1 d . . . . .
H6TA H 0.5408 1.2365 1.2006 0.038 Uiso 1 1 calc R U . . .
C1UA C 0.5399(2) 1.1344(3) 1.0917(2) 0.0300(11) Uani 1 1 d . . . . .
C2UA C 0.5004(3) 1.0779(3) 1.0724(3) 0.0389(13) Uani 1 1 d . . . . .
H2UA H 0.4596 1.0697 1.0470 0.047 Uiso 1 1 calc R U . . .
C3UA C 0.5193(3) 1.0342(3) 1.0892(3) 0.0507(16) Uani 1 1 d . . . . .
H3UA H 0.4914 0.9965 1.0756 0.061 Uiso 1 1 calc R U . . .
C4UA C 0.5786(3) 1.0447(3) 1.1261(3) 0.0451(14) Uani 1 1 d . . . . .
H4UA H 0.5911 1.0148 1.1385 0.054 Uiso 1 1 calc R U . . .
C5UA C 0.6191(3) 1.0988(3) 1.1445(3) 0.0424(14) Uani 1 1 d . . . . .
H5UA H 0.6601 1.1056 1.1689 0.051 Uiso 1 1 calc R U . . .
C6UA C 0.6012(3) 1.1430(3) 1.1279(2) 0.0379(12) Uani 1 1 d . . . . .
H6UA H 0.6301 1.1799 1.1408 0.045 Uiso 1 1 calc R U . . .
O16 O 0.57808(18) 1.18415(17) 0.92589(16) 0.0307(8) Uani 1 1 d . . . . .
H16 H 0.6039 1.2164 0.9366 0.046 Uiso 1 1 calc R U . . .
Si16 Si 0.59755(6) 1.12727(6) 0.87306(5) 0.0230(3) Uani 1 1 d . . . . .
C1VA C 0.6590(2) 1.1607(2) 0.8479(2) 0.0269(10) Uani 1 1 d . . . . .
C2VA C 0.6503(2) 1.1523(2) 0.7880(2) 0.0259(10) Uani 1 1 d . . . . .
H2VA H 0.6120 1.1291 0.7591 0.031 Uiso 1 1 calc R U . . .
C3VA C 0.6974(2) 1.1778(2) 0.7705(2) 0.0287(10) Uani 1 1 d . . . . .
H3VA H 0.6913 1.1712 0.7297 0.034 Uiso 1 1 calc R U . . .
C4VA C 0.7527(2) 1.2123(3) 0.8123(2) 0.0297(10) Uani 1 1 d . . . . .
H4VA H 0.7848 1.2293 0.8002 0.036 Uiso 1 1 calc R U . . .
C5VA C 0.7617(2) 1.2222(3) 0.8721(2) 0.0332(11) Uani 1 1 d . . . . .
H5VA H 0.7994 1.2466 0.9012 0.040 Uiso 1 1 calc R U . . .
C6VA C 0.7151(2) 1.1962(2) 0.8892(2) 0.0283(10) Uani 1 1 d . . . . .
H6VA H 0.7217 1.2029 0.9301 0.034 Uiso 1 1 calc R U . . .
C1WA C 0.6292(2) 1.0761(2) 0.9048(2) 0.0266(10) Uani 1 1 d . . . . .
C2WA C 0.6133(3) 1.0708(3) 0.9538(2) 0.0354(12) Uani 1 1 d . . . . .
H2WA H 0.5872 1.0962 0.9739 0.042 Uiso 1 1 calc R U . . .
C3WA C 0.6345(3) 1.0295(3) 0.9741(3) 0.0437(14) Uani 1 1 d . . . . .
H3WA H 0.6225 1.0267 1.0073 0.052 Uiso 1 1 calc R U . . .
C4WA C 0.6726(3) 0.9928(3) 0.9462(3) 0.0428(14) Uani 1 1 d . . . . .
H4WA H 0.6864 0.9640 0.9597 0.051 Uiso 1 1 calc R U . . .
C5WA C 0.6912(3) 0.9974(3) 0.8980(3) 0.0424(14) Uani 1 1 d . . . . .
H5WA H 0.7185 0.9724 0.8793 0.051 Uiso 1 1 calc R U . . .
C6WA C 0.6700(2) 1.0385(2) 0.8772(3) 0.0322(11) Uani 1 1 d . . . . .
H6WA H 0.6828 1.0415 0.8443 0.039 Uiso 1 1 calc R U . . .
C1ZA C 0.5265(2) 1.0846(2) 0.8106(2) 0.0262(10) Uani 1 1 d . . . . .
C2ZA C 0.4811(3) 1.1144(3) 0.7935(3) 0.0356(12) Uani 1 1 d . . . . .
H2ZA H 0.4863 1.1575 0.8148 0.043 Uiso 1 1 calc R U . . .
C3ZA C 0.4281(3) 1.0814(3) 0.7455(3) 0.0421(14) Uani 1 1 d . . . . .
H3ZA H 0.3979 1.1024 0.7343 0.051 Uiso 1 1 calc R U . . .
C4ZA C 0.4195(3) 1.0193(3) 0.7144(3) 0.0383(13) Uani 1 1 d . . . . .
H4ZA H 0.3836 0.9974 0.6817 0.046 Uiso 1 1 calc R U . . .
C5ZA C 0.4634(3) 0.9881(3) 0.7308(2) 0.0348(11) Uani 1 1 d . . . . .
H5ZA H 0.4572 0.9450 0.7099 0.042 Uiso 1 1 calc R U . . .
C6ZA C 0.5163(2) 1.0207(2) 0.7779(2) 0.0288(10) Uani 1 1 d . . . . .
H6ZA H 0.5465 0.9993 0.7884 0.035 Uiso 1 1 calc R U . . .
O17 O 1.08558(16) 1.19815(16) 0.92119(14) 0.0247(7) Uani 1 1 d . . . . .
H17 H 1.0674 1.1904 0.9444 0.037 Uiso 1 1 calc R U . . .
Si17 Si 1.08843(6) 1.13415(6) 0.86496(5) 0.0193(2) Uani 1 1 d . . . . .
C1AC C 1.1557(2) 1.1496(2) 0.83465(19) 0.0208(9) Uani 1 1 d . . . . .
C2AC C 1.1735(2) 1.0999(2) 0.7918(2) 0.0265(10) Uani 1 1 d . . . . .
H2AC H 1.1527 1.0595 0.7802 0.032 Uiso 1 1 calc R U . . .
C3AC C 1.2216(2) 1.1096(3) 0.7660(2) 0.0319(11) Uani 1 1 d . . . . .
H3AC H 1.2337 1.0759 0.7373 0.038 Uiso 1 1 calc R U . . .
C4AC C 1.2511(3) 1.1678(3) 0.7823(3) 0.0351(12) Uani 1 1 d . . . . .
H4AC H 1.2829 1.1741 0.7639 0.042 Uiso 1 1 calc R U . . .
C5AC C 1.2355(3) 1.2173(3) 0.8250(3) 0.0414(13) Uani 1 1 d . . . . .
H5AC H 1.2566 1.2574 0.8360 0.050 Uiso 1 1 calc R U . . .
C6AC C 1.1885(3) 1.2081(3) 0.8518(3) 0.0348(12) Uani 1 1 d . . . . .
H6AC H 1.1786 1.2421 0.8822 0.042 Uiso 1 1 calc R U . . .
C1BC C 1.0143(2) 1.1087(2) 0.80462(19) 0.0217(9) Uani 1 1 d . . . . .
C2BC C 1.0022(2) 1.0513(2) 0.7532(2) 0.0279(10) Uani 1 1 d . . . . .
H2BC H 1.0312 1.0248 0.7509 0.033 Uiso 1 1 calc R U . . .
C3BC C 0.9488(2) 1.0335(2) 0.7067(2) 0.0301(11) Uani 1 1 d . . . . .
H3BC H 0.9419 0.9955 0.6721 0.036 Uiso 1 1 calc R U . . .
C4BC C 0.9049(2) 1.0715(2) 0.7106(2) 0.0290(10) Uani 1 1 d . . . . .
H4BC H 0.8675 1.0590 0.6793 0.035 Uiso 1 1 calc R U . . .
C5BC C 0.9164(2) 1.1276(2) 0.7607(2) 0.0243(9) Uani 1 1 d . . . . .
H5BC H 0.8866 1.1534 0.7635 0.029 Uiso 1 1 calc R U . . .
C6BC C 0.9705(2) 1.1463(2) 0.8064(2) 0.0230(9) Uani 1 1 d . . . . .
H6BC H 0.9780 1.1854 0.8396 0.028 Uiso 1 1 calc R U . . .
C1CC C 1.1013(2) 1.0743(2) 0.8915(2) 0.0257(10) Uani 1 1 d . . . . .
C2CC C 1.0550(2) 1.0224(2) 0.8751(2) 0.0316(11) Uani 1 1 d . . . . .
H2CC H 1.0143 1.0185 0.8516 0.038 Uiso 1 1 calc R U . . .
C3CC C 1.0681(3) 0.9773(3) 0.8927(2) 0.0366(12) Uani 1 1 d . . . . .
H3CC H 1.0370 0.9421 0.8805 0.044 Uiso 1 1 calc R U . . .
C4CC C 1.1267(3) 0.9838(3) 0.9281(3) 0.0449(15) Uani 1 1 d . . . . .
H4CC H 1.1361 0.9531 0.9404 0.054 Uiso 1 1 calc R U . . .
C5CC C 1.1704(3) 1.0334(4) 0.9450(4) 0.062(2) Uani 1 1 d . . . . .
H5CC H 1.2108 1.0375 0.9692 0.074 Uiso 1 1 calc R U . . .
C6CC C 1.1574(3) 1.0782(3) 0.9276(3) 0.0458(16) Uani 1 1 d . . . . .
H6CC H 1.1890 1.1135 0.9414 0.055 Uiso 1 1 calc R U . . .
O18 O 1.07822(16) 1.22767(17) 1.03447(15) 0.0282(7) Uani 1 1 d . . . . .
H18 H 1.1146 1.2432 1.0571 0.042 Uiso 1 1 calc R U . . .
Si18 Si 1.03285(6) 1.20899(6) 1.07148(5) 0.0242(3) Uani 1 1 d . . . . .
C1DC C 1.0607(2) 1.1512(2) 1.0949(2) 0.0274(10) Uani 1 1 d . . . . .
C2DC C 1.0554(3) 1.0908(3) 1.0515(2) 0.0400(13) Uani 1 1 d . . . . .
H2DC H 1.0351 1.0793 1.0104 0.048 Uiso 1 1 calc R U . . .
C3DC C 1.0798(3) 1.0474(3) 1.0679(3) 0.0451(14) Uani 1 1 d . . . . .
H3DC H 1.0765 1.0071 1.0381 0.054 Uiso 1 1 calc R U . . .
C4DC C 1.1087(3) 1.0639(3) 1.1282(3) 0.0453(14) Uani 1 1 d . . . . .
H4DC H 1.1241 1.0343 1.1396 0.054 Uiso 1 1 calc R U . . .
C5DC C 1.1151(3) 1.1225(3) 1.1713(2) 0.0369(12) Uani 1 1 d . . . . .
H5DC H 1.1362 1.1341 1.2122 0.044 Uiso 1 1 calc R U . . .
C6DC C 1.0901(3) 1.1649(3) 1.1541(2) 0.0327(11) Uani 1 1 d . . . . .
H6DC H 1.0934 1.2050 1.1845 0.039 Uiso 1 1 calc R U . . .
C1EC C 1.0329(2) 1.2774(2) 1.1419(2) 0.0272(10) Uani 1 1 d . . . . .
C2EC C 0.9853(3) 1.2791(3) 1.1710(3) 0.0349(12) Uani 1 1 d . . . . .
H2EC H 0.9491 1.2475 1.1520 0.042 Uiso 1 1 calc R U . . .
C3EC C 0.9898(3) 1.3263(3) 1.2277(3) 0.0405(14) Uani 1 1 d . . . . .
H3EC H 0.9567 1.3269 1.2468 0.049 Uiso 1 1 calc R U . . .
C4EC C 1.0425(3) 1.3724(3) 1.2561(2) 0.0391(13) Uani 1 1 d . . . . .
H4EC H 1.0461 1.4037 1.2953 0.047 Uiso 1 1 calc R U . . .
C5EC C 1.0890(3) 1.3729(3) 1.2280(2) 0.0379(12) Uani 1 1 d . . . . .
H5EC H 1.1245 1.4052 1.2470 0.046 Uiso 1 1 calc R U . . .
C6EC C 1.0844(3) 1.3256(2) 1.1710(2) 0.0303(11) Uani 1 1 d . . . . .
H6EC H 1.1171 1.3263 1.1517 0.036 Uiso 1 1 calc R U . . .
C1FC C 0.9546(2) 1.1762(2) 1.0168(2) 0.0274(10) Uani 1 1 d . . . . .
C2FC C 0.9405(2) 1.1832(3) 0.9636(2) 0.0268(10) Uani 1 1 d . . . . .
H2FC H 0.9713 1.2065 0.9557 0.032 Uiso 1 1 calc R U . . .
C3FC C 0.8831(2) 1.1573(3) 0.9223(2) 0.0331(11) Uani 1 1 d . . . . .
H3FC H 0.8749 1.1627 0.8864 0.040 Uiso 1 1 calc R U . . .
C4FC C 0.8371(3) 1.1231(3) 0.9327(3) 0.0355(12) Uani 1 1 d . . . . .
H4FC H 0.7980 1.1042 0.9035 0.043 Uiso 1 1 calc R U . . .
C5FC C 0.8485(2) 1.1169(3) 0.9853(2) 0.0341(11) Uani 1 1 d . . . . .
H5FC H 0.8165 1.0952 0.9934 0.041 Uiso 1 1 calc R U . . .
C6FC C 0.9069(2) 1.1423(3) 1.0272(2) 0.0356(12) Uani 1 1 d . . . . .
H6FC H 0.9145 1.1366 1.0629 0.043 Uiso 1 1 calc R U . . .
O19 O 1.19308(17) 1.2953(2) 1.06644(17) 0.0355(9) Uani 1 1 d . . . . .
H19 H 1.1865 1.3136 1.0446 0.053 Uiso 1 1 calc R U . . .
Si19 Si 1.26228(6) 1.32570(7) 1.11435(6) 0.0256(3) Uani 1 1 d . . . . .
C1GC C 1.3182(2) 1.3454(2) 1.0750(2) 0.0249(10) Uani 1 1 d . . . . .
C2GC C 1.3512(3) 1.4053(3) 1.0968(3) 0.0373(12) Uani 1 1 d . . . . .
H2GC H 1.3434 1.4370 1.1309 0.045 Uiso 1 1 calc R U . . .
C3GC C 1.3947(3) 1.4189(3) 1.0694(3) 0.0473(15) Uani 1 1 d . . . . .
H3GC H 1.4169 1.4596 1.0850 0.057 Uiso 1 1 calc R U . . .
C4GC C 1.4065(3) 1.3733(3) 1.0188(3) 0.0443(15) Uani 1 1 d . . . . .
H4GC H 1.4366 1.3827 1.0000 0.053 Uiso 1 1 calc R U . . .
C5GC C 1.3738(3) 1.3144(3) 0.9965(3) 0.0480(16) Uani 1 1 d . . . . .
H5GC H 1.3810 1.2831 0.9618 0.058 Uiso 1 1 calc R U . . .
C6GC C 1.3299(3) 1.3005(3) 1.0249(3) 0.0379(12) Uani 1 1 d . . . . .
H6GC H 1.3081 1.2597 1.0094 0.045 Uiso 1 1 calc R U . . .
C1HC C 1.2560(2) 1.3967(3) 1.1778(2) 0.0306(11) Uani 1 1 d . . . . .
C2HC C 1.2891(3) 1.4181(3) 1.2372(3) 0.062(2) Uani 1 1 d . . . . .
H2HC H 1.3152 1.3941 1.2488 0.074 Uiso 1 1 calc R U . . .
C3HC C 1.2846(4) 1.4746(4) 1.2806(3) 0.063(2) Uani 1 1 d . . . . .
H3HC H 1.3075 1.4882 1.3213 0.075 Uiso 1 1 calc R U . . .
C4HC C 1.2481(3) 1.5109(3) 1.2658(3) 0.0491(16) Uani 1 1 d . . . . .
H4HC H 1.2484 1.5508 1.2951 0.059 Uiso 1 1 calc R U . . .
C5HC C 1.2112(3) 1.4887(3) 1.2084(3) 0.0444(14) Uani 1 1 d . . . . .
H5HC H 1.1825 1.5116 1.1982 0.053 Uiso 1 1 calc R U . . .
C6HC C 1.2157(3) 1.4334(3) 1.1654(3) 0.0465(15) Uani 1 1 d . . . . .
H6HC H 1.1904 1.4192 1.1254 0.056 Uiso 1 1 calc R U . . .
C1IC C 1.2862(2) 1.2662(3) 1.1383(2) 0.0312(11) Uani 1 1 d . . . . .
C2IC C 1.3459(2) 1.2742(3) 1.1728(2) 0.0322(11) Uani 1 1 d . . . . .
H2IC H 1.3757 1.3099 1.1838 0.039 Uiso 1 1 calc R U . . .
C3IC C 1.3627(3) 1.2304(3) 1.1916(2) 0.0345(12) Uani 1 1 d . . . . .
H3IC H 1.4032 1.2376 1.2170 0.041 Uiso 1 1 calc R U . . .
C4IC C 1.3220(3) 1.1773(3) 1.1744(3) 0.0423(13) Uani 1 1 d . . . . .
H4IC H 1.3344 1.1475 1.1869 0.051 Uiso 1 1 calc R U . . .
C5IC C 1.2628(3) 1.1674(3) 1.1384(3) 0.0441(14) Uani 1 1 d . . . . .
H5IC H 1.2342 1.1305 1.1259 0.053 Uiso 1 1 calc R U . . .
C6IC C 1.2447(3) 1.2113(3) 1.1202(3) 0.0374(12) Uani 1 1 d . . . . .
H6IC H 1.2038 1.2041 1.0954 0.045 Uiso 1 1 calc R U . . .
O20 O 1.13647(16) 1.31568(15) 0.97375(15) 0.0245(7) Uani 1 1 d . . . . .
H20 H 1.1177 1.2808 0.9473 0.037 Uiso 1 1 calc R U . . .
Si20 Si 1.11164(6) 1.36739(6) 0.95395(5) 0.0214(2) Uani 1 1 d . . . . .
C1JC C 1.0929(2) 1.4255(2) 1.0216(2) 0.0258(10) Uani 1 1 d . . . . .
C2JC C 1.0963(3) 1.4869(3) 1.0324(3) 0.0414(13) Uani 1 1 d . . . . .
H2JC H 1.1119 1.5007 1.0066 0.050 Uiso 1 1 calc R U . . .
C3JC C 1.0766(3) 1.5281(3) 1.0814(3) 0.0492(15) Uani 1 1 d . . . . .
H3JC H 1.0789 1.5694 1.0881 0.059 Uiso 1 1 calc R U . . .
C4JC C 1.0545(3) 1.5092(3) 1.1189(2) 0.0396(14) Uani 1 1 d . . . . .
H4JC H 1.0412 1.5374 1.1516 0.048 Uiso 1 1 calc R U . . .
C5JC C 1.0510(3) 1.4492(3) 1.1100(3) 0.0459(15) Uani 1 1 d . . . . .
H5JC H 1.0357 1.4362 1.1366 0.055 Uiso 1 1 calc R U . . .
C6JC C 1.0701(3) 1.4077(3) 1.0613(2) 0.0351(12) Uani 1 1 d . . . . .
H6JC H 1.0675 1.3666 1.0553 0.042 Uiso 1 1 calc R U . . .
C1KC C 1.0377(2) 1.3326(2) 0.8916(2) 0.0249(10) Uani 1 1 d . . . . .
C2KC C 1.0364(3) 1.3162(3) 0.8312(2) 0.0344(12) Uani 1 1 d . . . . .
H2KC H 1.0746 1.3207 0.8202 0.041 Uiso 1 1 calc R U . . .
C3KC C 0.9804(3) 1.2936(3) 0.7869(2) 0.0392(13) Uani 1 1 d . . . . .
H3KC H 0.9805 1.2832 0.7461 0.047 Uiso 1 1 calc R U . . .
C4KC C 0.9239(3) 1.2861(3) 0.8016(2) 0.0340(12) Uani 1 1 d . . . . .
H4KC H 0.8854 1.2715 0.7714 0.041 Uiso 1 1 calc R U . . .
C5KC C 0.9249(2) 1.3003(2) 0.8614(2) 0.0312(11) Uani 1 1 d . . . . .
H5KC H 0.8867 1.2940 0.8718 0.037 Uiso 1 1 calc R U . . .
C6KC C 0.9802(2) 1.3232(2) 0.9057(2) 0.0284(10) Uani 1 1 d . . . . .
H6KC H 0.9798 1.3329 0.9463 0.034 Uiso 1 1 calc R U . . .
C1LC C 1.1740(2) 1.3986(2) 0.9281(2) 0.0243(10) Uani 1 1 d . . . . .
C2LC C 1.1646(2) 1.4380(3) 0.9006(2) 0.0310(11) Uani 1 1 d . . . . .
H2LC H 1.1250 1.4494 0.8944 0.037 Uiso 1 1 calc R U . . .
C3LC C 1.2123(3) 1.4604(3) 0.8825(2) 0.0365(13) Uani 1 1 d . . . . .
H3LC H 1.2060 1.4889 0.8662 0.044 Uiso 1 1 calc R U . . .
C4LC C 1.2698(2) 1.4415(3) 0.8879(2) 0.0330(12) Uani 1 1 d . . . . .
H4LC H 1.3019 1.4560 0.8742 0.040 Uiso 1 1 calc R U . . .
C5LC C 1.2797(2) 1.4016(2) 0.9135(2) 0.0285(10) Uani 1 1 d . . . . .
H5LC H 1.3187 1.3885 0.9172 0.034 Uiso 1 1 calc R U . . .
C6LC C 1.2324(2) 1.3805(2) 0.9338(2) 0.0252(10) Uani 1 1 d . . . . .
H6LC H 1.2397 1.3536 0.9517 0.030 Uiso 1 1 calc R U . . .
O21 O 0.91460(18) 0.31897(17) 0.56898(16) 0.0318(8) Uani 1 1 d . . . . .
H21 H 0.9241 0.2936 0.5821 0.048 Uiso 1 1 calc R U . . .
Si21 Si 0.89763(6) 0.37733(6) 0.62216(5) 0.0218(2) Uani 1 1 d . . . . .
C1MC C 0.8648(2) 0.4267(2) 0.5885(2) 0.0257(10) Uani 1 1 d . . . . .
C2MC C 0.8611(3) 0.4140(3) 0.5278(2) 0.0385(12) Uani 1 1 d . . . . .
H2MC H 0.8730 0.3780 0.5025 0.046 Uiso 1 1 calc R U . . .
C3MC C 0.8409(3) 0.4525(3) 0.5045(3) 0.0471(15) Uani 1 1 d . . . . .
H3MC H 0.8396 0.4432 0.4636 0.057 Uiso 1 1 calc R U . . .
C4MC C 0.8221(3) 0.5050(3) 0.5399(3) 0.0445(15) Uani 1 1 d . . . . .
H4MC H 0.8081 0.5316 0.5234 0.053 Uiso 1 1 calc R U . . .
C5MC C 0.8237(3) 0.5182(3) 0.5991(3) 0.0444(14) Uani 1 1 d . . . . .
H5MC H 0.8105 0.5538 0.6236 0.053 Uiso 1 1 calc R U . . .
C6MC C 0.8449(3) 0.4792(3) 0.6228(3) 0.0367(12) Uani 1 1 d . . . . .
H6MC H 0.8457 0.4886 0.6637 0.044 Uiso 1 1 calc R U . . .
C1NC C 0.9698(2) 0.4207(2) 0.6851(2) 0.0249(10) Uani 1 1 d . . . . .
C2NC C 1.0113(3) 0.3888(3) 0.7042(3) 0.0392(13) Uani 1 1 d . . . . .
H2NC H 1.0040 0.3456 0.6829 0.047 Uiso 1 1 calc R U . . .
C3NC C 1.0628(3) 0.4186(3) 0.7533(3) 0.0405(13) Uani 1 1 d . . . . .
H3NC H 1.0908 0.3961 0.7649 0.049 Uiso 1 1 calc R U . . .
C4NC C 1.0732(2) 0.4819(3) 0.7855(2) 0.0348(12) Uani 1 1 d . . . . .
H4NC H 1.1071 0.5025 0.8205 0.042 Uiso 1 1 calc R U . . .
C5NC C 1.0346(3) 0.5143(3) 0.7668(3) 0.0397(13) Uani 1 1 d . . . . .
H5NC H 1.0429 0.5576 0.7876 0.048 Uiso 1 1 calc R U . . .
C6NC C 0.9827(2) 0.4837(3) 0.7167(3) 0.0352(12) Uani 1 1 d . . . . .
H6NC H 0.9559 0.5067 0.7042 0.042 Uiso 1 1 calc R U . . .
C1OC C 0.8403(2) 0.3459(2) 0.6528(2) 0.0236(9) Uani 1 1 d . . . . .
C2OC C 0.8438(3) 0.3728(3) 0.7148(2) 0.0356(12) Uani 1 1 d . . . . .
H2OC H 0.8760 0.4069 0.7415 0.043 Uiso 1 1 calc R U . . .
C3OC C 0.8005(3) 0.3500(3) 0.7372(3) 0.0449(14) Uani 1 1 d . . . . .
H3OC H 0.8029 0.3695 0.7792 0.054 Uiso 1 1 calc R U . . .
C4OC C 0.7541(3) 0.2996(3) 0.7001(3) 0.0367(12) Uani 1 1 d . . . . .
H4OC H 0.7247 0.2842 0.7159 0.044 Uiso 1 1 calc R U . . .
C5OC C 0.7514(3) 0.2719(3) 0.6388(3) 0.0411(13) Uani 1 1 d . . . . .
H5OC H 0.7202 0.2367 0.6125 0.049 Uiso 1 1 calc R U . . .
C6OC C 0.7935(3) 0.2949(3) 0.6156(2) 0.0338(11) Uani 1 1 d . . . . .
H6OC H 0.7904 0.2755 0.5735 0.041 Uiso 1 1 calc R U . . .
O22 O 0.89281(17) 0.19905(17) 0.53416(16) 0.0287(7) Uani 1 1 d . . . . .
H22 H 0.8692 0.1842 0.4991 0.043 Uiso 1 1 calc R U . . .
Si22 Si 0.91169(6) 0.14362(6) 0.55068(5) 0.0207(2) Uani 1 1 d . . . . .
C1PC C 0.8505(2) 0.1166(2) 0.58074(19) 0.0201(9) Uani 1 1 d . . . . .
C2PC C 0.8363(2) 0.1591(2) 0.6323(2) 0.0252(10) Uani 1 1 d . . . . .
H2PC H 0.8594 0.1998 0.6518 0.030 Uiso 1 1 calc R U . . .
C3PC C 0.7887(2) 0.1427(2) 0.6553(2) 0.0273(10) Uani 1 1 d . . . . .
H3PC H 0.7794 0.1722 0.6898 0.033 Uiso 1 1 calc R U . . .
C4PC C 0.7553(2) 0.0836(2) 0.6277(2) 0.0257(10) Uani 1 1 d . . . . .
H4PC H 0.7238 0.0721 0.6439 0.031 Uiso 1 1 calc R U . . .
C5PC C 0.7680(2) 0.0410(2) 0.5761(2) 0.0288(10) Uani 1 1 d . . . . .
H5PC H 0.7447 0.0004 0.5567 0.035 Uiso 1 1 calc R U . . .
C6PC C 0.8147(2) 0.0576(2) 0.5531(2) 0.0254(10) Uani 1 1 d . . . . .
H6PC H 0.8225 0.0282 0.5175 0.030 Uiso 1 1 calc R U . . .
C1QC C 0.9194(2) 0.0790(2) 0.4803(2) 0.0223(9) Uani 1 1 d . . . . .
C2QC C 0.9114(2) 0.0829(2) 0.4256(2) 0.0277(10) Uani 1 1 d . . . . .
H2QC H 0.9034 0.1196 0.4238 0.033 Uiso 1 1 calc R U . . .
C3QC C 0.9152(3) 0.0335(3) 0.3733(2) 0.0330(12) Uani 1 1 d . . . . .
H3QC H 0.9098 0.0368 0.3363 0.040 Uiso 1 1 calc R U . . .
C4QC C 0.9268(2) -0.0198(2) 0.3756(2) 0.0285(10) Uani 1 1 d . . . . .
H4QC H 0.9293 -0.0533 0.3399 0.034 Uiso 1 1 calc R U . . .
C5QC C 0.9348(2) -0.0251(2) 0.4297(2) 0.0243(9) Uani 1 1 d . . . . .
H5QC H 0.9427 -0.0620 0.4311 0.029 Uiso 1 1 calc R U . . .
C6QC C 0.9311(2) 0.0247(2) 0.4818(2) 0.0232(9) Uani 1 1 d . . . . .
H6QC H 0.9367 0.0215 0.5188 0.028 Uiso 1 1 calc R U . . .
C1RC C 0.9870(2) 0.1779(2) 0.6103(2) 0.0213(9) Uani 1 1 d . . . . .
C2RC C 1.0040(2) 0.1578(2) 0.6552(2) 0.0265(10) Uani 1 1 d . . . . .
H2RC H 0.9755 0.1271 0.6562 0.032 Uiso 1 1 calc R U . . .
C3RC C 1.0611(2) 0.1816(3) 0.6980(2) 0.0303(11) Uani 1 1 d . . . . .
H3RC H 1.0709 0.1677 0.7282 0.036 Uiso 1 1 calc R U . . .
C4RC C 1.1035(2) 0.2255(3) 0.6967(2) 0.0314(11) Uani 1 1 d . . . . .
H4RC H 1.1431 0.2412 0.7253 0.038 Uiso 1 1 calc R U . . .
C5RC C 1.0880(3) 0.2470(3) 0.6531(3) 0.0333(11) Uani 1 1 d . . . . .
H5RC H 1.1169 0.2776 0.6523 0.040 Uiso 1 1 calc R U . . .
C6RC C 1.0306(2) 0.2234(2) 0.6110(2) 0.0256(10) Uani 1 1 d . . . . .
H6RC H 1.0205 0.2386 0.5818 0.031 Uiso 1 1 calc R U . . .
O23 O 0.82967(17) 0.20370(18) 0.43483(17) 0.0337(8) Uani 1 1 d . . . . .
H23 H 0.8567 0.2175 0.4219 0.051 Uiso 1 1 calc R U . . .
Si23 Si 0.76206(6) 0.17747(6) 0.38323(6) 0.0261(3) Uani 1 1 d . . . . .
C1SC C 0.7717(2) 0.1142(2) 0.3135(2) 0.0282(10) Uani 1 1 d . . . . .
C2SC C 0.8286(3) 0.1139(3) 0.2974(2) 0.0329(11) Uani 1 1 d . . . . .
H2SC H 0.8638 0.1449 0.3240 0.039 Uiso 1 1 calc R U . . .
C3SC C 0.8349(3) 0.0695(3) 0.2436(3) 0.0438(14) Uani 1 1 d . . . . .
H3SC H 0.8744 0.0696 0.2341 0.053 Uiso 1 1 calc R U . . .
C4SC C 0.7838(3) 0.0251(3) 0.2037(3) 0.0473(16) Uani 1 1 d . . . . .
H4SC H 0.7879 -0.0049 0.1665 0.057 Uiso 1 1 calc R U . . .
C5SC C 0.7267(3) 0.0246(3) 0.2180(3) 0.0479(15) Uani 1 1 d . . . . .
H5SC H 0.6911 -0.0055 0.1906 0.057 Uiso 1 1 calc R U . . .
C6SC C 0.7217(3) 0.0689(3) 0.2734(3) 0.0369(12) Uani 1 1 d . . . . .
H6SC H 0.6827 0.0676 0.2835 0.044 Uiso 1 1 calc R U . . .
C1TC C 0.7036(2) 0.1518(2) 0.4168(2) 0.0287(10) Uani 1 1 d . . . . .
C2TC C 0.6405(3) 0.1453(3) 0.3933(3) 0.0404(12) Uani 1 1 d . . . . .
H2TC H 0.6270 0.1544 0.3601 0.048 Uiso 1 1 calc R U . . .
C3TC C 0.5960(3) 0.1256(3) 0.4172(3) 0.0441(13) Uani 1 1 d . . . . .
H3TC H 0.5526 0.1204 0.3996 0.053 Uiso 1 1 calc R U . . .
C4TC C 0.6148(3) 0.1135(3) 0.4664(3) 0.0360(12) Uani 1 1 d . . . . .
H4TC H 0.5848 0.1023 0.4843 0.043 Uiso 1 1 calc R U . . .
C5TC C 0.6761(3) 0.1180(3) 0.4884(3) 0.0389(13) Uani 1 1 d . . . . .
H5TC H 0.6891 0.1082 0.5212 0.047 Uiso 1 1 calc R U . . .
C6TC C 0.7209(3) 0.1365(3) 0.4650(3) 0.0384(13) Uani 1 1 d . . . . .
H6TC H 0.7639 0.1389 0.4815 0.046 Uiso 1 1 calc R U . . .
C1UC C 0.7369(2) 0.2393(2) 0.3641(2) 0.0274(10) Uani 1 1 d . . . . .
C2UC C 0.7235(3) 0.2904(3) 0.4081(3) 0.0427(13) Uani 1 1 d . . . . .
H2UC H 0.7280 0.2940 0.4479 0.051 Uiso 1 1 calc R U . . .
C3UC C 0.7037(3) 0.3356(3) 0.3941(3) 0.0526(16) Uani 1 1 d . . . . .
H3UC H 0.6949 0.3705 0.4243 0.063 Uiso 1 1 calc R U . . .
C4UC C 0.6967(3) 0.3306(3) 0.3360(3) 0.0513(17) Uani 1 1 d . . . . .
H4UC H 0.6837 0.3622 0.3266 0.062 Uiso 1 1 calc R U . . .
C5UC C 0.7086(3) 0.2800(3) 0.2922(3) 0.0498(16) Uani 1 1 d . . . . .
H5UC H 0.7025 0.2759 0.2521 0.060 Uiso 1 1 calc R U . . .
C6UC C 0.7292(3) 0.2351(3) 0.3060(2) 0.0399(13) Uani 1 1 d . . . . .
H6UC H 0.7383 0.2007 0.2755 0.048 Uiso 1 1 calc R U . . .
O24 O 0.92982(18) 0.28367(19) 0.45870(17) 0.0344(8) Uani 1 1 d . . . . .
H24 H 0.9328 0.3102 0.4939 0.052 Uiso 1 1 calc R U . . .
Si24 Si 0.98367(6) 0.30612(6) 0.43123(6) 0.0249(3) Uani 1 1 d . . . . .
C1VC C 0.9564(2) 0.3618(2) 0.4030(2) 0.0275(10) Uani 1 1 d . . . . .
C2VC C 0.9949(3) 0.4151(3) 0.4161(3) 0.0394(13) Uani 1 1 d . . . . .
H2VC H 1.0368 0.4241 0.4398 0.047 Uiso 1 1 calc R U . . .
C3VC C 0.9738(3) 0.4568(3) 0.3953(3) 0.0503(16) Uani 1 1 d . . . . .
H3VC H 1.0007 0.4941 0.4055 0.060 Uiso 1 1 calc R U . . .
C4VC C 0.9146(3) 0.4432(3) 0.3603(3) 0.0463(15) Uani 1 1 d . . . . .
H4VC H 0.9003 0.4712 0.3458 0.056 Uiso 1 1 calc R U . . .
C5VC C 0.8745(3) 0.3895(3) 0.3453(3) 0.0427(14) Uani 1 1 d . . . . .
H5VC H 0.8331 0.3806 0.3208 0.051 Uiso 1 1 calc R U . . .
C6VC C 0.8958(3) 0.3486(3) 0.3669(2) 0.0333(11) Uani 1 1 d . . . . .
H6VC H 0.8687 0.3115 0.3569 0.040 Uiso 1 1 calc R U . . .
C1WC C 1.0588(2) 0.3392(2) 0.4914(2) 0.0244(9) Uani 1 1 d . . . . .
C2WC C 1.0623(3) 0.3544(3) 0.5525(2) 0.0333(11) Uani 1 1 d . . . . .
H2WC H 1.0248 0.3509 0.5648 0.040 Uiso 1 1 calc R U . . .
C3WC C 1.1200(3) 0.3747(3) 0.5953(3) 0.0412(13) Uani 1 1 d . . . . .
H3WC H 1.1216 0.3848 0.6364 0.049 Uiso 1 1 calc R U . . .
C4WC C 1.1752(3) 0.3800(3) 0.5776(3) 0.0422(14) Uani 1 1 d . . . . .
H4WC H 1.2145 0.3930 0.6065 0.051 Uiso 1 1 calc R U . . .
C5WC C 1.1727(3) 0.3664(3) 0.5179(3) 0.0373(12) Uani 1 1 d . . . . .
H5WC H 1.2104 0.3708 0.5061 0.045 Uiso 1 1 calc R U . . .
C6WC C 1.1156(2) 0.3464(3) 0.4752(2) 0.0327(11) Uani 1 1 d . . . . .
H6WC H 1.1146 0.3374 0.4344 0.039 Uiso 1 1 calc R U . . .
C1ZC C 0.9938(2) 0.2360(3) 0.3687(2) 0.0282(10) Uani 1 1 d . . . . .
C2ZC C 1.0089(2) 0.1872(2) 0.3796(2) 0.0288(10) Uani 1 1 d . . . . .
H2ZC H 1.0137 0.1901 0.4192 0.035 Uiso 1 1 calc R U . . .
C3ZC C 1.0175(3) 0.1337(3) 0.3339(3) 0.0361(12) Uani 1 1 d . . . . .
H3ZC H 1.0277 0.1009 0.3425 0.043 Uiso 1 1 calc R U . . .
C4ZC C 1.0107(3) 0.1291(3) 0.2750(3) 0.0458(15) Uani 1 1 d . . . . .
H4ZC H 1.0163 0.0931 0.2437 0.055 Uiso 1 1 calc R U . . .
C5ZC C 0.9960(3) 0.1769(3) 0.2634(3) 0.0447(15) Uani 1 1 d . . . . .
H5ZC H 0.9918 0.1740 0.2239 0.054 Uiso 1 1 calc R U . . .
C6ZC C 0.9871(3) 0.2298(3) 0.3092(2) 0.0350(12) Uani 1 1 d . . . . .
H6ZC H 0.9763 0.2623 0.3002 0.042 Uiso 1 1 calc R U . . .
O25 O 0.67827(17) 0.81242(17) 0.58106(15) 0.0298(8) Uani 1 1 d . . . . .
H25 H 0.6697 0.8293 0.5581 0.045 Uiso 1 1 calc R U . . .
Si25 Si 0.75101(6) 0.84114(6) 0.62278(5) 0.0241(3) Uani 1 1 d . . . . .
C1AD C 0.7537(2) 0.9192(2) 0.6822(2) 0.0283(10) Uani 1 1 d . . . . .
C2AD C 0.7027(3) 0.9483(3) 0.6791(2) 0.0328(11) Uani 1 1 d . . . . .
H2AD H 0.6655 0.9266 0.6479 0.039 Uiso 1 1 calc R U . . .
C3AD C 0.7046(3) 1.0077(3) 0.7202(2) 0.0340(11) Uani 1 1 d . . . . .
H3AD H 0.6694 1.0265 0.7170 0.041 Uiso 1 1 calc R U . . .
C4AD C 0.7589(3) 1.0393(2) 0.7660(2) 0.0342(12) Uani 1 1 d . . . . .
H4AD H 0.7608 1.0800 0.7944 0.041 Uiso 1 1 calc R U . . .
C5AD C 0.8100(3) 1.0119(3) 0.7704(2) 0.0353(12) Uani 1 1 d . . . . .
H5AD H 0.8471 1.0339 0.8016 0.042 Uiso 1 1 calc R U . . .
C6AD C 0.8072(3) 0.9521(3) 0.7295(2) 0.0315(11) Uani 1 1 d . . . . .
H6AD H 0.8422 0.9333 0.7336 0.038 Uiso 1 1 calc R U . . .
C1BD C 0.7731(2) 0.7893(2) 0.6572(2) 0.0277(10) Uani 1 1 d . . . . .
C2BD C 0.7337(3) 0.7736(3) 0.6885(3) 0.0443(14) Uani 1 1 d . . . . .
H2BD H 0.6962 0.7892 0.6910 0.053 Uiso 1 1 calc R U . . .
C3BD C 0.7482(3) 0.7361(3) 0.7155(3) 0.0486(15) Uani 1 1 d . . . . .
H3BD H 0.7214 0.7269 0.7372 0.058 Uiso 1 1 calc R U . . .
C4BD C 0.8022(3) 0.7114(3) 0.7110(3) 0.0386(12) Uani 1 1 d . . . . .
H4BD H 0.8110 0.6836 0.7276 0.046 Uiso 1 1 calc R U . . .
C5BD C 0.8426(3) 0.7274(3) 0.6824(2) 0.0343(12) Uani 1 1 d . . . . .
H5BD H 0.8801 0.7117 0.6805 0.041 Uiso 1 1 calc R U . . .
C6BD C 0.8287(3) 0.7666(3) 0.6560(2) 0.0325(11) Uani 1 1 d . . . . .
H6BD H 0.8573 0.7779 0.6370 0.039 Uiso 1 1 calc R U . . .
C1CD C 0.8036(2) 0.8467(2) 0.5738(2) 0.0245(9) Uani 1 1 d . . . . .
C2CD C 0.8115(3) 0.7945(3) 0.5272(2) 0.0314(11) Uani 1 1 d . . . . .
H2CD H 0.7894 0.7557 0.5194 0.038 Uiso 1 1 calc R U . . .
C3CD C 0.8510(3) 0.7984(3) 0.4923(2) 0.0367(12) Uani 1 1 d . . . . .
H3CD H 0.8555 0.7623 0.4602 0.044 Uiso 1 1 calc R U . . .
C4CD C 0.8843(3) 0.8539(3) 0.5034(2) 0.0355(12) Uani 1 1 d . . . . .
H4CD H 0.9129 0.8561 0.4804 0.043 Uiso 1 1 calc R U . . .
C5CD C 0.8755(3) 0.9066(3) 0.5484(2) 0.0320(11) Uani 1 1 d . . . . .
H5CD H 0.8966 0.9452 0.5548 0.038 Uiso 1 1 calc R U . . .
C6CD C 0.8362(2) 0.9033(2) 0.5841(2) 0.0269(10) Uani 1 1 d . . . . .
H6CD H 0.8313 0.9396 0.6156 0.032 Uiso 1 1 calc R U . . .
O26 O 0.63356(16) 0.82491(16) 0.48061(15) 0.0276(7) Uani 1 1 d . . . . .
H26 H 0.6183 0.7893 0.4537 0.041 Uiso 1 1 calc R U . . .
Si26 Si 0.60723(6) 0.87424(6) 0.45748(6) 0.0228(3) Uani 1 1 d . . . . .
C1DD C 0.5865(2) 0.9341(2) 0.5234(2) 0.0281(10) Uani 1 1 d . . . . .
C2DD C 0.5598(2) 0.9161(3) 0.5614(2) 0.0343(12) Uani 1 1 d . . . . .
H2DD H 0.5552 0.8748 0.5548 0.041 Uiso 1 1 calc R U . . .
C3DD C 0.5400(3) 0.9579(3) 0.6086(3) 0.0473(15) Uani 1 1 d . . . . .
H3DD H 0.5220 0.9451 0.6339 0.057 Uiso 1 1 calc R U . . .
C4DD C 0.5467(3) 1.0186(3) 0.6184(2) 0.0444(15) Uani 1 1 d . . . . .
H4DD H 0.5330 1.0471 0.6506 0.053 Uiso 1 1 calc R U . . .
C5DD C 0.5725(3) 1.0377(3) 0.5824(3) 0.0444(14) Uani 1 1 d . . . . .
H5DD H 0.5768 1.0793 0.5897 0.053 Uiso 1 1 calc R U . . .
C6DD C 0.5930(3) 0.9957(3) 0.5344(3) 0.0354(12) Uani 1 1 d . . . . .
H6DD H 0.6111 1.0092 0.5095 0.042 Uiso 1 1 calc R U . . .
C1ED C 0.5346(2) 0.8335(2) 0.3947(2) 0.0254(10) Uani 1 1 d . . . . .
C2ED C 0.5323(3) 0.8202(3) 0.3339(2) 0.0355(12) Uani 1 1 d . . . . .
H2ED H 0.5690 0.8317 0.3237 0.043 Uiso 1 1 calc R U . . .
C3ED C 0.4772(3) 0.7905(3) 0.2888(2) 0.0402(13) Uani 1 1 d . . . . .
H3ED H 0.4764 0.7826 0.2483 0.048 Uiso 1 1 calc R U . . .
C4ED C 0.4231(3) 0.7721(3) 0.3022(3) 0.0378(13) Uani 1 1 d . . . . .
H4ED H 0.3854 0.7519 0.2713 0.045 Uiso 1 1 calc R U . . .
C5ED C 0.4252(3) 0.7841(3) 0.3617(3) 0.0429(14) Uani 1 1 d . . . . .
H5ED H 0.3886 0.7715 0.3713 0.051 Uiso 1 1 calc R U . . .
C6ED C 0.4796(2) 0.8139(3) 0.4073(2) 0.0340(12) Uani 1 1 d . . . . .
H6ED H 0.4799 0.8213 0.4476 0.041 Uiso 1 1 calc R U . . .
C1FD C 0.6689(2) 0.9053(2) 0.4309(2) 0.0245(9) Uani 1 1 d . . . . .
C2FD C 0.7267(2) 0.8859(2) 0.4340(2) 0.0267(10) Uani 1 1 d . . . . .
H2FD H 0.7338 0.8573 0.4500 0.032 Uiso 1 1 calc R U . . .
C3FD C 0.7736(2) 0.9077(3) 0.4142(2) 0.0315(11) Uani 1 1 d . . . . .
H3FD H 0.8121 0.8936 0.4161 0.038 Uiso 1 1 calc R U . . .
C4FD C 0.7639(3) 0.9503(3) 0.3916(2) 0.0356(12) Uani 1 1 d . . . . .
H4FD H 0.7957 0.9651 0.3775 0.043 Uiso 1 1 calc R U . . .
C5FD C 0.7074(3) 0.9714(3) 0.3895(2) 0.0364(12) Uani 1 1 d . . . . .
H5FD H 0.7017 1.0021 0.3762 0.044 Uiso 1 1 calc R U . . .
C6FD C 0.6603(2) 0.9477(3) 0.4065(2) 0.0321(11) Uani 1 1 d . . . . .
H6FD H 0.6210 0.9599 0.4019 0.039 Uiso 1 1 calc R U . . .
O27 O 0.59478(18) 0.70522(17) 0.43449(17) 0.0322(8) Uani 1 1 d . . . . .
H27 H 0.5710 0.6998 0.4549 0.048 Uiso 1 1 calc R U . . .
Si27 Si 0.59880(7) 0.63898(6) 0.38199(7) 0.0297(3) Uani 1 1 d . . . . .
C1GD C 0.6574(2) 0.6536(2) 0.3421(2) 0.0248(10) Uani 1 1 d . . . . .
C2GD C 0.6962(3) 0.7105(3) 0.3628(3) 0.0355(12) Uani 1 1 d . . . . .
H2GD H 0.6932 0.7435 0.3986 0.043 Uiso 1 1 calc R U . . .
C3GD C 0.7384(3) 0.7194(3) 0.3322(3) 0.0419(13) Uani 1 1 d . . . . .
H3GD H 0.7627 0.7588 0.3456 0.050 Uiso 1 1 calc R U . . .
C4GD C 0.7453(3) 0.6706(3) 0.2819(2) 0.0357(12) Uani 1 1 d . . . . .
H4GD H 0.7747 0.6767 0.2610 0.043 Uiso 1 1 calc R U . . .
C5GD C 0.7105(3) 0.6140(3) 0.2621(2) 0.0414(14) Uani 1 1 d . . . . .
H5GD H 0.7167 0.5804 0.2285 0.050 Uiso 1 1 calc R U . . .
C6GD C 0.6654(2) 0.6054(3) 0.2917(2) 0.0329(11) Uani 1 1 d . . . . .
H6GD H 0.6400 0.5663 0.2770 0.039 Uiso 1 1 calc R U . . .
C1HD C 0.52081(14) 0.60468(16) 0.32665(15) 0.0334(11) Uani 1 1 d G . . . .
C2HD C 0.48823(17) 0.64200(12) 0.30771(16) 0.0422(13) Uani 1 1 d G . . . .
H2HD H 0.5052 0.6843 0.3240 0.051 Uiso 1 1 calc R U . . .
C3HD C 0.43086(17) 0.61745(15) 0.26493(16) 0.0431(13) Uani 1 1 d G . . . .
H3HD H 0.4086 0.6430 0.2520 0.052 Uiso 1 1 calc R U . . .
C4HD C 0.40606(15) 0.55557(16) 0.24110(17) 0.0454(14) Uani 1 1 d G . . . .
H4HD H 0.3668 0.5388 0.2119 0.055 Uiso 1 1 calc R U . . .
C5HD C 0.4386(2) 0.51824(12) 0.2600(2) 0.064(2) Uani 1 1 d G . . . .
H5HD H 0.4217 0.4759 0.2438 0.077 Uiso 1 1 calc R U . . .
C6HD C 0.49601(18) 0.54279(15) 0.30282(19) 0.0572(18) Uani 1 1 d G . . . .
H6HD H 0.5183 0.5173 0.3158 0.069 Uiso 1 1 calc R U . . .
C1ID C 0.6265(3) 0.5897(3) 0.4197(3) 0.0364(12) Uani 1 1 d . . . . .
C2ID C 0.6354(3) 0.6083(3) 0.4817(3) 0.0494(15) Uani 1 1 d . . . . .
H2ID H 0.6276 0.6471 0.5060 0.059 Uiso 1 1 calc R U . . .
C3ID C 0.6555(3) 0.5717(4) 0.5091(3) 0.0561(17) Uani 1 1 d . . . . .
H3ID H 0.6612 0.5857 0.5514 0.067 Uiso 1 1 calc R U . . .
C4ID C 0.6669(3) 0.5150(3) 0.4749(4) 0.0571(18) Uani 1 1 d . . . . .
H4ID H 0.6782 0.4883 0.4923 0.069 Uiso 1 1 calc R U . . .
C5ID C 0.6615(4) 0.4992(3) 0.4163(3) 0.0580(18) Uani 1 1 d . . . . .
H5ID H 0.6720 0.4615 0.3926 0.070 Uiso 1 1 calc R U . . .
C6ID C 0.6415(3) 0.5345(3) 0.3884(3) 0.0557(17) Uani 1 1 d . . . . .
H6ID H 0.6381 0.5203 0.3464 0.067 Uiso 1 1 calc R U . . .
O28 O 0.56690(18) 0.73344(18) 0.54156(16) 0.0342(8) Uani 1 1 d . . . . .
H28 H 0.6021 0.7488 0.5665 0.051 Uiso 1 1 calc R U . . .
Si28 Si 0.51617(7) 0.71239(7) 0.57376(6) 0.0305(3) Uani 1 1 d . . . . .
C1JD C 0.4393(3) 0.6836(3) 0.5167(3) 0.0349(12) Uani 1 1 d . . . . .
C2JD C 0.4342(2) 0.6801(3) 0.4590(2) 0.0359(11) Uani 1 1 d . . . . .
H2JD H 0.4692 0.6965 0.4499 0.043 Uiso 1 1 calc R U . . .
C3JD C 0.3778(3) 0.6526(3) 0.4148(3) 0.0478(15) Uani 1 1 d . . . . .
H3JD H 0.3743 0.6521 0.3763 0.057 Uiso 1 1 calc R U . . .
C4JD C 0.3270(3) 0.6262(3) 0.4258(3) 0.0515(16) Uani 1 1 d . . . . .
H4JD H 0.2899 0.6049 0.3943 0.062 Uiso 1 1 calc R U . . .
C5JD C 0.3302(3) 0.6307(3) 0.4833(3) 0.0532(16) Uani 1 1 d . . . . .
H5JD H 0.2946 0.6147 0.4919 0.064 Uiso 1 1 calc R U . . .
C6JD C 0.3851(3) 0.6584(3) 0.5276(3) 0.0461(14) Uani 1 1 d . . . . .
H6JD H 0.3870 0.6609 0.5667 0.055 Uiso 1 1 calc R U . . .
C1KD C 0.5350(3) 0.6484(3) 0.5916(2) 0.0363(12) Uani 1 1 d . . . . .
C2KD C 0.5074(3) 0.5870(3) 0.5480(3) 0.0527(16) Uani 1 1 d . . . . .
H2KD H 0.4806 0.5792 0.5102 0.063 Uiso 1 1 calc R U . . .
C3KD C 0.5203(4) 0.5395(3) 0.5615(3) 0.0594(17) Uani 1 1 d . . . . .
H3KD H 0.5006 0.4990 0.5331 0.071 Uiso 1 1 calc R U . . .
C4KD C 0.5609(4) 0.5490(4) 0.6148(4) 0.064(2) Uani 1 1 d . . . . .
H4KD H 0.5692 0.5151 0.6224 0.077 Uiso 1 1 calc R U . . .
C5KD C 0.5902(4) 0.6084(3) 0.6581(3) 0.064(2) Uani 1 1 d . . . . .
H5KD H 0.6191 0.6155 0.6946 0.077 Uiso 1 1 calc R U . . .
C6KD C 0.5752(3) 0.6567(3) 0.6455(2) 0.0425(13) Uani 1 1 d . . . . .
H6KD H 0.5932 0.6972 0.6752 0.051 Uiso 1 1 calc R U . . .
C1LD C 0.5188(3) 0.7787(3) 0.6463(2) 0.0304(11) Uani 1 1 d . . . . .
C2LD C 0.4731(3) 0.7798(3) 0.6783(3) 0.0398(13) Uani 1 1 d . . . . .
H2LD H 0.4377 0.7475 0.6613 0.048 Uiso 1 1 calc R U . . .
C3LD C 0.4793(3) 0.8276(3) 0.7345(3) 0.0453(15) Uani 1 1 d . . . . .
H3LD H 0.4478 0.8277 0.7554 0.054 Uiso 1 1 calc R U . . .
C4LD C 0.5303(3) 0.8750(3) 0.7607(3) 0.0427(14) Uani 1 1 d . . . . .
H4LD H 0.5341 0.9071 0.7995 0.051 Uiso 1 1 calc R U . . .
C5LD C 0.5754(3) 0.8757(3) 0.7306(2) 0.0378(13) Uani 1 1 d . . . . .
H5LD H 0.6106 0.9082 0.7484 0.045 Uiso 1 1 calc R U . . .
C6LD C 0.5692(3) 0.8280(2) 0.6735(2) 0.0308(11) Uani 1 1 d . . . . .
H6LD H 0.6003 0.8293 0.6526 0.037 Uiso 1 1 calc R U . . .
O29 O 0.38989(17) -0.30537(17) 0.03405(16) 0.0291(7) Uani 1 1 d . . . . .
H29 H 0.3670 -0.3192 -0.0013 0.044 Uiso 1 1 calc R U . . .
Si29 Si 0.40858(6) -0.36207(6) 0.04836(5) 0.0226(3) Uani 1 1 d . . . . .
C1MD C 0.3482(2) -0.3906(2) 0.0785(2) 0.0224(9) Uani 1 1 d . . . . .
C2MD C 0.3339(3) -0.3486(3) 0.1293(2) 0.0369(12) Uani 1 1 d . . . . .
H2MD H 0.3550 -0.3073 0.1474 0.044 Uiso 1 1 calc R U . . .
C3MD C 0.2892(3) -0.3660(3) 0.1543(3) 0.0426(13) Uani 1 1 d . . . . .
H3MD H 0.2802 -0.3367 0.1892 0.051 Uiso 1 1 calc R U . . .
C4MD C 0.2582(3) -0.4256(3) 0.1284(3) 0.0395(13) Uani 1 1 d . . . . .
H4MD H 0.2280 -0.4376 0.1456 0.047 Uiso 1 1 calc R U . . .
C5MD C 0.2710(3) -0.4684(3) 0.0769(3) 0.0377(12) Uani 1 1 d . . . . .
H5MD H 0.2494 -0.5096 0.0588 0.045 Uiso 1 1 calc R U . . .
C6MD C 0.3154(3) -0.4506(2) 0.0522(2) 0.0312(11) Uani 1 1 d . . . . .
H6MD H 0.3236 -0.4798 0.0167 0.037 Uiso 1 1 calc R U . . .
C1ND C 0.4836(2) -0.3284(2) 0.1089(2) 0.0234(9) Uani 1 1 d . . . . .
C2ND C 0.5271(2) -0.2818(3) 0.1114(2) 0.0281(10) Uani 1 1 d . . . . .
H2ND H 0.5177 -0.2662 0.0824 0.034 Uiso 1 1 calc R U . . .
C3ND C 0.5836(2) -0.2578(3) 0.1551(2) 0.0344(12) Uani 1 1 d . . . . .
H3ND H 0.6125 -0.2263 0.1556 0.041 Uiso 1 1 calc R U . . .
C4ND C 0.5979(2) -0.2797(3) 0.1978(2) 0.0343(12) Uani 1 1 d . . . . .
H4ND H 0.6367 -0.2633 0.2276 0.041 Uiso 1 1 calc R U . . .
C5ND C 0.5561(3) -0.3249(3) 0.1972(2) 0.0346(12) Uani 1 1 d . . . . .
H5ND H 0.5660 -0.3399 0.2266 0.041 Uiso 1 1 calc R U . . .
C6ND C 0.4990(2) -0.3490(2) 0.1535(2) 0.0291(10) Uani 1 1 d . . . . .
H6ND H 0.4701 -0.3798 0.1540 0.035 Uiso 1 1 calc R U . . .
C1OD C 0.4175(2) -0.4253(2) -0.0225(2) 0.0232(9) Uani 1 1 d . . . . .
C2OD C 0.4310(2) -0.4795(2) -0.0222(2) 0.0266(10) Uani 1 1 d . . . . .
H2OD H 0.4366 -0.4838 0.0142 0.032 Uiso 1 1 calc R U . . .
C3OD C 0.4363(2) -0.5277(2) -0.0748(2) 0.0254(10) Uani 1 1 d . . . . .
H3OD H 0.4453 -0.5646 -0.0741 0.030 Uiso 1 1 calc R U . . .
C4OD C 0.4282(2) -0.5210(2) -0.1282(2) 0.0282(10) Uani 1 1 d . . . . .
H4OD H 0.4320 -0.5534 -0.1641 0.034 Uiso 1 1 calc R U . . .
C5OD C 0.4149(3) -0.4675(3) -0.1291(2) 0.0318(11) Uani 1 1 d . . . . .
H5OD H 0.4091 -0.4634 -0.1656 0.038 Uiso 1 1 calc R U . . .
C6OD C 0.4097(2) -0.4193(2) -0.0764(2) 0.0280(10) Uani 1 1 d . . . . .
H6OD H 0.4009 -0.3824 -0.0772 0.034 Uiso 1 1 calc R U . . .
O30 O 0.32179(17) -0.29841(19) -0.06209(17) 0.0364(9) Uani 1 1 d . . . . .
H30 H 0.3498 -0.2873 -0.0758 0.055 Uiso 1 1 calc R U . . .
Si30 Si 0.25391(6) -0.32182(7) -0.11311(6) 0.0275(3) Uani 1 1 d . . . . .
C1PD C 0.2623(2) -0.3843(2) -0.1838(2) 0.0284(10) Uani 1 1 d . . . . .
C2PD C 0.2112(3) -0.4281(3) -0.2256(3) 0.0382(13) Uani 1 1 d . . . . .
H2PD H 0.1717 -0.4283 -0.2162 0.046 Uiso 1 1 calc R U . . .
C3PD C 0.2159(3) -0.4717(3) -0.2806(3) 0.0445(15) Uani 1 1 d . . . . .
H3PD H 0.1800 -0.5008 -0.3086 0.053 Uiso 1 1 calc R U . . .
C4PD C 0.2726(3) -0.4721(3) -0.2941(3) 0.0405(13) Uani 1 1 d . . . . .
H4PD H 0.2762 -0.5020 -0.3316 0.049 Uiso 1 1 calc R U . . .
C5PD C 0.3244(3) -0.4300(3) -0.2541(3) 0.0384(12) Uani 1 1 d . . . . .
H5PD H 0.3638 -0.4310 -0.2636 0.046 Uiso 1 1 calc R U . . .
C6PD C 0.3191(2) -0.3862(3) -0.2003(2) 0.0324(11) Uani 1 1 d . . . . .
H6PD H 0.3550 -0.3563 -0.1736 0.039 Uiso 1 1 calc R U . . .
C1QD C 0.1957(2) -0.3486(2) -0.0799(2) 0.0312(11) Uani 1 1 d . . . . .
C2QD C 0.1332(3) -0.3435(3) -0.0926(3) 0.0448(14) Uani 1 1 d . . . . .
H2QD H 0.1197 -0.3248 -0.1181 0.054 Uiso 1 1 calc R U . . .
C3QD C 0.0901(3) -0.3652(3) -0.0691(3) 0.0511(16) Uani 1 1 d . . . . .
H3QD H 0.0473 -0.3624 -0.0797 0.061 Uiso 1 1 calc R U . . .
C4QD C 0.1088(3) -0.3906(3) -0.0309(3) 0.0416(13) Uani 1 1 d . . . . .
H4QD H 0.0797 -0.4042 -0.0137 0.050 Uiso 1 1 calc R U . . .
C5QD C 0.1699(3) -0.3962(3) -0.0177(3) 0.0445(14) Uani 1 1 d . . . . .
H5QD H 0.1830 -0.4142 0.0087 0.053 Uiso 1 1 calc R U . . .
C6QD C 0.2130(3) -0.3762(3) -0.0420(3) 0.0390(13) Uani 1 1 d . . . . .
H6QD H 0.2551 -0.3813 -0.0327 0.047 Uiso 1 1 calc R U . . .
C1RD C 0.2307(2) -0.2576(2) -0.1287(2) 0.0277(10) Uani 1 1 d . . . . .
C2RD C 0.2114(3) -0.2633(3) -0.1873(3) 0.0481(16) Uani 1 1 d . . . . .
H2RD H 0.2111 -0.3004 -0.2207 0.058 Uiso 1 1 calc R U . . .
C3RD C 0.1926(4) -0.2151(3) -0.1970(3) 0.0538(18) Uani 1 1 d . . . . .
H3RD H 0.1786 -0.2201 -0.2373 0.065 Uiso 1 1 calc R U . . .
C4RD C 0.1936(3) -0.1606(3) -0.1500(3) 0.0442(14) Uani 1 1 d . . . . .
H4RD H 0.1812 -0.1277 -0.1573 0.053 Uiso 1 1 calc R U . . .
C5RD C 0.2133(3) -0.1543(3) -0.0914(3) 0.0544(17) Uani 1 1 d . . . . .
H5RD H 0.2148 -0.1165 -0.0582 0.065 Uiso 1 1 calc R U . . .
C6RD C 0.2306(3) -0.2022(3) -0.0809(3) 0.0485(16) Uani 1 1 d . . . . .
H6RD H 0.2426 -0.1976 -0.0406 0.058 Uiso 1 1 calc R U . . .
O31 O 0.42465(17) -0.2224(2) -0.04364(16) 0.0369(9) Uani 1 1 d . . . . .
H31 H 0.4253 -0.1947 -0.0097 0.055 Uiso 1 1 calc R U . . .
Si31 Si 0.47821(6) -0.19932(7) -0.07102(6) 0.0266(3) Uani 1 1 d . . . . .
C1SD C 0.5548(2) -0.1672(2) -0.0121(2) 0.0248(10) Uani 1 1 d . . . . .
C2SD C 0.6108(2) -0.1599(3) -0.0290(2) 0.0293(11) Uani 1 1 d . . . . .
H2SD H 0.6090 -0.1701 -0.0702 0.035 Uiso 1 1 calc R U . . .
C3SD C 0.6685(2) -0.1383(3) 0.0128(2) 0.0317(11) Uani 1 1 d . . . . .
H3SD H 0.7057 -0.1340 0.0003 0.038 Uiso 1 1 calc R U . . .
C4SD C 0.6716(2) -0.1230(3) 0.0731(2) 0.0344(12) Uani 1 1 d . . . . .
H4SD H 0.7111 -0.1085 0.1019 0.041 Uiso 1 1 calc R U . . .
C5SD C 0.6173(3) -0.1287(3) 0.0913(2) 0.0373(13) Uani 1 1 d . . . . .
H5SD H 0.6197 -0.1178 0.1327 0.045 Uiso 1 1 calc R U . . .
C6SD C 0.5596(2) -0.1504(3) 0.0496(2) 0.0325(11) Uani 1 1 d . . . . .
H6SD H 0.5226 -0.1540 0.0627 0.039 Uiso 1 1 calc R U . . .
C1TD C 0.4860(2) -0.2691(3) -0.1356(2) 0.0302(11) Uani 1 1 d . . . . .
C2TD C 0.5036(2) -0.3179(3) -0.1257(2) 0.0329(11) Uani 1 1 d . . . . .
H2TD H 0.5113 -0.3153 -0.0861 0.040 Uiso 1 1 calc R U . . .
C3TD C 0.5102(3) -0.3709(3) -0.1735(3) 0.0364(12) Uani 1 1 d . . . . .
H3TD H 0.5223 -0.4038 -0.1659 0.044 Uiso 1 1 calc R U . . .
C4TD C 0.4991(3) -0.3756(3) -0.2321(3) 0.0415(13) Uani 1 1 d . . . . .
H4TD H 0.5033 -0.4116 -0.2644 0.050 Uiso 1 1 calc R U . . .
C5TD C 0.4819(3) -0.3278(3) -0.2424(3) 0.0450(15) Uani 1 1 d . . . . .
H5TD H 0.4745 -0.3305 -0.2820 0.054 Uiso 1 1 calc R U . . .
C6TD C 0.4753(3) -0.2753(3) -0.1949(2) 0.0337(12) Uani 1 1 d . . . . .
H6TD H 0.4633 -0.2427 -0.2030 0.040 Uiso 1 1 calc R U . . .
C1UD C 0.4509(2) -0.1417(3) -0.0959(2) 0.0285(10) Uani 1 1 d . . . . .
C2UD C 0.4910(3) -0.0894(3) -0.0855(2) 0.0363(12) Uani 1 1 d . . . . .
H2UD H 0.5340 -0.0828 -0.0658 0.044 Uiso 1 1 calc R U . . .
C3UD C 0.4694(3) -0.0463(3) -0.1034(3) 0.0437(14) Uani 1 1 d . . . . .
H3UD H 0.4973 -0.0104 -0.0954 0.052 Uiso 1 1 calc R U . . .
C4UD C 0.4074(3) -0.0562(3) -0.1326(3) 0.0446(14) Uani 1 1 d . . . . .
H4UD H 0.3929 -0.0271 -0.1452 0.053 Uiso 1 1 calc R U . . .
C5UD C 0.3665(3) -0.1070(3) -0.1436(3) 0.0448(14) Uani 1 1 d . . . . .
H5UD H 0.3237 -0.1131 -0.1636 0.054 Uiso 1 1 calc R U . . .
C6UD C 0.3880(3) -0.1505(3) -0.1252(2) 0.0359(12) Uani 1 1 d . . . . .
H6UD H 0.3596 -0.1859 -0.1328 0.043 Uiso 1 1 calc R U . . .
O32 O 0.41210(18) -0.18607(17) 0.06715(16) 0.0311(8) Uani 1 1 d . . . . .
H32 H 0.4195 -0.2137 0.0777 0.047 Uiso 1 1 calc R U . . .
Si32 Si 0.39494(6) -0.13000(6) 0.12236(5) 0.0227(3) Uani 1 1 d . . . . .
C1VD C 0.3385(2) -0.1642(2) 0.1515(2) 0.0246(9) Uani 1 1 d . . . . .
C2VD C 0.3465(2) -0.1472(2) 0.2135(2) 0.0293(10) Uani 1 1 d . . . . .
H2VD H 0.3817 -0.1171 0.2417 0.035 Uiso 1 1 calc R U . . .
C3VD C 0.3040(3) -0.1734(3) 0.2341(2) 0.0326(11) Uani 1 1 d . . . . .
H3VD H 0.3105 -0.1615 0.2761 0.039 Uiso 1 1 calc R U . . .
C4VD C 0.2524(3) -0.2166(3) 0.1939(3) 0.0389(13) Uani 1 1 d . . . . .
H4VD H 0.2225 -0.2335 0.2083 0.047 Uiso 1 1 calc R U . . .
C5VD C 0.2443(3) -0.2353(3) 0.1319(3) 0.0441(14) Uani 1 1 d . . . . .
H5VD H 0.2096 -0.2661 0.1039 0.053 Uiso 1 1 calc R U . . .
C6VD C 0.2866(2) -0.2093(3) 0.1113(2) 0.0352(12) Uani 1 1 d . . . . .
H6VD H 0.2803 -0.2220 0.0691 0.042 Uiso 1 1 calc R U . . .
C1WD C 0.3606(2) -0.0777(2) 0.0935(2) 0.0256(10) Uani 1 1 d . . . . .
C2WD C 0.3680(3) -0.0769(3) 0.0394(2) 0.0373(12) Uani 1 1 d . . . . .
H2WD H 0.3882 -0.1060 0.0146 0.045 Uiso 1 1 calc R U . . .
C3WD C 0.3465(3) -0.0349(3) 0.0222(3) 0.0456(15) Uani 1 1 d . . . . .
H3WD H 0.3523 -0.0349 -0.0143 0.055 Uiso 1 1 calc R U . . .
C4WD C 0.3160(3) 0.0086(3) 0.0574(3) 0.0438(14) Uani 1 1 d . . . . .
H4WD H 0.3019 0.0385 0.0458 0.053 Uiso 1 1 calc R U . . .
C5WD C 0.3070(3) 0.0063(3) 0.1101(3) 0.0427(14) Uani 1 1 d . . . . .
H5WD H 0.2850 0.0341 0.1340 0.051 Uiso 1 1 calc R U . . .
C6WD C 0.3295(2) -0.0353(3) 0.1273(2) 0.0342(12) Uani 1 1 d . . . . .
H6WD H 0.3236 -0.0352 0.1638 0.041 Uiso 1 1 calc R U . . .
C1ZD C 0.4683(2) -0.0868(2) 0.1837(2) 0.0271(10) Uani 1 1 d . . . . .
C2ZD C 0.5101(3) -0.1189(3) 0.2019(3) 0.0368(12) Uani 1 1 d . . . . .
H2ZD H 0.5013 -0.1622 0.1827 0.044 Uiso 1 1 calc R U . . .
C3ZD C 0.5643(3) -0.0883(3) 0.2477(3) 0.0429(14) Uani 1 1 d . . . . .
H3ZD H 0.5927 -0.1105 0.2592 0.051 Uiso 1 1 calc R U . . .
C4ZD C 0.5771(3) -0.0249(3) 0.2769(3) 0.0472(16) Uani 1 1 d . . . . .
H4ZD H 0.6135 -0.0040 0.3092 0.057 Uiso 1 1 calc R U . . .
C5ZD C 0.5372(3) 0.0075(3) 0.2592(3) 0.0490(16) Uani 1 1 d . . . . .
H5ZD H 0.5461 0.0508 0.2785 0.059 Uiso 1 1 calc R U . . .
C6ZD C 0.4831(3) -0.0242(3) 0.2121(3) 0.0369(12) Uani 1 1 d . . . . .
H6ZD H 0.4558 -0.0017 0.1995 0.044 Uiso 1 1 calc R U . . .

loop_
_atom_site_aniso_label
_atom_site_aniso_U_11
_atom_site_aniso_U_22
_atom_site_aniso_U_33
_atom_site_aniso_U_23
_atom_site_aniso_U_13
_atom_site_aniso_U_12
O1 0.0341(18) 0.0192(16) 0.0140(14) 0.0027(13) 0.0054(13) 0.0040(13)
Si1 0.0214(6) 0.0184(6) 0.0132(5) 0.0031(5) 0.0005(4) 0.0016(5)
C1A 0.024(2) 0.027(2) 0.020(2) 0.0090(19) 0.0031(17) 0.0054(19)
C2A 0.037(3) 0.026(3) 0.023(2) 0.003(2) 0.007(2) 0.006(2)
C3A 0.032(3) 0.038(3) 0.029(3) 0.005(2) 0.008(2) 0.011(2)
C4A 0.029(3) 0.048(3) 0.025(2) 0.008(2) 0.012(2) 0.000(2)
C5A 0.047(3) 0.035(3) 0.040(3) 0.005(3) 0.021(3) -0.003(3)
C6A 0.039(3) 0.026(3) 0.031(3) 0.004(2) 0.015(2) 0.000(2)
C1B 0.024(2) 0.024(2) 0.019(2) 0.0093(19) 0.0052(17) 0.0041(18)
C2B 0.023(2) 0.025(2) 0.020(2) 0.0054(19) 0.0033(17) 0.0049(18)
C3B 0.032(3) 0.026(2) 0.014(2) 0.0025(18) 0.0029(18) -0.001(2)
C4B 0.023(2) 0.037(3) 0.021(2) 0.012(2) -0.0068(18) -0.002(2)
C5B 0.029(3) 0.034(3) 0.041(3) 0.012(2) -0.002(2) 0.011(2)
C6B 0.026(2) 0.025(2) 0.035(3) 0.009(2) 0.001(2) 0.0069(19)
C1C 0.027(2) 0.018(2) 0.0115(18) 0.0031(16) 0.0046(16) 0.0038(17)
C2C 0.034(3) 0.026(3) 0.021(2) 0.007(2) -0.0004(19) 0.000(2)
C3C 0.052(3) 0.023(3) 0.030(3) 0.010(2) 0.011(2) -0.001(2)
C4C 0.046(3) 0.033(3) 0.035(3) 0.020(2) 0.017(2) 0.015(2)
C5C 0.031(3) 0.045(3) 0.051(3) 0.031(3) 0.008(2) 0.009(2)
C6C 0.030(3) 0.036(3) 0.039(3) 0.021(2) 0.008(2) 0.006(2)
O2 0.0270(17) 0.0281(19) 0.0212(16) 0.0079(14) 0.0048(13) -0.0027(14)
Si2 0.0199(6) 0.0218(6) 0.0153(5) 0.0060(5) 0.0043(4) 0.0030(5)
C1D 0.022(2) 0.024(2) 0.016(2) 0.0072(18) 0.0061(16) 0.0052(17)
C2D 0.041(3) 0.030(3) 0.019(2) 0.007(2) 0.012(2) 0.008(2)
C3D 0.048(3) 0.033(3) 0.036(3) 0.014(2) 0.018(2) 0.015(2)
C4D 0.043(3) 0.035(3) 0.033(3) 0.020(2) 0.008(2) 0.013(2)
C5D 0.044(3) 0.048(4) 0.029(3) 0.020(3) 0.003(2) 0.009(3)
C6D 0.042(3) 0.033(3) 0.019(2) 0.010(2) 0.003(2) 0.009(2)
C1E 0.024(2) 0.026(2) 0.017(2) 0.0070(18) 0.0016(17) 0.0038(18)
C2E 0.038(3) 0.033(3) 0.020(2) 0.009(2) 0.014(2) 0.012(2)
C3E 0.067(4) 0.036(3) 0.024(2) 0.014(2) 0.025(3) 0.028(3)
C4E 0.079(5) 0.028(3) 0.019(2) 0.004(2) 0.014(3) 0.026(3)
C5E 0.062(4) 0.021(3) 0.031(3) -0.002(2) -0.003(3) 0.007(3)
C6E 0.038(3) 0.026(3) 0.027(2) 0.002(2) 0.007(2) 0.009(2)
C1F 0.022(2) 0.023(2) 0.017(2) 0.0021(18) 0.0056(17) -0.0009(18)
C2F 0.041(4) 0.088(6) 0.122(7) 0.082(6) -0.028(4) -0.017(4)
C3F 0.043(4) 0.141(9) 0.129(8) 0.112(8) -0.027(5) -0.011(5)
C4F 0.030(3) 0.061(4) 0.027(3) 0.016(3) -0.005(2) 0.002(3)
C5F 0.033(3) 0.036(3) 0.054(4) 0.014(3) -0.001(3) -0.005(2)
C6F 0.034(3) 0.042(3) 0.043(3) 0.025(3) -0.003(2) -0.006(2)
O3 0.0269(18) 0.040(2) 0.035(2) 0.0190(18) 0.0011(15) -0.0033(16)
Si3 0.0206(6) 0.0298(7) 0.0221(6) 0.0124(5) 0.0039(5) 0.0017(5)
C1G 0.023(2) 0.024(2) 0.027(2) 0.012(2) 0.0043(18) 0.0034(19)
C2G 0.036(3) 0.031(3) 0.032(3) 0.008(2) 0.014(2) -0.002(2)
C3G 0.031(3) 0.036(3) 0.044(3) 0.017(3) 0.013(2) -0.004(2)
C4G 0.030(3) 0.050(3) 0.042(3) 0.028(3) 0.018(2) 0.013(2)
C5G 0.040(3) 0.041(3) 0.035(3) 0.013(2) 0.017(2) 0.012(2)
C6G 0.043(3) 0.028(3) 0.031(3) 0.010(2) 0.013(2) 0.004(2)
C1H 0.033(3) 0.035(3) 0.032(3) 0.016(2) 0.010(2) 0.007(2)
C2H 0.061(4) 0.046(4) 0.031(3) 0.007(3) 0.011(3) 0.016(3)
C3H 0.067(4) 0.050(4) 0.040(3) 0.006(3) 0.016(3) 0.013(3)
C4H 0.052(4) 0.044(4) 0.043(3) 0.002(3) 0.016(3) 0.008(3)
C5H 0.079(5) 0.032(3) 0.052(4) 0.016(3) 0.024(3) 0.018(3)
C6H 0.090(5) 0.037(3) 0.030(3) 0.014(3) 0.006(3) 0.014(3)
C1I 0.026(2) 0.032(3) 0.026(2) 0.015(2) 0.0065(19) 0.006(2)
C2I 0.022(2) 0.031(3) 0.029(2) 0.015(2) 0.0070(19) 0.0014(19)
C3I 0.028(2) 0.039(3) 0.026(2) 0.014(2) 0.0085(19) 0.011(2)
C4I 0.046(3) 0.034(3) 0.040(3) 0.020(2) 0.016(2) 0.015(2)
C5I 0.043(3) 0.032(3) 0.046(3) 0.016(3) 0.007(3) 0.001(2)
C6I 0.034(3) 0.036(3) 0.039(3) 0.020(2) 0.006(2) 0.001(2)
O4 0.0333(19) 0.0232(18) 0.0242(16) 0.0082(14) 0.0053(14) 0.0059(14)
Si4 0.0215(6) 0.0193(6) 0.0173(5) 0.0056(5) 0.0035(4) 0.0025(5)
C1J 0.021(2) 0.023(2) 0.020(2) 0.0040(19) 0.0018(17) 0.0024(18)
C2J 0.070(4) 0.028(3) 0.048(3) 0.016(3) 0.035(3) 0.016(3)
C3J 0.081(5) 0.027(3) 0.055(4) 0.012(3) 0.035(4) 0.022(3)
C4J 0.030(3) 0.034(3) 0.036(3) -0.002(2) 0.005(2) 0.008(2)
C5J 0.070(4) 0.063(4) 0.035(3) 0.024(3) 0.028(3) 0.032(4)
C6J 0.056(4) 0.038(3) 0.030(3) 0.014(2) 0.018(2) 0.024(3)
C1K 0.025(2) 0.019(2) 0.020(2) 0.0050(18) 0.0052(17) 0.0010(17)
C2K 0.028(3) 0.039(3) 0.026(2) 0.013(2) 0.006(2) -0.001(2)
C3K 0.043(3) 0.041(3) 0.026(3) 0.015(2) 0.004(2) 0.002(3)
C4K 0.028(3) 0.024(3) 0.040(3) 0.010(2) -0.010(2) -0.003(2)
C5K 0.026(3) 0.033(3) 0.043(3) 0.006(3) 0.007(2) 0.002(2)
C6K 0.024(2) 0.032(3) 0.031(3) 0.007(2) 0.007(2) 0.003(2)
C1L 0.023(2) 0.025(2) 0.019(2) 0.0064(19) 0.0014(17) 0.0014(18)
C2L 0.024(2) 0.036(3) 0.028(2) 0.016(2) 0.0032(19) 0.007(2)
C3L 0.027(3) 0.041(3) 0.033(3) 0.021(2) 0.004(2) 0.005(2)
C4L 0.026(2) 0.041(3) 0.027(2) 0.013(2) 0.007(2) -0.002(2)
C5L 0.022(2) 0.038(3) 0.026(2) 0.008(2) 0.0034(19) 0.007(2)
C6L 0.029(2) 0.027(3) 0.023(2) 0.006(2) 0.0060(19) 0.006(2)
O5 0.037(2) 0.0293(19) 0.0223(16) 0.0055(15) 0.0119(15) 0.0056(15)
Si5 0.0274(6) 0.0209(6) 0.0171(5) 0.0058(5) 0.0062(5) 0.0030(5)
C1M 0.026(2) 0.021(2) 0.023(2) 0.0054(19) 0.0010(18) -0.0012(18)
C2M 0.047(3) 0.033(3) 0.024(2) 0.009(2) 0.008(2) 0.006(2)
C3M 0.056(4) 0.047(4) 0.029(3) 0.022(3) 0.002(2) -0.002(3)
C4M 0.042(3) 0.036(3) 0.042(3) 0.021(3) -0.002(2) 0.002(2)
C5M 0.042(3) 0.032(3) 0.051(4) 0.012(3) 0.001(3) 0.013(3)
C6M 0.037(3) 0.032(3) 0.033(3) 0.010(2) 0.005(2) 0.008(2)
C1N 0.026(2) 0.026(2) 0.019(2) 0.0093(19) 0.0093(18) 0.0044(19)
C2N 0.034(3) 0.031(3) 0.035(3) 0.013(2) 0.006(2) 0.006(2)
C3N 0.038(3) 0.040(3) 0.040(3) 0.021(3) 0.001(2) 0.006(2)
C4N 0.029(3) 0.038(3) 0.036(3) 0.020(2) -0.003(2) -0.005(2)
C5N 0.029(3) 0.031(3) 0.030(3) 0.007(2) 0.002(2) 0.001(2)
C6N 0.027(2) 0.027(3) 0.024(2) 0.005(2) 0.0020(19) 0.007(2)
C1O 0.028(2) 0.025(2) 0.022(2) 0.0099(19) 0.0076(18) 0.0081(19)
C2O 0.028(2) 0.030(3) 0.021(2) 0.005(2) 0.0060(18) 0.003(2)
C3O 0.029(2) 0.043(3) 0.023(2) 0.012(2) 0.0093(19) 0.011(2)
C4O 0.027(2) 0.040(3) 0.034(3) 0.016(2) 0.013(2) 0.003(2)
C5O 0.030(3) 0.044(3) 0.031(3) 0.003(2) 0.000(2) -0.008(2)
C6O 0.026(2) 0.045(3) 0.027(2) 0.011(2) 0.0053(19) 0.001(2)
O6 0.0335(19) 0.037(2) 0.0353(19) 0.0225(17) 0.0145(15) 0.0135(16)
Si6 0.0210(6) 0.0239(6) 0.0179(5) 0.0082(5) 0.0050(4) 0.0045(5)
C1P 0.024(2) 0.026(2) 0.022(2) 0.0112(19) 0.0061(17) 0.0094(19)
C2P 0.043(3) 0.027(3) 0.029(2) 0.009(2) 0.013(2) 0.005(2)
C3P 0.045(3) 0.036(3) 0.033(3) 0.011(2) 0.023(2) 0.010(2)
C4P 0.027(2) 0.040(3) 0.032(3) 0.020(2) 0.008(2) 0.006(2)
C5P 0.030(2) 0.029(3) 0.021(2) 0.013(2) -0.0006(19) -0.001(2)
C6P 0.026(2) 0.029(3) 0.019(2) 0.0092(19) 0.0036(18) 0.007(2)
C1Q 0.020(2) 0.028(3) 0.028(2) 0.012(2) 0.0081(18) 0.0067(19)
C2Q 0.037(3) 0.031(3) 0.027(2) 0.015(2) 0.011(2) 0.010(2)
C3Q 0.044(3) 0.041(3) 0.027(2) 0.017(2) 0.013(2) 0.013(2)
C4Q 0.036(3) 0.026(3) 0.022(2) 0.004(2) 0.010(2) 0.007(2)
C5Q 0.026(2) 0.025(2) 0.029(2) 0.008(2) 0.0073(19) 0.0089(19)
C6Q 0.021(2) 0.031(3) 0.021(2) 0.006(2) 0.0013(18) 0.0071(19)
C1R 0.026(2) 0.023(2) 0.024(2) 0.0095(19) 0.0101(18) 0.0094(19)
C2R 0.027(2) 0.027(3) 0.025(2) 0.010(2) 0.0062(19) 0.0033(19)
C3R 0.039(3) 0.036(3) 0.023(2) 0.013(2) 0.004(2) 0.009(2)
C4R 0.025(2) 0.035(3) 0.023(2) 0.006(2) 0.0039(19) 0.005(2)
C5R 0.027(3) 0.034(3) 0.036(3) 0.014(2) 0.010(2) 0.006(2)
C6R 0.030(3) 0.034(3) 0.031(2) 0.016(2) 0.007(2) 0.004(2)
O7 0.037(2) 0.031(2) 0.0303(18) 0.0106(16) -0.0070(15) 0.0026(16)
Si7 0.0252(6) 0.0250(7) 0.0238(6) 0.0108(5) -0.0013(5) 0.0014(5)
C1S 0.038(3) 0.027(3) 0.027(2) 0.012(2) -0.001(2) 0.002(2)
C2S 0.040(3) 0.042(3) 0.030(3) 0.017(2) 0.005(2) 0.010(2)
C3S 0.060(4) 0.055(4) 0.039(3) 0.028(3) 0.016(3) 0.028(3)
C4S 0.088(5) 0.043(4) 0.029(3) 0.012(3) 0.011(3) 0.034(4)
C5S 0.063(4) 0.029(3) 0.044(3) 0.005(3) -0.015(3) 0.010(3)
C6S 0.043(3) 0.026(3) 0.043(3) 0.012(2) -0.004(3) 0.000(2)
C1T 0.025(2) 0.029(3) 0.027(2) 0.012(2) 0.0019(18) 0.0018(19)
C2T 0.038(3) 0.045(3) 0.053(3) 0.034(3) 0.016(2) 0.019(3)
C3T 0.037(3) 0.053(4) 0.077(4) 0.040(4) 0.024(3) 0.025(3)
C4T 0.039(3) 0.039(3) 0.046(3) 0.021(3) 0.022(2) 0.012(2)
C5T 0.026(2) 0.047(3) 0.042(3) 0.026(3) 0.002(2) 0.007(2)
C6T 0.024(2) 0.045(3) 0.046(3) 0.030(3) 0.005(2) 0.006(2)
C1U 0.026(2) 0.034(3) 0.037(3) 0.021(2) 0.001(2) 0.003(2)
C2U 0.049(3) 0.031(3) 0.035(3) 0.008(2) -0.003(2) 0.008(2)
C3U 0.053(4) 0.031(3) 0.049(3) 0.013(3) 0.000(3) 0.004(3)
C4U 0.043(3) 0.049(4) 0.062(4) 0.038(3) 0.014(3) 0.020(3)
C5U 0.066(4) 0.052(4) 0.040(3) 0.027(3) 0.005(3) 0.026(3)
C6U 0.055(4) 0.040(3) 0.034(3) 0.018(3) 0.002(3) 0.014(3)
O8 0.045(2) 0.041(2) 0.0318(19) 0.0172(17) 0.0227(17) 0.0082(18)
Si8 0.0318(7) 0.0242(7) 0.0199(6) 0.0076(5) 0.0106(5) 0.0036(5)
C1V 0.034(3) 0.029(3) 0.023(2) 0.009(2) 0.0153(19) 0.006(2)
C2V 0.038(3) 0.029(3) 0.047(3) 0.017(2) 0.013(2) 0.000(2)
C3V 0.037(3) 0.044(4) 0.077(5) 0.037(4) 0.009(3) 0.004(3)
C4V 0.051(4) 0.040(3) 0.049(3) 0.028(3) 0.015(3) 0.009(3)
C5V 0.051(3) 0.040(3) 0.031(3) 0.014(2) 0.007(2) 0.010(3)
C6V 0.052(3) 0.034(3) 0.026(2) 0.010(2) 0.008(2) 0.002(3)
C1W 0.041(3) 0.020(2) 0.027(2) 0.008(2) 0.009(2) 0.001(2)
C2W 0.042(3) 0.031(3) 0.028(3) 0.011(2) 0.016(2) 0.004(2)
C3W 0.055(4) 0.029(3) 0.027(3) 0.009(2) 0.002(2) 0.002(3)
C4W 0.039(3) 0.027(3) 0.040(3) 0.010(2) 0.004(2) 0.006(2)
C5W 0.034(3) 0.030(3) 0.046(3) 0.015(2) 0.010(2) 0.008(2)
C6W 0.043(3) 0.031(3) 0.037(3) 0.016(2) 0.020(2) 0.012(2)
C1Z 0.028(2) 0.026(3) 0.024(2) 0.006(2) 0.0107(19) 0.0018(19)
C2Z 0.032(3) 0.033(3) 0.027(2) 0.010(2) 0.005(2) 0.003(2)
C3Z 0.045(3) 0.028(3) 0.040(3) 0.013(2) 0.004(2) 0.008(2)
C4Z 0.054(4) 0.032(3) 0.028(3) -0.001(2) 0.014(3) 0.008(3)
C5Z 0.069(4) 0.046(4) 0.023(3) 0.009(3) 0.017(3) 0.018(3)
C6Z 0.054(3) 0.031(3) 0.027(3) 0.011(2) 0.017(2) 0.008(2)
O9 0.0305(19) 0.031(2) 0.0319(19) 0.0107(16) 0.0025(15) 0.0018(15)
Si9 0.0264(6) 0.0245(7) 0.0224(6) 0.0081(5) 0.0017(5) 0.0035(5)
C1AA 0.035(3) 0.026(3) 0.023(2) 0.008(2) 0.008(2) 0.001(2)
C2AA 0.033(3) 0.033(3) 0.027(2) 0.002(2) 0.007(2) 0.004(2)
C3AA 0.047(3) 0.039(3) 0.036(3) 0.012(3) 0.016(3) 0.017(3)
C4AA 0.053(3) 0.035(3) 0.030(3) 0.006(2) 0.017(2) 0.007(3)
C5AA 0.052(3) 0.029(3) 0.023(2) 0.005(2) 0.007(2) 0.005(2)
C6AA 0.041(3) 0.028(3) 0.021(2) 0.003(2) 0.004(2) 0.006(2)
C1BA 0.032(3) 0.030(3) 0.023(2) 0.010(2) 0.0000(19) 0.006(2)
C2BA 0.036(3) 0.055(4) 0.043(3) 0.027(3) 0.015(2) 0.017(3)
C3BA 0.048(3) 0.068(4) 0.046(3) 0.038(3) 0.026(3) 0.024(3)
C4BA 0.045(3) 0.045(3) 0.032(3) 0.019(3) 0.008(2) 0.014(3)
C5BA 0.044(3) 0.051(4) 0.030(3) 0.019(3) 0.009(2) 0.026(3)
C6BA 0.032(3) 0.040(3) 0.037(3) 0.019(3) 0.008(2) 0.010(2)
C1CA 0.025(2) 0.027(3) 0.026(2) 0.011(2) 0.0037(19) 0.0047(19)
C2CA 0.053(3) 0.022(3) 0.029(3) 0.007(2) 0.010(2) 0.008(2)
C3CA 0.054(4) 0.032(3) 0.037(3) 0.015(2) 0.013(3) 0.020(3)
C4CA 0.038(3) 0.045(3) 0.028(3) 0.015(2) 0.010(2) 0.014(3)
C5CA 0.035(3) 0.037(3) 0.022(2) 0.009(2) 0.000(2) -0.006(2)
C6CA 0.040(3) 0.029(3) 0.021(2) 0.008(2) 0.001(2) -0.002(2)
O10 0.041(2) 0.0283(19) 0.0335(19) 0.0155(16) 0.0000(16) 0.0036(16)
Si10 0.0256(6) 0.0216(6) 0.0218(6) 0.0072(5) 0.0001(5) 0.0024(5)
C1DA 0.023(2) 0.035(3) 0.025(2) 0.011(2) 0.0001(19) 0.002(2)
C2DA 0.040(3) 0.038(3) 0.031(3) 0.007(2) 0.010(2) -0.002(2)
C3DA 0.038(3) 0.066(5) 0.038(3) 0.013(3) 0.016(3) 0.004(3)
C4DA 0.030(3) 0.051(4) 0.044(3) -0.001(3) 0.001(2) 0.014(3)
C5DA 0.055(4) 0.036(3) 0.047(3) 0.007(3) 0.013(3) 0.014(3)
C6DA 0.051(3) 0.032(3) 0.035(3) 0.008(2) 0.012(3) 0.008(3)
C1EA 0.025(2) 0.023(2) 0.028(2) 0.007(2) 0.0014(19) 0.0041(19)
C2EA 0.039(3) 0.035(3) 0.029(3) 0.014(2) 0.000(2) -0.001(2)
C3EA 0.044(3) 0.042(3) 0.029(3) 0.012(3) -0.001(2) 0.009(3)
C4EA 0.028(3) 0.051(4) 0.042(3) 0.013(3) -0.009(2) -0.001(3)
C5EA 0.028(3) 0.077(5) 0.048(4) 0.020(4) 0.008(3) -0.002(3)
C6EA 0.025(3) 0.060(4) 0.038(3) 0.016(3) 0.005(2) 0.007(3)
C1FA 0.028(2) 0.027(3) 0.021(2) 0.007(2) -0.0027(18) 0.000(2)
C2FA 0.033(3) 0.028(3) 0.027(2) 0.009(2) 0.001(2) 0.004(2)
C3FA 0.027(3) 0.043(3) 0.025(2) 0.010(2) 0.0003(19) 0.009(2)
C4FA 0.025(2) 0.053(4) 0.028(3) 0.014(2) 0.006(2) 0.002(2)
C5FA 0.027(2) 0.046(3) 0.032(3) 0.022(2) -0.002(2) 0.001(2)
C6FA 0.024(2) 0.039(3) 0.033(3) 0.017(2) 0.001(2) 0.005(2)
O11 0.041(2) 0.0240(19) 0.0333(19) 0.0053(16) 0.0162(17) 0.0042(16)
Si11 0.0287(7) 0.0204(6) 0.0318(7) 0.0056(6) 0.0123(6) 0.0023(5)
C1GA 0.024(2) 0.030(3) 0.026(2) 0.011(2) 0.0052(19) 0.0016(19)
C2GA 0.044(3) 0.030(3) 0.034(3) 0.004(2) 0.012(2) 0.000(2)
C3GA 0.059(4) 0.034(3) 0.036(3) 0.006(3) 0.018(3) -0.008(3)
C4GA 0.039(3) 0.046(4) 0.025(3) 0.009(2) 0.010(2) -0.001(3)
C5GA 0.035(3) 0.039(3) 0.032(3) 0.011(2) 0.010(2) 0.012(2)
C6GA 0.038(3) 0.025(3) 0.031(3) 0.007(2) 0.009(2) 0.007(2)
C1HA 0.032(3) 0.030(3) 0.042(3) 0.001(2) 0.013(2) -0.002(2)
C2HA 0.046(4) 0.070(5) 0.073(5) -0.029(4) 0.012(4) 0.011(4)
C3HA 0.040(4) 0.104(8) 0.097(7) -0.030(6) 0.009(4) 0.014(4)
C4HA 0.030(3) 0.061(5) 0.090(6) -0.011(4) -0.010(3) 0.002(3)
C5HA 0.037(3) 0.056(4) 0.054(4) 0.018(3) 0.004(3) -0.002(3)
C6HA 0.029(3) 0.048(3) 0.032(3) 0.009(2) 0.010(2) 0.006(2)
C1IA 0.052(3) 0.032(3) 0.055(3) 0.022(3) 0.041(3) 0.016(3)
C2IA 0.048(4) 0.046(4) 0.053(4) 0.018(3) -0.003(3) 0.006(3)
C3IA 0.048(4) 0.059(4) 0.076(5) 0.035(4) 0.010(3) 0.017(3)
C4IA 0.069(5) 0.064(5) 0.112(7) 0.061(5) 0.061(5) 0.037(4)
C5IA 0.117(7) 0.032(4) 0.074(5) 0.025(4) 0.032(5) 0.018(4)
C6IA 0.148(8) 0.032(3) 0.039(3) 0.014(3) 0.026(4) -0.002(4)
O12 0.038(2) 0.034(2) 0.0324(19) 0.0045(16) 0.0105(16) -0.0019(16)
Si12 0.0380(7) 0.0232(7) 0.0196(6) 0.0053(5) 0.0009(5) 0.0035(5)
C1JA 0.037(3) 0.026(3) 0.019(2) 0.0027(19) 0.0013(19) -0.003(2)
C2JA 0.058(4) 0.038(3) 0.038(3) 0.011(3) 0.001(3) 0.009(3)
C3JA 0.059(4) 0.046(4) 0.045(3) 0.019(3) 0.003(3) 0.015(3)
C4JA 0.048(4) 0.055(4) 0.041(3) 0.010(3) -0.013(3) 0.007(3)
C5JA 0.057(4) 0.033(4) 0.090(6) 0.002(4) -0.024(4) -0.003(3)
C6JA 0.060(4) 0.030(3) 0.092(6) 0.009(4) -0.018(4) 0.009(3)
C1KA 0.057(4) 0.031(3) 0.023(2) 0.008(2) 0.008(2) 0.014(3)
C2KA 0.053(4) 0.048(4) 0.054(4) 0.021(3) 0.008(3) 0.008(3)
C3KA 0.069(5) 0.046(4) 0.053(4) 0.022(3) 0.001(3) 0.007(3)
C4KA 0.090(6) 0.057(4) 0.045(4) 0.030(3) 0.014(4) 0.027(4)
C5KA 0.049(4) 0.094(6) 0.079(5) 0.051(5) 0.014(4) 0.024(4)
C6KA 0.054(4) 0.069(5) 0.073(5) 0.043(4) 0.018(3) 0.014(4)
C1LA 0.032(3) 0.030(3) 0.022(2) 0.011(2) 0.0008(19) 0.005(2)
C2LA 0.035(3) 0.037(3) 0.025(2) 0.013(2) 0.006(2) 0.004(2)
C3LA 0.054(3) 0.040(3) 0.028(2) 0.019(2) 0.018(2) 0.019(3)
C4LA 0.055(3) 0.032(3) 0.021(2) 0.004(2) 0.008(2) 0.015(3)
C5LA 0.050(3) 0.026(3) 0.027(3) 0.001(2) -0.005(2) 0.005(2)
C6LA 0.032(3) 0.031(3) 0.025(2) 0.005(2) 0.002(2) 0.007(2)
O13 0.038(2) 0.0295(19) 0.0321(18) 0.0159(16) 0.0118(15) 0.0127(16)
Si13 0.0290(7) 0.0231(6) 0.0188(6) 0.0077(5) 0.0059(5) 0.0085(5)
C1MA 0.031(2) 0.029(3) 0.024(2) 0.012(2) 0.0088(19) 0.015(2)
C2MA 0.073(4) 0.028(3) 0.049(3) 0.017(3) 0.039(3) 0.021(3)
C3MA 0.090(5) 0.045(4) 0.059(4) 0.030(3) 0.058(4) 0.031(4)
C4MA 0.056(4) 0.047(3) 0.042(3) 0.030(3) 0.030(3) 0.019(3)
C5MA 0.044(3) 0.033(3) 0.024(2) 0.009(2) 0.011(2) 0.003(2)
C6MA 0.036(3) 0.030(3) 0.020(2) 0.006(2) 0.008(2) 0.008(2)
C1NA 0.037(3) 0.025(2) 0.023(2) 0.007(2) 0.008(2) 0.014(2)
C2NA 0.036(3) 0.054(4) 0.033(3) 0.019(3) 0.007(2) 0.013(3)
C3NA 0.033(3) 0.059(4) 0.041(3) 0.015(3) 0.009(2) 0.011(3)
C4NA 0.040(3) 0.047(4) 0.026(3) 0.003(2) -0.002(2) 0.016(3)
C5NA 0.067(4) 0.041(3) 0.028(3) 0.011(3) -0.006(3) 0.014(3)
C6NA 0.053(3) 0.031(3) 0.030(3) 0.013(2) 0.001(2) 0.010(2)
C1OA 0.024(2) 0.025(2) 0.027(2) 0.010(2) 0.0081(18) 0.0062(18)
C2OA 0.019(2) 0.032(3) 0.019(2) 0.006(2) 0.0001(17) 0.0059(19)
C3OA 0.021(2) 0.024(2) 0.033(2) 0.010(2) 0.0076(18) 0.0085(18)
C4OA 0.031(2) 0.027(3) 0.018(2) -0.0011(19) 0.0073(18) 0.006(2)
C5OA 0.035(3) 0.041(3) 0.027(2) 0.018(2) 0.008(2) 0.008(2)
C6OA 0.033(3) 0.029(3) 0.024(2) 0.011(2) 0.0072(19) 0.008(2)
O14 0.0318(19) 0.031(2) 0.0316(18) 0.0100(16) -0.0042(15) 0.0038(15)
Si14 0.0214(6) 0.0266(7) 0.0243(6) 0.0118(5) 0.0012(5) 0.0015(5)
C1PA 0.021(2) 0.028(2) 0.035(2) 0.018(2) 0.0035(18) 0.0046(18)
C2PA 0.028(2) 0.026(3) 0.044(3) 0.013(2) 0.008(2) 0.001(2)
C3PA 0.035(3) 0.028(3) 0.038(3) 0.005(2) 0.000(2) 0.001(2)
C4PA 0.055(4) 0.034(3) 0.040(3) 0.012(3) 0.007(3) 0.013(3)
C5PA 0.036(3) 0.037(3) 0.038(3) 0.020(2) 0.010(2) 0.011(2)
C6PA 0.026(2) 0.034(3) 0.027(2) 0.011(2) 0.0023(19) 0.003(2)
C1QA 0.028(2) 0.029(3) 0.022(2) 0.011(2) 0.0041(18) 0.0017(19)
C2QA 0.040(3) 0.041(3) 0.051(3) 0.029(3) 0.018(2) 0.019(2)
C3QA 0.044(3) 0.052(4) 0.082(5) 0.041(4) 0.038(3) 0.027(3)
C4QA 0.055(4) 0.032(3) 0.044(3) 0.015(3) 0.029(3) 0.011(3)
C5QA 0.038(3) 0.040(3) 0.040(3) 0.021(3) 0.008(2) 0.007(2)
C6QA 0.030(3) 0.044(3) 0.044(3) 0.026(3) 0.002(2) 0.007(2)
C1RA 0.024(2) 0.032(3) 0.028(2) 0.017(2) 0.0036(18) 0.0061(19)
C2RA 0.051(3) 0.032(3) 0.027(2) 0.012(2) -0.006(2) 0.009(2)
C3RA 0.058(4) 0.045(3) 0.033(3) 0.021(3) 0.001(3) 0.013(3)
C4RA 0.048(3) 0.040(3) 0.038(3) 0.023(3) 0.016(2) 0.018(3)
C5RA 0.045(3) 0.029(3) 0.040(3) 0.010(2) 0.002(2) 0.004(2)
C6RA 0.038(3) 0.030(3) 0.028(2) 0.006(2) 0.000(2) 0.005(2)
O15 0.0309(19) 0.058(3) 0.0305(19) 0.0222(19) 0.0133(16) 0.0050(18)
Si15 0.0211(6) 0.0351(7) 0.0194(6) 0.0110(5) 0.0039(5) 0.0001(5)
C1SA 0.032(3) 0.035(3) 0.024(2) 0.012(2) 0.002(2) -0.001(2)
C2SA 0.029(3) 0.042(3) 0.032(3) 0.017(2) 0.012(2) 0.006(2)
C3SA 0.030(3) 0.043(3) 0.034(3) 0.013(3) 0.009(2) 0.001(2)
C4SA 0.026(3) 0.042(3) 0.034(3) 0.008(2) 0.001(2) 0.002(2)
C5SA 0.038(3) 0.057(4) 0.024(3) 0.016(3) 0.004(2) 0.003(3)
C6SA 0.035(3) 0.049(4) 0.026(3) 0.014(2) 0.010(2) -0.001(2)
C1TA 0.021(2) 0.035(3) 0.024(2) 0.013(2) 0.0044(18) -0.001(2)
C2TA 0.030(3) 0.043(3) 0.034(3) 0.020(3) 0.003(2) 0.003(2)
C3TA 0.037(3) 0.037(3) 0.062(4) 0.030(3) 0.013(3) 0.009(2)
C4TA 0.035(3) 0.034(3) 0.039(3) 0.009(2) 0.011(2) 0.001(2)
C5TA 0.051(3) 0.035(3) 0.025(2) 0.008(2) 0.010(2) 0.006(3)
C6TA 0.036(3) 0.031(3) 0.026(2) 0.010(2) 0.006(2) 0.006(2)
C1UA 0.028(2) 0.037(3) 0.022(2) 0.010(2) 0.0098(19) 0.003(2)
C2UA 0.032(3) 0.044(3) 0.041(3) 0.021(3) 0.009(2) 0.001(2)
C3UA 0.039(3) 0.050(4) 0.065(4) 0.032(3) 0.007(3) 0.001(3)
C4UA 0.053(4) 0.047(4) 0.045(3) 0.026(3) 0.015(3) 0.013(3)
C5UA 0.039(3) 0.054(4) 0.036(3) 0.022(3) 0.005(2) 0.012(3)
C6UA 0.038(3) 0.042(3) 0.031(3) 0.015(2) 0.007(2) 0.005(2)
O16 0.0351(19) 0.0282(19) 0.0236(16) 0.0049(15) 0.0122(14) 0.0033(15)
Si16 0.0254(6) 0.0211(6) 0.0185(6) 0.0054(5) 0.0061(5) 0.0016(5)
C1VA 0.026(2) 0.022(2) 0.028(2) 0.006(2) 0.0074(19) 0.0074(19)
C2VA 0.022(2) 0.027(2) 0.021(2) 0.0038(19) 0.0064(18) 0.0026(18)
C3VA 0.030(3) 0.034(3) 0.024(2) 0.012(2) 0.0112(19) 0.006(2)
C4VA 0.026(2) 0.034(3) 0.029(2) 0.012(2) 0.011(2) 0.005(2)
C5VA 0.028(2) 0.032(3) 0.028(2) 0.006(2) -0.0006(19) 0.000(2)
C6VA 0.026(2) 0.030(3) 0.025(2) 0.009(2) 0.0037(18) 0.0039(19)
C1WA 0.027(2) 0.021(2) 0.025(2) 0.0068(19) 0.0007(18) -0.0004(18)
C2WA 0.046(3) 0.031(3) 0.024(2) 0.009(2) 0.007(2) 0.001(2)
C3WA 0.059(4) 0.035(3) 0.030(3) 0.014(2) 0.004(3) -0.004(3)
C4WA 0.042(3) 0.035(3) 0.044(3) 0.021(3) -0.011(2) 0.000(2)
C5WA 0.032(3) 0.034(3) 0.056(4) 0.016(3) 0.005(3) 0.006(2)
C6WA 0.027(3) 0.027(3) 0.036(3) 0.011(2) 0.003(2) 0.000(2)
C1ZA 0.028(2) 0.029(3) 0.020(2) 0.0084(19) 0.0097(18) 0.003(2)
C2ZA 0.036(3) 0.035(3) 0.035(3) 0.014(2) 0.008(2) 0.009(2)
C3ZA 0.041(3) 0.049(4) 0.031(3) 0.018(3) -0.002(2) 0.007(3)
C4ZA 0.031(3) 0.045(3) 0.033(3) 0.020(3) -0.004(2) -0.003(2)
C5ZA 0.032(3) 0.035(3) 0.028(2) 0.010(2) 0.000(2) -0.003(2)
C6ZA 0.028(2) 0.028(3) 0.022(2) 0.006(2) 0.0015(18) 0.003(2)
O17 0.0264(17) 0.0247(17) 0.0177(15) 0.0050(13) 0.0041(13) 0.0049(13)
Si17 0.0194(6) 0.0197(6) 0.0137(5) 0.0040(5) 0.0013(4) 0.0024(4)
C1AC 0.018(2) 0.024(2) 0.0134(19) 0.0028(17) 0.0006(15) 0.0015(17)
C2AC 0.024(2) 0.030(3) 0.023(2) 0.009(2) 0.0071(18) 0.0048(19)
C3AC 0.031(3) 0.040(3) 0.022(2) 0.009(2) 0.012(2) 0.012(2)
C4AC 0.030(3) 0.043(3) 0.035(3) 0.017(3) 0.015(2) 0.011(2)
C5AC 0.038(3) 0.035(3) 0.049(3) 0.014(3) 0.019(3) -0.003(2)
C6AC 0.034(3) 0.028(3) 0.038(3) 0.007(2) 0.019(2) 0.002(2)
C1BC 0.021(2) 0.024(2) 0.0159(19) 0.0070(18) 0.0019(16) -0.0005(17)
C2BC 0.028(2) 0.025(2) 0.022(2) 0.0035(19) 0.0034(18) 0.0028(19)
C3BC 0.034(3) 0.027(3) 0.021(2) 0.004(2) 0.0015(19) 0.006(2)
C4BC 0.023(2) 0.030(3) 0.028(2) 0.013(2) -0.0026(19) 0.0014(19)
C5BC 0.024(2) 0.028(2) 0.024(2) 0.013(2) 0.0058(17) 0.0087(19)
C6BC 0.026(2) 0.022(2) 0.019(2) 0.0075(18) 0.0047(17) 0.0058(18)
C1CC 0.023(2) 0.026(2) 0.027(2) 0.010(2) 0.0060(18) 0.0079(19)
C2CC 0.032(3) 0.029(3) 0.026(2) 0.010(2) -0.002(2) -0.001(2)
C3CC 0.048(3) 0.028(3) 0.030(3) 0.010(2) 0.008(2) 0.005(2)
C4CC 0.057(4) 0.050(4) 0.050(3) 0.033(3) 0.028(3) 0.031(3)
C5CC 0.031(3) 0.096(6) 0.091(6) 0.078(5) 0.006(3) 0.008(3)
C6CC 0.023(3) 0.066(4) 0.060(4) 0.047(4) -0.003(3) 0.000(3)
O18 0.0292(18) 0.035(2) 0.0180(15) 0.0118(15) 0.0039(13) -0.0017(15)
Si18 0.0247(6) 0.0272(7) 0.0178(6) 0.0089(5) 0.0040(5) -0.0005(5)
C1DC 0.024(2) 0.030(3) 0.025(2) 0.011(2) 0.0041(18) -0.0005(19)
C2DC 0.054(3) 0.037(3) 0.023(2) 0.010(2) 0.005(2) 0.006(3)
C3DC 0.064(4) 0.034(3) 0.032(3) 0.010(2) 0.007(3) 0.015(3)
C4DC 0.051(4) 0.051(4) 0.046(3) 0.031(3) 0.011(3) 0.016(3)
C5DC 0.042(3) 0.042(3) 0.023(2) 0.012(2) 0.000(2) 0.012(2)
C6DC 0.040(3) 0.032(3) 0.025(2) 0.011(2) 0.007(2) 0.009(2)
C1EC 0.030(2) 0.030(3) 0.022(2) 0.013(2) 0.0051(19) 0.006(2)
C2EC 0.036(3) 0.036(3) 0.041(3) 0.022(3) 0.014(2) 0.008(2)
C3EC 0.056(4) 0.044(3) 0.042(3) 0.027(3) 0.031(3) 0.028(3)
C4EC 0.065(4) 0.026(3) 0.026(2) 0.010(2) 0.010(2) 0.017(3)
C5EC 0.055(3) 0.027(3) 0.027(3) 0.010(2) 0.004(2) 0.008(2)
C6EC 0.034(3) 0.023(2) 0.029(2) 0.008(2) 0.005(2) 0.005(2)
C1FC 0.024(2) 0.031(3) 0.025(2) 0.013(2) 0.0025(19) 0.004(2)
C2FC 0.022(2) 0.043(3) 0.020(2) 0.016(2) 0.0076(17) 0.008(2)
C3FC 0.025(2) 0.052(3) 0.022(2) 0.015(2) 0.0089(18) 0.008(2)
C4FC 0.025(2) 0.038(3) 0.034(3) 0.010(2) 0.002(2) 0.003(2)
C5FC 0.023(2) 0.038(3) 0.043(3) 0.021(2) 0.005(2) 0.002(2)
C6FC 0.033(3) 0.043(3) 0.034(3) 0.025(2) 0.002(2) -0.001(2)
O19 0.0236(17) 0.050(2) 0.0289(19) 0.0204(18) -0.0034(14) -0.0061(16)
Si19 0.0219(6) 0.0312(7) 0.0210(6) 0.0114(5) 0.0024(5) -0.0006(5)
C1GC 0.021(2) 0.031(3) 0.022(2) 0.011(2) 0.0054(17) 0.0046(19)
C2GC 0.034(3) 0.030(3) 0.044(3) 0.013(2) 0.012(2) 0.001(2)
C3GC 0.043(3) 0.046(4) 0.066(4) 0.035(3) 0.018(3) 0.007(3)
C4GC 0.039(3) 0.063(4) 0.062(4) 0.048(4) 0.027(3) 0.021(3)
C5GC 0.055(4) 0.059(4) 0.048(3) 0.029(3) 0.032(3) 0.029(3)
C6GC 0.043(3) 0.038(3) 0.039(3) 0.019(3) 0.018(2) 0.012(2)
C1HC 0.027(2) 0.044(3) 0.024(2) 0.017(2) 0.0067(19) 0.008(2)
C2HC 0.067(4) 0.064(5) 0.035(3) 0.006(3) -0.005(3) 0.041(4)
C3HC 0.072(5) 0.064(5) 0.035(3) 0.005(3) 0.004(3) 0.034(4)
C4HC 0.067(4) 0.049(4) 0.031(3) 0.012(3) 0.016(3) 0.026(3)
C5HC 0.040(3) 0.048(4) 0.055(4) 0.030(3) 0.013(3) 0.013(3)
C6HC 0.053(4) 0.046(4) 0.037(3) 0.018(3) 0.001(3) 0.013(3)
C1IC 0.025(2) 0.038(3) 0.030(2) 0.016(2) 0.006(2) -0.002(2)
C2IC 0.025(2) 0.034(3) 0.035(3) 0.013(2) 0.011(2) 0.007(2)
C3IC 0.032(3) 0.040(3) 0.031(3) 0.015(2) 0.009(2) 0.008(2)
C4IC 0.048(3) 0.036(3) 0.045(3) 0.019(3) 0.013(3) 0.015(3)
C5IC 0.049(3) 0.035(3) 0.045(3) 0.015(3) 0.011(3) 0.003(3)
C6IC 0.033(3) 0.036(3) 0.038(3) 0.013(2) 0.004(2) 0.004(2)
O20 0.0268(17) 0.0212(17) 0.0238(16) 0.0088(14) 0.0055(13) 0.0037(13)
Si20 0.0204(6) 0.0214(6) 0.0205(6) 0.0077(5) 0.0047(5) 0.0032(5)
C1JC 0.020(2) 0.026(2) 0.025(2) 0.006(2) 0.0033(18) 0.0027(18)
C2JC 0.052(3) 0.030(3) 0.038(3) 0.009(2) 0.016(3) 0.007(2)
C3JC 0.056(4) 0.030(3) 0.050(4) 0.005(3) 0.016(3) 0.009(3)
C4JC 0.034(3) 0.046(3) 0.021(2) -0.004(2) 0.009(2) 0.012(2)
C5JC 0.051(4) 0.055(4) 0.026(3) 0.009(3) 0.015(2) 0.022(3)
C6JC 0.041(3) 0.041(3) 0.021(2) 0.009(2) 0.011(2) 0.012(2)
C1KC 0.026(2) 0.022(2) 0.024(2) 0.0084(19) 0.0065(19) 0.0041(19)
C2KC 0.030(3) 0.042(3) 0.027(3) 0.012(2) 0.008(2) 0.000(2)
C3KC 0.039(3) 0.047(4) 0.020(2) 0.010(2) -0.002(2) -0.006(3)
C4KC 0.029(3) 0.031(3) 0.033(3) 0.011(2) -0.003(2) 0.005(2)
C5KC 0.018(2) 0.030(3) 0.036(3) 0.006(2) 0.006(2) 0.0039(19)
C6KC 0.029(3) 0.024(2) 0.024(2) 0.002(2) 0.0091(19) 0.004(2)
C1LC 0.022(2) 0.028(3) 0.022(2) 0.010(2) 0.0046(18) 0.0042(19)
C2LC 0.023(2) 0.038(3) 0.032(3) 0.017(2) 0.003(2) 0.003(2)
C3LC 0.030(3) 0.048(3) 0.035(3) 0.028(3) -0.001(2) -0.003(2)
C4LC 0.027(2) 0.045(3) 0.022(2) 0.013(2) 0.0039(19) -0.004(2)
C5LC 0.018(2) 0.034(3) 0.030(2) 0.012(2) 0.0041(18) 0.0029(19)
C6LC 0.024(2) 0.023(2) 0.027(2) 0.010(2) 0.0046(18) 0.0052(19)
O21 0.040(2) 0.0256(19) 0.0244(17) 0.0052(15) 0.0100(15) 0.0059(15)
Si21 0.0250(6) 0.0207(6) 0.0177(5) 0.0062(5) 0.0060(5) 0.0053(5)
C1MC 0.022(2) 0.025(2) 0.026(2) 0.010(2) 0.0022(18) 0.0002(18)
C2MC 0.043(3) 0.046(3) 0.033(3) 0.022(3) 0.012(2) 0.011(3)
C3MC 0.043(3) 0.060(4) 0.050(3) 0.034(3) 0.014(3) 0.014(3)
C4MC 0.033(3) 0.043(3) 0.064(4) 0.037(3) -0.004(3) 0.003(2)
C5MC 0.041(3) 0.033(3) 0.054(4) 0.016(3) 0.004(3) 0.014(3)
C6MC 0.042(3) 0.032(3) 0.030(3) 0.009(2) 0.004(2) 0.011(2)
C1NC 0.028(2) 0.023(2) 0.021(2) 0.0088(19) 0.0038(18) 0.0044(19)
C2NC 0.047(3) 0.031(3) 0.032(3) 0.012(2) -0.003(2) 0.015(3)
C3NC 0.042(3) 0.041(3) 0.036(3) 0.018(3) -0.001(2) 0.014(3)
C4NC 0.026(3) 0.044(3) 0.029(3) 0.015(2) 0.000(2) -0.002(2)
C5NC 0.036(3) 0.025(3) 0.042(3) 0.006(2) -0.002(2) -0.002(2)
C6NC 0.026(3) 0.027(3) 0.041(3) 0.008(2) -0.001(2) 0.004(2)
C1OC 0.028(2) 0.022(2) 0.024(2) 0.0096(19) 0.0122(18) 0.0084(19)
C2OC 0.043(3) 0.038(3) 0.025(2) 0.011(2) 0.012(2) 0.004(2)
C3OC 0.054(4) 0.051(4) 0.035(3) 0.020(3) 0.023(3) 0.007(3)
C4OC 0.033(3) 0.042(3) 0.050(3) 0.027(3) 0.022(2) 0.015(2)
C5OC 0.031(3) 0.035(3) 0.057(4) 0.017(3) 0.018(3) 0.005(2)
C6OC 0.034(3) 0.031(3) 0.031(3) 0.008(2) 0.009(2) 0.006(2)
O22 0.0292(18) 0.0301(19) 0.0302(18) 0.0166(16) 0.0067(14) 0.0061(15)
Si22 0.0215(6) 0.0211(6) 0.0175(5) 0.0063(5) 0.0056(4) 0.0044(5)
C1PC 0.016(2) 0.026(2) 0.0174(19) 0.0087(18) 0.0039(16) 0.0052(17)
C2PC 0.024(2) 0.026(2) 0.025(2) 0.008(2) 0.0117(18) 0.0066(19)
C3PC 0.029(2) 0.030(3) 0.023(2) 0.010(2) 0.0081(18) 0.009(2)
C4PC 0.022(2) 0.037(3) 0.024(2) 0.015(2) 0.0098(18) 0.008(2)
C5PC 0.024(2) 0.029(3) 0.026(2) 0.007(2) 0.0032(19) 0.001(2)
C6PC 0.024(2) 0.024(2) 0.021(2) 0.0055(19) 0.0022(18) 0.0029(19)
C1QC 0.018(2) 0.028(2) 0.018(2) 0.0078(19) 0.0029(16) 0.0018(18)
C2QC 0.038(3) 0.024(2) 0.022(2) 0.008(2) 0.013(2) 0.010(2)
C3QC 0.045(3) 0.035(3) 0.019(2) 0.010(2) 0.013(2) 0.013(2)
C4QC 0.029(2) 0.029(3) 0.020(2) 0.002(2) 0.0108(19) 0.007(2)
C5QC 0.023(2) 0.027(2) 0.022(2) 0.0081(19) 0.0081(17) 0.0083(19)
C6QC 0.024(2) 0.029(3) 0.018(2) 0.0100(19) 0.0075(17) 0.0071(19)
C1RC 0.021(2) 0.020(2) 0.019(2) 0.0047(18) 0.0064(17) 0.0040(17)
C2RC 0.032(2) 0.027(3) 0.019(2) 0.0089(19) 0.0048(18) 0.005(2)
C3RC 0.031(3) 0.032(3) 0.029(2) 0.014(2) 0.006(2) 0.009(2)
C4RC 0.024(2) 0.031(3) 0.028(2) 0.007(2) -0.0019(19) 0.004(2)
C5RC 0.029(3) 0.032(3) 0.038(3) 0.017(2) 0.006(2) 0.001(2)
C6RC 0.024(2) 0.029(3) 0.025(2) 0.013(2) 0.0049(18) 0.0066(19)
O23 0.0246(17) 0.035(2) 0.0329(19) 0.0123(16) -0.0039(14) 0.0003(15)
Si23 0.0253(6) 0.0270(7) 0.0223(6) 0.0103(5) 0.0006(5) 0.0014(5)
C1SC 0.031(3) 0.028(3) 0.026(2) 0.014(2) 0.0034(19) 0.007(2)
C2SC 0.036(3) 0.037(3) 0.027(2) 0.014(2) 0.011(2) 0.008(2)
C3SC 0.060(4) 0.047(4) 0.034(3) 0.022(3) 0.020(3) 0.021(3)
C4SC 0.071(4) 0.038(3) 0.029(3) 0.011(3) 0.007(3) 0.021(3)
C5SC 0.057(4) 0.029(3) 0.039(3) 0.003(3) 0.000(3) 0.005(3)
C6SC 0.032(3) 0.030(3) 0.038(3) 0.007(2) 0.006(2) 0.005(2)
C1TC 0.030(2) 0.026(3) 0.024(2) 0.008(2) 0.0050(19) 0.002(2)
C2TC 0.036(3) 0.049(3) 0.037(3) 0.023(3) 0.004(2) 0.005(2)
C3TC 0.034(3) 0.050(4) 0.050(3) 0.024(3) 0.009(2) 0.007(3)
C4TC 0.037(3) 0.033(3) 0.044(3) 0.019(2) 0.018(2) 0.010(2)
C5TC 0.047(3) 0.041(3) 0.041(3) 0.028(3) 0.016(2) 0.008(3)
C6TC 0.031(3) 0.047(3) 0.047(3) 0.029(3) 0.007(2) 0.013(2)
C1UC 0.026(2) 0.026(2) 0.026(2) 0.011(2) 0.0018(18) 0.0004(19)
C2UC 0.060(4) 0.035(3) 0.039(3) 0.019(3) 0.016(3) 0.015(3)
C3UC 0.064(4) 0.043(4) 0.057(4) 0.024(3) 0.018(3) 0.025(3)
C4UC 0.050(4) 0.049(4) 0.067(4) 0.038(4) 0.010(3) 0.015(3)
C5UC 0.064(4) 0.042(3) 0.040(3) 0.022(3) -0.004(3) 0.007(3)
C6UC 0.055(4) 0.036(3) 0.027(2) 0.014(2) 0.006(2) 0.007(3)
O24 0.0338(19) 0.042(2) 0.0278(18) 0.0154(17) 0.0116(15) 0.0006(16)
Si24 0.0265(6) 0.0270(7) 0.0191(6) 0.0079(5) 0.0071(5) 0.0029(5)
C1VC 0.030(2) 0.033(3) 0.023(2) 0.012(2) 0.0129(19) 0.008(2)
C2VC 0.034(3) 0.036(3) 0.042(3) 0.017(3) -0.001(2) 0.003(2)
C3VC 0.048(4) 0.044(4) 0.065(4) 0.035(3) 0.001(3) 0.004(3)
C4VC 0.046(3) 0.048(4) 0.051(3) 0.028(3) 0.008(3) 0.012(3)
C5VC 0.038(3) 0.060(4) 0.033(3) 0.025(3) 0.003(2) 0.011(3)
C6VC 0.031(3) 0.035(3) 0.030(2) 0.012(2) 0.004(2) 0.003(2)
C1WC 0.025(2) 0.023(2) 0.020(2) 0.0059(18) 0.0055(17) 0.0023(18)
C2WC 0.035(3) 0.029(3) 0.022(2) 0.003(2) 0.001(2) -0.002(2)
C3WC 0.044(3) 0.038(3) 0.028(3) 0.007(2) 0.001(2) 0.000(3)
C4WC 0.035(3) 0.032(3) 0.040(3) 0.009(2) -0.014(2) 0.002(2)
C5WC 0.024(2) 0.034(3) 0.051(3) 0.018(3) 0.006(2) 0.005(2)
C6WC 0.029(3) 0.032(3) 0.033(3) 0.011(2) 0.006(2) 0.004(2)
C1ZC 0.028(2) 0.033(3) 0.022(2) 0.011(2) 0.0066(19) 0.005(2)
C2ZC 0.035(3) 0.028(3) 0.019(2) 0.007(2) 0.0055(19) 0.005(2)
C3ZC 0.037(3) 0.027(3) 0.033(3) 0.006(2) 0.000(2) 0.006(2)
C4ZC 0.057(4) 0.036(3) 0.030(3) 0.000(2) 0.010(3) 0.016(3)
C5ZC 0.061(4) 0.046(4) 0.024(3) 0.011(3) 0.011(3) 0.015(3)
C6ZC 0.043(3) 0.042(3) 0.020(2) 0.012(2) 0.010(2) 0.013(3)
O25 0.0333(19) 0.0262(18) 0.0223(16) 0.0082(14) -0.0020(14) 0.0012(14)
Si25 0.0284(6) 0.0215(6) 0.0175(6) 0.0063(5) 0.0019(5) 0.0009(5)
C1AD 0.036(3) 0.027(3) 0.018(2) 0.008(2) 0.0051(19) 0.000(2)
C2AD 0.038(3) 0.028(3) 0.028(2) 0.009(2) 0.006(2) 0.007(2)
C3AD 0.034(3) 0.028(3) 0.032(3) 0.008(2) 0.007(2) 0.005(2)
C4AD 0.052(3) 0.026(3) 0.021(2) 0.006(2) 0.013(2) 0.006(2)
C5AD 0.041(3) 0.037(3) 0.019(2) 0.010(2) 0.001(2) -0.005(2)
C6AD 0.035(3) 0.035(3) 0.024(2) 0.015(2) 0.003(2) 0.003(2)
C1BD 0.031(3) 0.025(2) 0.025(2) 0.010(2) 0.0057(19) 0.0039(19)
C2BD 0.049(3) 0.055(4) 0.046(3) 0.031(3) 0.021(3) 0.022(3)
C3BD 0.052(4) 0.059(4) 0.055(4) 0.037(3) 0.024(3) 0.023(3)
C4BD 0.050(3) 0.037(3) 0.034(3) 0.020(2) 0.011(2) 0.011(3)
C5BD 0.033(3) 0.037(3) 0.034(3) 0.016(2) 0.009(2) 0.011(2)
C6BD 0.037(3) 0.039(3) 0.032(3) 0.021(2) 0.016(2) 0.015(2)
C1CD 0.027(2) 0.024(2) 0.018(2) 0.0085(18) -0.0006(17) 0.0016(18)
C2CD 0.038(3) 0.029(3) 0.027(2) 0.012(2) 0.007(2) 0.004(2)
C3CD 0.049(3) 0.029(3) 0.028(3) 0.006(2) 0.015(2) 0.013(2)
C4CD 0.039(3) 0.045(3) 0.026(2) 0.017(2) 0.010(2) 0.010(2)
C5CD 0.034(3) 0.030(3) 0.031(3) 0.015(2) 0.007(2) 0.002(2)
C6CD 0.028(2) 0.028(3) 0.021(2) 0.0076(19) 0.0037(18) 0.0043(19)
O26 0.0291(17) 0.0244(18) 0.0274(17) 0.0113(14) 0.0041(14) 0.0041(14)
Si26 0.0211(6) 0.0244(7) 0.0204(6) 0.0091(5) 0.0026(5) 0.0019(5)
C1DD 0.021(2) 0.031(3) 0.025(2) 0.007(2) 0.0029(18) 0.0034(19)
C2DD 0.030(3) 0.041(3) 0.021(2) 0.005(2) 0.0070(19) 0.003(2)
C3DD 0.040(3) 0.060(4) 0.029(3) 0.006(3) 0.013(2) 0.007(3)
C4DD 0.036(3) 0.051(4) 0.025(3) -0.006(2) 0.009(2) 0.013(3)
C5DD 0.044(3) 0.032(3) 0.040(3) 0.001(3) 0.006(3) 0.010(3)
C6DD 0.035(3) 0.028(3) 0.035(3) 0.007(2) 0.006(2) 0.008(2)
C1ED 0.026(2) 0.023(2) 0.024(2) 0.0076(19) 0.0030(18) 0.0035(19)
C2ED 0.029(3) 0.048(3) 0.028(3) 0.018(2) 0.004(2) -0.005(2)
C3ED 0.047(3) 0.039(3) 0.023(2) 0.011(2) -0.004(2) -0.004(3)
C4ED 0.029(3) 0.034(3) 0.035(3) 0.005(2) -0.005(2) 0.006(2)
C5ED 0.021(2) 0.051(4) 0.039(3) 0.006(3) 0.004(2) 0.001(2)
C6ED 0.029(3) 0.036(3) 0.024(2) 0.001(2) 0.007(2) 0.002(2)
C1FD 0.022(2) 0.028(2) 0.021(2) 0.0109(19) 0.0016(17) 0.0023(18)
C2FD 0.028(2) 0.025(2) 0.022(2) 0.0060(19) 0.0021(18) 0.0051(19)
C3FD 0.021(2) 0.038(3) 0.028(2) 0.010(2) 0.0039(18) 0.001(2)
C4FD 0.030(3) 0.051(3) 0.017(2) 0.013(2) -0.0021(19) -0.008(2)
C5FD 0.031(3) 0.046(3) 0.032(3) 0.026(3) -0.006(2) -0.004(2)
C6FD 0.025(2) 0.039(3) 0.031(3) 0.021(2) -0.005(2) 0.001(2)
O27 0.038(2) 0.0270(19) 0.0344(19) 0.0111(16) 0.0175(16) 0.0136(16)
Si27 0.0352(7) 0.0209(7) 0.0370(7) 0.0117(6) 0.0196(6) 0.0079(6)
C1GD 0.022(2) 0.026(2) 0.023(2) 0.008(2) 0.0032(18) 0.0041(18)
C2GD 0.039(3) 0.027(3) 0.038(3) 0.007(2) 0.022(2) 0.004(2)
C3GD 0.039(3) 0.038(3) 0.043(3) 0.012(3) 0.016(2) -0.003(2)
C4GD 0.027(3) 0.050(4) 0.030(3) 0.017(3) 0.011(2) 0.003(2)
C5GD 0.045(3) 0.049(4) 0.024(2) 0.007(2) 0.018(2) 0.000(3)
C6GD 0.029(3) 0.040(3) 0.024(2) 0.008(2) 0.010(2) -0.001(2)
C1HD 0.036(3) 0.023(3) 0.039(3) 0.010(2) 0.017(2) 0.000(2)
C2HD 0.063(4) 0.027(3) 0.025(2) 0.010(2) -0.001(2) -0.010(2)
C3HD 0.051(3) 0.035(3) 0.034(3) 0.011(2) 0.005(2) -0.002(2)
C4HD 0.046(3) 0.037(3) 0.036(3) 0.005(2) 0.001(2) 0.000(3)
C5HD 0.070(5) 0.029(3) 0.066(4) 0.011(3) -0.017(4) 0.000(3)
C6HD 0.063(4) 0.029(3) 0.062(4) 0.016(3) -0.012(3) 0.007(3)
C1ID 0.044(3) 0.030(3) 0.046(3) 0.021(2) 0.023(3) 0.014(2)
C2ID 0.061(4) 0.060(4) 0.042(3) 0.030(3) 0.020(3) 0.030(3)
C3ID 0.059(4) 0.075(5) 0.051(4) 0.036(4) 0.022(3) 0.027(4)
C4ID 0.058(4) 0.057(4) 0.084(5) 0.049(4) 0.030(4) 0.025(3)
C5ID 0.080(5) 0.060(4) 0.051(4) 0.036(3) 0.018(3) 0.034(4)
C6ID 0.066(4) 0.058(4) 0.059(4) 0.034(4) 0.025(3) 0.025(3)
O28 0.038(2) 0.032(2) 0.0277(17) 0.0100(16) 0.0077(15) 0.0013(16)
Si28 0.0389(8) 0.0270(7) 0.0219(6) 0.0084(5) 0.0075(5) 0.0008(6)
C1JD 0.043(3) 0.028(3) 0.035(3) 0.014(2) 0.014(2) 0.006(2)
C2JD 0.028(2) 0.050(3) 0.029(2) 0.017(2) 0.007(2) 0.009(2)
C3JD 0.035(3) 0.069(4) 0.037(3) 0.021(3) 0.010(2) 0.008(3)
C4JD 0.036(3) 0.056(4) 0.042(3) 0.007(3) 0.001(3) -0.003(3)
C5JD 0.041(3) 0.055(4) 0.052(4) 0.020(3) 0.004(3) -0.008(3)
C6JD 0.038(3) 0.054(4) 0.046(3) 0.023(3) 0.011(2) 0.000(3)
C1KD 0.045(3) 0.035(3) 0.032(3) 0.014(2) 0.017(2) 0.012(2)
C2KD 0.075(4) 0.035(3) 0.038(3) 0.010(3) 0.007(3) 0.013(3)
C3KD 0.074(5) 0.044(4) 0.056(4) 0.016(3) 0.016(3) 0.019(3)
C4KD 0.088(6) 0.063(5) 0.071(5) 0.047(4) 0.034(4) 0.036(4)
C5KD 0.113(6) 0.052(4) 0.041(3) 0.022(3) 0.028(4) 0.043(4)
C6KD 0.052(3) 0.035(3) 0.031(3) 0.007(2) 0.004(2) 0.014(3)
C1LD 0.037(3) 0.030(3) 0.024(2) 0.013(2) 0.005(2) 0.006(2)
C2LD 0.042(3) 0.043(3) 0.050(3) 0.032(3) 0.020(3) 0.013(3)
C3LD 0.067(4) 0.048(4) 0.047(3) 0.032(3) 0.037(3) 0.031(3)
C4LD 0.076(4) 0.031(3) 0.030(3) 0.015(2) 0.024(3) 0.023(3)
C5LD 0.050(3) 0.034(3) 0.030(3) 0.013(2) 0.010(2) 0.017(3)
C6LD 0.037(3) 0.026(3) 0.026(2) 0.006(2) 0.012(2) 0.005(2)
O29 0.0281(18) 0.0311(19) 0.0278(17) 0.0127(15) 0.0070(14) 0.0061(14)
Si29 0.0217(6) 0.0258(7) 0.0178(5) 0.0068(5) 0.0059(5) 0.0046(5)
C1MD 0.019(2) 0.029(2) 0.019(2) 0.0087(19) 0.0058(16) 0.0061(18)
C2MD 0.039(3) 0.032(3) 0.035(3) 0.004(2) 0.025(2) 0.002(2)
C3MD 0.051(3) 0.035(3) 0.036(3) 0.005(2) 0.025(3) 0.002(3)
C4MD 0.042(3) 0.041(3) 0.039(3) 0.015(3) 0.025(2) 0.006(2)
C5MD 0.036(3) 0.029(3) 0.041(3) 0.008(2) 0.015(2) 0.000(2)
C6MD 0.034(3) 0.024(3) 0.029(2) 0.003(2) 0.012(2) 0.002(2)
C1ND 0.020(2) 0.027(2) 0.020(2) 0.0059(19) 0.0061(17) 0.0067(18)
C2ND 0.022(2) 0.036(3) 0.026(2) 0.013(2) 0.0076(19) 0.004(2)
C3ND 0.025(2) 0.040(3) 0.033(3) 0.013(2) 0.007(2) 0.004(2)
C4ND 0.022(2) 0.040(3) 0.028(2) 0.006(2) -0.0024(19) 0.009(2)
C5ND 0.038(3) 0.037(3) 0.026(2) 0.011(2) 0.002(2) 0.015(2)
C6ND 0.036(3) 0.026(2) 0.019(2) 0.0056(19) 0.0023(18) 0.007(2)
C1OD 0.019(2) 0.028(2) 0.017(2) 0.0053(18) 0.0029(16) 0.0006(18)
C2OD 0.027(2) 0.032(3) 0.021(2) 0.010(2) 0.0085(18) 0.007(2)
C3OD 0.024(2) 0.029(3) 0.022(2) 0.0089(19) 0.0059(17) 0.0090(19)
C4OD 0.024(2) 0.032(3) 0.021(2) 0.004(2) 0.0092(18) 0.004(2)
C5OD 0.039(3) 0.036(3) 0.021(2) 0.010(2) 0.012(2) 0.009(2)
C6OD 0.035(3) 0.025(2) 0.026(2) 0.010(2) 0.011(2) 0.007(2)
O30 0.0266(18) 0.042(2) 0.0337(19) 0.0161(17) -0.0041(15) -0.0002(16)
Si30 0.0227(6) 0.0314(7) 0.0255(6) 0.0132(6) -0.0007(5) 0.0020(5)
C1PD 0.028(2) 0.026(2) 0.028(2) 0.012(2) 0.0021(19) 0.0039(19)
C2PD 0.025(2) 0.028(3) 0.052(3) 0.010(2) 0.006(2) 0.003(2)
C3PD 0.037(3) 0.026(3) 0.049(3) 0.001(2) -0.002(3) 0.005(2)
C4PD 0.044(3) 0.033(3) 0.040(3) 0.014(2) 0.001(2) 0.012(2)
C5PD 0.037(3) 0.042(3) 0.038(3) 0.017(3) 0.011(2) 0.011(2)
C6PD 0.024(2) 0.037(3) 0.032(3) 0.014(2) 0.0015(19) 0.000(2)
C1QD 0.029(2) 0.031(3) 0.027(2) 0.008(2) 0.0040(19) 0.002(2)
C2QD 0.036(3) 0.060(4) 0.049(3) 0.034(3) 0.011(3) 0.013(3)
C3QD 0.036(3) 0.068(5) 0.057(4) 0.030(4) 0.018(3) 0.016(3)
C4QD 0.048(3) 0.041(3) 0.043(3) 0.018(3) 0.027(3) 0.012(3)
C5QD 0.049(4) 0.045(4) 0.047(3) 0.029(3) 0.012(3) 0.006(3)
C6QD 0.032(3) 0.042(3) 0.051(3) 0.030(3) 0.007(2) 0.007(2)
C1RD 0.026(2) 0.026(3) 0.026(2) 0.008(2) 0.0042(18) 0.0020(19)
C2RD 0.072(4) 0.034(3) 0.032(3) 0.012(2) 0.001(3) 0.013(3)
C3RD 0.083(5) 0.047(4) 0.031(3) 0.021(3) 0.003(3) 0.011(3)
C4RD 0.050(4) 0.039(3) 0.053(4) 0.026(3) 0.017(3) 0.016(3)
C5RD 0.067(4) 0.043(4) 0.045(3) 0.011(3) 0.007(3) 0.029(3)
C6RD 0.073(4) 0.040(3) 0.028(3) 0.011(3) 0.007(3) 0.024(3)
O31 0.0267(18) 0.058(3) 0.0239(17) 0.0184(18) 0.0053(14) -0.0014(17)
Si31 0.0201(6) 0.0381(8) 0.0192(6) 0.0112(6) 0.0048(5) 0.0011(5)
C1SD 0.017(2) 0.033(3) 0.019(2) 0.009(2) 0.0028(17) 0.0007(18)
C2SD 0.025(2) 0.036(3) 0.022(2) 0.009(2) 0.0056(19) 0.003(2)
C3SD 0.019(2) 0.033(3) 0.035(3) 0.008(2) 0.005(2) 0.003(2)
C4SD 0.024(2) 0.037(3) 0.025(2) 0.004(2) -0.0054(19) 0.002(2)
C5SD 0.030(3) 0.044(3) 0.023(2) 0.005(2) -0.001(2) -0.001(2)
C6SD 0.025(2) 0.041(3) 0.020(2) 0.006(2) 0.0016(19) -0.003(2)
C1TD 0.022(2) 0.040(3) 0.026(2) 0.014(2) 0.0051(19) -0.001(2)
C2TD 0.028(3) 0.041(3) 0.030(3) 0.018(2) 0.003(2) 0.003(2)
C3TD 0.029(3) 0.030(3) 0.042(3) 0.012(2) 0.002(2) 0.001(2)
C4TD 0.044(3) 0.031(3) 0.034(3) 0.001(2) 0.004(2) 0.003(2)
C5TD 0.056(4) 0.045(4) 0.023(3) 0.007(2) 0.008(2) 0.005(3)
C6TD 0.037(3) 0.042(3) 0.025(2) 0.017(2) 0.008(2) 0.006(2)
C1UD 0.025(2) 0.038(3) 0.020(2) 0.009(2) 0.0087(18) 0.007(2)
C2UD 0.031(3) 0.041(3) 0.031(3) 0.013(2) 0.000(2) 0.005(2)
C3UD 0.046(3) 0.043(3) 0.045(3) 0.025(3) 0.008(3) 0.008(3)
C4UD 0.048(3) 0.052(4) 0.036(3) 0.020(3) 0.009(3) 0.018(3)
C5UD 0.035(3) 0.058(4) 0.035(3) 0.016(3) 0.002(2) 0.010(3)
C6UD 0.031(3) 0.046(3) 0.027(2) 0.014(2) 0.002(2) 0.006(2)
O32 0.037(2) 0.0277(19) 0.0265(17) 0.0082(15) 0.0124(15) 0.0064(15)
Si32 0.0225(6) 0.0258(7) 0.0185(5) 0.0081(5) 0.0064(5) 0.0044(5)
C1VD 0.025(2) 0.025(2) 0.022(2) 0.0081(19) 0.0100(18) 0.0030(19)
C2VD 0.028(2) 0.032(3) 0.023(2) 0.007(2) 0.0073(19) 0.006(2)
C3VD 0.033(3) 0.041(3) 0.024(2) 0.011(2) 0.014(2) 0.009(2)
C4VD 0.029(3) 0.049(4) 0.046(3) 0.023(3) 0.020(2) 0.004(2)
C5VD 0.028(3) 0.050(4) 0.044(3) 0.013(3) 0.011(2) -0.005(2)
C6VD 0.027(2) 0.043(3) 0.027(2) 0.010(2) 0.004(2) 0.000(2)
C1WD 0.018(2) 0.032(3) 0.022(2) 0.011(2) -0.0003(17) 0.0000(18)
C2WD 0.046(3) 0.037(3) 0.026(2) 0.011(2) 0.010(2) 0.006(2)
C3WD 0.056(4) 0.049(4) 0.033(3) 0.023(3) 0.002(3) 0.009(3)
C4WD 0.041(3) 0.034(3) 0.051(3) 0.022(3) -0.004(3) 0.005(2)
C5WD 0.036(3) 0.036(3) 0.050(3) 0.014(3) 0.007(3) 0.011(2)
C6WD 0.027(3) 0.040(3) 0.031(3) 0.012(2) 0.006(2) 0.007(2)
C1ZD 0.026(2) 0.032(3) 0.024(2) 0.012(2) 0.0052(18) 0.004(2)
C2ZD 0.038(3) 0.040(3) 0.036(3) 0.021(3) 0.003(2) 0.013(2)
C3ZD 0.034(3) 0.056(4) 0.049(3) 0.035(3) 0.003(3) 0.013(3)
C4ZD 0.030(3) 0.059(4) 0.047(3) 0.031(3) -0.011(2) -0.011(3)
C5ZD 0.038(3) 0.042(4) 0.052(4) 0.020(3) -0.011(3) -0.006(3)
C6ZD 0.027(3) 0.038(3) 0.036(3) 0.014(2) -0.004(2) 0.002(2)

loop_
_atom_type_symbol
_atom_type_description
_atom_type_scat_dispersion_real
_atom_type_scat_dispersion_imag
_atom_type_scat_source
C C 0.0181 0.0091 'International Tables Vol C Tables 4.2.6.8 and 6.1.1.4'
H H 0.0000 0.0000 'International Tables Vol C Tables 4.2.6.8 and 6.1.1.4'
O O 0.0492 0.0322 'International Tables Vol C Tables 4.2.6.8 and 6.1.1.4'
Si Si 0.2541 0.3302 'International Tables Vol C Tables 4.2.6.8 and 6.1.1.4'

loop_
_geom_angle_atom_site_label_1
_geom_angle_atom_site_label_2
_geom_angle_atom_site_label_3
_geom_angle
_geom_angle_site_symmetry_1
_geom_angle_site_symmetry_3
_geom_angle_publ_flag
Si1 O1 H1 109.5 . . ?
O1 Si1 C1B 109.4(2) . . ?
O1 Si1 C1A 107.9(2) . . ?
C1B Si1 C1A 109.0(2) . . ?
O1 Si1 C1C 110.68(18) . . ?
C1B Si1 C1C 110.2(2) . . ?
C1A Si1 C1C 109.6(2) . . ?
C6A C1A C2A 115.9(5) . . ?
C6A C1A Si1 124.6(4) . . ?
C2A C1A Si1 119.4(4) . . ?
C3A C2A C1A 122.5(5) . . ?
C3A C2A H2A 118.7 . . ?
C1A C2A H2A 118.7 . . ?
C4A C3A C2A 120.3(5) . . ?
C4A C3A H3A 119.9 . . ?
C2A C3A H3A 119.9 . . ?
C3A C4A C5A 118.5(5) . . ?
C3A C4A H4A 120.8 . . ?
C5A C4A H4A 120.8 . . ?
C6A C5A C4A 120.4(6) . . ?
C6A C5A H5A 119.8 . . ?
C4A C5A H5A 119.8 . . ?
C5A C6A C1A 122.4(5) . . ?
C5A C6A H6A 118.8 . . ?
C1A C6A H6A 118.8 . . ?
C2B C1B C6B 117.1(4) . . ?
C2B C1B Si1 121.0(3) . . ?
C6B C1B Si1 121.8(4) . . ?
C3B C2B C1B 121.5(4) . . ?
C3B C2B H2B 119.2 . . ?
C1B C2B H2B 119.2 . . ?
C4B C3B C2B 119.9(4) . . ?
C4B C3B H3B 120.0 . . ?
C2B C3B H3B 120.0 . . ?
C3B C4B C5B 120.8(4) . . ?
C3B C4B H4B 119.6 . . ?
C5B C4B H4B 119.6 . . ?
C4B C5B C6B 119.4(5) . . ?
C4B C5B H5B 120.3 . . ?
C6B C5B H5B 120.3 . . ?
C5B C6B C1B 121.3(5) . . ?
C5B C6B H6B 119.3 . . ?
C1B C6B H6B 119.3 . . ?
C2C C1C C6C 118.3(4) . . ?
C2C C1C Si1 124.5(3) . . ?
C6C C1C Si1 117.2(4) . . ?
C1C C2C C3C 121.4(5) . . ?
C1C C2C H2C 119.3 . . ?
C3C C2C H2C 119.3 . . ?
C4C C3C C2C 120.7(5) . . ?
C4C C3C H3C 119.6 . . ?
C2C C3C H3C 119.6 . . ?
C3C C4C C5C 119.6(5) . . ?
C3C C4C H4C 120.2 . . ?
C5C C4C H4C 120.2 . . ?
C6C C5C C4C 119.8(5) . . ?
C6C C5C H5C 120.1 . . ?
C4C C5C H5C 120.1 . . ?
C5C C6C C1C 120.0(5) . . ?
C5C C6C H6C 120.0 . . ?
C1C C6C H6C 120.0 . . ?
Si2 O2 H2 109.5 . . ?
O2 Si2 C1D 111.1(2) . . ?
O2 Si2 C1F 104.28(19) . . ?
C1D Si2 C1F 111.8(2) . . ?
O2 Si2 C1E 111.1(2) . . ?
C1D Si2 C1E 107.9(2) . . ?
C1F Si2 C1E 110.7(2) . . ?
C2D C1D C6D 117.0(4) . . ?
C2D C1D Si2 121.6(3) . . ?
C6D C1D Si2 121.3(4) . . ?
C3D C2D C1D 121.3(4) . . ?
C3D C2D H2D 119.3 . . ?
C1D C2D H2D 119.3 . . ?
C4D C3D C2D 120.4(5) . . ?
C4D C3D H3D 119.8 . . ?
C2D C3D H3D 119.8 . . ?
C3D C4D C5D 119.1(5) . . ?
C3D C4D H4D 120.5 . . ?
C5D C4D H4D 120.5 . . ?
C6D C5D C4D 120.7(5) . . ?
C6D C5D H5D 119.7 . . ?
C4D C5D H5D 119.7 . . ?
C5D C6D C1D 121.5(5) . . ?
C5D C6D H6D 119.3 . . ?
C1D C6D H6D 119.3 . . ?
C6E C1E C2E 118.0(5) . . ?
C6E C1E Si2 122.0(4) . . ?
C2E C1E Si2 119.8(4) . . ?
C3E C2E C1E 120.6(5) . . ?
C3E C2E H2E 119.7 . . ?
C1E C2E H2E 119.7 . . ?
C4E C3E C2E 119.9(6) . . ?
C4E C3E H3E 120.0 . . ?
C2E C3E H3E 120.0 . . ?
C3E C4E C5E 121.2(5) . . ?
C3E C4E H4E 119.4 . . ?
C5E C4E H4E 119.4 . . ?
C6E C5E C4E 119.2(6) . . ?
C6E C5E H5E 120.4 . . ?
C4E C5E H5E 120.4 . . ?
C1E C6E C5E 121.1(5) . . ?
C1E C6E H6E 119.5 . . ?
C5E C6E H6E 119.5 . . ?
C2F C1F C6F 116.1(5) . . ?
C2F C1F Si2 120.8(4) . . ?
C6F C1F Si2 123.1(4) . . ?
C3F C2F C1F 122.5(7) . . ?
C3F C2F H2F 118.7 . . ?
C1F C2F H2F 118.7 . . ?
C2F C3F C4F 119.9(6) . . ?
C2F C3F H3F 120.1 . . ?
C4F C3F H3F 120.1 . . ?
C5F C4F C3F 119.3(5) . . ?
C5F C4F H4F 120.4 . . ?
C3F C4F H4F 120.4 . . ?
C4F C5F C6F 120.5(6) . . ?
C4F C5F H5F 119.7 . . ?
C6F C5F H5F 119.7 . . ?
C5F C6F C1F 121.7(5) . . ?
C5F C6F H6F 119.1 . . ?
C1F C6F H6F 119.1 . . ?
Si3 O3 H3 109.5 . . ?
O3 Si3 C1G 108.9(2) . . ?
O3 Si3 C1I 105.9(2) . . ?
C1G Si3 C1I 111.3(2) . . ?
O3 Si3 C1H 109.0(2) . . ?
C1G Si3 C1H 110.1(2) . . ?
C1I Si3 C1H 111.5(2) . . ?
C2G C1G C6G 115.9(5) . . ?
C2G C1G Si3 124.9(4) . . ?
C6G C1G Si3 119.1(4) . . ?
C3G C2G C1G 122.3(5) . . ?
C3G C2G H2G 118.9 . . ?
C1G C2G H2G 118.9 . . ?
C4G C3G C2G 119.8(5) . . ?
C4G C3G H3G 120.1 . . ?
C2G C3G H3G 120.1 . . ?
C3G C4G C5G 119.7(5) . . ?
C3G C4G H4G 120.1 . . ?
C5G C4G H4G 120.1 . . ?
C6G C5G C4G 119.7(5) . . ?
C6G C5G H5G 120.2 . . ?
C4G C5G H5G 120.2 . . ?
C5G C6G C1G 122.6(5) . . ?
C5G C6G H6G 118.7 . . ?
C1G C6G H6G 118.7 . . ?
C6H C1H C2H 118.3(6) . . ?
C6H C1H Si3 120.6(4) . . ?
C2H C1H Si3 120.8(4) . . ?
C1H C2H C3H 120.8(6) . . ?
C1H C2H H2H 119.6 . . ?
C3H C2H H2H 119.6 . . ?
C2H C3H C4H 118.5(6) . . ?
C2H C3H H3H 120.8 . . ?
C4H C3H H3H 120.8 . . ?
C5H C4H C3H 120.7(6) . . ?
C5H C4H H4H 119.6 . . ?
C3H C4H H4H 119.6 . . ?
C4H C5H C6H 119.2(6) . . ?
C4H C5H H5H 120.4 . . ?
C6H C5H H5H 120.4 . . ?
C1H C6H C5H 122.0(6) . . ?
C1H C6H H6H 119.0 . . ?
C5H C6H H6H 119.0 . . ?
C2I C1I C6I 116.9(5) . . ?
C2I C1I Si3 121.2(4) . . ?
C6I C1I Si3 121.9(4) . . ?
C3I C2I C1I 121.6(5) . . ?
C3I C2I H2I 119.2 . . ?
C1I C2I H2I 119.2 . . ?
C4I C3I C2I 120.5(5) . . ?
C4I C3I H3I 119.7 . . ?
C2I C3I H3I 119.7 . . ?
C3I C4I C5I 119.6(5) . . ?
C3I C4I H4I 120.2 . . ?
C5I C4I H4I 120.2 . . ?
C6I C5I C4I 120.1(6) . . ?
C6I C5I H5I 120.0 . . ?
C4I C5I H5I 120.0 . . ?
C5I C6I C1I 121.1(5) . . ?
C5I C6I H6I 119.4 . . ?
C1I C6I H6I 119.4 . . ?
Si4 O4 H4 109.5 . . ?
O4 Si4 C1L 107.3(2) . . ?
O4 Si4 C1J 106.8(2) . . ?
C1L Si4 C1J 114.3(2) . . ?
O4 Si4 C1K 110.1(2) . . ?
C1L Si4 C1K 110.2(2) . . ?
C1J Si4 C1K 108.1(2) . . ?
C2J C1J C6J 116.9(5) . . ?
C2J C1J Si4 121.3(4) . . ?
C6J C1J Si4 121.6(4) . . ?
C3J C2J C1J 122.0(6) . . ?
C3J C2J H2J 119.0 . . ?
C1J C2J H2J 119.0 . . ?
C4J C3J C2J 120.2(6) . . ?
C4J C3J H3J 119.9 . . ?
C2J C3J H3J 119.9 . . ?
C3J C4J C5J 119.3(5) . . ?
C3J C4J H4J 120.4 . . ?
C5J C4J H4J 120.4 . . ?
C4J C5J C6J 120.1(6) . . ?
C4J C5J H5J 120.0 . . ?
C6J C5J H5J 120.0 . . ?
C1J C6J C5J 121.5(5) . . ?
C1J C6J H6J 119.3 . . ?
C5J C6J H6J 119.3 . . ?
C6K C1K C2K 118.1(5) . . ?
C6K C1K Si4 119.2(4) . . ?
C2K C1K Si4 122.7(4) . . ?
C3K C2K C1K 121.4(5) . . ?
C3K C2K H2K 119.3 . . ?
C1K C2K H2K 119.3 . . ?
C4K C3K C2K 119.4(5) . . ?
C4K C3K H3K 120.3 . . ?
C2K C3K H3K 120.3 . . ?
C3K C4K C5K 121.3(5) . . ?
C3K C4K H4K 119.4 . . ?
C5K C4K H4K 119.4 . . ?
C4K C5K C6K 118.9(5) . . ?
C4K C5K H5K 120.6 . . ?
C6K C5K H5K 120.6 . . ?
C1K C6K C5K 120.9(5) . . ?
C1K C6K H6K 119.5 . . ?
C5K C6K H6K 119.5 . . ?
C2L C1L C6L 117.9(5) . . ?
C2L C1L Si4 122.0(4) . . ?
C6L C1L Si4 120.1(4) . . ?
C3L C2L C1L 121.9(5) . . ?
C3L C2L H2L 119.1 . . ?
C1L C2L H2L 119.1 . . ?
C2L C3L C4L 119.8(5) . . ?
C2L C3L H3L 120.1 . . ?
C4L C3L H3L 120.1 . . ?
C5L C4L C3L 119.5(5) . . ?
C5L C4L H4L 120.2 . . ?
C3L C4L H4L 120.2 . . ?
C4L C5L C6L 120.4(5) . . ?
C4L C5L H5L 119.8 . . ?
C6L C5L H5L 119.8 . . ?
C5L C6L C1L 120.4(5) . . ?
C5L C6L H6L 119.8 . . ?
C1L C6L H6L 119.8 . . ?
Si5 O5 H5 109.5 . . ?
O5 Si5 C1N 109.2(2) . . ?
O5 Si5 C1O 106.5(2) . . ?
C1N Si5 C1O 110.3(2) . . ?
O5 Si5 C1M 109.8(2) . . ?
C1N Si5 C1M 110.5(2) . . ?
C1O Si5 C1M 110.6(2) . . ?
C2M C1M C6M 116.6(5) . . ?
C2M C1M Si5 123.0(4) . . ?
C6M C1M Si5 120.4(4) . . ?
C3M C2M C1M 121.9(5) . . ?
C3M C2M H2M 119.0 . . ?
C1M C2M H2M 119.0 . . ?
C4M C3M C2M 120.4(5) . . ?
C4M C3M H3M 119.8 . . ?
C2M C3M H3M 119.8 . . ?
C5M C4M C3M 119.3(5) . . ?
C5M C4M H4M 120.3 . . ?
C3M C4M H4M 120.3 . . ?
C4M C5M C6M 120.7(6) . . ?
C4M C5M H5M 119.7 . . ?
C6M C5M H5M 119.7 . . ?
C5M C6M C1M 121.1(6) . . ?
C5M C6M H6M 119.5 . . ?
C1M C6M H6M 119.5 . . ?
C2N C1N C6N 117.7(5) . . ?
C2N C1N Si5 120.2(4) . . ?
C6N C1N Si5 122.0(4) . . ?
C1N C2N C3N 120.4(5) . . ?
C1N C2N H2N 119.8 . . ?
C3N C2N H2N 119.8 . . ?
C4N C3N C2N 120.7(5) . . ?
C4N C3N H3N 119.7 . . ?
C2N C3N H3N 119.7 . . ?
C3N C4N C5N 119.9(5) . . ?
C3N C4N H4N 120.1 . . ?
C5N C4N H4N 120.1 . . ?
C6N C5N C4N 119.4(5) . . ?
C6N C5N H5N 120.3 . . ?
C4N C5N H5N 120.3 . . ?
C5N C6N C1N 122.0(5) . . ?
C5N C6N H6N 119.0 . . ?
C1N C6N H6N 119.0 . . ?
C6O C1O C2O 117.7(5) . . ?
C6O C1O Si5 121.0(4) . . ?
C2O C1O Si5 121.3(4) . . ?
C3O C2O C1O 120.9(5) . . ?
C3O C2O H2O 119.5 . . ?
C1O C2O H2O 119.5 . . ?
C4O C3O C2O 120.0(5) . . ?
C4O C3O H3O 120.0 . . ?
C2O C3O H3O 120.0 . . ?
C3O C4O C5O 120.0(5) . . ?
C3O C4O H4O 120.0 . . ?
C5O C4O H4O 120.0 . . ?
C6O C5O C4O 120.1(5) . . ?
C6O C5O H5O 120.0 . . ?
C4O C5O H5O 120.0 . . ?
C5O C6O C1O 121.3(5) . . ?
C5O C6O H6O 119.3 . . ?
C1O C6O H6O 119.3 . . ?
Si6 O6 H6 109.5 . . ?
O6 Si6 C1R 105.7(2) . . ?
O6 Si6 C1Q 108.6(2) . . ?
C1R Si6 C1Q 112.3(2) . . ?
O6 Si6 C1P 110.3(2) . . ?
C1R Si6 C1P 110.0(2) . . ?
C1Q Si6 C1P 109.8(2) . . ?
C2P C1P C6P 117.8(5) . . ?
C2P C1P Si6 118.7(4) . . ?
C6P C1P Si6 123.5(4) . . ?
C3P C2P C1P 121.2(5) . . ?
C3P C2P H2P 119.4 . . ?
C1P C2P H2P 119.4 . . ?
C2P C3P C4P 120.9(5) . . ?
C2P C3P H3P 119.6 . . ?
C4P C3P H3P 119.6 . . ?
C3P C4P C5P 119.3(5) . . ?
C3P C4P H4P 120.4 . . ?
C5P C4P H4P 120.4 . . ?
C4P C5P C6P 119.9(5) . . ?
C4P C5P H5P 120.0 . . ?
C6P C5P H5P 120.0 . . ?
C5P C6P C1P 120.9(5) . . ?
C5P C6P H6P 119.5 . . ?
C1P C6P H6P 119.5 . . ?
C6Q C1Q C2Q 117.0(5) . . ?
C6Q C1Q Si6 120.6(4) . . ?
C2Q C1Q Si6 122.4(4) . . ?
C3Q C2Q C1Q 121.5(5) . . ?
C3Q C2Q H2Q 119.3 . . ?
C1Q C2Q H2Q 119.3 . . ?
C4Q C3Q C2Q 119.6(5) . . ?
C4Q C3Q H3Q 120.2 . . ?
C2Q C3Q H3Q 120.2 . . ?
C5Q C4Q C3Q 119.6(5) . . ?
C5Q C4Q H4Q 120.2 . . ?
C3Q C4Q H4Q 120.2 . . ?
C4Q C5Q C6Q 120.6(5) . . ?
C4Q C5Q H5Q 119.7 . . ?
C6Q C5Q H5Q 119.7 . . ?
C5Q C6Q C1Q 121.6(5) . . ?
C5Q C6Q H6Q 119.2 . . ?
C1Q C6Q H6Q 119.2 . . ?
C2R C1R C6R 117.9(5) . . ?
C2R C1R Si6 121.6(4) . . ?
C6R C1R Si6 120.5(4) . . ?
C1R C2R C3R 121.1(5) . . ?
C1R C2R H2R 119.5 . . ?
C3R C2R H2R 119.5 . . ?
C4R C3R C2R 120.3(5) . . ?
C4R C3R H3R 119.9 . . ?
C2R C3R H3R 119.9 . . ?
C3R C4R C5R 120.0(5) . . ?
C3R C4R H4R 120.0 . . ?
C5R C4R H4R 120.0 . . ?
C4R C5R C6R 119.8(5) . . ?
C4R C5R H5R 120.1 . . ?
C6R C5R H5R 120.1 . . ?
C5R C6R C1R 120.9(5) . . ?
C5R C6R H6R 119.5 . . ?
C1R C6R H6R 119.5 . . ?
Si7 O7 H7 109.5 . . ?
O7 Si7 C1S 110.1(2) . . ?
O7 Si7 C1U 108.8(2) . . ?
C1S Si7 C1U 108.0(2) . . ?
O7 Si7 C1T 106.8(2) . . ?
C1S Si7 C1T 111.7(3) . . ?
C1U Si7 C1T 111.5(2) . . ?
C6S C1S C2S 118.1(5) . . ?
C6S C1S Si7 121.4(5) . . ?
C2S C1S Si7 120.4(4) . . ?
C3S C2S C1S 120.2(6) . . ?
C3S C2S H2S 119.9 . . ?
C1S C2S H2S 119.9 . . ?
C4S C3S C2S 120.6(6) . . ?
C4S C3S H3S 119.7 . . ?
C2S C3S H3S 119.7 . . ?
C3S C4S C5S 119.4(6) . . ?
C3S C4S H4S 120.3 . . ?
C5S C4S H4S 120.3 . . ?
C6S C5S C4S 120.7(7) . . ?
C6S C5S H5S 119.7 . . ?
C4S C5S H5S 119.7 . . ?
C5S C6S C1S 120.9(7) . . ?
C5S C6S H6S 119.5 . . ?
C1S C6S H6S 119.5 . . ?
C6T C1T C2T 117.3(5) . . ?
C6T C1T Si7 121.1(4) . . ?
C2T C1T Si7 121.5(4) . . ?
C3T C2T C1T 121.2(5) . . ?
C3T C2T H2T 119.4 . . ?
C1T C2T H2T 119.4 . . ?
C4T C3T C2T 120.0(5) . . ?
C4T C3T H3T 120.0 . . ?
C2T C3T H3T 120.0 . . ?
C3T C4T C5T 120.2(5) . . ?
C3T C4T H4T 119.9 . . ?
C5T C4T H4T 119.9 . . ?
C4T C5T C6T 119.5(5) . . ?
C4T C5T H5T 120.2 . . ?
C6T C5T H5T 120.2 . . ?
C1T C6T C5T 121.6(5) . . ?
C1T C6T H6T 119.2 . . ?
C5T C6T H6T 119.2 . . ?
C6U C1U C2U 116.4(5) . . ?
C6U C1U Si7 122.0(5) . . ?
C2U C1U Si7 121.5(4) . . ?
C3U C2U C1U 121.9(5) . . ?
C3U C2U H2U 119.1 . . ?
C1U C2U H2U 119.1 . . ?
C4U C3U C2U 120.6(6) . . ?
C4U C3U H3U 119.7 . . ?
C2U C3U H3U 119.7 . . ?
C3U C4U C5U 119.6(5) . . ?
C3U C4U H4U 120.2 . . ?
C5U C4U H4U 120.2 . . ?
C4U C5U C6U 119.2(5) . . ?
C4U C5U H5U 120.4 . . ?
C6U C5U H5U 120.4 . . ?
C1U C6U C5U 122.3(6) . . ?
C1U C6U H6U 118.9 . . ?
C5U C6U H6U 118.9 . . ?
Si8 O8 H8 135.2 . . ?
O8 Si8 C1V 109.2(2) . . ?
O8 Si8 C1Z 105.9(2) . . ?
C1V Si8 C1Z 111.0(2) . . ?
O8 Si8 C1W 108.4(2) . . ?
C1V Si8 C1W 111.7(2) . . ?
C1Z Si8 C1W 110.3(2) . . ?
C6V C1V C2V 116.7(5) . . ?
C6V C1V Si8 120.5(4) . . ?
C2V C1V Si8 122.7(4) . . ?
C3V C2V C1V 121.3(6) . . ?
C3V C2V H2V 119.3 . . ?
C1V C2V H2V 119.3 . . ?
C2V C3V C4V 121.2(6) . . ?
C2V C3V H3V 119.4 . . ?
C4V C3V H3V 119.4 . . ?
C3V C4V C5V 119.4(6) . . ?
C3V C4V H4V 120.3 . . ?
C5V C4V H4V 120.3 . . ?
C4V C5V C6V 119.7(6) . . ?
C4V C5V H5V 120.1 . . ?
C6V C5V H5V 120.1 . . ?
C5V C6V C1V 121.7(6) . . ?
C5V C6V H6V 119.2 . . ?
C1V C6V H6V 119.2 . . ?
C6W C1W C2W 117.5(5) . . ?
C6W C1W Si8 120.9(4) . . ?
C2W C1W Si8 121.6(4) . . ?
C3W C2W C1W 120.6(5) . . ?
C3W C2W H2W 119.7 . . ?
C1W C2W H2W 119.7 . . ?
C4W C3W C2W 121.1(5) . . ?
C4W C3W H3W 119.4 . . ?
C2W C3W H3W 119.4 . . ?
C3W C4W C5W 118.8(5) . . ?
C3W C4W H4W 120.6 . . ?
C5W C4W H4W 120.6 . . ?
C6W C5W C4W 119.6(5) . . ?
C6W C5W H5W 120.2 . . ?
C4W C5W H5W 120.2 . . ?
C5W C6W C1W 122.4(5) . . ?
C5W C6W H6W 118.8 . . ?
C1W C6W H6W 118.8 . . ?
C2Z C1Z C6Z 118.0(5) . . ?
C2Z C1Z Si8 118.8(4) . . ?
C6Z C1Z Si8 123.2(4) . . ?
C3Z C2Z C1Z 121.5(5) . . ?
C3Z C2Z H2Z 119.3 . . ?
C1Z C2Z H2Z 119.3 . . ?
C4Z C3Z C2Z 119.8(5) . . ?
C4Z C3Z H3Z 120.1 . . ?
C2Z C3Z H3Z 120.1 . . ?
C3Z C4Z C5Z 120.0(5) . . ?
C3Z C4Z H4Z 120.0 . . ?
C5Z C4Z H4Z 120.0 . . ?
C4Z C5Z C6Z 120.7(5) . . ?
C4Z C5Z H5Z 119.6 . . ?
C6Z C5Z H5Z 119.6 . . ?
C5Z C6Z C1Z 119.9(5) . . ?
C5Z C6Z H6Z 120.0 . . ?
C1Z C6Z H6Z 120.0 . . ?
Si9 O9 H9 109.5 . . ?
O9 Si9 C1CA 110.3(2) . . ?
O9 Si9 C1BA 106.0(2) . . ?
C1CA Si9 C1BA 111.9(2) . . ?
O9 Si9 C1AA 107.8(2) . . ?
C1CA Si9 C1AA 108.6(2) . . ?
C1BA Si9 C1AA 112.1(2) . . ?
C2AA C1AA C6AA 117.9(5) . . ?
C2AA C1AA Si9 119.9(4) . . ?
C6AA C1AA Si9 121.9(4) . . ?
C1AA C2AA C3AA 121.1(5) . . ?
C1AA C2AA H2AA 119.5 . . ?
C3AA C2AA H2AA 119.5 . . ?
C4AA C3AA C2AA 119.8(5) . . ?
C4AA C3AA H3AA 120.1 . . ?
C2AA C3AA H3AA 120.1 . . ?
C3AA C4AA C5AA 120.7(5) . . ?
C3AA C4AA H4AA 119.7 . . ?
C5AA C4AA H4AA 119.7 . . ?
C4AA C5AA C6AA 119.3(5) . . ?
C4AA C5AA H5AA 120.3 . . ?
C6AA C5AA H5AA 120.3 . . ?
C1AA C6AA C5AA 121.2(5) . . ?
C1AA C6AA H6AA 119.4 . . ?
C5AA C6AA H6AA 119.4 . . ?
C6BA C1BA C2BA 117.2(5) . . ?
C6BA C1BA Si9 124.3(4) . . ?
C2BA C1BA Si9 118.5(4) . . ?
C3BA C2BA C1BA 121.0(5) . . ?
C3BA C2BA H2BA 119.5 . . ?
C1BA C2BA H2BA 119.5 . . ?
C2BA C3BA C4BA 120.6(6) . . ?
C2BA C3BA H3BA 119.7 . . ?
C4BA C3BA H3BA 119.7 . . ?
C3BA C4BA C5BA 119.7(5) . . ?
C3BA C4BA H4BA 120.2 . . ?
C5BA C4BA H4BA 120.2 . . ?
C6BA C5BA C4BA 120.0(5) . . ?
C6BA C5BA H5BA 120.0 . . ?
C4BA C5BA H5BA 120.0 . . ?
C5BA C6BA C1BA 121.4(5) . . ?
C5BA C6BA H6BA 119.3 . . ?
C1BA C6BA H6BA 119.3 . . ?
C6CA C1CA C2CA 115.9(5) . . ?
C6CA C1CA Si9 123.3(4) . . ?
C2CA C1CA Si9 120.8(4) . . ?
C3CA C2CA C1CA 122.3(5) . . ?
C3CA C2CA H2CA 118.9 . . ?
C1CA C2CA H2CA 118.9 . . ?
C2CA C3CA C4CA 119.4(5) . . ?
C2CA C3CA H3CA 120.3 . . ?
C4CA C3CA H3CA 120.3 . . ?
C5CA C4CA C3CA 119.9(5) . . ?
C5CA C4CA H4CA 120.0 . . ?
C3CA C4CA H4CA 120.0 . . ?
C6CA C5CA C4CA 119.0(5) . . ?
C6CA C5CA H5CA 120.5 . . ?
C4CA C5CA H5CA 120.5 . . ?
C5CA C6CA C1CA 123.5(5) . . ?
C5CA C6CA H6CA 118.2 . . ?
C1CA C6CA H6CA 118.2 . . ?
Si10 O10 H10 109.5 . . ?
O10 Si10 C1DA 105.8(2) . . ?
O10 Si10 C1FA 108.9(2) . . ?
C1DA Si10 C1FA 113.0(2) . . ?
O10 Si10 C1EA 108.3(2) . . ?
C1DA Si10 C1EA 110.0(2) . . ?
C1FA Si10 C1EA 110.5(2) . . ?
C6DA C1DA C2DA 116.5(5) . . ?
C6DA C1DA Si10 122.3(4) . . ?
C2DA C1DA Si10 121.2(4) . . ?
C1DA C2DA C3DA 121.5(6) . . ?
C1DA C2DA H2DA 119.3 . . ?
C3DA C2DA H2DA 119.3 . . ?
C4DA C3DA C2DA 119.9(6) . . ?
C4DA C3DA H3DA 120.0 . . ?
C2DA C3DA H3DA 120.0 . . ?
C3DA C4DA C5DA 120.3(6) . . ?
C3DA C4DA H4DA 119.9 . . ?
C5DA C4DA H4DA 119.9 . . ?
C6DA C5DA C4DA 118.7(6) . . ?
C6DA C5DA H5DA 120.6 . . ?
C4DA C5DA H5DA 120.6 . . ?
C1DA C6DA C5DA 123.1(6) . . ?
C1DA C6DA H6DA 118.5 . . ?
C5DA C6DA H6DA 118.5 . . ?
C2EA C1EA C6EA 117.7(5) . . ?
C2EA C1EA Si10 123.9(4) . . ?
C6EA C1EA Si10 118.3(4) . . ?
C1EA C2EA C3EA 122.2(6) . . ?
C1EA C2EA H2EA 118.9 . . ?
C3EA C2EA H2EA 118.9 . . ?
C4EA C3EA C2EA 118.8(6) . . ?
C4EA C3EA H3EA 120.6 . . ?
C2EA C3EA H3EA 120.6 . . ?
C3EA C4EA C5EA 121.9(6) . . ?
C3EA C4EA H4EA 119.0 . . ?
C5EA C4EA H4EA 119.0 . . ?
C4EA C5EA C6EA 118.1(6) . . ?
C4EA C5EA H5EA 120.9 . . ?
C6EA C5EA H5EA 120.9 . . ?
C1EA C6EA C5EA 121.2(6) . . ?
C1EA C6EA H6EA 119.4 . . ?
C5EA C6EA H6EA 119.4 . . ?
C6FA C1FA C2FA 117.4(5) . . ?
C6FA C1FA Si10 122.8(4) . . ?
C2FA C1FA Si10 119.9(4) . . ?
C3FA C2FA C1FA 121.1(5) . . ?
C3FA C2FA H2FA 119.5 . . ?
C1FA C2FA H2FA 119.5 . . ?
C4FA C3FA C2FA 119.9(5) . . ?
C4FA C3FA H3FA 120.1 . . ?
C2FA C3FA H3FA 120.1 . . ?
C5FA C4FA C3FA 120.4(5) . . ?
C5FA C4FA H4FA 119.8 . . ?
C3FA C4FA H4FA 119.8 . . ?
C4FA C5FA C6FA 119.3(5) . . ?
C4FA C5FA H5FA 120.4 . . ?
C6FA C5FA H5FA 120.4 . . ?
C1FA C6FA C5FA 122.0(5) . . ?
C1FA C6FA H6FA 119.0 . . ?
C5FA C6FA H6FA 119.0 . . ?
Si11 O11 H11 109.5 . . ?
O11 Si11 C1HA 110.0(2) . . ?
O11 Si11 C1IA 110.3(2) . . ?
C1HA Si11 C1IA 110.3(3) . . ?
O11 Si11 C1GA 107.8(2) . . ?
C1HA Si11 C1GA 109.6(2) . . ?
C1IA Si11 C1GA 108.8(2) . . ?
C2GA C1GA C6GA 116.0(5) . . ?
C2GA C1GA Si11 124.5(4) . . ?
C6GA C1GA Si11 119.5(4) . . ?
C3GA C2GA C1GA 121.8(5) . . ?
C3GA C2GA H2GA 119.1 . . ?
C1GA C2GA H2GA 119.1 . . ?
C2GA C3GA C4GA 120.9(6) . . ?
C2GA C3GA H3GA 119.6 . . ?
C4GA C3GA H3GA 119.6 . . ?
C5GA C4GA C3GA 118.2(6) . . ?
C5GA C4GA H4GA 120.9 . . ?
C3GA C4GA H4GA 120.9 . . ?
C4GA C5GA C6GA 121.2(5) . . ?
C4GA C5GA H5GA 119.4 . . ?
C6GA C5GA H5GA 119.4 . . ?
C5GA C6GA C1GA 121.9(5) . . ?
C5GA C6GA H6GA 119.1 . . ?
C1GA C6GA H6GA 119.1 . . ?
C6HA C1HA C2HA 116.5(5) . . ?
C6HA C1HA Si11 122.6(4) . . ?
C2HA C1HA Si11 120.9(5) . . ?
C3HA C2HA C1HA 120.0(7) . . ?
C3HA C2HA H2HA 120.0 . . ?
C1HA C2HA H2HA 120.0 . . ?
C4HA C3HA C2HA 120.9(7) . . ?
C4HA C3HA H3HA 119.6 . . ?
C2HA C3HA H3HA 119.6 . . ?
C5HA C4HA C3HA 121.7(7) . . ?
C5HA C4HA H4HA 119.1 . . ?
C3HA C4HA H4HA 119.1 . . ?
C4HA C5HA C6HA 117.2(6) . . ?
C4HA C5HA H5HA 121.4 . . ?
C6HA C5HA H5HA 121.4 . . ?
C5HA C6HA C1HA 123.6(5) . . ?
C5HA C6HA H6HA 118.2 . . ?
C1HA C6HA H6HA 118.2 . . ?
C6IA C1IA C2IA 115.2(6) . . ?
C6IA C1IA Si11 124.9(6) . . ?
C2IA C1IA Si11 119.8(5) . . ?
C3IA C2IA C1IA 121.4(6) . . ?
C3IA C2IA H2IA 119.3 . . ?
C1IA C2IA H2IA 119.3 . . ?
C2IA C3IA C4IA 119.2(7) . . ?
C2IA C3IA H3IA 120.4 . . ?
C4IA C3IA H3IA 120.4 . . ?
C5IA C4IA C3IA 119.4(7) . . ?
C5IA C4IA H4IA 120.3 . . ?
C3IA C4IA H4IA 120.3 . . ?
C4IA C5IA C6IA 123.1(8) . . ?
C4IA C5IA H5IA 118.5 . . ?
C6IA C5IA H5IA 118.5 . . ?
C1IA C6IA C5IA 121.6(7) . . ?
C1IA C6IA H6IA 119.2 . . ?
C5IA C6IA H6IA 119.2 . . ?
Si12 O12 H12 109.5 . . ?
O12 Si12 C1KA 110.4(3) . . ?
O12 Si12 C1JA 107.8(2) . . ?
C1KA Si12 C1JA 109.4(3) . . ?
O12 Si12 C1LA 109.9(2) . . ?
C1KA Si12 C1LA 110.9(2) . . ?
C1JA Si12 C1LA 108.4(2) . . ?
C6JA C1JA C2JA 117.2(5) . . ?
C6JA C1JA Si12 124.1(5) . . ?
C2JA C1JA Si12 118.4(4) . . ?
C3JA C2JA C1JA 123.1(6) . . ?
C3JA C2JA H2JA 118.4 . . ?
C1JA C2JA H2JA 118.4 . . ?
C2JA C3JA C4JA 118.0(6) . . ?
C2JA C3JA H3JA 121.0 . . ?
C4JA C3JA H3JA 121.0 . . ?
C5JA C4JA C3JA 120.2(6) . . ?
C5JA C4JA H4JA 119.9 . . ?
C3JA C4JA H4JA 119.9 . . ?
C4JA C5JA C6JA 120.6(7) . . ?
C4JA C5JA H5JA 119.7 . . ?
C6JA C5JA H5JA 119.7 . . ?
C1JA C6JA C5JA 120.8(6) . . ?
C1JA C6JA H6JA 119.6 . . ?
C5JA C6JA H6JA 119.6 . . ?
C6KA C1KA C2KA 116.2(6) . . ?
C6KA C1KA Si12 123.0(5) . . ?
C2KA C1KA Si12 120.8(4) . . ?
C3KA C2KA C1KA 121.0(6) . . ?
C3KA C2KA H2KA 119.5 . . ?
C1KA C2KA H2KA 119.5 . . ?
C2KA C3KA C4KA 117.8(7) . . ?
C2KA C3KA H3KA 121.1 . . ?
C4KA C3KA H3KA 121.1 . . ?
C5KA C4KA C3KA 122.6(7) . . ?
C5KA C4KA H4KA 118.7 . . ?
C3KA C4KA H4KA 118.7 . . ?
C4KA C5KA C6KA 119.3(7) . . ?
C4KA C5KA H5KA 120.3 . . ?
C6KA C5KA H5KA 120.3 . . ?
C1KA C6KA C5KA 123.0(7) . . ?
C1KA C6KA H6KA 118.5 . . ?
C5KA C6KA H6KA 118.5 . . ?
C6LA C1LA C2LA 118.1(5) . . ?
C6LA C1LA Si12 122.3(4) . . ?
C2LA C1LA Si12 119.5(4) . . ?
C3LA C2LA C1LA 121.1(5) . . ?
C3LA C2LA H2LA 119.4 . . ?
C1LA C2LA H2LA 119.4 . . ?
C4LA C3LA C2LA 119.6(5) . . ?
C4LA C3LA H3LA 120.2 . . ?
C2LA C3LA H3LA 120.2 . . ?
C5LA C4LA C3LA 120.9(5) . . ?
C5LA C4LA H331 119.5 . . ?
C3LA C4LA H331 119.5 . . ?
C4LA C5LA C6LA 119.9(6) . . ?
C4LA C5LA H5LA 120.1 . . ?
C6LA C5LA H5LA 120.1 . . ?
C1LA C6LA C5LA 120.3(5) . . ?
C1LA C6LA H6LA 119.9 . . ?
C5LA C6LA H6LA 119.9 . . ?
Si13 O13 H13 109.5 . . ?
O13 Si13 C1NA 105.6(2) . . ?
O13 Si13 C1MA 109.7(2) . . ?
C1NA Si13 C1MA 110.8(2) . . ?
O13 Si13 C1OA 108.8(2) . . ?
C1NA Si13 C1OA 111.2(2) . . ?
C1MA Si13 C1OA 110.6(2) . . ?
C2MA C1MA C6MA 116.7(5) . . ?
C2MA C1MA Si13 119.6(4) . . ?
C6MA C1MA Si13 123.6(4) . . ?
C3MA C2MA C1MA 121.6(6) . . ?
C3MA C2MA H2MA 119.2 . . ?
C1MA C2MA H2MA 119.2 . . ?
C2MA C3MA C4MA 120.9(5) . . ?
C2MA C3MA H3MA 119.5 . . ?
C4MA C3MA H3MA 119.5 . . ?
C3MA C4MA C5MA 119.2(6) . . ?
C3MA C4MA H4MA 120.4 . . ?
C5MA C4MA H4MA 120.4 . . ?
C6MA C5MA C4MA 119.9(6) . . ?
C6MA C5MA H5MA 120.1 . . ?
C4MA C5MA H5MA 120.1 . . ?
C5MA C6MA C1MA 121.6(5) . . ?
C5MA C6MA H6MA 119.2 . . ?
C1MA C6MA H6MA 119.2 . . ?
C6NA C1NA C2NA 117.3(5) . . ?
C6NA C1NA Si13 122.6(5) . . ?
C2NA C1NA Si13 120.1(4) . . ?
C3NA C2NA C1NA 121.5(6) . . ?
C3NA C2NA H2NA 119.3 . . ?
C1NA C2NA H2NA 119.3 . . ?
C4NA C3NA C2NA 119.9(7) . . ?
C4NA C3NA H3NA 120.0 . . ?
C2NA C3NA H3NA 120.0 . . ?
C3NA C4NA C5NA 119.9(6) . . ?
C3NA C4NA H4NA 120.1 . . ?
C5NA C4NA H4NA 120.1 . . ?
C4NA C5NA C6NA 119.4(6) . . ?
C4NA C5NA H5NA 120.3 . . ?
C6NA C5NA H5NA 120.3 . . ?
C1NA C6NA C5NA 121.9(6) . . ?
C1NA C6NA H6NA 119.1 . . ?
C5NA C6NA H6NA 119.1 . . ?
C2OA C1OA C6OA 117.1(5) . . ?
C2OA C1OA Si13 120.6(4) . . ?
C6OA C1OA Si13 122.3(4) . . ?
C3OA C2OA C1OA 121.4(4) . . ?
C3OA C2OA H2OA 119.3 . . ?
C1OA C2OA H2OA 119.3 . . ?
C4OA C3OA C2OA 120.5(5) . . ?
C4OA C3OA H3OA 119.8 . . ?
C2OA C3OA H3OA 119.8 . . ?
C3OA C4OA C5OA 119.8(5) . . ?
C3OA C4OA H178 120.1 . . ?
C5OA C4OA H178 120.1 . . ?
C4OA C5OA C6OA 119.8(5) . . ?
C4OA C5OA H5OA 120.1 . . ?
C6OA C5OA H5OA 120.1 . . ?
C5OA C6OA C1OA 121.5(5) . . ?
C5OA C6OA H6OA 119.2 . . ?
C1OA C6OA H6OA 119.2 . . ?
Si14 O14 H14 109.5 . . ?
O14 Si14 C1QA 106.8(2) . . ?
O14 Si14 C1PA 110.0(2) . . ?
C1QA Si14 C1PA 109.8(2) . . ?
O14 Si14 C1RA 108.9(2) . . ?
C1QA Si14 C1RA 112.2(2) . . ?
C1PA Si14 C1RA 109.2(2) . . ?
C2PA C1PA C6PA 117.4(5) . . ?
C2PA C1PA Si14 121.2(4) . . ?
C6PA C1PA Si14 121.4(4) . . ?
C3PA C2PA C1PA 121.2(5) . . ?
C3PA C2PA H2PA 119.4 . . ?
C1PA C2PA H2PA 119.4 . . ?
C4PA C3PA C2PA 121.0(6) . . ?
C4PA C3PA H3PA 119.5 . . ?
C2PA C3PA H3PA 119.5 . . ?
C3PA C4PA C5PA 119.0(6) . . ?
C3PA C4PA H4PA 120.5 . . ?
C5PA C4PA H4PA 120.5 . . ?
C6PA C5PA C4PA 119.9(5) . . ?
C6PA C5PA H5PA 120.0 . . ?
C4PA C5PA H5PA 120.0 . . ?
C5PA C6PA C1PA 121.4(5) . . ?
C5PA C6PA H6PA 119.3 . . ?
C1PA C6PA H6PA 119.3 . . ?
C2QA C1QA C6QA 117.6(5) . . ?
C2QA C1QA Si14 122.3(4) . . ?
C6QA C1QA Si14 120.0(4) . . ?
C1QA C2QA C3QA 120.4(5) . . ?
C1QA C2QA H2QA 119.8 . . ?
C3QA C2QA H2QA 119.8 . . ?
C4QA C3QA C2QA 121.0(5) . . ?
C4QA C3QA H3QA 119.5 . . ?
C2QA C3QA H3QA 119.5 . . ?
C3QA C4QA C5QA 119.4(5) . . ?
C3QA C4QA H4QA 120.3 . . ?
C5QA C4QA H4QA 120.3 . . ?
C6QA C5QA C4QA 119.2(5) . . ?
C6QA C5QA H5QA 120.4 . . ?
C4QA C5QA H5QA 120.4 . . ?
C5QA C6QA C1QA 122.4(5) . . ?
C5QA C6QA H6QA 118.8 . . ?
C1QA C6QA H6QA 118.8 . . ?
C6RA C1RA C2RA 117.1(5) . . ?
C6RA C1RA Si14 122.9(4) . . ?
C2RA C1RA Si14 119.9(4) . . ?
C3RA C2RA C1RA 121.1(5) . . ?
C3RA C2RA H2RA 119.4 . . ?
C1RA C2RA H2RA 119.4 . . ?
C2RA C3RA C4RA 120.1(5) . . ?
C2RA C3RA H3RA 120.0 . . ?
C4RA C3RA H3RA 120.0 . . ?
C5RA C4RA C3RA 119.1(5) . . ?
C5RA C4RA H4RA 120.4 . . ?
C3RA C4RA H4RA 120.4 . . ?
C4RA C5RA C6RA 120.8(5) . . ?
C4RA C5RA H5RA 119.6 . . ?
C6RA C5RA H5RA 119.6 . . ?
C1RA C6RA C5RA 121.7(5) . . ?
C1RA C6RA H6RA 119.2 . . ?
C5RA C6RA H6RA 119.2 . . ?
Si15 O15 H15 109.5 . . ?
O15 Si15 C1TA 106.5(2) . . ?
O15 Si15 C1UA 109.3(2) . . ?
C1TA Si15 C1UA 110.9(2) . . ?
O15 Si15 C1SA 108.7(2) . . ?
C1TA Si15 C1SA 110.4(2) . . ?
C1UA Si15 C1SA 110.9(3) . . ?
C2SA C1SA C6SA 118.0(5) . . ?
C2SA C1SA Si15 119.8(4) . . ?
C6SA C1SA Si15 122.2(4) . . ?
C3SA C2SA C1SA 121.2(5) . . ?
C3SA C2SA H2SA 119.4 . . ?
C1SA C2SA H2SA 119.4 . . ?
C2SA C3SA C4SA 119.9(5) . . ?
C2SA C3SA H3SA 120.1 . . ?
C4SA C3SA H3SA 120.1 . . ?
C5SA C4SA C3SA 119.3(5) . . ?
C5SA C4SA H4SA 120.3 . . ?
C3SA C4SA H4SA 120.3 . . ?
C4SA C5SA C6SA 120.2(5) . . ?
C4SA C5SA H5SA 119.9 . . ?
C6SA C5SA H5SA 119.9 . . ?
C5SA C6SA C1SA 121.4(5) . . ?
C5SA C6SA H6SA 119.3 . . ?
C1SA C6SA H6SA 119.3 . . ?
C2TA C1TA C6TA 118.0(5) . . ?
C2TA C1TA Si15 119.8(4) . . ?
C6TA C1TA Si15 122.2(4) . . ?
C3TA C2TA C1TA 121.8(5) . . ?
C3TA C2TA H2TA 119.1 . . ?
C1TA C2TA H2TA 119.1 . . ?
C2TA C3TA C4TA 119.3(5) . . ?
C2TA C3TA H3TA 120.4 . . ?
C4TA C3TA H3TA 120.4 . . ?
C5TA C4TA C3TA 120.7(6) . . ?
C5TA C4TA H4TA 119.7 . . ?
C3TA C4TA H4TA 119.7 . . ?
C4TA C5TA C6TA 120.1(5) . . ?
C4TA C5TA H5TA 119.9 . . ?
C6TA C5TA H5TA 119.9 . . ?
C5TA C6TA C1TA 120.0(5) . . ?
C5TA C6TA H6TA 120.0 . . ?
C1TA C6TA H6TA 120.0 . . ?
C2UA C1UA C6UA 116.4(5) . . ?
C2UA C1UA Si15 123.2(4) . . ?
C6UA C1UA Si15 120.2(4) . . ?
C3UA C2UA C1UA 121.7(5) . . ?
C3UA C2UA H2UA 119.1 . . ?
C1UA C2UA H2UA 119.1 . . ?
C2UA C3UA C4UA 120.5(6) . . ?
C2UA C3UA H3UA 119.8 . . ?
C4UA C3UA H3UA 119.8 . . ?
C5UA C4UA C3UA 119.4(6) . . ?
C5UA C4UA H4UA 120.3 . . ?
C3UA C4UA H4UA 120.3 . . ?
C4UA C5UA C6UA 120.9(6) . . ?
C4UA C5UA H5UA 119.5 . . ?
C6UA C5UA H5UA 119.5 . . ?
C5UA C6UA C1UA 121.0(6) . . ?
C5UA C6UA H6UA 119.5 . . ?
C1UA C6UA H6UA 119.5 . . ?
Si16 O16 H16 109.5 . . ?
O16 Si16 C1ZA 108.3(2) . . ?
O16 Si16 C1WA 109.5(2) . . ?
C1ZA Si16 C1WA 109.8(2) . . ?
O16 Si16 C1VA 107.4(2) . . ?
C1ZA Si16 C1VA 111.8(2) . . ?
C1WA Si16 C1VA 110.0(2) . . ?
C6VA C1VA C2VA 117.9(5) . . ?
C6VA C1VA Si16 120.1(4) . . ?
C2VA C1VA Si16 122.0(4) . . ?
C3VA C2VA C1VA 120.6(5) . . ?
C3VA C2VA H2VA 119.7 . . ?
C1VA C2VA H2VA 119.7 . . ?
C4VA C3VA C2VA 120.2(5) . . ?
C4VA C3VA H3VA 119.9 . . ?
C2VA C3VA H3VA 119.9 . . ?
C3VA C4VA C5VA 120.1(5) . . ?
C3VA C4VA H4VA 120.0 . . ?
C5VA C4VA H4VA 120.0 . . ?
C6VA C5VA C4VA 119.6(5) . . ?
C6VA C5VA H5VA 120.2 . . ?
C4VA C5VA H5VA 120.2 . . ?
C5VA C6VA C1VA 121.7(5) . . ?
C5VA C6VA H6VA 119.2 . . ?
C1VA C6VA H6VA 119.2 . . ?
C2WA C1WA C6WA 117.2(5) . . ?
C2WA C1WA Si16 123.3(4) . . ?
C6WA C1WA Si16 119.5(4) . . ?
C3WA C2WA C1WA 122.0(5) . . ?
C3WA C2WA H2WA 119.0 . . ?
C1WA C2WA H2WA 119.0 . . ?
C4WA C3WA C2WA 120.1(6) . . ?
C4WA C3WA H3WA 120.0 . . ?
C2WA C3WA H3WA 120.0 . . ?
C3WA C4WA C5WA 120.2(5) . . ?
C3WA C4WA H4WA 119.9 . . ?
C5WA C4WA H4WA 119.9 . . ?
C6WA C5WA C4WA 120.1(6) . . ?
C6WA C5WA H5WA 120.0 . . ?
C4WA C5WA H5WA 120.0 . . ?
C5WA C6WA C1WA 120.4(5) . . ?
C5WA C6WA H6WA 119.8 . . ?
C1WA C6WA H6WA 119.8 . . ?
C2ZA C1ZA C6ZA 117.4(5) . . ?
C2ZA C1ZA Si16 121.4(4) . . ?
C6ZA C1ZA Si16 121.2(4) . . ?
C1ZA C2ZA C3ZA 120.6(6) . . ?
C1ZA C2ZA H2ZA 119.7 . . ?
C3ZA C2ZA H2ZA 119.7 . . ?
C4ZA C3ZA C2ZA 120.8(5) . . ?
C4ZA C3ZA H3ZA 119.6 . . ?
C2ZA C3ZA H3ZA 119.6 . . ?
C3ZA C4ZA C5ZA 120.0(5) . . ?
C3ZA C4ZA H4ZA 120.0 . . ?
C5ZA C4ZA H4ZA 120.0 . . ?
C6ZA C5ZA C4ZA 119.5(5) . . ?
C6ZA C5ZA H5ZA 120.3 . . ?
C4ZA C5ZA H5ZA 120.3 . . ?
C5ZA C6ZA C1ZA 121.8(5) . . ?
C5ZA C6ZA H6ZA 119.1 . . ?
C1ZA C6ZA H6ZA 119.1 . . ?
Si17 O17 H17 109.5 . . ?
O17 Si17 C1BC 109.3(2) . . ?
O17 Si17 C1CC 110.6(2) . . ?
C1BC Si17 C1CC 110.6(2) . . ?
O17 Si17 C1AC 107.7(2) . . ?
C1BC Si17 C1AC 109.4(2) . . ?
C1CC Si17 C1AC 109.2(2) . . ?
C6AC C1AC C2AC 118.3(4) . . ?
C6AC C1AC Si17 123.3(4) . . ?
C2AC C1AC Si17 118.5(4) . . ?
C3AC C2AC C1AC 120.2(5) . . ?
C3AC C2AC H2AC 119.9 . . ?
C1AC C2AC H2AC 119.9 . . ?
C4AC C3AC C2AC 119.9(5) . . ?
C4AC C3AC H3AC 120.0 . . ?
C2AC C3AC H3AC 120.0 . . ?
C3AC C4AC C5AC 121.2(5) . . ?
C3AC C4AC H4AC 119.4 . . ?
C5AC C4AC H4AC 119.4 . . ?
C4AC C5AC C6AC 119.5(6) . . ?
C4AC C5AC H5AC 120.3 . . ?
C6AC C5AC H5AC 120.3 . . ?
C5AC C6AC C1AC 120.9(5) . . ?
C5AC C6AC H6AC 119.5 . . ?
C1AC C6AC H6AC 119.5 . . ?
C6BC C1BC C2BC 117.8(4) . . ?
C6BC C1BC Si17 121.5(4) . . ?
C2BC C1BC Si17 120.6(4) . . ?
C3BC C2BC C1BC 121.0(4) . . ?
C3BC C2BC H2BC 119.5 . . ?
C1BC C2BC H2BC 119.5 . . ?
C2BC C3BC C4BC 119.8(5) . . ?
C2BC C3BC H3BC 120.1 . . ?
C4BC C3BC H3BC 120.1 . . ?
C5BC C4BC C3BC 119.4(4) . . ?
C5BC C4BC H4BC 120.3 . . ?
C3BC C4BC H4BC 120.3 . . ?
C6BC C5BC C4BC 120.9(4) . . ?
C6BC C5BC H5BC 119.5 . . ?
C4BC C5BC H5BC 119.5 . . ?
C5BC C6BC C1BC 121.0(4) . . ?
C5BC C6BC H6BC 119.5 . . ?
C1BC C6BC H6BC 119.5 . . ?
C6CC C1CC C2CC 116.1(5) . . ?
C6CC C1CC Si17 120.7(4) . . ?
C2CC C1CC Si17 123.2(4) . . ?
C3CC C2CC C1CC 121.1(5) . . ?
C3CC C2CC H2CC 119.5 . . ?
C1CC C2CC H2CC 119.5 . . ?
C4CC C3CC C2CC 119.4(6) . . ?
C4CC C3CC H3CC 120.3 . . ?
C2CC C3CC H3CC 120.3 . . ?
C5CC C4CC C3CC 120.2(6) . . ?
C5CC C4CC H4CC 119.9 . . ?
C3CC C4CC H4CC 119.9 . . ?
C4CC C5CC C6CC 120.5(6) . . ?
C4CC C5CC H5CC 119.7 . . ?
C6CC C5CC H5CC 119.7 . . ?
C1CC C6CC C5CC 122.7(6) . . ?
C1CC C6CC H6CC 118.6 . . ?
C5CC C6CC H6CC 118.6 . . ?
Si18 O18 H18 109.5 . . ?
O18 Si18 C1DC 111.6(2) . . ?
O18 Si18 C1FC 104.8(2) . . ?
C1DC Si18 C1FC 109.8(2) . . ?
O18 Si18 C1EC 110.3(2) . . ?
C1DC Si18 C1EC 107.0(2) . . ?
C1FC Si18 C1EC 113.4(2) . . ?
C6DC C1DC C2DC 116.7(5) . . ?
C6DC C1DC Si18 123.0(4) . . ?
C2DC C1DC Si18 120.2(4) . . ?
C3DC C2DC C1DC 121.0(5) . . ?
C3DC C2DC H2DC 119.5 . . ?
C1DC C2DC H2DC 119.5 . . ?
C4DC C3DC C2DC 119.6(6) . . ?
C4DC C3DC H3DC 120.2 . . ?
C2DC C3DC H3DC 120.2 . . ?
C5DC C4DC C3DC 120.6(5) . . ?
C5DC C4DC H4DC 119.7 . . ?
C3DC C4DC H4DC 119.7 . . ?
C4DC C5DC C6DC 118.9(5) . . ?
C4DC C5DC H5DC 120.6 . . ?
C6DC C5DC H5DC 120.6 . . ?
C1DC C6DC C5DC 123.1(5) . . ?
C1DC C6DC H6DC 118.4 . . ?
C5DC C6DC H6DC 118.4 . . ?
C2EC C1EC C6EC 117.4(5) . . ?
C2EC C1EC Si18 121.4(4) . . ?
C6EC C1EC Si18 120.8(4) . . ?
C1EC C2EC C3EC 121.1(6) . . ?
C1EC C2EC H2EC 119.4 . . ?
C3EC C2EC H2EC 119.4 . . ?
C4EC C3EC C2EC 120.0(5) . . ?
C4EC C3EC H3EC 120.0 . . ?
C2EC C3EC H3EC 120.0 . . ?
C5EC C4EC C3EC 120.1(5) . . ?
C5EC C4EC H4EC 119.9 . . ?
C3EC C4EC H4EC 119.9 . . ?
C4EC C5EC C6EC 119.8(6) . . ?
C4EC C5EC H5EC 120.1 . . ?
C6EC C5EC H5EC 120.1 . . ?
C1EC C6EC C5EC 121.5(5) . . ?
C1EC C6EC H6EC 119.3 . . ?
C5EC C6EC H6EC 119.3 . . ?
C2FC C1FC C6FC 117.1(5) . . ?
C2FC C1FC Si18 121.7(4) . . ?
C6FC C1FC Si18 121.2(4) . . ?
C3FC C2FC C1FC 121.6(5) . . ?
C3FC C2FC H2FC 119.2 . . ?
C1FC C2FC H2FC 119.2 . . ?
C2FC C3FC C4FC 120.5(5) . . ?
C2FC C3FC H3FC 119.8 . . ?
C4FC C3FC H3FC 119.8 . . ?
C5FC C4FC C3FC 119.5(5) . . ?
C5FC C4FC H4FC 120.3 . . ?
C3FC C4FC H4FC 120.3 . . ?
C4FC C5FC C6FC 120.6(5) . . ?
C4FC C5FC H5FC 119.7 . . ?
C6FC C5FC H5FC 119.7 . . ?
C5FC C6FC C1FC 120.7(5) . . ?
C5FC C6FC H6FC 119.6 . . ?
C1FC C6FC H6FC 119.6 . . ?
Si19 O19 H19 109.5 . . ?
O19 Si19 C1HC 108.6(2) . . ?
O19 Si19 C1GC 108.8(2) . . ?
C1HC Si19 C1GC 108.9(2) . . ?
O19 Si19 C1IC 106.2(2) . . ?
C1HC Si19 C1IC 113.5(2) . . ?
C1GC Si19 C1IC 110.8(2) . . ?
C6GC C1GC C2GC 118.2(5) . . ?
C6GC C1GC Si19 120.4(4) . . ?
C2GC C1GC Si19 121.4(4) . . ?
C3GC C2GC C1GC 121.0(6) . . ?
C3GC C2GC H2GC 119.5 . . ?
C1GC C2GC H2GC 119.5 . . ?
C2GC C3GC C4GC 120.6(6) . . ?
C2GC C3GC H3GC 119.7 . . ?
C4GC C3GC H3GC 119.7 . . ?
C5GC C4GC C3GC 119.0(5) . . ?
C5GC C4GC H4GC 120.5 . . ?
C3GC C4GC H4GC 120.5 . . ?
C4GC C5GC C6GC 120.5(6) . . ?
C4GC C5GC H5GC 119.8 . . ?
C6GC C5GC H5GC 119.8 . . ?
C1GC C6GC C5GC 120.7(6) . . ?
C1GC C6GC H6GC 119.6 . . ?
C5GC C6GC H6GC 119.6 . . ?
C2HC C1HC C6HC 115.9(5) . . ?
C2HC C1HC Si19 125.3(4) . . ?
C6HC C1HC Si19 118.7(4) . . ?
C1HC C2HC C3HC 120.6(6) . . ?
C1HC C2HC H2HC 119.7 . . ?
C3HC C2HC H2HC 119.7 . . ?
C4HC C3HC C2HC 121.6(6) . . ?
C4HC C3HC H3HC 119.2 . . ?
C2HC C3HC H3HC 119.2 . . ?
C5HC C4HC C3HC 118.8(6) . . ?
C5HC C4HC H4HC 120.6 . . ?
C3HC C4HC H4HC 120.6 . . ?
C4HC C5HC C6HC 119.7(6) . . ?
C4HC C5HC H5HC 120.2 . . ?
C6HC C5HC H5HC 120.2 . . ?
C5HC C6HC C1HC 123.1(6) . . ?
C5HC C6HC H6HC 118.5 . . ?
C1HC C6HC H6HC 118.5 . . ?
C2IC C1IC C6IC 117.9(5) . . ?
C2IC C1IC Si19 121.1(4) . . ?
C6IC C1IC Si19 121.0(4) . . ?
C1IC C2IC C3IC 120.6(5) . . ?
C1IC C2IC H2IC 119.7 . . ?
C3IC C2IC H2IC 119.7 . . ?
C4IC C3IC C2IC 121.3(5) . . ?
C4IC C3IC H3IC 119.4 . . ?
C2IC C3IC H3IC 119.4 . . ?
C3IC C4IC C5IC 119.2(6) . . ?
C3IC C4IC H4IC 120.4 . . ?
C5IC C4IC H4IC 120.4 . . ?
C4IC C5IC C6IC 120.3(6) . . ?
C4IC C5IC H5IC 119.8 . . ?
C6IC C5IC H5IC 119.8 . . ?
C5IC C6IC C1IC 120.6(5) . . ?
C5IC C6IC H6IC 119.7 . . ?
C1IC C6IC H6IC 119.7 . . ?
Si20 O20 H20 109.5 . . ?
O20 Si20 C1LC 108.3(2) . . ?
O20 Si20 C1JC 106.3(2) . . ?
C1LC Si20 C1JC 113.8(2) . . ?
O20 Si20 C1KC 110.2(2) . . ?
C1LC Si20 C1KC 110.0(2) . . ?
C1JC Si20 C1KC 108.0(2) . . ?
C6JC C1JC C2JC 117.4(5) . . ?
C6JC C1JC Si20 120.0(4) . . ?
C2JC C1JC Si20 122.5(4) . . ?
C1JC C2JC C3JC 120.5(6) . . ?
C1JC C2JC H2JC 119.8 . . ?
C3JC C2JC H2JC 119.8 . . ?
C4JC C3JC C2JC 120.5(6) . . ?
C4JC C3JC H3JC 119.7 . . ?
C2JC C3JC H3JC 119.7 . . ?
C3JC C4JC C5JC 120.6(5) . . ?
C3JC C4JC H4JC 119.7 . . ?
C5JC C4JC H4JC 119.7 . . ?
C4JC C5JC C6JC 119.5(6) . . ?
C4JC C5JC H5JC 120.3 . . ?
C6JC C5JC H5JC 120.3 . . ?
C1JC C6JC C5JC 121.5(6) . . ?
C1JC C6JC H6JC 119.2 . . ?
C5JC C6JC H6JC 119.2 . . ?
C2KC C1KC C6KC 117.7(5) . . ?
C2KC C1KC Si20 122.9(4) . . ?
C6KC C1KC Si20 119.4(4) . . ?
C3KC C2KC C1KC 121.0(5) . . ?
C3KC C2KC H2KC 119.5 . . ?
C1KC C2KC H2KC 119.5 . . ?
C2KC C3KC C4KC 120.8(5) . . ?
C2KC C3KC H3KC 119.6 . . ?
C4KC C3KC H3KC 119.6 . . ?
C3KC C4KC C5KC 118.6(5) . . ?
C3KC C4KC H4KC 120.7 . . ?
C5KC C4KC H4KC 120.7 . . ?
C6KC C5KC C4KC 121.0(5) . . ?
C6KC C5KC H5KC 119.5 . . ?
C4KC C5KC H5KC 119.5 . . ?
C5KC C6KC C1KC 120.9(5) . . ?
C5KC C6KC H6KC 119.6 . . ?
C1KC C6KC H6KC 119.6 . . ?
C2LC C1LC C6LC 117.8(5) . . ?
C2LC C1LC Si20 122.9(4) . . ?
C6LC C1LC Si20 119.3(4) . . ?
C3LC C2LC C1LC 120.9(5) . . ?
C3LC C2LC H2LC 119.5 . . ?
C1LC C2LC H2LC 119.5 . . ?
C2LC C3LC C4LC 120.4(5) . . ?
C2LC C3LC H3LC 119.8 . . ?
C4LC C3LC H3LC 119.8 . . ?
C5LC C4LC C3LC 119.8(5) . . ?
C5LC C4LC H4LC 120.1 . . ?
C3LC C4LC H4LC 120.1 . . ?
C4LC C5LC C6LC 119.9(4) . . ?
C4LC C5LC H5LC 120.0 . . ?
C6LC C5LC H5LC 120.0 . . ?
C5LC C6LC C1LC 121.1(5) . . ?
C5LC C6LC H6LC 119.4 . . ?
C1LC C6LC H6LC 119.4 . . ?
Si21 O21 H21 109.5 . . ?
O21 Si21 C1MC 108.6(2) . . ?
O21 Si21 C1OC 107.1(2) . . ?
C1MC Si21 C1OC 112.1(2) . . ?
O21 Si21 C1NC 109.8(2) . . ?
C1MC Si21 C1NC 111.1(2) . . ?
C1OC Si21 C1NC 108.1(2) . . ?
C6MC C1MC C2MC 116.8(5) . . ?
C6MC C1MC Si21 121.5(4) . . ?
C2MC C1MC Si21 121.7(4) . . ?
C3MC C2MC C1MC 121.4(6) . . ?
C3MC C2MC H2MC 119.3 . . ?
C1MC C2MC H2MC 119.3 . . ?
C2MC C3MC C4MC 120.8(6) . . ?
C2MC C3MC H3MC 119.6 . . ?
C4MC C3MC H3MC 119.6 . . ?
C5MC C4MC C3MC 119.5(5) . . ?
C5MC C4MC H4MC 120.3 . . ?
C3MC C4MC H4MC 120.3 . . ?
C4MC C5MC C6MC 119.6(6) . . ?
C4MC C5MC H5MC 120.2 . . ?
C6MC C5MC H5MC 120.2 . . ?
C5MC C6MC C1MC 121.9(5) . . ?
C5MC C6MC H6MC 119.0 . . ?
C1MC C6MC H6MC 119.0 . . ?
C6NC C1NC C2NC 117.4(5) . . ?
C6NC C1NC Si21 122.9(4) . . ?
C2NC C1NC Si21 119.6(4) . . ?
C3NC C2NC C1NC 121.7(5) . . ?
C3NC C2NC H2NC 119.1 . . ?
C1NC C2NC H2NC 119.1 . . ?
C2NC C3NC C4NC 119.5(5) . . ?
C2NC C3NC H3NC 120.2 . . ?
C4NC C3NC H3NC 120.2 . . ?
C5NC C4NC C3NC 120.0(5) . . ?
C5NC C4NC H4NC 120.0 . . ?
C3NC C4NC H4NC 120.0 . . ?
C4NC C5NC C6NC 120.1(5) . . ?
C4NC C5NC H5NC 120.0 . . ?
C6NC C5NC H5NC 120.0 . . ?
C1NC C6NC C5NC 121.2(5) . . ?
C1NC C6NC H6NC 119.4 . . ?
C5NC C6NC H6NC 119.4 . . ?
C6OC C1OC C2OC 117.8(5) . . ?
C6OC C1OC Si21 121.7(4) . . ?
C2OC C1OC Si21 120.5(4) . . ?
C3OC C2OC C1OC 120.3(6) . . ?
C3OC C2OC H2OC 119.8 . . ?
C1OC C2OC H2OC 119.8 . . ?
C4OC C3OC C2OC 121.6(5) . . ?
C4OC C3OC H3OC 119.2 . . ?
C2OC C3OC H3OC 119.2 . . ?
C3OC C4OC C5OC 118.2(5) . . ?
C3OC C4OC H4OC 120.9 . . ?
C5OC C4OC H4OC 120.9 . . ?
C6OC C5OC C4OC 120.8(6) . . ?
C6OC C5OC H5OC 119.6 . . ?
C4OC C5OC H5OC 119.6 . . ?
C5OC C6OC C1OC 121.2(5) . . ?
C5OC C6OC H6OC 119.4 . . ?
C1OC C6OC H6OC 119.4 . . ?
Si22 O22 H22 109.5 . . ?
O22 Si22 C1RC 105.1(2) . . ?
O22 Si22 C1PC 110.61(19) . . ?
C1RC Si22 C1PC 109.9(2) . . ?
O22 Si22 C1QC 108.7(2) . . ?
C1RC Si22 C1QC 112.7(2) . . ?
C1PC Si22 C1QC 109.7(2) . . ?
C6PC C1PC C2PC 117.3(4) . . ?
C6PC C1PC Si22 124.3(3) . . ?
C2PC C1PC Si22 118.2(4) . . ?
C3PC C2PC C1PC 121.2(5) . . ?
C3PC C2PC H2PC 119.4 . . ?
C1PC C2PC H2PC 119.4 . . ?
C4PC C3PC C2PC 119.9(4) . . ?
C4PC C3PC H3PC 120.0 . . ?
C2PC C3PC H3PC 120.0 . . ?
C3PC C4PC C5PC 119.8(5) . . ?
C3PC C4PC H4PC 120.1 . . ?
C5PC C4PC H4PC 120.1 . . ?
C6PC C5PC C4PC 120.0(5) . . ?
C6PC C5PC H5PC 120.0 . . ?
C4PC C5PC H5PC 120.0 . . ?
C5PC C6PC C1PC 121.7(4) . . ?
C5PC C6PC H6PC 119.2 . . ?
C1PC C6PC H6PC 119.2 . . ?
C6QC C1QC C2QC 118.6(4) . . ?
C6QC C1QC Si22 119.6(3) . . ?
C2QC C1QC Si22 121.8(4) . . ?
C1QC C2QC C3QC 120.9(5) . . ?
C1QC C2QC H2QC 119.6 . . ?
C3QC C2QC H2QC 119.6 . . ?
C4QC C3QC C2QC 119.9(5) . . ?
C4QC C3QC H3QC 120.1 . . ?
C2QC C3QC H3QC 120.1 . . ?
C3QC C4QC C5QC 120.6(4) . . ?
C3QC C4QC H4QC 119.7 . . ?
C5QC C4QC H4QC 119.7 . . ?
C4QC C5QC C6QC 119.0(4) . . ?
C4QC C5QC H5QC 120.5 . . ?
C6QC C5QC H5QC 120.5 . . ?
C1QC C6QC C5QC 121.1(4) . . ?
C1QC C6QC H6QC 119.5 . . ?
C5QC C6QC H6QC 119.5 . . ?
C6RC C1RC C2RC 116.6(4) . . ?
C6RC C1RC Si22 121.2(3) . . ?
C2RC C1RC Si22 122.1(4) . . ?
C3RC C2RC C1RC 122.0(5) . . ?
C3RC C2RC H2RC 119.0 . . ?
C1RC C2RC H2RC 119.0 . . ?
C4RC C3RC C2RC 119.9(5) . . ?
C4RC C3RC H3RC 120.1 . . ?
C2RC C3RC H3RC 120.1 . . ?
C3RC C4RC C5RC 119.7(5) . . ?
C3RC C4RC H4RC 120.1 . . ?
C5RC C4RC H4RC 120.1 . . ?
C6RC C5RC C4RC 119.9(5) . . ?
C6RC C5RC H5RC 120.1 . . ?
C4RC C5RC H5RC 120.1 . . ?
C5RC C6RC C1RC 121.8(5) . . ?
C5RC C6RC H6RC 119.1 . . ?
C1RC C6RC H6RC 119.1 . . ?
Si23 O23 H23 109.5 . . ?
O23 Si23 C1UC 110.2(2) . . ?
O23 Si23 C1TC 106.9(2) . . ?
C1UC Si23 C1TC 109.4(2) . . ?
O23 Si23 C1SC 108.9(2) . . ?
C1UC Si23 C1SC 108.8(2) . . ?
C1TC Si23 C1SC 112.6(2) . . ?
C6SC C1SC C2SC 117.3(5) . . ?
C6SC C1SC Si23 121.3(4) . . ?
C2SC C1SC Si23 121.2(4) . . ?
C3SC C2SC C1SC 121.6(6) . . ?
C3SC C2SC H2SC 119.2 . . ?
C1SC C2SC H2SC 119.2 . . ?
C4SC C3SC C2SC 120.0(6) . . ?
C4SC C3SC H3SC 120.0 . . ?
C2SC C3SC H3SC 120.0 . . ?
C3SC C4SC C5SC 119.7(6) . . ?
C3SC C4SC H4SC 120.1 . . ?
C5SC C4SC H4SC 120.1 . . ?
C4SC C5SC C6SC 119.3(6) . . ?
C4SC C5SC H5SC 120.3 . . ?
C6SC C5SC H5SC 120.3 . . ?
C1SC C6SC C5SC 122.1(6) . . ?
C1SC C6SC H6SC 119.0 . . ?
C5SC C6SC H6SC 119.0 . . ?
C2TC C1TC C6TC 116.9(5) . . ?
C2TC C1TC Si23 120.3(4) . . ?
C6TC C1TC Si23 122.8(4) . . ?
C1TC C2TC C3TC 121.3(5) . . ?
C1TC C2TC H2TC 119.4 . . ?
C3TC C2TC H2TC 119.4 . . ?
C4TC C3TC C2TC 120.2(5) . . ?
C4TC C3TC H3TC 119.9 . . ?
C2TC C3TC H3TC 119.9 . . ?
C5TC C4TC C3TC 118.7(5) . . ?
C5TC C4TC H4TC 120.7 . . ?
C3TC C4TC H4TC 120.7 . . ?
C4TC C5TC C6TC 122.1(5) . . ?
C4TC C5TC H5TC 119.0 . . ?
C6TC C5TC H5TC 119.0 . . ?
C5TC C6TC C1TC 120.7(5) . . ?
C5TC C6TC H6TC 119.7 . . ?
C1TC C6TC H6TC 119.7 . . ?
C2UC C1UC C6UC 118.4(5) . . ?
C2UC C1UC Si23 119.8(4) . . ?
C6UC C1UC Si23 121.8(4) . . ?
C3UC C2UC C1UC 120.2(5) . . ?
C3UC C2UC H2UC 119.9 . . ?
C1UC C2UC H2UC 119.9 . . ?
C2UC C3UC C4UC 120.3(6) . . ?
C2UC C3UC H3UC 119.8 . . ?
C4UC C3UC H3UC 119.8 . . ?
C5UC C4UC C3UC 119.8(6) . . ?
C5UC C4UC H4UC 120.1 . . ?
C3UC C4UC H4UC 120.1 . . ?
C4UC C5UC C6UC 120.1(6) . . ?
C4UC C5UC H5UC 119.9 . . ?
C6UC C5UC H5UC 119.9 . . ?
C5UC C6UC C1UC 121.1(6) . . ?
C5UC C6UC H6UC 119.5 . . ?
C1UC C6UC H6UC 119.5 . . ?
Si24 O24 H24 109.5 . . ?
O24 Si24 C1ZC 106.0(2) . . ?
O24 Si24 C1WC 108.6(2) . . ?
C1ZC Si24 C1WC 108.7(2) . . ?
O24 Si24 C1VC 109.4(2) . . ?
C1ZC Si24 C1VC 111.3(2) . . ?
C1WC Si24 C1VC 112.6(2) . . ?
C2VC C1VC C6VC 118.7(5) . . ?
C2VC C1VC Si24 121.7(4) . . ?
C6VC C1VC Si24 119.6(4) . . ?
C1VC C2VC C3VC 121.2(5) . . ?
C1VC C2VC H2VC 119.4 . . ?
C3VC C2VC H2VC 119.4 . . ?
C4VC C3VC C2VC 119.2(6) . . ?
C4VC C3VC H3VC 120.4 . . ?
C2VC C3VC H3VC 120.4 . . ?
C3VC C4VC C5VC 121.4(6) . . ?
C3VC C4VC H4VC 119.3 . . ?
C5VC C4VC H4VC 119.3 . . ?
C4VC C5VC C6VC 119.0(5) . . ?
C4VC C5VC H5VC 120.5 . . ?
C6VC C5VC H5VC 120.5 . . ?
C1VC C6VC C5VC 120.5(5) . . ?
C1VC C6VC H6VC 119.7 . . ?
C5VC C6VC H6VC 119.7 . . ?
C2WC C1WC C6WC 117.7(5) . . ?
C2WC C1WC Si24 122.9(4) . . ?
C6WC C1WC Si24 119.3(4) . . ?
C3WC C2WC C1WC 120.9(5) . . ?
C3WC C2WC H2WC 119.5 . . ?
C1WC C2WC H2WC 119.5 . . ?
C4WC C3WC C2WC 120.0(5) . . ?
C4WC C3WC H3WC 120.0 . . ?
C2WC C3WC H3WC 120.0 . . ?
C5WC C4WC C3WC 120.0(5) . . ?
C5WC C4WC H4WC 120.0 . . ?
C3WC C4WC H4WC 120.0 . . ?
C4WC C5WC C6WC 120.4(5) . . ?
C4WC C5WC H5WC 119.8 . . ?
C6WC C5WC H5WC 119.8 . . ?
C5WC C6WC C1WC 121.0(5) . . ?
C5WC C6WC H6WC 119.5 . . ?
C1WC C6WC H6WC 119.5 . . ?
C2ZC C1ZC C6ZC 117.4(5) . . ?
C2ZC C1ZC Si24 120.0(4) . . ?
C6ZC C1ZC Si24 122.7(4) . . ?
C1ZC C2ZC C3ZC 121.8(5) . . ?
C1ZC C2ZC H2ZC 119.1 . . ?
C3ZC C2ZC H2ZC 119.1 . . ?
C2ZC C3ZC C4ZC 119.5(5) . . ?
C2ZC C3ZC H3ZC 120.3 . . ?
C4ZC C3ZC H3ZC 120.3 . . ?
C5ZC C4ZC C3ZC 119.5(5) . . ?
C5ZC C4ZC H4ZC 120.2 . . ?
C3ZC C4ZC H4ZC 120.2 . . ?
C4ZC C5ZC C6ZC 120.6(5) . . ?
C4ZC C5ZC H5ZC 119.7 . . ?
C6ZC C5ZC H5ZC 119.7 . . ?
C5ZC C6ZC C1ZC 121.2(5) . . ?
C5ZC C6ZC H6ZC 119.4 . . ?
C1ZC C6ZC H6ZC 119.4 . . ?
Si25 O25 H25 109.5 . . ?
O25 Si25 C1BD 106.9(2) . . ?
O25 Si25 C1AD 108.6(2) . . ?
C1BD Si25 C1AD 110.9(2) . . ?
O25 Si25 C1CD 109.5(2) . . ?
C1BD Si25 C1CD 111.8(2) . . ?
C1AD Si25 C1CD 109.2(2) . . ?
C6AD C1AD C2AD 117.2(5) . . ?
C6AD C1AD Si25 122.1(4) . . ?
C2AD C1AD Si25 120.6(4) . . ?
C3AD C2AD C1AD 122.1(5) . . ?
C3AD C2AD H2AD 119.0 . . ?
C1AD C2AD H2AD 119.0 . . ?
C2AD C3AD C4AD 119.1(5) . . ?
C2AD C3AD H3AD 120.5 . . ?
C4AD C3AD H3AD 120.5 . . ?
C5AD C4AD C3AD 120.3(5) . . ?
C5AD C4AD H4AD 119.8 . . ?
C3AD C4AD H4AD 119.8 . . ?
C4AD C5AD C6AD 120.1(5) . . ?
C4AD C5AD H5AD 119.9 . . ?
C6AD C5AD H5AD 119.9 . . ?
C5AD C6AD C1AD 121.2(5) . . ?
C5AD C6AD H6AD 119.4 . . ?
C1AD C6AD H6AD 119.4 . . ?
C6BD C1BD C2BD 117.3(5) . . ?
C6BD C1BD Si25 123.5(4) . . ?
C2BD C1BD Si25 119.1(4) . . ?
C3BD C2BD C1BD 121.5(5) . . ?
C3BD C2BD H2BD 119.3 . . ?
C1BD C2BD H2BD 119.3 . . ?
C2BD C3BD C4BD 120.1(6) . . ?
C2BD C3BD H3BD 119.9 . . ?
C4BD C3BD H3BD 119.9 . . ?
C5BD C4BD C3BD 119.7(5) . . ?
C5BD C4BD H4BD 120.1 . . ?
C3BD C4BD H4BD 120.1 . . ?
C4BD C5BD C6BD 120.3(5) . . ?
C4BD C5BD H5BD 119.9 . . ?
C6BD C5BD H5BD 119.9 . . ?
C5BD C6BD C1BD 121.0(5) . . ?
C5BD C6BD H6BD 119.5 . . ?
C1BD C6BD H6BD 119.5 . . ?
C2CD C1CD C6CD 118.6(5) . . ?
C2CD C1CD Si25 120.5(4) . . ?
C6CD C1CD Si25 120.9(4) . . ?
C3CD C2CD C1CD 120.6(5) . . ?
C3CD C2CD H2CD 119.7 . . ?
C1CD C2CD H2CD 119.7 . . ?
C4CD C3CD C2CD 120.7(5) . . ?
C4CD C3CD H3CD 119.6 . . ?
C2CD C3CD H3CD 119.6 . . ?
C3CD C4CD C5CD 119.5(5) . . ?
C3CD C4CD H4CD 120.3 . . ?
C5CD C4CD H4CD 120.3 . . ?
C4CD C5CD C6CD 120.4(5) . . ?
C4CD C5CD H5CD 119.8 . . ?
C6CD C5CD H5CD 119.8 . . ?
C5CD C6CD C1CD 120.2(5) . . ?
C5CD C6CD H6CD 119.9 . . ?
C1CD C6CD H6CD 119.9 . . ?
Si26 O26 H26 109.5 . . ?
O26 Si26 C1FD 108.8(2) . . ?
O26 Si26 C1ED 108.2(2) . . ?
C1FD Si26 C1ED 110.8(2) . . ?
O26 Si26 C1DD 106.5(2) . . ?
C1FD Si26 C1DD 113.3(2) . . ?
C1ED Si26 C1DD 109.1(2) . . ?
C2DD C1DD C6DD 118.2(5) . . ?
C2DD C1DD Si26 118.7(4) . . ?
C6DD C1DD Si26 123.0(4) . . ?
C3DD C2DD C1DD 121.1(6) . . ?
C3DD C2DD H2DD 119.5 . . ?
C1DD C2DD H2DD 119.5 . . ?
C2DD C3DD C4DD 119.7(6) . . ?
C2DD C3DD H3DD 120.2 . . ?
C4DD C3DD H3DD 120.2 . . ?
C5DD C4DD C3DD 120.8(5) . . ?
C5DD C4DD H4DD 119.6 . . ?
C3DD C4DD H4DD 119.6 . . ?
C4DD C5DD C6DD 120.1(6) . . ?
C4DD C5DD H5DD 119.9 . . ?
C6DD C5DD H5DD 119.9 . . ?
C1DD C6DD C5DD 120.1(6) . . ?
C1DD C6DD H6DD 119.9 . . ?
C5DD C6DD H6DD 119.9 . . ?
C6ED C1ED C2ED 117.5(5) . . ?
C6ED C1ED Si26 119.6(4) . . ?
C2ED C1ED Si26 122.8(4) . . ?
C3ED C2ED C1ED 120.9(5) . . ?
C3ED C2ED H2ED 119.6 . . ?
C1ED C2ED H2ED 119.6 . . ?
C2ED C3ED C4ED 120.8(5) . . ?
C2ED C3ED H3ED 119.6 . . ?
C4ED C3ED H3ED 119.6 . . ?
C5ED C4ED C3ED 118.7(5) . . ?
C5ED C4ED H4ED 120.7 . . ?
C3ED C4ED H4ED 120.7 . . ?
C6ED C5ED C4ED 121.4(6) . . ?
C6ED C5ED H5ED 119.3 . . ?
C4ED C5ED H5ED 119.3 . . ?
C5ED C6ED C1ED 120.7(5) . . ?
C5ED C6ED H6ED 119.7 . . ?
C1ED C6ED H6ED 119.7 . . ?
C2FD C1FD C6FD 117.4(5) . . ?
C2FD C1FD Si26 119.7(4) . . ?
C6FD C1FD Si26 122.9(4) . . ?
C3FD C2FD C1FD 121.4(5) . . ?
C3FD C2FD H2FD 119.3 . . ?
C1FD C2FD H2FD 119.3 . . ?
C2FD C3FD C4FD 119.6(5) . . ?
C2FD C3FD H3FD 120.2 . . ?
C4FD C3FD H3FD 120.2 . . ?
C3FD C4FD C5FD 119.9(5) . . ?
C3FD C4FD H4FD 120.0 . . ?
C5FD C4FD H4FD 120.0 . . ?
C6FD C5FD C4FD 120.1(5) . . ?
C6FD C5FD H5FD 120.0 . . ?
C4FD C5FD H5FD 120.0 . . ?
C5FD C6FD C1FD 121.5(5) . . ?
C5FD C6FD H6FD 119.3 . . ?
C1FD C6FD H6FD 119.3 . . ?
Si27 O27 H27 109.5 . . ?
O27 Si27 C1HD 108.86(19) . . ?
O27 Si27 C1GD 107.5(2) . . ?
C1HD Si27 C1GD 108.7(2) . . ?
O27 Si27 C1ID 108.5(2) . . ?
C1HD Si27 C1ID 113.2(2) . . ?
C1GD Si27 C1ID 109.9(2) . . ?
C6GD C1GD C2GD 118.0(5) . . ?
C6GD C1GD Si27 119.1(4) . . ?
C2GD C1GD Si27 122.8(4) . . ?
C3GD C2GD C1GD 121.1(5) . . ?
C3GD C2GD H2GD 119.5 . . ?
C1GD C2GD H2GD 119.5 . . ?
C2GD C3GD C4GD 119.7(6) . . ?
C2GD C3GD H3GD 120.2 . . ?
C4GD C3GD H3GD 120.2 . . ?
C5GD C4GD C3GD 120.8(5) . . ?
C5GD C4GD H4GD 119.6 . . ?
C3GD C4GD H4GD 119.6 . . ?
C4GD C5GD C6GD 119.5(5) . . ?
C4GD C5GD H5GD 120.2 . . ?
C6GD C5GD H5GD 120.2 . . ?
C1GD C6GD C5GD 120.8(5) . . ?
C1GD C6GD H6GD 119.6 . . ?
C5GD C6GD H6GD 119.6 . . ?
C2HD C1HD C6HD 120.0 . . ?
C2HD C1HD Si27 118.5(2) . . ?
C6HD C1HD Si27 121.4(2) . . ?
C1HD C2HD C3HD 120.0 . . ?
C1HD C2HD H2HD 120.0 . . ?
C3HD C2HD H2HD 120.0 . . ?
C4HD C3HD C2HD 120.0 . . ?
C4HD C3HD H3HD 120.0 . . ?
C2HD C3HD H3HD 120.0 . . ?
C3HD C4HD C5HD 120.0 . . ?
C3HD C4HD H4HD 120.0 . . ?
C5HD C4HD H4HD 120.0 . . ?
C4HD C5HD C6HD 120.0 . . ?
C4HD C5HD H5HD 120.0 . . ?
C6HD C5HD H5HD 120.0 . . ?
C5HD C6HD C1HD 120.0 . . ?
C5HD C6HD H6HD 120.0 . . ?
C1HD C6HD H6HD 120.0 . . ?
C6ID C1ID C2ID 115.4(5) . . ?
C6ID C1ID Si27 122.1(5) . . ?
C2ID C1ID Si27 122.4(4) . . ?
C3ID C2ID C1ID 122.1(6) . . ?
C3ID C2ID H2ID 119.0 . . ?
C1ID C2ID H2ID 119.0 . . ?
C4ID C3ID C2ID 120.1(6) . . ?
C4ID C3ID H3ID 120.0 . . ?
C2ID C3ID H3ID 120.0 . . ?
C5ID C4ID C3ID 117.2(6) . . ?
C5ID C4ID H4ID 121.4 . . ?
C3ID C4ID H4ID 121.4 . . ?
C4ID C5ID C6ID 123.5(7) . . ?
C4ID C5ID H5ID 118.3 . . ?
C6ID C5ID H5ID 118.3 . . ?
C1ID C6ID C5ID 121.5(6) . . ?
C1ID C6ID H6ID 119.2 . . ?
C5ID C6ID H6ID 119.2 . . ?
Si28 O28 H28 109.5 . . ?
O28 Si28 C1KD 112.9(2) . . ?
O28 Si28 C1JD 106.0(2) . . ?
C1KD Si28 C1JD 106.8(3) . . ?
O28 Si28 C1LD 108.3(2) . . ?
C1KD Si28 C1LD 107.5(2) . . ?
C1JD Si28 C1LD 115.5(2) . . ?
C2JD C1JD C6JD 117.3(5) . . ?
C2JD C1JD Si28 120.8(4) . . ?
C6JD C1JD Si28 121.6(4) . . ?
C3JD C2JD C1JD 120.2(5) . . ?
C3JD C2JD H2JD 119.9 . . ?
C1JD C2JD H2JD 119.9 . . ?
C4JD C3JD C2JD 121.3(6) . . ?
C4JD C3JD H3JD 119.4 . . ?
C2JD C3JD H3JD 119.4 . . ?
C3JD C4JD C5JD 119.6(6) . . ?
C3JD C4JD H4JD 120.2 . . ?
C5JD C4JD H4JD 120.2 . . ?
C6JD C5JD C4JD 119.6(6) . . ?
C6JD C5JD H5JD 120.2 . . ?
C4JD C5JD H5JD 120.2 . . ?
C5JD C6JD C1JD 121.9(6) . . ?
C5JD C6JD H6JD 119.0 . . ?
C1JD C6JD H6JD 119.0 . . ?
C6KD C1KD C2KD 117.4(5) . . ?
C6KD C1KD Si28 123.5(5) . . ?
C2KD C1KD Si28 119.0(4) . . ?
C3KD C2KD C1KD 119.3(6) . . ?
C3KD C2KD H2KD 120.4 . . ?
C1KD C2KD H2KD 120.4 . . ?
C4KD C3KD C2KD 122.0(7) . . ?
C4KD C3KD H3KD 119.0 . . ?
C2KD C3KD H3KD 119.0 . . ?
C3KD C4KD C5KD 120.5(7) . . ?
C3KD C4KD H4KD 119.8 . . ?
C5KD C4KD H4KD 119.8 . . ?
C6KD C5KD C4KD 117.6(6) . . ?
C6KD C5KD H5KD 121.2 . . ?
C4KD C5KD H5KD 121.2 . . ?
C1KD C6KD C5KD 123.2(6) . . ?
C1KD C6KD H6KD 118.4 . . ?
C5KD C6KD H6KD 118.4 . . ?
C6LD C1LD C2LD 116.7(5) . . ?
C6LD C1LD Si28 121.1(4) . . ?
C2LD C1LD Si28 122.1(5) . . ?
C3LD C2LD C1LD 120.5(6) . . ?
C3LD C2LD H2LD 119.7 . . ?
C1LD C2LD H2LD 119.7 . . ?
C4LD C3LD C2LD 121.2(5) . . ?
C4LD C3LD H3LD 119.4 . . ?
C2LD C3LD H3LD 119.4 . . ?
C5LD C4LD C3LD 119.8(5) . . ?
C5LD C4LD H4LD 120.1 . . ?
C3LD C4LD H4LD 120.1 . . ?
C4LD C5LD C6LD 119.5(6) . . ?
C4LD C5LD H5LD 120.3 . . ?
C6LD C5LD H5LD 120.3 . . ?
C1LD C6LD C5LD 122.3(5) . . ?
C1LD C6LD H6LD 118.9 . . ?
C5LD C6LD H6LD 118.9 . . ?
Si29 O29 H29 109.5 . . ?
O29 Si29 C1ND 104.8(2) . . ?
O29 Si29 C1MD 111.2(2) . . ?
C1ND Si29 C1MD 108.5(2) . . ?
O29 Si29 C1OD 109.4(2) . . ?
C1ND Si29 C1OD 112.5(2) . . ?
C1MD Si29 C1OD 110.4(2) . . ?
C2MD C1MD C6MD 118.0(5) . . ?
C2MD C1MD Si29 117.6(4) . . ?
C6MD C1MD Si29 124.4(4) . . ?
C1MD C2MD C3MD 121.2(5) . . ?
C1MD C2MD H2MD 119.4 . . ?
C3MD C2MD H2MD 119.4 . . ?
C4MD C3MD C2MD 119.9(5) . . ?
C4MD C3MD H3MD 120.0 . . ?
C2MD C3MD H3MD 120.0 . . ?
C3MD C4MD C5MD 120.0(5) . . ?
C3MD C4MD H4MD 120.0 . . ?
C5MD C4MD H4MD 120.0 . . ?
C6MD C5MD C4MD 119.7(5) . . ?
C6MD C5MD H5MD 120.2 . . ?
C4MD C5MD H5MD 120.2 . . ?
C5MD C6MD C1MD 121.2(5) . . ?
C5MD C6MD H6MD 119.4 . . ?
C1MD C6MD H6MD 119.4 . . ?
C2ND C1ND C6ND 117.0(4) . . ?
C2ND C1ND Si29 121.1(4) . . ?
C6ND C1ND Si29 121.8(4) . . ?
C3ND C2ND C1ND 121.5(5) . . ?
C3ND C2ND H2ND 119.2 . . ?
C1ND C2ND H2ND 119.2 . . ?
C4ND C3ND C2ND 120.1(5) . . ?
C4ND C3ND H3ND 120.0 . . ?
C2ND C3ND H3ND 120.0 . . ?
C5ND C4ND C3ND 120.0(5) . . ?
C5ND C4ND H4ND 120.0 . . ?
C3ND C4ND H4ND 120.0 . . ?
C4ND C5ND C6ND 120.1(5) . . ?
C4ND C5ND H5ND 119.9 . . ?
C6ND C5ND H5ND 119.9 . . ?
C5ND C6ND C1ND 121.2(5) . . ?
C5ND C6ND H6ND 119.4 . . ?
C1ND C6ND H6ND 119.4 . . ?
C2OD C1OD C6OD 118.9(4) . . ?
C2OD C1OD Si29 120.1(3) . . ?
C6OD C1OD Si29 120.9(4) . . ?
C1OD C2OD C3OD 121.1(4) . . ?
C1OD C2OD H2OD 119.5 . . ?
C3OD C2OD H2OD 119.5 . . ?
C4OD C3OD C2OD 119.3(5) . . ?
C4OD C3OD H3OD 120.4 . . ?
C2OD C3OD H3OD 120.4 . . ?
C5OD C4OD C3OD 120.2(5) . . ?
C5OD C4OD H4OD 119.9 . . ?
C3OD C4OD H4OD 119.9 . . ?
C4OD C5OD C6OD 120.5(5) . . ?
C4OD C5OD H5OD 119.8 . . ?
C6OD C5OD H5OD 119.8 . . ?
C5OD C6OD C1OD 120.1(5) . . ?
C5OD C6OD H6OD 120.0 . . ?
C1OD C6OD H6OD 120.0 . . ?
Si30 O30 H30 109.5 . . ?
O30 Si30 C1RD 110.2(2) . . ?
O30 Si30 C1PD 108.4(2) . . ?
C1RD Si30 C1PD 109.7(2) . . ?
O30 Si30 C1QD 106.2(2) . . ?
C1RD Si30 C1QD 110.1(2) . . ?
C1PD Si30 C1QD 112.2(2) . . ?
C2PD C1PD C6PD 116.3(5) . . ?
C2PD C1PD Si30 121.7(4) . . ?
C6PD C1PD Si30 121.8(4) . . ?
C3PD C2PD C1PD 122.2(5) . . ?
C3PD C2PD H2PD 118.9 . . ?
C1PD C2PD H2PD 118.9 . . ?
C4PD C3PD C2PD 119.2(6) . . ?
C4PD C3PD H3PD 120.4 . . ?
C2PD C3PD H3PD 120.4 . . ?
C3PD C4PD C5PD 120.6(6) . . ?
C3PD C4PD H4PD 119.7 . . ?
C5PD C4PD H4PD 119.7 . . ?
C4PD C5PD C6PD 119.8(5) . . ?
C4PD C5PD H5PD 120.1 . . ?
C6PD C5PD H5PD 120.1 . . ?
C5PD C6PD C1PD 121.9(5) . . ?
C5PD C6PD H6PD 119.1 . . ?
C1PD C6PD H6PD 119.1 . . ?
C2QD C1QD C6QD 116.8(5) . . ?
C2QD C1QD Si30 122.1(4) . . ?
C6QD C1QD Si30 121.1(4) . . ?
C3QD C2QD C1QD 121.6(5) . . ?
C3QD C2QD H2QD 119.2 . . ?
C1QD C2QD H2QD 119.2 . . ?
C4QD C3QD C2QD 120.2(6) . . ?
C4QD C3QD H3QD 119.9 . . ?
C2QD C3QD H3QD 119.9 . . ?
C5QD C4QD C3QD 119.3(6) . . ?
C5QD C4QD H4QD 120.3 . . ?
C3QD C4QD H4QD 120.3 . . ?
C4QD C5QD C6QD 121.0(6) . . ?
C4QD C5QD H5QD 119.5 . . ?
C6QD C5QD H5QD 119.5 . . ?
C5QD C6QD C1QD 121.0(5) . . ?
C5QD C6QD H6QD 119.5 . . ?
C1QD C6QD H6QD 119.5 . . ?
C2RD C1RD C6RD 117.9(5) . . ?
C2RD C1RD Si30 122.2(4) . . ?
C6RD C1RD Si30 119.9(4) . . ?
C3RD C2RD C1RD 120.5(6) . . ?
C3RD C2RD H2RD 119.8 . . ?
C1RD C2RD H2RD 119.8 . . ?
C4RD C3RD C2RD 121.4(6) . . ?
C4RD C3RD H3RD 119.3 . . ?
C2RD C3RD H3RD 119.3 . . ?
C3RD C4RD C5RD 118.7(6) . . ?
C3RD C4RD H4RD 120.7 . . ?
C5RD C4RD H4RD 120.7 . . ?
C6RD C5RD C4RD 120.7(6) . . ?
C6RD C5RD H5RD 119.7 . . ?
C4RD C5RD H5RD 119.7 . . ?
C5RD C6RD C1RD 120.9(5) . . ?
C5RD C6RD H6RD 119.6 . . ?
C1RD C6RD H6RD 119.6 . . ?
Si31 O31 H31 109.5 . . ?
O31 Si31 C1TD 105.6(2) . . ?
O31 Si31 C1UD 108.7(2) . . ?
C1TD Si31 C1UD 111.8(2) . . ?
O31 Si31 C1SD 109.6(2) . . ?
C1TD Si31 C1SD 109.2(2) . . ?
C1UD Si31 C1SD 111.7(2) . . ?
C2SD C1SD C6SD 117.3(4) . . ?
C2SD C1SD Si31 119.9(4) . . ?
C6SD C1SD Si31 122.8(4) . . ?
C3SD C2SD C1SD 121.7(5) . . ?
C3SD C2SD H2SD 119.2 . . ?
C1SD C2SD H2SD 119.2 . . ?
C2SD C3SD C4SD 119.6(5) . . ?
C2SD C3SD H3SD 120.2 . . ?
C4SD C3SD H3SD 120.2 . . ?
C5SD C4SD C3SD 120.1(5) . . ?
C5SD C4SD H4SD 119.9 . . ?
C3SD C4SD H4SD 119.9 . . ?
C4SD C5SD C6SD 120.4(5) . . ?
C4SD C5SD H5SD 119.8 . . ?
C6SD C5SD H5SD 119.8 . . ?
C5SD C6SD C1SD 120.9(5) . . ?
C5SD C6SD H6SD 119.5 . . ?
C1SD C6SD H6SD 119.5 . . ?
C2TD C1TD C6TD 117.2(5) . . ?
C2TD C1TD Si31 119.7(4) . . ?
C6TD C1TD Si31 123.1(4) . . ?
C1TD C2TD C3TD 120.9(5) . . ?
C1TD C2TD H2TD 119.5 . . ?
C3TD C2TD H2TD 119.5 . . ?
C4TD C3TD C2TD 120.3(5) . . ?
C4TD C3TD H3TD 119.8 . . ?
C2TD C3TD H3TD 119.8 . . ?
C5TD C4TD C3TD 119.3(5) . . ?
C5TD C4TD H4TD 120.4 . . ?
C3TD C4TD H4TD 120.4 . . ?
C4TD C5TD C6TD 120.2(5) . . ?
C4TD C5TD H5TD 119.9 . . ?
C6TD C5TD H5TD 119.9 . . ?
C5TD C6TD C1TD 122.0(5) . . ?
C5TD C6TD H6TD 119.0 . . ?
C1TD C6TD H6TD 119.0 . . ?
C2UD C1UD C6UD 118.3(5) . . ?
C2UD C1UD Si31 122.1(4) . . ?
C6UD C1UD Si31 119.7(4) . . ?
C1UD C2UD C3UD 121.1(5) . . ?
C1UD C2UD H2UD 119.4 . . ?
C3UD C2UD H2UD 119.4 . . ?
C4UD C3UD C2UD 119.5(6) . . ?
C4UD C3UD H3UD 120.2 . . ?
C2UD C3UD H3UD 120.2 . . ?
C5UD C4UD C3UD 121.1(6) . . ?
C5UD C4UD H4UD 119.4 . . ?
C3UD C4UD H4UD 119.4 . . ?
C4UD C5UD C6UD 119.6(5) . . ?
C4UD C5UD H5UD 120.2 . . ?
C6UD C5UD H5UD 120.2 . . ?
C1UD C6UD C5UD 120.4(6) . . ?
C1UD C6UD H6UD 119.8 . . ?
C5UD C6UD H6UD 119.8 . . ?
Si32 O32 H32 109.5 . . ?
O32 Si32 C1VD 107.6(2) . . ?
O32 Si32 C1WD 109.5(2) . . ?
C1VD Si32 C1WD 111.4(2) . . ?
O32 Si32 C1ZD 109.1(2) . . ?
C1VD Si32 C1ZD 109.9(2) . . ?
C1WD Si32 C1ZD 109.4(2) . . ?
C6VD C1VD C2VD 117.8(5) . . ?
C6VD C1VD Si32 120.1(4) . . ?
C2VD C1VD Si32 122.1(4) . . ?
C3VD C2VD C1VD 121.1(5) . . ?
C3VD C2VD H2VD 119.5 . . ?
C1VD C2VD H2VD 119.5 . . ?
C4VD C3VD C2VD 120.4(5) . . ?
C4VD C3VD H3VD 119.8 . . ?
C2VD C3VD H3VD 119.8 . . ?
C3VD C4VD C5VD 119.4(5) . . ?
C3VD C4VD H4VD 120.3 . . ?
C5VD C4VD H4VD 120.3 . . ?
C6VD C5VD C4VD 120.3(6) . . ?
C6VD C5VD H5VD 119.9 . . ?
C4VD C5VD H5VD 119.9 . . ?
C5VD C6VD C1VD 121.0(5) . . ?
C5VD C6VD H6VD 119.5 . . ?
C1VD C6VD H6VD 119.5 . . ?
C6WD C1WD C2WD 117.4(5) . . ?
C6WD C1WD Si32 120.0(4) . . ?
C2WD C1WD Si32 122.5(4) . . ?
C3WD C2WD C1WD 120.8(5) . . ?
C3WD C2WD H2WD 119.6 . . ?
C1WD C2WD H2WD 119.6 . . ?
C2WD C3WD C4WD 121.2(6) . . ?
C2WD C3WD H3WD 119.4 . . ?
C4WD C3WD H3WD 119.4 . . ?
C5WD C4WD C3WD 117.8(5) . . ?
C5WD C4WD H4WD 121.1 . . ?
C3WD C4WD H4WD 121.1 . . ?
C6WD C5WD C4WD 120.5(6) . . ?
C6WD C5WD H5WD 119.8 . . ?
C4WD C5WD H5WD 119.8 . . ?
C5WD C6WD C1WD 122.3(5) . . ?
C5WD C6WD H6WD 118.8 . . ?
C1WD C6WD H6WD 118.8 . . ?
C6ZD C1ZD C2ZD 117.9(5) . . ?
C6ZD C1ZD Si32 122.6(4) . . ?
C2ZD C1ZD Si32 119.4(4) . . ?
C3ZD C2ZD C1ZD 120.8(6) . . ?
C3ZD C2ZD H2ZD 119.6 . . ?
C1ZD C2ZD H2ZD 119.6 . . ?
C2ZD C3ZD C4ZD 120.0(5) . . ?
C2ZD C3ZD H3ZD 120.0 . . ?
C4ZD C3ZD H3ZD 120.0 . . ?
C5ZD C4ZD C3ZD 120.2(6) . . ?
C5ZD C4ZD H4ZD 119.9 . . ?
C3ZD C4ZD H4ZD 119.9 . . ?
C4ZD C5ZD C6ZD 119.1(6) . . ?
C4ZD C5ZD H5ZD 120.4 . . ?
C6ZD C5ZD H5ZD 120.4 . . ?
C1ZD C6ZD C5ZD 121.9(5) . . ?
C1ZD C6ZD H6ZD 119.0 . . ?
C5ZD C6ZD H6ZD 119.0 . . ?

loop_
_geom_bond_atom_site_label_1
_geom_bond_atom_site_label_2
_geom_bond_distance
_geom_bond_site_symmetry_2
_geom_bond_publ_flag
O1 Si1 1.637(3) . ?
O1 H1 0.8400 . ?
Si1 C1B 1.854(5) . ?
Si1 C1A 1.868(5) . ?
Si1 C1C 1.873(5) . ?
C1A C6A 1.396(8) . ?
C1A C2A 1.400(7) . ?
C2A C3A 1.391(8) . ?
C2A H2A 0.9500 . ?
C3A C4A 1.384(9) . ?
C3A H3A 0.9500 . ?
C4A C5A 1.398(8) . ?
C4A H4A 0.9500 . ?
C5A C6A 1.385(8) . ?
C5A H5A 0.9500 . ?
C6A H6A 0.9500 . ?
C1B C2B 1.403(6) . ?
C1B C6B 1.406(6) . ?
C2B C3B 1.389(6) . ?
C2B H2B 0.9500 . ?
C3B C4B 1.372(7) . ?
C3B H3B 0.9500 . ?
C4B C5B 1.381(8) . ?
C4B H4B 0.9500 . ?
C5B C6B 1.398(7) . ?
C5B H5B 0.9500 . ?
C6B H6B 0.9500 . ?
C1C C2C 1.374(7) . ?
C1C C6C 1.423(7) . ?
C2C C3C 1.394(7) . ?
C2C H2C 0.9500 . ?
C3C C4C 1.359(8) . ?
C3C H3C 0.9500 . ?
C4C C5C 1.412(8) . ?
C4C H4C 0.9500 . ?
C5C C6C 1.389(7) . ?
C5C H5C 0.9500 . ?
C6C H6C 0.9500 . ?
O2 Si2 1.645(4) . ?
O2 H2 0.8400 . ?
Si2 C1D 1.862(5) . ?
Si2 C1F 1.863(5) . ?
Si2 C1E 1.868(5) . ?
C1D C2D 1.394(7) . ?
C1D C6D 1.406(6) . ?
C2D C3D 1.387(7) . ?
C2D H2D 0.9500 . ?
C3D C4D 1.376(8) . ?
C3D H3D 0.9500 . ?
C4D C5D 1.388(8) . ?
C4D H4D 0.9500 . ?
C5D C6D 1.367(8) . ?
C5D H5D 0.9500 . ?
C6D H6D 0.9500 . ?
C1E C6E 1.385(7) . ?
C1E C2E 1.418(7) . ?
C2E C3E 1.387(7) . ?
C2E H2E 0.9500 . ?
C3E C4E 1.357(9) . ?
C3E H3E 0.9500 . ?
C4E C5E 1.393(10) . ?
C4E H4E 0.9500 . ?
C5E C6E 1.392(7) . ?
C5E H5E 0.9500 . ?
C6E H6E 0.9500 . ?
C1F C2F 1.376(8) . ?
C1F C6F 1.387(7) . ?
C2F C3F 1.372(9) . ?
C2F H2F 0.9500 . ?
C3F C4F 1.378(11) . ?
C3F H3F 0.9500 . ?
C4F C5F 1.350(9) . ?
C4F H4F 0.9500 . ?
C5F C6F 1.382(8) . ?
C5F H5F 0.9500 . ?
C6F H6F 0.9500 . ?
O3 Si3 1.649(4) . ?
O3 H3 0.8400 . ?
Si3 C1G 1.865(5) . ?
Si3 C1I 1.866(5) . ?
Si3 C1H 1.867(6) . ?
C1G C2G 1.389(7) . ?
C1G C6G 1.403(7) . ?
C2G C3G 1.388(8) . ?
C2G H2G 0.9500 . ?
C3G C4G 1.375(8) . ?
C3G H3G 0.9500 . ?
C4G C5G 1.383(9) . ?
C4G H4G 0.9500 . ?
C5G C6G 1.375(8) . ?
C5G H5G 0.9500 . ?
C6G H6G 0.9500 . ?
C1H C6H 1.353(8) . ?
C1H C2H 1.383(8) . ?
C2H C3H 1.401(8) . ?
C2H H2H 0.9500 . ?
C3H C4H 1.405(10) . ?
C3H H3H 0.9500 . ?
C4H C5H 1.340(9) . ?
C4H H4H 0.9500 . ?
C5H C6H 1.407(9) . ?
C5H H5H 0.9500 . ?
C6H H6H 0.9500 . ?
C1I C2I 1.396(7) . ?
C1I C6I 1.415(7) . ?
C2I C3I 1.382(7) . ?
C2I H2I 0.9500 . ?
C3I C4I 1.375(8) . ?
C3I H3I 0.9500 . ?
C4I C5I 1.388(8) . ?
C4I H4I 0.9500 . ?
C5I C6I 1.385(8) . ?
C5I H5I 0.9500 . ?
C6I H6I 0.9500 . ?
O4 Si4 1.651(3) . ?
O4 H4 0.8400 . ?
Si4 C1L 1.873(5) . ?
Si4 C1J 1.874(5) . ?
Si4 C1K 1.876(5) . ?
C1J C2J 1.380(7) . ?
C1J C6J 1.387(7) . ?
C2J C3J 1.378(8) . ?
C2J H2J 0.9500 . ?
C3J C4J 1.373(9) . ?
C3J H3J 0.9500 . ?
C4J C5J 1.373(9) . ?
C4J H4J 0.9500 . ?
C5J C6J 1.389(8) . ?
C5J H5J 0.9500 . ?
C6J H6J 0.9500 . ?
C1K C6K 1.390(7) . ?
C1K C2K 1.395(7) . ?
C2K C3K 1.390(8) . ?
C2K H2K 0.9500 . ?
C3K C4K 1.366(8) . ?
C3K H3K 0.9500 . ?
C4K C5K 1.385(8) . ?
C4K H4K 0.9500 . ?
C5K C6K 1.405(7) . ?
C5K H5K 0.9500 . ?
C6K H6K 0.9500 . ?
C1L C2L 1.385(7) . ?
C1L C6L 1.406(7) . ?
C2L C3L 1.384(8) . ?
C2L H2L 0.9500 . ?
C3L C4L 1.389(7) . ?
C3L H3L 0.9500 . ?
C4L C5L 1.385(8) . ?
C4L H4L 0.9500 . ?
C5L C6L 1.392(8) . ?
C5L H5L 0.9500 . ?
C6L H6L 0.9500 . ?
O5 Si5 1.641(4) . ?
O5 H5 0.8400 . ?
Si5 C1N 1.860(5) . ?
Si5 C1O 1.861(5) . ?
Si5 C1M 1.870(5) . ?
C1M C2M 1.395(7) . ?
C1M C6M 1.401(7) . ?
C2M C3M 1.379(8) . ?
C2M H2M 0.9500 . ?
C3M C4M 1.375(9) . ?
C3M H3M 0.9500 . ?
C4M C5M 1.369(9) . ?
C4M H4M 0.9500 . ?
C5M C6M 1.390(8) . ?
C5M H5M 0.9500 . ?
C6M H6M 0.9500 . ?
C1N C2N 1.397(7) . ?
C1N C6N 1.397(7) . ?
C2N C3N 1.397(8) . ?
C2N H2N 0.9500 . ?
C3N C4N 1.374(9) . ?
C3N H3N 0.9500 . ?
C4N C5N 1.391(8) . ?
C4N H4N 0.9500 . ?
C5N C6N 1.381(7) . ?
C5N H5N 0.9500 . ?
C6N H6N 0.9500 . ?
C1O C6O 1.396(7) . ?
C1O C2O 1.410(6) . ?
C2O C3O 1.391(8) . ?
C2O H2O 0.9500 . ?
C3O C4O 1.383(8) . ?
C3O H3O 0.9500 . ?
C4O C5O 1.390(8) . ?
C4O H4O 0.9500 . ?
C5O C6O 1.384(8) . ?
C5O H5O 0.9500 . ?
C6O H6O 0.9500 . ?
O6 Si6 1.647(4) . ?
O6 H6 0.8400 . ?
Si6 C1R 1.868(5) . ?
Si6 C1Q 1.874(5) . ?
Si6 C1P 1.880(5) . ?
C1P C2P 1.396(7) . ?
C1P C6P 1.399(7) . ?
C2P C3P 1.367(8) . ?
C2P H2P 0.9500 . ?
C3P C4P 1.383(8) . ?
C3P H3P 0.9500 . ?
C4P C5P 1.387(7) . ?
C4P H4P 0.9500 . ?
C5P C6P 1.390(7) . ?
C5P H5P 0.9500 . ?
C6P H6P 0.9500 . ?
C1Q C6Q 1.398(7) . ?
C1Q C2Q 1.401(7) . ?
C2Q C3Q 1.395(7) . ?
C2Q H2Q 0.9500 . ?
C3Q C4Q 1.394(8) . ?
C3Q H3Q 0.9500 . ?
C4Q C5Q 1.371(7) . ?
C4Q H4Q 0.9500 . ?
C5Q C6Q 1.385(7) . ?
C5Q H5Q 0.9500 . ?
C6Q H6Q 0.9500 . ?
C1R C2R 1.393(7) . ?
C1R C6R 1.410(7) . ?
C2R C3R 1.402(7) . ?
C2R H2R 0.9500 . ?
C3R C4R 1.376(8) . ?
C3R H3R 0.9500 . ?
C4R C5R 1.393(7) . ?
C4R H4R 0.9500 . ?
C5R C6R 1.398(7) . ?
C5R H5R 0.9500 . ?
C6R H6R 0.9500 . ?
O7 Si7 1.639(4) . ?
O7 H7 0.8400 . ?
Si7 C1S 1.861(6) . ?
Si7 C1U 1.865(5) . ?
Si7 C1T 1.868(5) . ?
C1S C6S 1.403(8) . ?
C1S C2S 1.408(8) . ?
C2S C3S 1.403(8) . ?
C2S H2S 0.9500 . ?
C3S C4S 1.373(11) . ?
C3S H3S 0.9500 . ?
C4S C5S 1.399(11) . ?
C4S H4S 0.9500 . ?
C5S C6S 1.376(9) . ?
C5S H5S 0.9500 . ?
C6S H6S 0.9500 . ?
C1T C6T 1.380(7) . ?
C1T C2T 1.409(7) . ?
C2T C3T 1.378(8) . ?
C2T H2T 0.9500 . ?
C3T C4T 1.373(8) . ?
C3T H3T 0.9500 . ?
C4T C5T 1.382(8) . ?
C4T H4T 0.9500 . ?
C5T C6T 1.391(8) . ?
C5T H5T 0.9500 . ?
C6T H6T 0.9500 . ?
C1U C6U 1.385(7) . ?
C1U C2U 1.391(8) . ?
C2U C3U 1.375(8) . ?
C2U H2U 0.9500 . ?
C3U C4U 1.360(9) . ?
C3U H3U 0.9500 . ?
C4U C5U 1.386(10) . ?
C4U H4U 0.9500 . ?
C5U C6U 1.386(8) . ?
C5U H5U 0.9500 . ?
C6U H6U 0.9500 . ?
O8 Si8 1.652(4) . ?
O8 H8 0.8730 . ?
Si8 C1V 1.860(5) . ?
Si8 C1Z 1.865(5) . ?
Si8 C1W 1.879(6) . ?
C1V C6V 1.398(8) . ?
C1V C2V 1.411(8) . ?
C2V C3V 1.369(8) . ?
C2V H2V 0.9500 . ?
C3V C4V 1.372(9) . ?
C3V H3V 0.9500 . ?
C4V C5V 1.389(9) . ?
C4V H4V 0.9500 . ?
C5V C6V 1.392(8) . ?
C5V H5V 0.9500 . ?
C6V H6V 0.9500 . ?
C1W C6W 1.387(8) . ?
C1W C2W 1.399(7) . ?
C2W C3W 1.390(8) . ?
C2W H2W 0.9500 . ?
C3W C4W 1.386(9) . ?
C3W H3W 0.9500 . ?
C4W C5W 1.395(8) . ?
C4W H4W 0.9500 . ?
C5W C6W 1.385(8) . ?
C5W H5W 0.9500 . ?
C6W H6W 0.9500 . ?
C1Z C2Z 1.392(7) . ?
C1Z C6Z 1.394(7) . ?
C2Z C3Z 1.371(8) . ?
C2Z H2Z 0.9500 . ?
C3Z C4Z 1.370(8) . ?
C3Z H3Z 0.9500 . ?
C4Z C5Z 1.372(9) . ?
C4Z H4Z 0.9500 . ?
C5Z C6Z 1.382(8) . ?
C5Z H5Z 0.9500 . ?
C6Z H6Z 0.9500 . ?
O9 Si9 1.654(4) . ?
O9 H9 0.8400 . ?
Si9 C1CA 1.864(5) . ?
Si9 C1BA 1.865(5) . ?
Si9 C1AA 1.877(5) . ?
C1AA C2AA 1.383(7) . ?
C1AA C6AA 1.400(7) . ?
C2AA C3AA 1.415(8) . ?
C2AA H2AA 0.9500 . ?
C3AA C4AA 1.367(9) . ?
C3AA H3AA 0.9500 . ?
C4AA C5AA 1.384(8) . ?
C4AA H4AA 0.9500 . ?
C5AA C6AA 1.405(7) . ?
C5AA H5AA 0.9500 . ?
C6AA H6AA 0.9500 . ?
C1BA C6BA 1.408(7) . ?
C1BA C2BA 1.427(8) . ?
C2BA C3BA 1.371(8) . ?
C2BA H2BA 0.9500 . ?
C3BA C4BA 1.388(8) . ?
C3BA H3BA 0.9500 . ?
C4BA C5BA 1.401(9) . ?
C4BA H4BA 0.9500 . ?
C5BA C6BA 1.379(8) . ?
C5BA H5BA 0.9500 . ?
C6BA H6BA 0.9500 . ?
C1CA C6CA 1.398(7) . ?
C1CA C2CA 1.405(7) . ?
C2CA C3CA 1.392(9) . ?
C2CA H2CA 0.9500 . ?
C3CA C4CA 1.398(9) . ?
C3CA H3CA 0.9500 . ?
C4CA C5CA 1.394(8) . ?
C4CA H4CA 0.9500 . ?
C5CA C6CA 1.381(8) . ?
C5CA H5CA 0.9500 . ?
C6CA H6CA 0.9500 . ?
O10 Si10 1.646(4) . ?
O10 H10 0.8400 . ?
Si10 C1DA 1.863(6) . ?
Si10 C1FA 1.869(6) . ?
Si10 C1EA 1.878(5) . ?
C1DA C6DA 1.383(8) . ?
C1DA C2DA 1.398(8) . ?
C2DA C3DA 1.399(9) . ?
C2DA H2DA 0.9500 . ?
C3DA C4DA 1.364(10) . ?
C3DA H3DA 0.9500 . ?
C4DA C5DA 1.393(10) . ?
C4DA H4DA 0.9500 . ?
C5DA C6DA 1.384(8) . ?
C5DA H5DA 0.9500 . ?
C6DA H6DA 0.9500 . ?
C1EA C2EA 1.368(7) . ?
C1EA C6EA 1.390(8) . ?
C2EA C3EA 1.395(8) . ?
C2EA H2EA 0.9500 . ?
C3EA C4EA 1.342(9) . ?
C3EA H3EA 0.9500 . ?
C4EA C5EA 1.391(9) . ?
C4EA H4EA 0.9500 . ?
C5EA C6EA 1.394(8) . ?
C5EA H5EA 0.9500 . ?
C6EA H6EA 0.9500 . ?
C1FA C6FA 1.383(7) . ?
C1FA C2FA 1.410(7) . ?
C2FA C3FA 1.392(8) . ?
C2FA H2FA 0.9500 . ?
C3FA C4FA 1.382(8) . ?
C3FA H3FA 0.9500 . ?
C4FA C5FA 1.380(8) . ?
C4FA H4FA 0.9500 . ?
C5FA C6FA 1.400(8) . ?
C5FA H5FA 0.9500 . ?
C6FA H6FA 0.9500 . ?
O11 Si11 1.632(4) . ?
O11 H11 0.8400 . ?
Si11 C1HA 1.845(6) . ?
Si11 C1IA 1.867(6) . ?
Si11 C1GA 1.870(5) . ?
C1GA C2GA 1.400(8) . ?
C1GA C6GA 1.405(7) . ?
C2GA C3GA 1.382(9) . ?
C2GA H2GA 0.9500 . ?
C3GA C4GA 1.388(9) . ?
C3GA H3GA 0.9500 . ?
C4GA C5GA 1.375(9) . ?
C4GA H4GA 0.9500 . ?
C5GA C6GA 1.377(8) . ?
C5GA H5GA 0.9500 . ?
C6GA H6GA 0.9500 . ?
C1HA C6HA 1.419(7) . ?
C1HA C2HA 1.419(8) . ?
C2HA C3HA 1.393(11) . ?
C2HA H2HA 0.9500 . ?
C3HA C4HA 1.385(12) . ?
C3HA H3HA 0.9500 . ?
C4HA C5HA 1.384(10) . ?
C4HA H4HA 0.9500 . ?
C5HA C6HA 1.394(8) . ?
C5HA H5HA 0.9500 . ?
C6HA H6HA 0.9500 . ?
C1IA C6IA 1.356(9) . ?
C1IA C2IA 1.454(9) . ?
C2IA C3IA 1.383(9) . ?
C2IA H2IA 0.9500 . ?
C3IA C4IA 1.425(11) . ?
C3IA H3IA 0.9500 . ?
C4IA C5IA 1.272(12) . ?
C4IA H4IA 0.9500 . ?
C5IA C6IA 1.431(10) . ?
C5IA H5IA 0.9500 . ?
C6IA H6IA 0.9500 . ?
O12 Si12 1.638(4) . ?
O12 H12 0.8400 . ?
Si12 C1KA 1.866(6) . ?
Si12 C1JA 1.870(5) . ?
Si12 C1LA 1.879(5) . ?
C1JA C6JA 1.382(9) . ?
C1JA C2JA 1.405(8) . ?
C2JA C3JA 1.376(9) . ?
C2JA H2JA 0.9500 . ?
C3JA C4JA 1.425(10) . ?
C3JA H3JA 0.9500 . ?
C4JA C5JA 1.352(10) . ?
C4JA H4JA 0.9500 . ?
C5JA C6JA 1.418(10) . ?
C5JA H5JA 0.9500 . ?
C6JA H6JA 0.9500 . ?
C1KA C6KA 1.330(9) . ?
C1KA C2KA 1.473(9) . ?
C2KA C3KA 1.378(9) . ?
C2KA H2KA 0.9500 . ?
C3KA C4KA 1.423(11) . ?
C3KA H3KA 0.9500 . ?
C4KA C5KA 1.297(11) . ?
C4KA H4KA 0.9500 . ?
C5KA C6KA 1.442(10) . ?
C5KA H5KA 0.9500 . ?
C6KA H6KA 0.9500 . ?
C1LA C6LA 1.394(8) . ?
C1LA C2LA 1.407(8) . ?
C2LA C3LA 1.377(7) . ?
C2LA H2LA 0.9500 . ?
C3LA C4LA 1.378(9) . ?
C3LA H3LA 0.9500 . ?
C4LA C5LA 1.370(9) . ?
C4LA H331 0.9500 . ?
C5LA C6LA 1.399(7) . ?
C5LA H5LA 0.9500 . ?
C6LA H6LA 0.9500 . ?
O13 Si13 1.649(4) . ?
O13 H13 0.8400 . ?
Si13 C1NA 1.862(5) . ?
Si13 C1MA 1.873(6) . ?
Si13 C1OA 1.876(5) . ?
C1MA C2MA 1.392(7) . ?
C1MA C6MA 1.396(8) . ?
C2MA C3MA 1.365(9) . ?
C2MA H2MA 0.9500 . ?
C3MA C4MA 1.370(9) . ?
C3MA H3MA 0.9500 . ?
C4MA C5MA 1.381(8) . ?
C4MA H4MA 0.9500 . ?
C5MA C6MA 1.378(8) . ?
C5MA H5MA 0.9500 . ?
C6MA H6MA 0.9500 . ?
C1NA C6NA 1.387(7) . ?
C1NA C2NA 1.397(9) . ?
C2NA C3NA 1.394(8) . ?
C2NA H2NA 0.9500 . ?
C3NA C4NA 1.383(9) . ?
C3NA H3NA 0.9500 . ?
C4NA C5NA 1.384(10) . ?
C4NA H4NA 0.9500 . ?
C5NA C6NA 1.401(8) . ?
C5NA H5NA 0.9500 . ?
C6NA H6NA 0.9500 . ?
C1OA C2OA 1.396(7) . ?
C1OA C6OA 1.400(7) . ?
C2OA C3OA 1.391(7) . ?
C2OA H2OA 0.9500 . ?
C3OA C4OA 1.371(7) . ?
C3OA H3OA 0.9500 . ?
C4OA C5OA 1.388(7) . ?
C4OA H178 0.9500 . ?
C5OA C6OA 1.392(7) . ?
C5OA H5OA 0.9500 . ?
C6OA H6OA 0.9500 . ?
O14 Si14 1.635(4) . ?
O14 H14 0.8400 . ?
Si14 C1QA 1.857(5) . ?
Si14 C1PA 1.862(6) . ?
Si14 C1RA 1.869(5) . ?
C1PA C2PA 1.398(7) . ?
C1PA C6PA 1.399(7) . ?
C2PA C3PA 1.387(8) . ?
C2PA H2PA 0.9500 . ?
C3PA C4PA 1.375(9) . ?
C3PA H3PA 0.9500 . ?
C4PA C5PA 1.399(9) . ?
C4PA H4PA 0.9500 . ?
C5PA C6PA 1.392(8) . ?
C5PA H5PA 0.9500 . ?
C6PA H6PA 0.9500 . ?
C1QA C2QA 1.389(7) . ?
C1QA C6QA 1.395(7) . ?
C2QA C3QA 1.397(8) . ?
C2QA H2QA 0.9500 . ?
C3QA C4QA 1.372(8) . ?
C3QA H3QA 0.9500 . ?
C4QA C5QA 1.399(8) . ?
C4QA H4QA 0.9500 . ?
C5QA C6QA 1.374(8) . ?
C5QA H5QA 0.9500 . ?
C6QA H6QA 0.9500 . ?
C1RA C6RA 1.369(8) . ?
C1RA C2RA 1.409(7) . ?
C2RA C3RA 1.370(8) . ?
C2RA H2RA 0.9500 . ?
C3RA C4RA 1.394(9) . ?
C3RA H3RA 0.9500 . ?
C4RA C5RA 1.354(8) . ?
C4RA H4RA 0.9500 . ?
C5RA C6RA 1.385(8) . ?
C5RA H5RA 0.9500 . ?
C6RA H6RA 0.9500 . ?
O15 Si15 1.650(4) . ?
O15 H15 0.8400 . ?
Si15 C1TA 1.864(6) . ?
Si15 C1UA 1.865(6) . ?
Si15 C1SA 1.866(5) . ?
C1SA C2SA 1.392(8) . ?
C1SA C6SA 1.396(7) . ?
C2SA C3SA 1.386(8) . ?
C2SA H2SA 0.9500 . ?
C3SA C4SA 1.406(8) . ?
C3SA H3SA 0.9500 . ?
C4SA C5SA 1.379(8) . ?
C4SA H4SA 0.9500 . ?
C5SA C6SA 1.389(8) . ?
C5SA H5SA 0.9500 . ?
C6SA H6SA 0.9500 . ?
C1TA C2TA 1.388(8) . ?
C1TA C6TA 1.400(7) . ?
C2TA C3TA 1.370(9) . ?
C2TA H2TA 0.9500 . ?
C3TA C4TA 1.382(9) . ?
C3TA H3TA 0.9500 . ?
C4TA C5TA 1.364(8) . ?
C4TA H4TA 0.9500 . ?
C5TA C6TA 1.393(8) . ?
C5TA H5TA 0.9500 . ?
C6TA H6TA 0.9500 . ?
C1UA C2UA 1.406(8) . ?
C1UA C6UA 1.424(8) . ?
C2UA C3UA 1.374(9) . ?
C2UA H2UA 0.9500 . ?
C3UA C4UA 1.386(9) . ?
C3UA H3UA 0.9500 . ?
C4UA C5UA 1.376(9) . ?
C4UA H4UA 0.9500 . ?
C5UA C6UA 1.376(8) . ?
C5UA H5UA 0.9500 . ?
C6UA H6UA 0.9500 . ?
O16 Si16 1.645(4) . ?
O16 H16 0.8400 . ?
Si16 C1ZA 1.851(5) . ?
Si16 C1WA 1.863(5) . ?
Si16 C1VA 1.865(6) . ?
C1VA C6VA 1.393(7) . ?
C1VA C2VA 1.400(7) . ?
C2VA C3VA 1.399(7) . ?
C2VA H2VA 0.9500 . ?
C3VA C4VA 1.379(7) . ?
C3VA H3VA 0.9500 . ?
C4VA C5VA 1.389(7) . ?
C4VA H4VA 0.9500 . ?
C5VA C6VA 1.387(8) . ?
C5VA H5VA 0.9500 . ?
C6VA H6VA 0.9500 . ?
C1WA C2WA 1.395(7) . ?
C1WA C6WA 1.421(7) . ?
C2WA C3WA 1.386(8) . ?
C2WA H2WA 0.9500 . ?
C3WA C4WA 1.365(9) . ?
C3WA H3WA 0.9500 . ?
C4WA C5WA 1.396(9) . ?
C4WA H4WA 0.9500 . ?
C5WA C6WA 1.391(8) . ?
C5WA H5WA 0.9500 . ?
C6WA H6WA 0.9500 . ?
C1ZA C2ZA 1.400(7) . ?
C1ZA C6ZA 1.408(7) . ?
C2ZA C3ZA 1.401(8) . ?
C2ZA H2ZA 0.9500 . ?
C3ZA C4ZA 1.370(9) . ?
C3ZA H3ZA 0.9500 . ?
C4ZA C5ZA 1.394(8) . ?
C4ZA H4ZA 0.9500 . ?
C5ZA C6ZA 1.388(7) . ?
C5ZA H5ZA 0.9500 . ?
C6ZA H6ZA 0.9500 . ?
O17 Si17 1.641(3) . ?
O17 H17 0.8400 . ?
Si17 C1BC 1.859(5) . ?
Si17 C1CC 1.866(5) . ?
Si17 C1AC 1.877(5) . ?
C1AC C6AC 1.394(7) . ?
C1AC C2AC 1.406(6) . ?
C2AC C3AC 1.399(7) . ?
C2AC H2AC 0.9500 . ?
C3AC C4AC 1.367(9) . ?
C3AC H3AC 0.9500 . ?
C4AC C5AC 1.377(8) . ?
C4AC H4AC 0.9500 . ?
C5AC C6AC 1.394(8) . ?
C5AC H5AC 0.9500 . ?
C6AC H6AC 0.9500 . ?
C1BC C6BC 1.394(6) . ?
C1BC C2BC 1.422(6) . ?
C2BC C3BC 1.380(7) . ?
C2BC H2BC 0.9500 . ?
C3BC C4BC 1.399(7) . ?
C3BC H3BC 0.9500 . ?
C4BC C5BC 1.388(7) . ?
C4BC H4BC 0.9500 . ?
C5BC C6BC 1.377(6) . ?
C5BC H5BC 0.9500 . ?
C6BC H6BC 0.9500 . ?
C1CC C6CC 1.360(7) . ?
C1CC C2CC 1.416(7) . ?
C2CC C3CC 1.382(7) . ?
C2CC H2CC 0.9500 . ?
C3CC C4CC 1.380(9) . ?
C3CC H3CC 0.9500 . ?
C4CC C5CC 1.338(10) . ?
C4CC H4CC 0.9500 . ?
C5CC C6CC 1.375(9) . ?
C5CC H5CC 0.9500 . ?
C6CC H6CC 0.9500 . ?
O18 Si18 1.646(4) . ?
O18 H18 0.8400 . ?
Si18 C1DC 1.855(5) . ?
Si18 C1FC 1.859(5) . ?
Si18 C1EC 1.872(5) . ?
C1DC C6DC 1.385(7) . ?
C1DC C2DC 1.410(8) . ?
C2DC C3DC 1.405(8) . ?
C2DC H2DC 0.9500 . ?
C3DC C4DC 1.393(8) . ?
C3DC H3DC 0.9500 . ?
C4DC C5DC 1.370(9) . ?
C4DC H4DC 0.9500 . ?
C5DC C6DC 1.399(7) . ?
C5DC H5DC 0.9500 . ?
C6DC H6DC 0.9500 . ?
C1EC C2EC 1.389(7) . ?
C1EC C6EC 1.397(8) . ?
C2EC C3EC 1.396(8) . ?
C2EC H2EC 0.9500 . ?
C3EC C4EC 1.385(9) . ?
C3EC H3EC 0.9500 . ?
C4EC C5EC 1.360(9) . ?
C4EC H4EC 0.9500 . ?
C5EC C6EC 1.401(7) . ?
C5EC H5EC 0.9500 . ?
C6EC H6EC 0.9500 . ?
C1FC C2FC 1.397(6) . ?
C1FC C6FC 1.413(7) . ?
C2FC C3FC 1.378(7) . ?
C2FC H2FC 0.9500 . ?
C3FC C4FC 1.391(8) . ?
C3FC H3FC 0.9500 . ?
C4FC C5FC 1.368(8) . ?
C4FC H4FC 0.9500 . ?
C5FC C6FC 1.397(7) . ?
C5FC H5FC 0.9500 . ?
C6FC H6FC 0.9500 . ?
O19 Si19 1.641(4) . ?
O19 H19 0.8400 . ?
Si19 C1HC 1.855(6) . ?
Si19 C1GC 1.870(5) . ?
Si19 C1IC 1.874(6) . ?
C1GC C6GC 1.382(7) . ?
C1GC C2GC 1.406(8) . ?
C2GC C3GC 1.378(8) . ?
C2GC H2GC 0.9500 . ?
C3GC C4GC 1.396(9) . ?
C3GC H3GC 0.9500 . ?
C4GC C5GC 1.380(10) . ?
C4GC H4GC 0.9500 . ?
C5GC C6GC 1.407(8) . ?
C5GC H5GC 0.9500 . ?
C6GC H6GC 0.9500 . ?
C1HC C2HC 1.381(8) . ?
C1HC C6HC 1.406(8) . ?
C2HC C3HC 1.393(9) . ?
C2HC H2HC 0.9500 . ?
C3HC C4HC 1.370(9) . ?
C3HC H3HC 0.9500 . ?
C4HC C5HC 1.365(9) . ?
C4HC H4HC 0.9500 . ?
C5HC C6HC 1.371(9) . ?
C5HC H5HC 0.9500 . ?
C6HC H6HC 0.9500 . ?
C1IC C2IC 1.381(7) . ?
C1IC C6IC 1.403(8) . ?
C2IC C3IC 1.391(8) . ?
C2IC H2IC 0.9500 . ?
C3IC C4IC 1.363(9) . ?
C3IC H3IC 0.9500 . ?
C4IC C5IC 1.379(9) . ?
C4IC H4IC 0.9500 . ?
C5IC C6IC 1.393(8) . ?
C5IC H5IC 0.9500 . ?
C6IC H6IC 0.9500 . ?
O20 Si20 1.642(3) . ?
O20 H20 0.8400 . ?
Si20 C1LC 1.864(5) . ?
Si20 C1JC 1.867(5) . ?
Si20 C1KC 1.875(5) . ?
C1JC C6JC 1.396(7) . ?
C1JC C2JC 1.407(8) . ?
C2JC C3JC 1.413(8) . ?
C2JC H2JC 0.9500 . ?
C3JC C4JC 1.354(10) . ?
C3JC H3JC 0.9500 . ?
C4JC C5JC 1.386(10) . ?
C4JC H4JC 0.9500 . ?
C5JC C6JC 1.402(7) . ?
C5JC H5JC 0.9500 . ?
C6JC H6JC 0.9500 . ?
C1KC C2KC 1.396(7) . ?
C1KC C6KC 1.410(7) . ?
C2KC C3KC 1.385(7) . ?
C2KC H2KC 0.9500 . ?
C3KC C4KC 1.389(8) . ?
C3KC H3KC 0.9500 . ?
C4KC C5KC 1.391(8) . ?
C4KC H4KC 0.9500 . ?
C5KC C6KC 1.374(7) . ?
C5KC H5KC 0.9500 . ?
C6KC H6KC 0.9500 . ?
C1LC C2LC 1.408(7) . ?
C1LC C6LC 1.408(6) . ?
C2LC C3LC 1.381(8) . ?
C2LC H2LC 0.9500 . ?
C3LC C4LC 1.398(8) . ?
C3LC H3LC 0.9500 . ?
C4LC C5LC 1.385(8) . ?
C4LC H4LC 0.9500 . ?
C5LC C6LC 1.395(7) . ?
C5LC H5LC 0.9500 . ?
C6LC H6LC 0.9500 . ?
O21 Si21 1.643(4) . ?
O21 H21 0.8400 . ?
Si21 C1MC 1.865(5) . ?
Si21 C1OC 1.867(5) . ?
Si21 C1NC 1.875(5) . ?
C1MC C6MC 1.392(7) . ?
C1MC C2MC 1.409(7) . ?
C2MC C3MC 1.363(8) . ?
C2MC H2MC 0.9500 . ?
C3MC C4MC 1.388(10) . ?
C3MC H3MC 0.9500 . ?
C4MC C5MC 1.377(9) . ?
C4MC H4MC 0.9500 . ?
C5MC C6MC 1.390(8) . ?
C5MC H5MC 0.9500 . ?
C6MC H6MC 0.9500 . ?
C1NC C6NC 1.387(7) . ?
C1NC C2NC 1.399(7) . ?
C2NC C3NC 1.384(8) . ?
C2NC H2NC 0.9500 . ?
C3NC C4NC 1.395(9) . ?
C3NC H3NC 0.9500 . ?
C4NC C5NC 1.364(8) . ?
C4NC H4NC 0.9500 . ?
C5NC C6NC 1.405(8) . ?
C5NC H5NC 0.9500 . ?
C6NC H6NC 0.9500 . ?
C1OC C6OC 1.391(7) . ?
C1OC C2OC 1.402(7) . ?
C2OC C3OC 1.384(8) . ?
C2OC H2OC 0.9500 . ?
C3OC C4OC 1.378(9) . ?
C3OC H3OC 0.9500 . ?
C4OC C5OC 1.390(8) . ?
C4OC H4OC 0.9500 . ?
C5OC C6OC 1.381(8) . ?
C5OC H5OC 0.9500 . ?
C6OC H6OC 0.9500 . ?
O22 Si22 1.641(4) . ?
O22 H22 0.8400 . ?
Si22 C1RC 1.863(5) . ?
Si22 C1PC 1.868(5) . ?
Si22 C1QC 1.879(5) . ?
C1PC C6PC 1.395(7) . ?
C1PC C2PC 1.405(6) . ?
C2PC C3PC 1.397(7) . ?
C2PC H2PC 0.9500 . ?
C3PC C4PC 1.380(7) . ?
C3PC H3PC 0.9500 . ?
C4PC C5PC 1.390(7) . ?
C4PC H4PC 0.9500 . ?
C5PC C6PC 1.385(7) . ?
C5PC H5PC 0.9500 . ?
C6PC H6PC 0.9500 . ?
C1QC C6QC 1.393(7) . ?
C1QC C2QC 1.394(6) . ?
C2QC C3QC 1.396(7) . ?
C2QC H2QC 0.9500 . ?
C3QC C4QC 1.376(8) . ?
C3QC H3QC 0.9500 . ?
C4QC C5QC 1.397(7) . ?
C4QC H4QC 0.9500 . ?
C5QC C6QC 1.400(6) . ?
C5QC H5QC 0.9500 . ?
C6QC H6QC 0.9500 . ?
C1RC C6RC 1.399(7) . ?
C1RC C2RC 1.406(6) . ?
C2RC C3RC 1.385(7) . ?
C2RC H2RC 0.9500 . ?
C3RC C4RC 1.377(8) . ?
C3RC H3RC 0.9500 . ?
C4RC C5RC 1.398(7) . ?
C4RC H4RC 0.9500 . ?
C5RC C6RC 1.383(7) . ?
C5RC H5RC 0.9500 . ?
C6RC H6RC 0.9500 . ?
O23 Si23 1.651(4) . ?
O23 H23 0.8400 . ?
Si23 C1UC 1.867(5) . ?
Si23 C1TC 1.869(5) . ?
Si23 C1SC 1.870(5) . ?
C1SC C6SC 1.377(8) . ?
C1SC C2SC 1.397(7) . ?
C2SC C3SC 1.388(8) . ?
C2SC H2SC 0.9500 . ?
C3SC C4SC 1.380(10) . ?
C3SC H3SC 0.9500 . ?
C4SC C5SC 1.384(10) . ?
C4SC H4SC 0.9500 . ?
C5SC C6SC 1.401(8) . ?
C5SC H5SC 0.9500 . ?
C6SC H6SC 0.9500 . ?
C1TC C2TC 1.377(7) . ?
C1TC C6TC 1.403(7) . ?
C2TC C3TC 1.396(8) . ?
C2TC H2TC 0.9500 . ?
C3TC C4TC 1.382(8) . ?
C3TC H3TC 0.9500 . ?
C4TC C5TC 1.341(8) . ?
C4TC H4TC 0.9500 . ?
C5TC C6TC 1.377(8) . ?
C5TC H5TC 0.9500 . ?
C6TC H6TC 0.9500 . ?
C1UC C2UC 1.391(8) . ?
C1UC C6UC 1.396(7) . ?
C2UC C3UC 1.378(8) . ?
C2UC H2UC 0.9500 . ?
C3UC C4UC 1.389(9) . ?
C3UC H3UC 0.9500 . ?
C4UC C5UC 1.368(10) . ?
C4UC H4UC 0.9500 . ?
C5UC C6UC 1.371(8) . ?
C5UC H5UC 0.9500 . ?
C6UC H6UC 0.9500 . ?
O24 Si24 1.647(4) . ?
O24 H24 0.8400 . ?
Si24 C1ZC 1.862(5) . ?
Si24 C1WC 1.867(5) . ?
Si24 C1VC 1.874(5) . ?
C1VC C2VC 1.370(8) . ?
C1VC C6VC 1.392(7) . ?
C2VC C3VC 1.403(8) . ?
C2VC H2VC 0.9500 . ?
C3VC C4VC 1.357(9) . ?
C3VC H3VC 0.9500 . ?
C4VC C5VC 1.380(9) . ?
C4VC H4VC 0.9500 . ?
C5VC C6VC 1.399(8) . ?
C5VC H5VC 0.9500 . ?
C6VC H6VC 0.9500 . ?
C1WC C2WC 1.406(7) . ?
C1WC C6WC 1.413(7) . ?
C2WC C3WC 1.396(8) . ?
C2WC H2WC 0.9500 . ?
C3WC C4WC 1.393(9) . ?
C3WC H3WC 0.9500 . ?
C4WC C5WC 1.385(9) . ?
C4WC H4WC 0.9500 . ?
C5WC C6WC 1.386(7) . ?
C5WC H5WC 0.9500 . ?
C6WC H6WC 0.9500 . ?
C1ZC C2ZC 1.389(7) . ?
C1ZC C6ZC 1.413(7) . ?
C2ZC C3ZC 1.402(7) . ?
C2ZC H2ZC 0.9500 . ?
C3ZC C4ZC 1.412(8) . ?
C3ZC H3ZC 0.9500 . ?
C4ZC C5ZC 1.370(9) . ?
C4ZC H4ZC 0.9500 . ?
C5ZC C6ZC 1.399(8) . ?
C5ZC H5ZC 0.9500 . ?
C6ZC H6ZC 0.9500 . ?
O25 Si25 1.650(4) . ?
O25 H25 0.8400 . ?
Si25 C1BD 1.858(5) . ?
Si25 C1AD 1.868(5) . ?
Si25 C1CD 1.885(5) . ?
C1AD C6AD 1.398(7) . ?
C1AD C2AD 1.400(7) . ?
C2AD C3AD 1.387(7) . ?
C2AD H2AD 0.9500 . ?
C3AD C4AD 1.389(8) . ?
C3AD H3AD 0.9500 . ?
C4AD C5AD 1.380(8) . ?
C4AD H4AD 0.9500 . ?
C5AD C6AD 1.389(8) . ?
C5AD H5AD 0.9500 . ?
C6AD H6AD 0.9500 . ?
C1BD C6BD 1.400(7) . ?
C1BD C2BD 1.408(8) . ?
C2BD C3BD 1.375(8) . ?
C2BD H2BD 0.9500 . ?
C3BD C4BD 1.395(8) . ?
C3BD H3BD 0.9500 . ?
C4BD C5BD 1.373(8) . ?
C4BD H4BD 0.9500 . ?
C5BD C6BD 1.397(7) . ?
C5BD H5BD 0.9500 . ?
C6BD H6BD 0.9500 . ?
C1CD C2CD 1.389(7) . ?
C1CD C6CD 1.401(7) . ?
C2CD C3CD 1.377(8) . ?
C2CD H2CD 0.9500 . ?
C3CD C4CD 1.377(8) . ?
C3CD H3CD 0.9500 . ?
C4CD C5CD 1.383(8) . ?
C4CD H4CD 0.9500 . ?
C5CD C6CD 1.385(7) . ?
C5CD H5CD 0.9500 . ?
C6CD H6CD 0.9500 . ?
O26 Si26 1.648(3) . ?
O26 H26 0.8400 . ?
Si26 C1FD 1.863(5) . ?
Si26 C1ED 1.871(5) . ?
Si26 C1DD 1.880(5) . ?
C1DD C2DD 1.404(8) . ?
C1DD C6DD 1.406(8) . ?
C2DD C3DD 1.390(8) . ?
C2DD H2DD 0.9500 . ?
C3DD C4DD 1.392(10) . ?
C3DD H3DD 0.9500 . ?
C4DD C5DD 1.364(10) . ?
C4DD H4DD 0.9500 . ?
C5DD C6DD 1.414(8) . ?
C5DD H5DD 0.9500 . ?
C6DD H6DD 0.9500 . ?
C1ED C6ED 1.408(7) . ?
C1ED C2ED 1.413(7) . ?
C2ED C3ED 1.389(8) . ?
C2ED H2ED 0.9500 . ?
C3ED C4ED 1.390(9) . ?
C3ED H3ED 0.9500 . ?
C4ED C5ED 1.390(8) . ?
C4ED H4ED 0.9500 . ?
C5ED C6ED 1.384(7) . ?
C5ED H5ED 0.9500 . ?
C6ED H6ED 0.9500 . ?
C1FD C2FD 1.408(6) . ?
C1FD C6FD 1.414(7) . ?
C2FD C3FD 1.388(7) . ?
C2FD H2FD 0.9500 . ?
C3FD C4FD 1.395(8) . ?
C3FD H3FD 0.9500 . ?
C4FD C5FD 1.399(8) . ?
C4FD H4FD 0.9500 . ?
C5FD C6FD 1.370(8) . ?
C5FD H5FD 0.9500 . ?
C6FD H6FD 0.9500 . ?
O27 Si27 1.643(4) . ?
O27 H27 0.8400 . ?
Si27 C1HD 1.863(3) . ?
Si27 C1GD 1.879(5) . ?
Si27 C1ID 1.893(6) . ?
C1GD C6GD 1.388(7) . ?
C1GD C2GD 1.401(7) . ?
C2GD C3GD 1.376(8) . ?
C2GD H2GD 0.9500 . ?
C3GD C4GD 1.386(8) . ?
C3GD H3GD 0.9500 . ?
C4GD C5GD 1.361(9) . ?
C4GD H4GD 0.9500 . ?
C5GD C6GD 1.404(7) . ?
C5GD H5GD 0.9500 . ?
C6GD H6GD 0.9500 . ?
C1HD C2HD 1.3900 . ?
C1HD C6HD 1.3900 . ?
C2HD C3HD 1.3900 . ?
C2HD H2HD 0.9500 . ?
C3HD C4HD 1.3900 . ?
C3HD H3HD 0.9500 . ?
C4HD C5HD 1.3900 . ?
C4HD H4HD 0.9500 . ?
C5HD C6HD 1.3900 . ?
C5HD H5HD 0.9500 . ?
C6HD H6HD 0.9500 . ?
C1ID C6ID 1.369(9) . ?
C1ID C2ID 1.397(8) . ?
C2ID C3ID 1.391(8) . ?
C2ID H2ID 0.9500 . ?
C3ID C4ID 1.380(10) . ?
C3ID H3ID 0.9500 . ?
C4ID C5ID 1.336(10) . ?
C4ID H4ID 0.9500 . ?
C5ID C6ID 1.372(8) . ?
C5ID H5ID 0.9500 . ?
C6ID H6ID 0.9500 . ?
O28 Si28 1.665(4) . ?
O28 H28 0.8400 . ?
Si28 C1KD 1.860(6) . ?
Si28 C1JD 1.860(6) . ?
Si28 C1LD 1.864(6) . ?
C1JD C2JD 1.395(7) . ?
C1JD C6JD 1.424(8) . ?
C2JD C3JD 1.394(8) . ?
C2JD H2JD 0.9500 . ?
C3JD C4JD 1.378(9) . ?
C3JD H3JD 0.9500 . ?
C4JD C5JD 1.388(9) . ?
C4JD H4JD 0.9500 . ?
C5JD C6JD 1.372(8) . ?
C5JD H5JD 0.9500 . ?
C6JD H6JD 0.9500 . ?
C1KD C6KD 1.393(8) . ?
C1KD C2KD 1.434(8) . ?
C2KD C3KD 1.379(9) . ?
C2KD H2KD 0.9500 . ?
C3KD C4KD 1.378(10) . ?
C3KD H3KD 0.9500 . ?
C4KD C5KD 1.405(11) . ?
C4KD H4KD 0.9500 . ?
C5KD C6KD 1.397(8) . ?
C5KD H5KD 0.9500 . ?
C6KD H6KD 0.9500 . ?
C1LD C6LD 1.396(8) . ?
C1LD C2LD 1.408(8) . ?
C2LD C3LD 1.386(9) . ?
C2LD H2LD 0.9500 . ?
C3LD C4LD 1.379(10) . ?
C3LD H3LD 0.9500 . ?
C4LD C5LD 1.367(9) . ?
C4LD H4LD 0.9500 . ?
C5LD C6LD 1.399(7) . ?
C5LD H5LD 0.9500 . ?
C6LD H6LD 0.9500 . ?
O29 Si29 1.640(4) . ?
O29 H29 0.8400 . ?
Si29 C1ND 1.869(5) . ?
Si29 C1MD 1.871(5) . ?
Si29 C1OD 1.881(5) . ?
C1MD C2MD 1.390(6) . ?
C1MD C6MD 1.395(7) . ?
C2MD C3MD 1.391(7) . ?
C2MD H2MD 0.9500 . ?
C3MD C4MD 1.376(8) . ?
C3MD H3MD 0.9500 . ?
C4MD C5MD 1.391(8) . ?
C4MD H4MD 0.9500 . ?
C5MD C6MD 1.387(8) . ?
C5MD H5MD 0.9500 . ?
C6MD H6MD 0.9500 . ?
C1ND C2ND 1.398(7) . ?
C1ND C6ND 1.404(7) . ?
C2ND C3ND 1.385(7) . ?
C2ND H2ND 0.9500 . ?
C3ND C4ND 1.383(8) . ?
C3ND H3ND 0.9500 . ?
C4ND C5ND 1.370(9) . ?
C4ND H4ND 0.9500 . ?
C5ND C6ND 1.395(7) . ?
C5ND H5ND 0.9500 . ?
C6ND H6ND 0.9500 . ?
C1OD C2OD 1.389(7) . ?
C1OD C6OD 1.401(6) . ?
C2OD C3OD 1.400(7) . ?
C2OD H2OD 0.9500 . ?
C3OD C4OD 1.398(7) . ?
C3OD H3OD 0.9500 . ?
C4OD C5OD 1.378(8) . ?
C4OD H4OD 0.9500 . ?
C5OD C6OD 1.401(7) . ?
C5OD H5OD 0.9500 . ?
C6OD H6OD 0.9500 . ?
O30 Si30 1.651(4) . ?
O30 H30 0.8400 . ?
Si30 C1RD 1.863(5) . ?
Si30 C1PD 1.866(5) . ?
Si30 C1QD 1.871(6) . ?
C1PD C2PD 1.388(7) . ?
C1PD C6PD 1.400(7) . ?
C2PD C3PD 1.387(8) . ?
C2PD H2PD 0.9500 . ?
C3PD C4PD 1.365(9) . ?
C3PD H3PD 0.9500 . ?
C4PD C5PD 1.369(9) . ?
C4PD H4PD 0.9500 . ?
C5PD C6PD 1.373(8) . ?
C5PD H5PD 0.9500 . ?
C6PD H6PD 0.9500 . ?
C1QD C2QD 1.390(8) . ?
C1QD C6QD 1.394(7) . ?
C2QD C3QD 1.388(9) . ?
C2QD H2QD 0.9500 . ?
C3QD C4QD 1.366(9) . ?
C3QD H3QD 0.9500 . ?
C4QD C5QD 1.364(9) . ?
C4QD H4QD 0.9500 . ?
C5QD C6QD 1.383(9) . ?
C5QD H5QD 0.9500 . ?
C6QD H6QD 0.9500 . ?
C1RD C2RD 1.393(7) . ?
C1RD C6RD 1.396(7) . ?
C2RD C3RD 1.384(9) . ?
C2RD H2RD 0.9500 . ?
C3RD C4RD 1.367(9) . ?
C3RD H3RD 0.9500 . ?
C4RD C5RD 1.390(9) . ?
C4RD H4RD 0.9500 . ?
C5RD C6RD 1.378(8) . ?
C5RD H5RD 0.9500 . ?
C6RD H6RD 0.9500 . ?
O31 Si31 1.646(4) . ?
O31 H31 0.8400 . ?
Si31 C1TD 1.864(6) . ?
Si31 C1UD 1.868(6) . ?
Si31 C1SD 1.875(5) . ?
C1SD C2SD 1.407(7) . ?
C1SD C6SD 1.409(7) . ?
C2SD C3SD 1.384(7) . ?
C2SD H2SD 0.9500 . ?
C3SD C4SD 1.387(8) . ?
C3SD H3SD 0.9500 . ?
C4SD C5SD 1.383(8) . ?
C4SD H4SD 0.9500 . ?
C5SD C6SD 1.385(7) . ?
C5SD H5SD 0.9500 . ?
C6SD H6SD 0.9500 . ?
C1TD C2TD 1.393(8) . ?
C1TD C6TD 1.403(7) . ?
C2TD C3TD 1.404(8) . ?
C2TD H2TD 0.9500 . ?
C3TD C4TD 1.398(8) . ?
C3TD H3TD 0.9500 . ?
C4TD C5TD 1.371(9) . ?
C4TD H4TD 0.9500 . ?
C5TD C6TD 1.393(8) . ?
C5TD H5TD 0.9500 . ?
C6TD H6TD 0.9500 . ?
C1UD C2UD 1.388(8) . ?
C1UD C6UD 1.395(7) . ?
C2UD C3UD 1.395(8) . ?
C2UD H2UD 0.9500 . ?
C3UD C4UD 1.373(9) . ?
C3UD H3UD 0.9500 . ?
C4UD C5UD 1.363(10) . ?
C4UD H4UD 0.9500 . ?
C5UD C6UD 1.411(9) . ?
C5UD H5UD 0.9500 . ?
C6UD H6UD 0.9500 . ?
O32 Si32 1.641(4) . ?
O32 H32 0.8400 . ?
Si32 C1VD 1.862(5) . ?
Si32 C1WD 1.866(5) . ?
Si32 C1ZD 1.874(5) . ?
C1VD C6VD 1.401(7) . ?
C1VD C2VD 1.403(6) . ?
C2VD C3VD 1.385(8) . ?
C2VD H2VD 0.9500 . ?
C3VD C4VD 1.378(8) . ?
C3VD H3VD 0.9500 . ?
C4VD C5VD 1.399(8) . ?
C4VD H4VD 0.9500 . ?
C5VD C6VD 1.379(8) . ?
C5VD H5VD 0.9500 . ?
C6VD H6VD 0.9500 . ?
C1WD C6WD 1.383(7) . ?
C1WD C2WD 1.407(7) . ?
C2WD C3WD 1.359(8) . ?
C2WD H2WD 0.9500 . ?
C3WD C4WD 1.403(9) . ?
C3WD H3WD 0.9500 . ?
C4WD C5WD 1.395(9) . ?
C4WD H4WD 0.9500 . ?
C5WD C6WD 1.359(8) . ?
C5WD H5WD 0.9500 . ?
C6WD H6WD 0.9500 . ?
C1ZD C6ZD 1.375(8) . ?
C1ZD C2ZD 1.398(7) . ?
C2ZD C3ZD 1.385(8) . ?
C2ZD H2ZD 0.9500 . ?
C3ZD C4ZD 1.389(10) . ?
C3ZD H3ZD 0.9500 . ?
C4ZD C5ZD 1.371(9) . ?
C4ZD H4ZD 0.9500 . ?
C5ZD C6ZD 1.400(8) . ?
C5ZD H5ZD 0.9500 . ?
C6ZD H6ZD 0.9500 . ?

loop_
_geom_hbond_atom_site_label_D
_geom_hbond_atom_site_label_H
_geom_hbond_atom_site_label_A
_geom_hbond_distance_DH
_geom_hbond_distance_HA
_geom_hbond_distance_DA
_geom_hbond_angle_DHA
_geom_hbond_site_symmetry_A
O1 H1 O2 0.84 1.91 2.659(4) 147.9 .
O2 H2 O3 0.84 1.94 2.649(5) 141.8 .
O3 H3 O4 0.84 1.91 2.657(5) 148.3 .
O4 H4 O1 0.84 1.86 2.647(5) 155.7 .
O5 H5 O6 0.84 1.95 2.650(6) 140.5 .
O6 H6 O7 0.84 2.05 2.669(5) 129.9 .
O7 H7 O8 0.84 1.99 2.653(6) 134.6 .
O8 H8 O5 0.87 1.80 2.639(5) 160.4 .
O9 H9 O10 0.84 1.93 2.685(5) 148.8 .
O10 H10 O11 0.84 1.94 2.693(6) 148.5 .
O11 H11 O12 0.84 1.91 2.682(5) 152.1 .
O12 H12 O9 0.84 2.00 2.696(6) 140.1 .
O13 H13 O14 0.84 2.00 2.669(5) 135.8 .
O14 H14 O15 0.84 1.94 2.643(6) 140.6 .
O15 H15 O16 0.84 1.92 2.650(5) 143.9 .
O16 H16 O13 0.84 1.89 2.642(5) 147.7 .
O17 H17 O18 0.84 2.02 2.674(5) 134.8 .
O18 H18 O19 0.84 1.97 2.684(5) 141.9 .
O19 H19 O20 0.84 1.93 2.680(5) 148.3 .
O20 H20 O17 0.84 1.87 2.647(5) 153.2 .
O21 H21 O22 0.84 2.09 2.664(5) 124.7 .
O22 H22 O23 0.84 1.94 2.665(5) 144.1 .
O23 H23 O24 0.84 1.95 2.615(6) 135.0 .
O24 H24 O21 0.84 1.93 2.642(5) 141.3 .
O25 H25 O26 0.84 1.91 2.676(5) 150.8 .
O26 H26 O27 0.84 1.91 2.653(5) 147.4 .
O27 H27 O28 0.84 2.01 2.699(5) 138.7 .
O28 H28 O25 0.84 2.05 2.723(5) 136.1 .
O29 H29 O30 0.84 1.93 2.667(5) 145.2 .
O30 H30 O31 0.84 1.97 2.642(6) 136.5 .
O31 H31 O32 0.84 1.94 2.631(5) 139.3 .
O32 H32 O29 0.84 2.03 2.657(5) 131.4 .

loop_
_geom_torsion_atom_site_label_1
_geom_torsion_atom_site_label_2
_geom_torsion_atom_site_label_3
_geom_torsion_atom_site_label_4
_geom_torsion
_geom_torsion_site_symmetry_1
_geom_torsion_site_symmetry_2
_geom_torsion_site_symmetry_3
_geom_torsion_site_symmetry_4
_geom_torsion_publ_flag
O1 Si1 C1A C6A 12.6(5) . . . . ?
C1B Si1 C1A C6A -106.2(5) . . . . ?
C1C Si1 C1A C6A 133.2(4) . . . . ?
O1 Si1 C1A C2A -170.2(4) . . . . ?
C1B Si1 C1A C2A 71.0(4) . . . . ?
C1C Si1 C1A C2A -49.6(4) . . . . ?
C6A C1A C2A C3A -0.3(8) . . . . ?
Si1 C1A C2A C3A -177.7(4) . . . . ?
C1A C2A C3A C4A 0.6(8) . . . . ?
C2A C3A C4A C5A -0.8(9) . . . . ?
C3A C4A C5A C6A 0.7(9) . . . . ?
C4A C5A C6A C1A -0.5(10) . . . . ?
C2A C1A C6A C5A 0.2(8) . . . . ?
Si1 C1A C6A C5A 177.5(5) . . . . ?
O1 Si1 C1B C2B 178.1(4) . . . . ?
C1A Si1 C1B C2B -64.1(4) . . . . ?
C1C Si1 C1B C2B 56.2(4) . . . . ?
O1 Si1 C1B C6B -5.2(5) . . . . ?
C1A Si1 C1B C6B 112.6(4) . . . . ?
C1C Si1 C1B C6B -127.1(4) . . . . ?
C6B C1B C2B C3B -0.6(7) . . . . ?
Si1 C1B C2B C3B 176.3(4) . . . . ?
C1B C2B C3B C4B 0.9(8) . . . . ?
C2B C3B C4B C5B -0.9(8) . . . . ?
C3B C4B C5B C6B 0.7(9) . . . . ?
C4B C5B C6B C1B -0.4(9) . . . . ?
C2B C1B C6B C5B 0.4(8) . . . . ?
Si1 C1B C6B C5B -176.4(4) . . . . ?
O1 Si1 C1C C2C -114.8(4) . . . . ?
C1B Si1 C1C C2C 6.3(5) . . . . ?
C1A Si1 C1C C2C 126.3(4) . . . . ?
O1 Si1 C1C C6C 66.9(4) . . . . ?
C1B Si1 C1C C6C -172.0(4) . . . . ?
C1A Si1 C1C C6C -52.1(4) . . . . ?
C6C C1C C2C C3C 1.6(7) . . . . ?
Si1 C1C C2C C3C -176.7(4) . . . . ?
C1C C2C C3C C4C 0.8(8) . . . . ?
C2C C3C C4C C5C -3.7(8) . . . . ?
C3C C4C C5C C6C 4.3(9) . . . . ?
C4C C5C C6C C1C -2.0(8) . . . . ?
C2C C1C C6C C5C -0.9(7) . . . . ?
Si1 C1C C6C C5C 177.5(4) . . . . ?
O2 Si2 C1D C2D 66.9(5) . . . . ?
C1F Si2 C1D C2D -49.2(5) . . . . ?
C1E Si2 C1D C2D -171.1(4) . . . . ?
O2 Si2 C1D C6D -110.3(4) . . . . ?
C1F Si2 C1D C6D 133.7(4) . . . . ?
C1E Si2 C1D C6D 11.8(5) . . . . ?
C6D C1D C2D C3D -1.3(8) . . . . ?
Si2 C1D C2D C3D -178.5(4) . . . . ?
C1D C2D C3D C4D 2.0(9) . . . . ?
C2D C3D C4D C5D -1.0(9) . . . . ?
C3D C4D C5D C6D -0.6(9) . . . . ?
C4D C5D C6D C1D 1.3(9) . . . . ?
C2D C1D C6D C5D -0.4(8) . . . . ?
Si2 C1D C6D C5D 176.9(5) . . . . ?
O2 Si2 C1E C6E 29.6(5) . . . . ?
C1D Si2 C1E C6E -92.5(4) . . . . ?
C1F Si2 C1E C6E 144.9(4) . . . . ?
O2 Si2 C1E C2E -155.9(4) . . . . ?
C1D Si2 C1E C2E 82.1(4) . . . . ?
C1F Si2 C1E C2E -40.5(4) . . . . ?
C6E C1E C2E C3E 2.3(7) . . . . ?
Si2 C1E C2E C3E -172.5(4) . . . . ?
C1E C2E C3E C4E -0.8(8) . . . . ?
C2E C3E C4E C5E -0.7(8) . . . . ?
C3E C4E C5E C6E 0.5(9) . . . . ?
C2E C1E C6E C5E -2.5(8) . . . . ?
Si2 C1E C6E C5E 172.2(4) . . . . ?
C4E C5E C6E C1E 1.1(8) . . . . ?
O2 Si2 C1F C2F 41.8(6) . . . . ?
C1D Si2 C1F C2F 162.0(6) . . . . ?
C1E Si2 C1F C2F -77.7(6) . . . . ?
O2 Si2 C1F C6F -140.6(5) . . . . ?
C1D Si2 C1F C6F -20.5(5) . . . . ?
C1E Si2 C1F C6F 99.8(5) . . . . ?
C6F C1F C2F C3F -0.9(13) . . . . ?
Si2 C1F C2F C3F 176.8(8) . . . . ?
C1F C2F C3F C4F 0.6(17) . . . . ?
C2F C3F C4F C5F -0.1(15) . . . . ?
C3F C4F C5F C6F 0.0(11) . . . . ?
C4F C5F C6F C1F -0.4(10) . . . . ?
C2F C1F C6F C5F 0.8(10) . . . . ?
Si2 C1F C6F C5F -176.9(5) . . . . ?
O3 Si3 C1G C2G -121.3(5) . . . . ?
C1I Si3 C1G C2G 122.4(5) . . . . ?
C1H Si3 C1G C2G -1.8(5) . . . . ?
O3 Si3 C1G C6G 60.5(4) . . . . ?
C1I Si3 C1G C6G -55.8(5) . . . . ?
C1H Si3 C1G C6G 180.0(4) . . . . ?
C6G C1G C2G C3G -0.7(8) . . . . ?
Si3 C1G C2G C3G -179.0(4) . . . . ?
C1G C2G C3G C4G 1.7(9) . . . . ?
C2G C3G C4G C5G -1.2(9) . . . . ?
C3G C4G C5G C6G -0.2(9) . . . . ?
C4G C5G C6G C1G 1.2(9) . . . . ?
C2G C1G C6G C5G -0.7(8) . . . . ?
Si3 C1G C6G C5G 177.6(4) . . . . ?
O3 Si3 C1H C6H 53.2(6) . . . . ?
C1G Si3 C1H C6H -66.3(6) . . . . ?
C1I Si3 C1H C6H 169.7(5) . . . . ?
O3 Si3 C1H C2H -119.9(5) . . . . ?
C1G Si3 C1H C2H 120.6(5) . . . . ?
C1I Si3 C1H C2H -3.4(6) . . . . ?
C6H C1H C2H C3H 6.4(10) . . . . ?
Si3 C1H C2H C3H 179.7(5) . . . . ?
C1H C2H C3H C4H -1.2(11) . . . . ?
C2H C3H C4H C5H -3.3(11) . . . . ?
C3H C4H C5H C6H 2.5(11) . . . . ?
C2H C1H C6H C5H -7.3(11) . . . . ?
Si3 C1H C6H C5H 179.4(6) . . . . ?
C4H C5H C6H C1H 3.0(12) . . . . ?
O3 Si3 C1I C2I -172.9(4) . . . . ?
C1G Si3 C1I C2I -54.7(5) . . . . ?
C1H Si3 C1I C2I 68.7(5) . . . . ?
O3 Si3 C1I C6I 4.3(5) . . . . ?
C1G Si3 C1I C6I 122.5(4) . . . . ?
C1H Si3 C1I C6I -114.1(5) . . . . ?
C6I C1I C2I C3I 3.5(7) . . . . ?
Si3 C1I C2I C3I -179.1(4) . . . . ?
C1I C2I C3I C4I -1.8(8) . . . . ?
C2I C3I C4I C5I -1.7(8) . . . . ?
C3I C4I C5I C6I 3.3(9) . . . . ?
C4I C5I C6I C1I -1.5(9) . . . . ?
C2I C1I C6I C5I -1.9(8) . . . . ?
Si3 C1I C6I C5I -179.2(4) . . . . ?
O4 Si4 C1J C2J -173.1(5) . . . . ?
C1L Si4 C1J C2J -54.6(5) . . . . ?
C1K Si4 C1J C2J 68.4(5) . . . . ?
O4 Si4 C1J C6J 10.5(5) . . . . ?
C1L Si4 C1J C6J 128.9(5) . . . . ?
C1K Si4 C1J C6J -108.0(5) . . . . ?
C6J C1J C2J C3J 0.5(10) . . . . ?
Si4 C1J C2J C3J -176.1(6) . . . . ?
C1J C2J C3J C4J 0.2(11) . . . . ?
C2J C3J C4J C5J -1.3(11) . . . . ?
C3J C4J C5J C6J 1.6(11) . . . . ?
C2J C1J C6J C5J -0.2(9) . . . . ?
Si4 C1J C6J C5J 176.4(5) . . . . ?
C4J C5J C6J C1J -0.9(11) . . . . ?
O4 Si4 C1K C6K -79.3(4) . . . . ?
C1L Si4 C1K C6K 162.5(4) . . . . ?
C1J Si4 C1K C6K 37.0(5) . . . . ?
O4 Si4 C1K C2K 100.5(5) . . . . ?
C1L Si4 C1K C2K -17.7(5) . . . . ?
C1J Si4 C1K C2K -143.2(4) . . . . ?
C6K C1K C2K C3K -1.0(8) . . . . ?
Si4 C1K C2K C3K 179.2(4) . . . . ?
C1K C2K C3K C4K 0.1(9) . . . . ?
C2K C3K C4K C5K 1.0(9) . . . . ?
C3K C4K C5K C6K -1.1(9) . . . . ?
C2K C1K C6K C5K 0.9(8) . . . . ?
Si4 C1K C6K C5K -179.3(4) . . . . ?
C4K C5K C6K C1K 0.2(8) . . . . ?
O4 Si4 C1L C2L -175.2(4) . . . . ?
C1J Si4 C1L C2L 66.6(5) . . . . ?
C1K Si4 C1L C2L -55.3(5) . . . . ?
O4 Si4 C1L C6L 5.7(4) . . . . ?
C1J Si4 C1L C6L -112.4(4) . . . . ?
C1K Si4 C1L C6L 125.6(4) . . . . ?
C6L C1L C2L C3L -1.1(8) . . . . ?
Si4 C1L C2L C3L 179.9(4) . . . . ?
C1L C2L C3L C4L 1.3(8) . . . . ?
C2L C3L C4L C5L -1.1(8) . . . . ?
C3L C4L C5L C6L 0.7(8) . . . . ?
C4L C5L C6L C1L -0.5(8) . . . . ?
C2L C1L C6L C5L 0.6(7) . . . . ?
Si4 C1L C6L C5L 179.7(4) . . . . ?
O5 Si5 C1M C2M 16.8(5) . . . . ?
C1N Si5 C1M C2M -103.6(5) . . . . ?
C1O Si5 C1M C2M 134.0(4) . . . . ?
O5 Si5 C1M C6M -165.4(4) . . . . ?
C1N Si5 C1M C6M 74.1(5) . . . . ?
C1O Si5 C1M C6M -48.2(5) . . . . ?
C6M C1M C2M C3M -1.0(8) . . . . ?
Si5 C1M C2M C3M 176.8(5) . . . . ?
C1M C2M C3M C4M 0.0(9) . . . . ?
C2M C3M C4M C5M 0.5(10) . . . . ?
C3M C4M C5M C6M 0.2(10) . . . . ?
C4M C5M C6M C1M -1.3(9) . . . . ?
C2M C1M C6M C5M 1.6(8) . . . . ?
Si5 C1M C6M C5M -176.3(5) . . . . ?
O5 Si5 C1N C2N 36.7(5) . . . . ?
C1O Si5 C1N C2N -80.0(4) . . . . ?
C1M Si5 C1N C2N 157.5(4) . . . . ?
O5 Si5 C1N C6N -147.2(4) . . . . ?
C1O Si5 C1N C6N 96.1(4) . . . . ?
C1M Si5 C1N C6N -26.4(5) . . . . ?
C6N C1N C2N C3N -1.3(8) . . . . ?
Si5 C1N C2N C3N 175.0(4) . . . . ?
C1N C2N C3N C4N 0.6(9) . . . . ?
C2N C3N C4N C5N 0.3(9) . . . . ?
C3N C4N C5N C6N -0.5(9) . . . . ?
C4N C5N C6N C1N -0.2(9) . . . . ?
C2N C1N C6N C5N 1.1(8) . . . . ?
Si5 C1N C6N C5N -175.1(4) . . . . ?
O5 Si5 C1O C6O 47.8(5) . . . . ?
C1N Si5 C1O C6O 166.2(4) . . . . ?
C1M Si5 C1O C6O -71.4(5) . . . . ?
O5 Si5 C1O C2O -130.7(4) . . . . ?
C1N Si5 C1O C2O -12.4(5) . . . . ?
C1M Si5 C1O C2O 110.1(4) . . . . ?
C6O C1O C2O C3O 1.1(7) . . . . ?
Si5 C1O C2O C3O 179.7(4) . . . . ?
C1O C2O C3O C4O -0.3(8) . . . . ?
C2O C3O C4O C5O -1.6(8) . . . . ?
C3O C4O C5O C6O 2.6(9) . . . . ?
C4O C5O C6O C1O -1.7(9) . . . . ?
C2O C1O C6O C5O -0.1(8) . . . . ?
Si5 C1O C6O C5O -178.7(5) . . . . ?
O6 Si6 C1P C2P 54.0(4) . . . . ?
C1R Si6 C1P C2P -62.2(4) . . . . ?
C1Q Si6 C1P C2P 173.7(4) . . . . ?
O6 Si6 C1P C6P -124.9(4) . . . . ?
C1R Si6 C1P C6P 118.9(4) . . . . ?
C1Q Si6 C1P C6P -5.2(4) . . . . ?
C6P C1P C2P C3P 0.8(8) . . . . ?
Si6 C1P C2P C3P -178.2(4) . . . . ?
C1P C2P C3P C4P 0.3(9) . . . . ?
C2P C3P C4P C5P -1.6(8) . . . . ?
C3P C4P C5P C6P 1.9(7) . . . . ?
C4P C5P C6P C1P -0.8(7) . . . . ?
C2P C1P C6P C5P -0.6(7) . . . . ?
Si6 C1P C6P C5P 178.4(3) . . . . ?
O6 Si6 C1Q C6Q -180.0(4) . . . . ?
C1R Si6 C1Q C6Q -63.5(5) . . . . ?
C1P Si6 C1Q C6Q 59.3(4) . . . . ?
O6 Si6 C1Q C2Q 0.5(5) . . . . ?
C1R Si6 C1Q C2Q 117.1(4) . . . . ?
C1P Si6 C1Q C2Q -120.2(4) . . . . ?
C6Q C1Q C2Q C3Q -2.0(8) . . . . ?
Si6 C1Q C2Q C3Q 177.5(4) . . . . ?
C1Q C2Q C3Q C4Q 1.1(9) . . . . ?
C2Q C3Q C4Q C5Q -0.1(8) . . . . ?
C3Q C4Q C5Q C6Q -0.1(8) . . . . ?
C4Q C5Q C6Q C1Q -0.8(8) . . . . ?
C2Q C1Q C6Q C5Q 1.8(7) . . . . ?
Si6 C1Q C6Q C5Q -177.7(4) . . . . ?
O6 Si6 C1R C2R -146.2(4) . . . . ?
C1Q Si6 C1R C2R 95.6(4) . . . . ?
C1P Si6 C1R C2R -27.1(5) . . . . ?
O6 Si6 C1R C6R 35.0(4) . . . . ?
C1Q Si6 C1R C6R -83.2(4) . . . . ?
C1P Si6 C1R C6R 154.1(4) . . . . ?
C6R C1R C2R C3R 0.7(7) . . . . ?
Si6 C1R C2R C3R -178.1(4) . . . . ?
C1R C2R C3R C4R -0.6(8) . . . . ?
C2R C3R C4R C5R -0.1(8) . . . . ?
C3R C4R C5R C6R 0.6(8) . . . . ?
C4R C5R C6R C1R -0.5(8) . . . . ?
C2R C1R C6R C5R -0.2(8) . . . . ?
Si6 C1R C6R C5R 178.7(4) . . . . ?
O7 Si7 C1S C6S -147.5(4) . . . . ?
C1U Si7 C1S C6S 93.8(5) . . . . ?
C1T Si7 C1S C6S -29.1(5) . . . . ?
O7 Si7 C1S C2S 35.9(5) . . . . ?
C1U Si7 C1S C2S -82.7(5) . . . . ?
C1T Si7 C1S C2S 154.4(4) . . . . ?
C6S C1S C2S C3S -1.3(8) . . . . ?
Si7 C1S C2S C3S 175.3(4) . . . . ?
C1S C2S C3S C4S 0.7(8) . . . . ?
C2S C3S C4S C5S 0.7(9) . . . . ?
C3S C4S C5S C6S -1.4(9) . . . . ?
C4S C5S C6S C1S 0.7(9) . . . . ?
C2S C1S C6S C5S 0.6(8) . . . . ?
Si7 C1S C6S C5S -176.0(4) . . . . ?
O7 Si7 C1T C6T 47.9(5) . . . . ?
C1S Si7 C1T C6T -72.5(5) . . . . ?
C1U Si7 C1T C6T 166.6(5) . . . . ?
O7 Si7 C1T C2T -130.7(5) . . . . ?
C1S Si7 C1T C2T 108.9(5) . . . . ?
C1U Si7 C1T C2T -12.0(6) . . . . ?
C6T C1T C2T C3T 2.3(9) . . . . ?
Si7 C1T C2T C3T -179.0(5) . . . . ?
C1T C2T C3T C4T -2.6(10) . . . . ?
C2T C3T C4T C5T 0.8(10) . . . . ?
C3T C4T C5T C6T 1.3(10) . . . . ?
C2T C1T C6T C5T -0.2(9) . . . . ?
Si7 C1T C6T C5T -178.9(5) . . . . ?
C4T C5T C6T C1T -1.5(9) . . . . ?
O7 Si7 C1U C6U -152.0(5) . . . . ?
C1S Si7 C1U C6U -32.5(6) . . . . ?
C1T Si7 C1U C6U 90.5(5) . . . . ?
O7 Si7 C1U C2U 31.9(6) . . . . ?
C1S Si7 C1U C2U 151.4(5) . . . . ?
C1T Si7 C1U C2U -85.6(5) . . . . ?
C6U C1U C2U C3U 1.8(9) . . . . ?
Si7 C1U C2U C3U 178.1(5) . . . . ?
C1U C2U C3U C4U -2.6(11) . . . . ?
C2U C3U C4U C5U 2.6(11) . . . . ?
C3U C4U C5U C6U -1.9(11) . . . . ?
C2U C1U C6U C5U -1.1(9) . . . . ?
Si7 C1U C6U C5U -177.4(5) . . . . ?
C4U C5U C6U C1U 1.2(10) . . . . ?
O8 Si8 C1V C6V 51.8(5) . . . . ?
C1Z Si8 C1V C6V -64.6(5) . . . . ?
C1W Si8 C1V C6V 171.8(4) . . . . ?
O8 Si8 C1V C2V -124.5(4) . . . . ?
C1Z Si8 C1V C2V 119.0(4) . . . . ?
C1W Si8 C1V C2V -4.6(5) . . . . ?
C6V C1V C2V C3V 2.4(8) . . . . ?
Si8 C1V C2V C3V 178.8(5) . . . . ?
C1V C2V C3V C4V -1.1(10) . . . . ?
C2V C3V C4V C5V -1.0(10) . . . . ?
C3V C4V C5V C6V 1.6(9) . . . . ?
C4V C5V C6V C1V -0.3(9) . . . . ?
C2V C1V C6V C5V -1.7(8) . . . . ?
Si8 C1V C6V C5V -178.2(4) . . . . ?
O8 Si8 C1W C6W -166.8(4) . . . . ?
C1V Si8 C1W C6W 72.8(5) . . . . ?
C1Z Si8 C1W C6W -51.2(5) . . . . ?
O8 Si8 C1W C2W 11.3(5) . . . . ?
C1V Si8 C1W C2W -109.1(5) . . . . ?
C1Z Si8 C1W C2W 126.9(4) . . . . ?
C6W C1W C2W C3W 1.2(8) . . . . ?
Si8 C1W C2W C3W -176.9(4) . . . . ?
C1W C2W C3W C4W 0.4(9) . . . . ?
C2W C3W C4W C5W -1.6(9) . . . . ?
C3W C4W C5W C6W 1.0(8) . . . . ?
C4W C5W C6W C1W 0.7(8) . . . . ?
C2W C1W C6W C5W -1.8(8) . . . . ?
Si8 C1W C6W C5W 176.4(4) . . . . ?
O8 Si8 C1Z C2Z 59.1(5) . . . . ?
C1V Si8 C1Z C2Z 177.5(4) . . . . ?
C1W Si8 C1Z C2Z -58.1(5) . . . . ?
O8 Si8 C1Z C6Z -120.1(5) . . . . ?
C1V Si8 C1Z C6Z -1.6(5) . . . . ?
C1W Si8 C1Z C6Z 122.7(5) . . . . ?
C6Z C1Z C2Z C3Z -0.2(8) . . . . ?
Si8 C1Z C2Z C3Z -179.5(5) . . . . ?
C1Z C2Z C3Z C4Z -0.5(9) . . . . ?
C2Z C3Z C4Z C5Z 1.2(10) . . . . ?
C3Z C4Z C5Z C6Z -1.0(11) . . . . ?
C4Z C5Z C6Z C1Z 0.3(10) . . . . ?
C2Z C1Z C6Z C5Z 0.4(9) . . . . ?
Si8 C1Z C6Z C5Z 179.6(5) . . . . ?
O9 Si9 C1AA C2AA 13.9(5) . . . . ?
C1CA Si9 C1AA C2AA -105.6(5) . . . . ?
C1BA Si9 C1AA C2AA 130.2(5) . . . . ?
O9 Si9 C1AA C6AA -172.6(4) . . . . ?
C1CA Si9 C1AA C6AA 67.9(5) . . . . ?
C1BA Si9 C1AA C6AA -56.3(5) . . . . ?
C6AA C1AA C2AA C3AA 0.3(8) . . . . ?
Si9 C1AA C2AA C3AA 174.0(4) . . . . ?
C1AA C2AA C3AA C4AA -0.5(9) . . . . ?
C2AA C3AA C4AA C5AA 0.7(9) . . . . ?
C3AA C4AA C5AA C6AA -0.6(9) . . . . ?
C2AA C1AA C6AA C5AA -0.2(8) . . . . ?
Si9 C1AA C6AA C5AA -173.8(4) . . . . ?
C4AA C5AA C6AA C1AA 0.4(9) . . . . ?
O9 Si9 C1BA C6BA -133.3(5) . . . . ?
C1CA Si9 C1BA C6BA -12.9(5) . . . . ?
C1AA Si9 C1BA C6BA 109.4(5) . . . . ?
O9 Si9 C1BA C2BA 50.0(5) . . . . ?
C1CA Si9 C1BA C2BA 170.4(4) . . . . ?
C1AA Si9 C1BA C2BA -67.3(5) . . . . ?
C6BA C1BA C2BA C3BA 3.4(9) . . . . ?
Si9 C1BA C2BA C3BA -179.7(5) . . . . ?
C1BA C2BA C3BA C4BA 0.2(10) . . . . ?
C2BA C3BA C4BA C5BA -3.1(10) . . . . ?
C3BA C4BA C5BA C6BA 2.2(9) . . . . ?
C4BA C5BA C6BA C1BA 1.5(9) . . . . ?
C2BA C1BA C6BA C5BA -4.2(8) . . . . ?
Si9 C1BA C6BA C5BA 179.0(4) . . . . ?
O9 Si9 C1CA C6CA -115.4(4) . . . . ?
C1BA Si9 C1CA C6CA 126.8(4) . . . . ?
C1AA Si9 C1CA C6CA 2.6(5) . . . . ?
O9 Si9 C1CA C2CA 64.1(5) . . . . ?
C1BA Si9 C1CA C2CA -53.6(5) . . . . ?
C1AA Si9 C1CA C2CA -177.9(4) . . . . ?
C6CA C1CA C2CA C3CA -2.5(8) . . . . ?
Si9 C1CA C2CA C3CA 177.9(4) . . . . ?
C1CA C2CA C3CA C4CA 1.6(8) . . . . ?
C2CA C3CA C4CA C5CA -0.6(8) . . . . ?
C3CA C4CA C5CA C6CA 0.5(8) . . . . ?
C4CA C5CA C6CA C1CA -1.5(8) . . . . ?
C2CA C1CA C6CA C5CA 2.5(8) . . . . ?
Si9 C1CA C6CA C5CA -178.0(4) . . . . ?
O10 Si10 C1DA C6DA -156.7(5) . . . . ?
C1FA Si10 C1DA C6DA -37.6(5) . . . . ?
C1EA Si10 C1DA C6DA 86.5(5) . . . . ?
O10 Si10 C1DA C2DA 25.1(5) . . . . ?
C1FA Si10 C1DA C2DA 144.2(4) . . . . ?
C1EA Si10 C1DA C2DA -91.7(5) . . . . ?
C6DA C1DA C2DA C3DA -1.6(8) . . . . ?
Si10 C1DA C2DA C3DA 176.8(5) . . . . ?
C1DA C2DA C3DA C4DA -0.4(9) . . . . ?
C2DA C3DA C4DA C5DA 1.7(10) . . . . ?
C3DA C4DA C5DA C6DA -1.1(10) . . . . ?
C2DA C1DA C6DA C5DA 2.2(9) . . . . ?
Si10 C1DA C6DA C5DA -176.1(5) . . . . ?
C4DA C5DA C6DA C1DA -1.0(10) . . . . ?
O10 Si10 C1EA C2EA 116.9(5) . . . . ?
C1DA Si10 C1EA C2EA -128.0(5) . . . . ?
C1FA Si10 C1EA C2EA -2.4(5) . . . . ?
O10 Si10 C1EA C6EA -60.5(5) . . . . ?
C1DA Si10 C1EA C6EA 54.7(5) . . . . ?
C1FA Si10 C1EA C6EA -179.8(4) . . . . ?
C6EA C1EA C2EA C3EA -0.1(9) . . . . ?
Si10 C1EA C2EA C3EA -177.4(4) . . . . ?
C1EA C2EA C3EA C4EA 0.4(9) . . . . ?
C2EA C3EA C4EA C5EA 0.5(10) . . . . ?
C3EA C4EA C5EA C6EA -1.7(11) . . . . ?
C2EA C1EA C6EA C5EA -1.1(9) . . . . ?
Si10 C1EA C6EA C5EA 176.4(5) . . . . ?
C4EA C5EA C6EA C1EA 2.0(11) . . . . ?
O10 Si10 C1FA C6FA -177.3(4) . . . . ?
C1DA Si10 C1FA C6FA 65.4(5) . . . . ?
C1EA Si10 C1FA C6FA -58.4(5) . . . . ?
O10 Si10 C1FA C2FA 1.8(5) . . . . ?
C1DA Si10 C1FA C2FA -115.5(4) . . . . ?
C1EA Si10 C1FA C2FA 120.7(4) . . . . ?
C6FA C1FA C2FA C3FA 0.5(8) . . . . ?
Si10 C1FA C2FA C3FA -178.6(4) . . . . ?
C1FA C2FA C3FA C4FA -0.8(8) . . . . ?
C2FA C3FA C4FA C5FA 0.8(8) . . . . ?
C3FA C4FA C5FA C6FA -0.4(9) . . . . ?
C2FA C1FA C6FA C5FA -0.2(8) . . . . ?
Si10 C1FA C6FA C5FA 178.9(4) . . . . ?
C4FA C5FA C6FA C1FA 0.1(9) . . . . ?
O11 Si11 C1GA C2GA 14.4(5) . . . . ?
C1HA Si11 C1GA C2GA -105.2(5) . . . . ?
C1IA Si11 C1GA C2GA 134.0(5) . . . . ?
O11 Si11 C1GA C6GA -167.2(4) . . . . ?
C1HA Si11 C1GA C6GA 73.1(5) . . . . ?
C1IA Si11 C1GA C6GA -47.7(5) . . . . ?
C6GA C1GA C2GA C3GA 1.3(8) . . . . ?
Si11 C1GA C2GA C3GA 179.7(5) . . . . ?
C1GA C2GA C3GA C4GA -2.0(10) . . . . ?
C2GA C3GA C4GA C5GA 1.3(10) . . . . ?
C3GA C4GA C5GA C6GA -0.2(9) . . . . ?
C4GA C5GA C6GA C1GA -0.4(9) . . . . ?
C2GA C1GA C6GA C5GA -0.1(8) . . . . ?
Si11 C1GA C6GA C5GA -178.6(4) . . . . ?
O11 Si11 C1HA C6HA -160.7(5) . . . . ?
C1IA Si11 C1HA C6HA 77.4(6) . . . . ?
C1GA Si11 C1HA C6HA -42.4(6) . . . . ?
O11 Si11 C1HA C2HA 19.4(7) . . . . ?
C1IA Si11 C1HA C2HA -102.4(7) . . . . ?
C1GA Si11 C1HA C2HA 137.7(7) . . . . ?
C6HA C1HA C2HA C3HA 2.7(14) . . . . ?
Si11 C1HA C2HA C3HA -177.4(8) . . . . ?
C1HA C2HA C3HA C4HA -0.9(18) . . . . ?
C2HA C3HA C4HA C5HA -0.5(18) . . . . ?
C3HA C4HA C5HA C6HA -0.2(14) . . . . ?
C4HA C5HA C6HA C1HA 2.3(11) . . . . ?
C2HA C1HA C6HA C5HA -3.6(10) . . . . ?
Si11 C1HA C6HA C5HA 176.6(5) . . . . ?
O11 Si11 C1IA C6IA -150.7(6) . . . . ?
C1HA Si11 C1IA C6IA -29.1(7) . . . . ?
C1GA Si11 C1IA C6IA 91.3(7) . . . . ?
O11 Si11 C1IA C2IA 34.0(5) . . . . ?
C1HA Si11 C1IA C2IA 155.6(5) . . . . ?
C1GA Si11 C1IA C2IA -84.1(5) . . . . ?
C6IA C1IA C2IA C3IA 0.4(10) . . . . ?
Si11 C1IA C2IA C3IA 176.2(5) . . . . ?
C1IA C2IA C3IA C4IA -1.4(11) . . . . ?
C2IA C3IA C4IA C5IA 1.9(12) . . . . ?
C3IA C4IA C5IA C6IA -1.5(13) . . . . ?
C2IA C1IA C6IA C5IA 0.1(11) . . . . ?
Si11 C1IA C6IA C5IA -175.4(6) . . . . ?
C4IA C5IA C6IA C1IA 0.5(14) . . . . ?
O12 Si12 C1JA C6JA -107.4(6) . . . . ?
C1KA Si12 C1JA C6JA 12.7(7) . . . . ?
C1LA Si12 C1JA C6JA 133.7(6) . . . . ?
O12 Si12 C1JA C2JA 79.4(5) . . . . ?
C1KA Si12 C1JA C2JA -160.6(5) . . . . ?
C1LA Si12 C1JA C2JA -39.5(5) . . . . ?
C6JA C1JA C2JA C3JA 4.7(10) . . . . ?
Si12 C1JA C2JA C3JA 178.4(5) . . . . ?
C1JA C2JA C3JA C4JA -1.7(10) . . . . ?
C2JA C3JA C4JA C5JA -2.1(12) . . . . ?
C3JA C4JA C5JA C6JA 2.6(14) . . . . ?
C2JA C1JA C6JA C5JA -4.1(12) . . . . ?
Si12 C1JA C6JA C5JA -177.4(7) . . . . ?
C4JA C5JA C6JA C1JA 0.6(15) . . . . ?
O12 Si12 C1KA C6KA -23.4(6) . . . . ?
C1JA Si12 C1KA C6KA -141.9(6) . . . . ?
C1LA Si12 C1KA C6KA 98.6(6) . . . . ?
O12 Si12 C1KA C2KA 156.2(4) . . . . ?
C1JA Si12 C1KA C2KA 37.7(5) . . . . ?
C1LA Si12 C1KA C2KA -81.7(5) . . . . ?
C6KA C1KA C2KA C3KA 3.5(9) . . . . ?
Si12 C1KA C2KA C3KA -176.2(5) . . . . ?
C1KA C2KA C3KA C4KA -4.1(10) . . . . ?
C2KA C3KA C4KA C5KA 1.6(11) . . . . ?
C3KA C4KA C5KA C6KA 1.4(13) . . . . ?
C2KA C1KA C6KA C5KA -0.4(10) . . . . ?
Si12 C1KA C6KA C5KA 179.2(6) . . . . ?
C4KA C5KA C6KA C1KA -2.0(13) . . . . ?
O12 Si12 C1LA C6LA 19.1(5) . . . . ?
C1KA Si12 C1LA C6LA -103.2(5) . . . . ?
C1JA Si12 C1LA C6LA 136.8(4) . . . . ?
O12 Si12 C1LA C2LA -164.2(4) . . . . ?
C1KA Si12 C1LA C2LA 73.5(5) . . . . ?
C1JA Si12 C1LA C2LA -46.6(5) . . . . ?
C6LA C1LA C2LA C3LA 1.5(8) . . . . ?
Si12 C1LA C2LA C3LA -175.3(4) . . . . ?
C1LA C2LA C3LA C4LA 0.8(8) . . . . ?
C2LA C3LA C4LA C5LA -2.8(8) . . . . ?
C3LA C4LA C5LA C6LA 2.5(9) . . . . ?
C2LA C1LA C6LA C5LA -1.9(7) . . . . ?
Si12 C1LA C6LA C5LA 174.8(4) . . . . ?
C4LA C5LA C6LA C1LA -0.1(8) . . . . ?
O13 Si13 C1MA C2MA 42.0(5) . . . . ?
C1NA Si13 C1MA C2MA -74.2(5) . . . . ?
C1OA Si13 C1MA C2MA 162.0(4) . . . . ?
O13 Si13 C1MA C6MA -136.8(4) . . . . ?
C1NA Si13 C1MA C6MA 107.0(4) . . . . ?
C1OA Si13 C1MA C6MA -16.8(5) . . . . ?
C6MA C1MA C2MA C3MA 1.8(9) . . . . ?
Si13 C1MA C2MA C3MA -177.0(5) . . . . ?
C1MA C2MA C3MA C4MA -2.0(11) . . . . ?
C2MA C3MA C4MA C5MA 0.5(10) . . . . ?
C3MA C4MA C5MA C6MA 1.1(9) . . . . ?
C4MA C5MA C6MA C1MA -1.3(8) . . . . ?
C2MA C1MA C6MA C5MA -0.1(8) . . . . ?
Si13 C1MA C6MA C5MA 178.7(4) . . . . ?
O13 Si13 C1NA C6NA -139.0(4) . . . . ?
C1MA Si13 C1NA C6NA -20.2(5) . . . . ?
C1OA Si13 C1NA C6NA 103.2(5) . . . . ?
O13 Si13 C1NA C2NA 42.8(5) . . . . ?
C1MA Si13 C1NA C2NA 161.5(4) . . . . ?
C1OA Si13 C1NA C2NA -75.0(5) . . . . ?
C6NA C1NA C2NA C3NA 0.6(8) . . . . ?
Si13 C1NA C2NA C3NA 178.9(5) . . . . ?
C1NA C2NA C3NA C4NA -1.1(9) . . . . ?
C2NA C3NA C4NA C5NA 1.7(10) . . . . ?
C3NA C4NA C5NA C6NA -1.8(10) . . . . ?
C2NA C1NA C6NA C5NA -0.7(8) . . . . ?
Si13 C1NA C6NA C5NA -178.9(5) . . . . ?
C4NA C5NA C6NA C1NA 1.3(9) . . . . ?
O13 Si13 C1OA C2OA -175.9(4) . . . . ?
C1NA Si13 C1OA C2OA -60.0(5) . . . . ?
C1MA Si13 C1OA C2OA 63.6(5) . . . . ?
O13 Si13 C1OA C6OA 3.5(5) . . . . ?
C1NA Si13 C1OA C6OA 119.4(4) . . . . ?
C1MA Si13 C1OA C6OA -117.0(4) . . . . ?
C6OA C1OA C2OA C3OA 1.1(7) . . . . ?
Si13 C1OA C2OA C3OA -179.5(4) . . . . ?
C1OA C2OA C3OA C4OA -1.0(8) . . . . ?
C2OA C3OA C4OA C5OA 1.0(8) . . . . ?
C3OA C4OA C5OA C6OA -1.2(8) . . . . ?
C4OA C5OA C6OA C1OA 1.4(8) . . . . ?
C2OA C1OA C6OA C5OA -1.3(8) . . . . ?
Si13 C1OA C6OA C5OA 179.3(4) . . . . ?
O14 Si14 C1PA C2PA -142.4(4) . . . . ?
C1QA Si14 C1PA C2PA -25.3(5) . . . . ?
C1RA Si14 C1PA C2PA 98.1(4) . . . . ?
O14 Si14 C1PA C6PA 37.2(5) . . . . ?
C1QA Si14 C1PA C6PA 154.4(4) . . . . ?
C1RA Si14 C1PA C6PA -82.2(4) . . . . ?
C6PA C1PA C2PA C3PA 1.5(8) . . . . ?
Si14 C1PA C2PA C3PA -178.9(4) . . . . ?
C1PA C2PA C3PA C4PA -0.2(9) . . . . ?
C2PA C3PA C4PA C5PA -0.9(9) . . . . ?
C3PA C4PA C5PA C6PA 0.5(8) . . . . ?
C4PA C5PA C6PA C1PA 0.8(8) . . . . ?
C2PA C1PA C6PA C5PA -1.8(7) . . . . ?
Si14 C1PA C6PA C5PA 178.5(4) . . . . ?
O14 Si14 C1QA C2QA -129.9(5) . . . . ?
C1PA Si14 C1QA C2QA 111.0(5) . . . . ?
C1RA Si14 C1QA C2QA -10.6(5) . . . . ?
O14 Si14 C1QA C6QA 52.4(5) . . . . ?
C1PA Si14 C1QA C6QA -66.8(5) . . . . ?
C1RA Si14 C1QA C6QA 171.6(4) . . . . ?
C6QA C1QA C2QA C3QA 0.9(9) . . . . ?
Si14 C1QA C2QA C3QA -176.9(5) . . . . ?
C1QA C2QA C3QA C4QA -0.4(10) . . . . ?
C2QA C3QA C4QA C5QA -0.6(10) . . . . ?
C3QA C4QA C5QA C6QA 0.9(10) . . . . ?
C4QA C5QA C6QA C1QA -0.3(9) . . . . ?
C2QA C1QA C6QA C5QA -0.6(9) . . . . ?
Si14 C1QA C6QA C5QA 177.3(5) . . . . ?
O14 Si14 C1RA C6RA 23.7(5) . . . . ?
C1QA Si14 C1RA C6RA -94.2(5) . . . . ?
C1PA Si14 C1RA C6RA 143.8(5) . . . . ?
O14 Si14 C1RA C2RA -155.2(4) . . . . ?
C1QA Si14 C1RA C2RA 86.9(5) . . . . ?
C1PA Si14 C1RA C2RA -35.1(5) . . . . ?
C6RA C1RA C2RA C3RA 2.0(9) . . . . ?
Si14 C1RA C2RA C3RA -179.0(5) . . . . ?
C1RA C2RA C3RA C4RA -1.2(10) . . . . ?
C2RA C3RA C4RA C5RA -1.2(10) . . . . ?
C3RA C4RA C5RA C6RA 2.8(10) . . . . ?
C2RA C1RA C6RA C5RA -0.4(8) . . . . ?
Si14 C1RA C6RA C5RA -179.4(4) . . . . ?
C4RA C5RA C6RA C1RA -2.0(9) . . . . ?
O15 Si15 C1SA C2SA -166.2(5) . . . . ?
C1TA Si15 C1SA C2SA -49.7(5) . . . . ?
C1UA Si15 C1SA C2SA 73.6(5) . . . . ?
O15 Si15 C1SA C6SA 11.9(6) . . . . ?
C1TA Si15 C1SA C6SA 128.4(5) . . . . ?
C1UA Si15 C1SA C6SA -108.3(5) . . . . ?
C6SA C1SA C2SA C3SA 0.3(9) . . . . ?
Si15 C1SA C2SA C3SA 178.5(5) . . . . ?
C1SA C2SA C3SA C4SA -0.9(9) . . . . ?
C2SA C3SA C4SA C5SA 1.2(10) . . . . ?
C3SA C4SA C5SA C6SA -0.9(10) . . . . ?
C4SA C5SA C6SA C1SA 0.3(10) . . . . ?
C2SA C1SA C6SA C5SA 0.0(9) . . . . ?
Si15 C1SA C6SA C5SA -178.1(5) . . . . ?
O15 Si15 C1TA C2TA 61.1(5) . . . . ?
C1UA Si15 C1TA C2TA 179.9(4) . . . . ?
C1SA Si15 C1TA C2TA -56.8(5) . . . . ?
O15 Si15 C1TA C6TA -119.2(4) . . . . ?
C1UA Si15 C1TA C6TA -0.4(5) . . . . ?
C1SA Si15 C1TA C6TA 123.0(4) . . . . ?
C6TA C1TA C2TA C3TA 0.5(8) . . . . ?
Si15 C1TA C2TA C3TA -179.7(4) . . . . ?
C1TA C2TA C3TA C4TA -2.5(9) . . . . ?
C2TA C3TA C4TA C5TA 3.1(9) . . . . ?
C3TA C4TA C5TA C6TA -1.8(9) . . . . ?
C4TA C5TA C6TA C1TA -0.3(9) . . . . ?
C2TA C1TA C6TA C5TA 0.9(8) . . . . ?
Si15 C1TA C6TA C5TA -178.9(4) . . . . ?
O15 Si15 C1UA C2UA -125.2(5) . . . . ?
C1TA Si15 C1UA C2UA 117.7(5) . . . . ?
C1SA Si15 C1UA C2UA -5.4(5) . . . . ?
O15 Si15 C1UA C6UA 50.9(5) . . . . ?
C1TA Si15 C1UA C6UA -66.2(5) . . . . ?
C1SA Si15 C1UA C6UA 170.7(4) . . . . ?
C6UA C1UA C2UA C3UA 2.0(8) . . . . ?
Si15 C1UA C2UA C3UA 178.3(5) . . . . ?
C1UA C2UA C3UA C4UA -0.2(10) . . . . ?
C2UA C3UA C4UA C5UA -1.6(10) . . . . ?
C3UA C4UA C5UA C6UA 1.4(10) . . . . ?
C4UA C5UA C6UA C1UA 0.5(9) . . . . ?
C2UA C1UA C6UA C5UA -2.2(8) . . . . ?
Si15 C1UA C6UA C5UA -178.6(4) . . . . ?
O16 Si16 C1VA C6VA 59.2(4) . . . . ?
C1ZA Si16 C1VA C6VA 177.8(4) . . . . ?
C1WA Si16 C1VA C6VA -59.9(5) . . . . ?
O16 Si16 C1VA C2VA -119.5(4) . . . . ?
C1ZA Si16 C1VA C2VA -0.9(5) . . . . ?
C1WA Si16 C1VA C2VA 121.4(4) . . . . ?
C6VA C1VA C2VA C3VA 1.5(7) . . . . ?
Si16 C1VA C2VA C3VA -179.7(4) . . . . ?
C1VA C2VA C3VA C4VA -1.0(8) . . . . ?
C2VA C3VA C4VA C5VA -0.4(8) . . . . ?
C3VA C4VA C5VA C6VA 1.2(8) . . . . ?
C4VA C5VA C6VA C1VA -0.6(8) . . . . ?
C2VA C1VA C6VA C5VA -0.7(7) . . . . ?
Si16 C1VA C6VA C5VA -179.5(4) . . . . ?
O16 Si16 C1WA C2WA 26.0(5) . . . . ?
C1ZA Si16 C1WA C2WA -92.8(5) . . . . ?
C1VA Si16 C1WA C2WA 143.8(4) . . . . ?
O16 Si16 C1WA C6WA -156.3(4) . . . . ?
C1ZA Si16 C1WA C6WA 84.9(4) . . . . ?
C1VA Si16 C1WA C6WA -38.5(5) . . . . ?
C6WA C1WA C2WA C3WA -1.9(8) . . . . ?
Si16 C1WA C2WA C3WA 175.8(4) . . . . ?
C1WA C2WA C3WA C4WA 0.6(9) . . . . ?
C2WA C3WA C4WA C5WA 1.2(9) . . . . ?
C3WA C4WA C5WA C6WA -1.5(9) . . . . ?
C4WA C5WA C6WA C1WA 0.1(8) . . . . ?
C2WA C1WA C6WA C5WA 1.6(8) . . . . ?
Si16 C1WA C6WA C5WA -176.3(4) . . . . ?
O16 Si16 C1ZA C2ZA 36.7(5) . . . . ?
C1WA Si16 C1ZA C2ZA 156.3(4) . . . . ?
C1VA Si16 C1ZA C2ZA -81.4(5) . . . . ?
O16 Si16 C1ZA C6ZA -143.8(4) . . . . ?
C1WA Si16 C1ZA C6ZA -24.3(5) . . . . ?
C1VA Si16 C1ZA C6ZA 98.0(4) . . . . ?
C6ZA C1ZA C2ZA C3ZA -0.5(8) . . . . ?
Si16 C1ZA C2ZA C3ZA 179.0(4) . . . . ?
C1ZA C2ZA C3ZA C4ZA 0.3(9) . . . . ?
C2ZA C3ZA C4ZA C5ZA 0.5(9) . . . . ?
C3ZA C4ZA C5ZA C6ZA -1.3(9) . . . . ?
C4ZA C5ZA C6ZA C1ZA 1.1(8) . . . . ?
C2ZA C1ZA C6ZA C5ZA -0.3(8) . . . . ?
Si16 C1ZA C6ZA C5ZA -179.7(4) . . . . ?
O17 Si17 C1AC C6AC -10.0(5) . . . . ?
C1BC Si17 C1AC C6AC 108.6(4) . . . . ?
C1CC Si17 C1AC C6AC -130.2(4) . . . . ?
O17 Si17 C1AC C2AC 171.1(3) . . . . ?
C1BC Si17 C1AC C2AC -70.3(4) . . . . ?
C1CC Si17 C1AC C2AC 50.9(4) . . . . ?
C6AC C1AC C2AC C3AC -1.9(7) . . . . ?
Si17 C1AC C2AC C3AC 177.1(4) . . . . ?
C1AC C2AC C3AC C4AC -0.5(7) . . . . ?
C2AC C3AC C4AC C5AC 1.6(8) . . . . ?
C3AC C4AC C5AC C6AC -0.4(9) . . . . ?
C4AC C5AC C6AC C1AC -2.1(9) . . . . ?
C2AC C1AC C6AC C5AC 3.1(8) . . . . ?
Si17 C1AC C6AC C5AC -175.8(4) . . . . ?
O17 Si17 C1BC C6BC 9.6(4) . . . . ?
C1CC Si17 C1BC C6BC 131.6(4) . . . . ?
C1AC Si17 C1BC C6BC -108.1(4) . . . . ?
O17 Si17 C1BC C2BC -173.9(4) . . . . ?
C1CC Si17 C1BC C2BC -51.9(4) . . . . ?
C1AC Si17 C1BC C2BC 68.3(4) . . . . ?
C6BC C1BC C2BC C3BC 0.1(7) . . . . ?
Si17 C1BC C2BC C3BC -176.5(4) . . . . ?
C1BC C2BC C3BC C4BC -1.8(8) . . . . ?
C2BC C3BC C4BC C5BC 1.7(8) . . . . ?
C3BC C4BC C5BC C6BC 0.2(8) . . . . ?
C4BC C5BC C6BC C1BC -2.0(7) . . . . ?
C2BC C1BC C6BC C5BC 1.9(7) . . . . ?
Si17 C1BC C6BC C5BC 178.4(4) . . . . ?
O17 Si17 C1CC C6CC -70.3(5) . . . . ?
C1BC Si17 C1CC C6CC 168.4(5) . . . . ?
C1AC Si17 C1CC C6CC 48.1(5) . . . . ?
O17 Si17 C1CC C2CC 110.7(4) . . . . ?
C1BC Si17 C1CC C2CC -10.5(5) . . . . ?
C1AC Si17 C1CC C2CC -130.9(4) . . . . ?
C6CC C1CC C2CC C3CC -3.2(8) . . . . ?
Si17 C1CC C2CC C3CC 175.8(4) . . . . ?
C1CC C2CC C3CC C4CC 1.7(8) . . . . ?
C2CC C3CC C4CC C5CC -0.1(9) . . . . ?
C3CC C4CC C5CC C6CC 0.2(11) . . . . ?
C2CC C1CC C6CC C5CC 3.4(10) . . . . ?
Si17 C1CC C6CC C5CC -175.7(6) . . . . ?
C4CC C5CC C6CC C1CC -2.0(12) . . . . ?
O18 Si18 C1DC C6DC 106.2(5) . . . . ?
C1FC Si18 C1DC C6DC -138.0(5) . . . . ?
C1EC Si18 C1DC C6DC -14.6(5) . . . . ?
O18 Si18 C1DC C2DC -70.4(5) . . . . ?
C1FC Si18 C1DC C2DC 45.4(5) . . . . ?
C1EC Si18 C1DC C2DC 168.9(5) . . . . ?
C6DC C1DC C2DC C3DC -0.8(9) . . . . ?
Si18 C1DC C2DC C3DC 176.0(5) . . . . ?
C1DC C2DC C3DC C4DC 1.0(10) . . . . ?
C2DC C3DC C4DC C5DC -1.8(11) . . . . ?
C3DC C4DC C5DC C6DC 2.3(10) . . . . ?
C2DC C1DC C6DC C5DC 1.4(9) . . . . ?
Si18 C1DC C6DC C5DC -175.3(5) . . . . ?
C4DC C5DC C6DC C1DC -2.2(9) . . . . ?
O18 Si18 C1EC C2EC 159.9(4) . . . . ?
C1DC Si18 C1EC C2EC -78.5(4) . . . . ?
C1FC Si18 C1EC C2EC 42.7(5) . . . . ?
O18 Si18 C1EC C6EC -27.7(5) . . . . ?
C1DC Si18 C1EC C6EC 93.9(4) . . . . ?
C1FC Si18 C1EC C6EC -145.0(4) . . . . ?
C6EC C1EC C2EC C3EC -1.6(7) . . . . ?
Si18 C1EC C2EC C3EC 171.1(4) . . . . ?
C1EC C2EC C3EC C4EC -0.4(8) . . . . ?
C2EC C3EC C4EC C5EC 2.3(8) . . . . ?
C3EC C4EC C5EC C6EC -2.0(8) . . . . ?
C2EC C1EC C6EC C5EC 1.8(7) . . . . ?
Si18 C1EC C6EC C5EC -170.9(4) . . . . ?
C4EC C5EC C6EC C1EC 0.0(8) . . . . ?
O18 Si18 C1FC C2FC -13.9(5) . . . . ?
C1DC Si18 C1FC C2FC -133.9(4) . . . . ?
C1EC Si18 C1FC C2FC 106.5(4) . . . . ?
O18 Si18 C1FC C6FC 165.2(4) . . . . ?
C1DC Si18 C1FC C6FC 45.3(5) . . . . ?
C1EC Si18 C1FC C6FC -74.3(5) . . . . ?
C6FC C1FC C2FC C3FC -1.2(8) . . . . ?
Si18 C1FC C2FC C3FC 178.0(4) . . . . ?
C1FC C2FC C3FC C4FC 0.1(8) . . . . ?
C2FC C3FC C4FC C5FC 2.0(8) . . . . ?
C3FC C4FC C5FC C6FC -2.9(9) . . . . ?
C4FC C5FC C6FC C1FC 1.8(9) . . . . ?
C2FC C1FC C6FC C5FC 0.3(8) . . . . ?
Si18 C1FC C6FC C5FC -178.9(4) . . . . ?
O19 Si19 C1GC C6GC -60.2(5) . . . . ?
C1HC Si19 C1GC C6GC -178.4(4) . . . . ?
C1IC Si19 C1GC C6GC 56.2(5) . . . . ?
O19 Si19 C1GC C2GC 122.5(4) . . . . ?
C1HC Si19 C1GC C2GC 4.3(5) . . . . ?
C1IC Si19 C1GC C2GC -121.1(4) . . . . ?
C6GC C1GC C2GC C3GC -0.8(8) . . . . ?
Si19 C1GC C2GC C3GC 176.6(4) . . . . ?
C1GC C2GC C3GC C4GC 0.7(9) . . . . ?
C2GC C3GC C4GC C5GC 0.1(9) . . . . ?
C3GC C4GC C5GC C6GC -0.9(9) . . . . ?
C2GC C1GC C6GC C5GC 0.0(8) . . . . ?
Si19 C1GC C6GC C5GC -177.3(4) . . . . ?
C4GC C5GC C6GC C1GC 0.8(9) . . . . ?
O19 Si19 C1HC C2HC 145.3(6) . . . . ?
C1GC Si19 C1HC C2HC -96.4(6) . . . . ?
C1IC Si19 C1HC C2HC 27.5(7) . . . . ?
O19 Si19 C1HC C6HC -36.4(5) . . . . ?
C1GC Si19 C1HC C6HC 81.9(5) . . . . ?
C1IC Si19 C1HC C6HC -154.2(5) . . . . ?
C6HC C1HC C2HC C3HC -3.7(11) . . . . ?
Si19 C1HC C2HC C3HC 174.7(6) . . . . ?
C1HC C2HC C3HC C4HC -0.7(13) . . . . ?
C2HC C3HC C4HC C5HC 5.6(13) . . . . ?
C3HC C4HC C5HC C6HC -6.0(11) . . . . ?
C4HC C5HC C6HC C1HC 1.6(11) . . . . ?
C2HC C1HC C6HC C5HC 3.3(10) . . . . ?
Si19 C1HC C6HC C5HC -175.2(5) . . . . ?
O19 Si19 C1IC C2IC 171.7(4) . . . . ?
C1HC Si19 C1IC C2IC -69.1(5) . . . . ?
C1GC Si19 C1IC C2IC 53.8(5) . . . . ?
O19 Si19 C1IC C6IC -6.4(5) . . . . ?
C1HC Si19 C1IC C6IC 112.8(5) . . . . ?
C1GC Si19 C1IC C6IC -124.4(5) . . . . ?
C6IC C1IC C2IC C3IC -3.4(8) . . . . ?
Si19 C1IC C2IC C3IC 178.4(4) . . . . ?
C1IC C2IC C3IC C4IC 3.1(8) . . . . ?
C2IC C3IC C4IC C5IC -1.2(9) . . . . ?
C3IC C4IC C5IC C6IC -0.3(9) . . . . ?
C4IC C5IC C6IC C1IC -0.1(9) . . . . ?
C2IC C1IC C6IC C5IC 2.0(8) . . . . ?
Si19 C1IC C6IC C5IC -179.8(4) . . . . ?
O20 Si20 C1JC C6JC -32.8(5) . . . . ?
C1LC Si20 C1JC C6JC -152.0(4) . . . . ?
C1KC Si20 C1JC C6JC 85.5(4) . . . . ?
O20 Si20 C1JC C2JC 152.0(4) . . . . ?
C1LC Si20 C1JC C2JC 32.9(5) . . . . ?
C1KC Si20 C1JC C2JC -89.7(5) . . . . ?
C6JC C1JC C2JC C3JC -0.7(9) . . . . ?
Si20 C1JC C2JC C3JC 174.6(5) . . . . ?
C1JC C2JC C3JC C4JC 0.4(10) . . . . ?
C2JC C3JC C4JC C5JC 0.2(10) . . . . ?
C3JC C4JC C5JC C6JC -0.5(9) . . . . ?
C2JC C1JC C6JC C5JC 0.4(8) . . . . ?
Si20 C1JC C6JC C5JC -175.0(4) . . . . ?
C4JC C5JC C6JC C1JC 0.2(9) . . . . ?
O20 Si20 C1KC C2KC -101.4(5) . . . . ?
C1LC Si20 C1KC C2KC 18.0(5) . . . . ?
C1JC Si20 C1KC C2KC 142.8(5) . . . . ?
O20 Si20 C1KC C6KC 79.9(4) . . . . ?
C1LC Si20 C1KC C6KC -160.7(4) . . . . ?
C1JC Si20 C1KC C6KC -35.9(5) . . . . ?
C6KC C1KC C2KC C3KC 2.2(8) . . . . ?
Si20 C1KC C2KC C3KC -176.6(5) . . . . ?
C1KC C2KC C3KC C4KC -0.6(9) . . . . ?
C2KC C3KC C4KC C5KC -1.6(9) . . . . ?
C3KC C4KC C5KC C6KC 2.2(8) . . . . ?
C4KC C5KC C6KC C1KC -0.6(8) . . . . ?
C2KC C1KC C6KC C5KC -1.6(8) . . . . ?
Si20 C1KC C6KC C5KC 177.2(4) . . . . ?
O20 Si20 C1LC C2LC 171.5(4) . . . . ?
C1JC Si20 C1LC C2LC -70.5(5) . . . . ?
C1KC Si20 C1LC C2LC 50.9(5) . . . . ?
O20 Si20 C1LC C6LC -6.0(5) . . . . ?
C1JC Si20 C1LC C6LC 112.0(4) . . . . ?
C1KC Si20 C1LC C6LC -126.6(4) . . . . ?
C6LC C1LC C2LC C3LC -3.0(8) . . . . ?
Si20 C1LC C2LC C3LC 179.5(4) . . . . ?
C1LC C2LC C3LC C4LC 3.7(9) . . . . ?
C2LC C3LC C4LC C5LC -2.1(9) . . . . ?
C3LC C4LC C5LC C6LC -0.1(8) . . . . ?
C4LC C5LC C6LC C1LC 0.8(8) . . . . ?
C2LC C1LC C6LC C5LC 0.7(7) . . . . ?
Si20 C1LC C6LC C5LC 178.3(4) . . . . ?
O21 Si21 C1MC C6MC 178.6(4) . . . . ?
C1OC Si21 C1MC C6MC 60.5(5) . . . . ?
C1NC Si21 C1MC C6MC -60.6(5) . . . . ?
O21 Si21 C1MC C2MC -3.8(5) . . . . ?
C1OC Si21 C1MC C2MC -122.0(5) . . . . ?
C1NC Si21 C1MC C2MC 117.0(5) . . . . ?
C6MC C1MC C2MC C3MC 2.0(8) . . . . ?
Si21 C1MC C2MC C3MC -175.7(5) . . . . ?
C1MC C2MC C3MC C4MC -1.2(10) . . . . ?
C2MC C3MC C4MC C5MC -0.2(10) . . . . ?
C3MC C4MC C5MC C6MC 0.7(10) . . . . ?
C4MC C5MC C6MC C1MC 0.2(10) . . . . ?
C2MC C1MC C6MC C5MC -1.5(9) . . . . ?
Si21 C1MC C6MC C5MC 176.2(5) . . . . ?
O21 Si21 C1NC C6NC 142.7(5) . . . . ?
C1MC Si21 C1NC C6NC 22.7(5) . . . . ?
C1OC Si21 C1NC C6NC -100.8(5) . . . . ?
O21 Si21 C1NC C2NC -41.3(5) . . . . ?
C1MC Si21 C1NC C2NC -161.4(4) . . . . ?
C1OC Si21 C1NC C2NC 75.2(5) . . . . ?
C6NC C1NC C2NC C3NC 1.0(9) . . . . ?
Si21 C1NC C2NC C3NC -175.2(5) . . . . ?
C1NC C2NC C3NC C4NC 1.4(10) . . . . ?
C2NC C3NC C4NC C5NC -3.4(10) . . . . ?
C3NC C4NC C5NC C6NC 3.0(9) . . . . ?
C2NC C1NC C6NC C5NC -1.3(9) . . . . ?
Si21 C1NC C6NC C5NC 174.7(5) . . . . ?
C4NC C5NC C6NC C1NC -0.6(10) . . . . ?
O21 Si21 C1OC C6OC -37.7(5) . . . . ?
C1MC Si21 C1OC C6OC 81.4(5) . . . . ?
C1NC Si21 C1OC C6OC -155.9(4) . . . . ?
O21 Si21 C1OC C2OC 141.3(4) . . . . ?
C1MC Si21 C1OC C2OC -99.6(4) . . . . ?
C1NC Si21 C1OC C2OC 23.1(5) . . . . ?
C6OC C1OC C2OC C3OC -2.0(8) . . . . ?
Si21 C1OC C2OC C3OC 179.0(5) . . . . ?
C1OC C2OC C3OC C4OC 1.7(9) . . . . ?
C2OC C3OC C4OC C5OC -0.2(9) . . . . ?
C3OC C4OC C5OC C6OC -1.1(9) . . . . ?
C4OC C5OC C6OC C1OC 0.8(9) . . . . ?
C2OC C1OC C6OC C5OC 0.8(8) . . . . ?
Si21 C1OC C6OC C5OC 179.8(4) . . . . ?
O22 Si22 C1PC C6PC 117.6(4) . . . . ?
C1RC Si22 C1PC C6PC -126.8(4) . . . . ?
C1QC Si22 C1PC C6PC -2.2(4) . . . . ?
O22 Si22 C1PC C2PC -57.8(4) . . . . ?
C1RC Si22 C1PC C2PC 57.7(4) . . . . ?
C1QC Si22 C1PC C2PC -177.7(3) . . . . ?
C6PC C1PC C2PC C3PC 0.8(7) . . . . ?
Si22 C1PC C2PC C3PC 176.6(4) . . . . ?
C1PC C2PC C3PC C4PC 0.8(7) . . . . ?
C2PC C3PC C4PC C5PC -1.7(7) . . . . ?
C3PC C4PC C5PC C6PC 0.9(7) . . . . ?
C4PC C5PC C6PC C1PC 0.8(7) . . . . ?
C2PC C1PC C6PC C5PC -1.6(7) . . . . ?
Si22 C1PC C6PC C5PC -177.2(4) . . . . ?
O22 Si22 C1QC C6QC -175.8(4) . . . . ?
C1RC Si22 C1QC C6QC 68.2(4) . . . . ?
C1PC Si22 C1QC C6QC -54.7(4) . . . . ?
O22 Si22 C1QC C2QC 1.9(5) . . . . ?
C1RC Si22 C1QC C2QC -114.2(4) . . . . ?
C1PC Si22 C1QC C2QC 123.0(4) . . . . ?
C6QC C1QC C2QC C3QC -0.1(8) . . . . ?
Si22 C1QC C2QC C3QC -177.7(4) . . . . ?
C1QC C2QC C3QC C4QC 0.1(8) . . . . ?
C2QC C3QC C4QC C5QC 0.0(8) . . . . ?
C3QC C4QC C5QC C6QC -0.1(8) . . . . ?
C2QC C1QC C6QC C5QC -0.1(7) . . . . ?
Si22 C1QC C6QC C5QC 177.6(4) . . . . ?
C4QC C5QC C6QC C1QC 0.2(7) . . . . ?
O22 Si22 C1RC C6RC -32.9(4) . . . . ?
C1PC Si22 C1RC C6RC -151.9(4) . . . . ?
C1QC Si22 C1RC C6RC 85.3(4) . . . . ?
O22 Si22 C1RC C2RC 149.7(4) . . . . ?
C1PC Si22 C1RC C2RC 30.7(4) . . . . ?
C1QC Si22 C1RC C2RC -92.1(4) . . . . ?
C6RC C1RC C2RC C3RC -0.2(7) . . . . ?
Si22 C1RC C2RC C3RC 177.3(4) . . . . ?
C1RC C2RC C3RC C4RC -1.1(8) . . . . ?
C2RC C3RC C4RC C5RC 1.6(8) . . . . ?
C3RC C4RC C5RC C6RC -0.8(8) . . . . ?
C4RC C5RC C6RC C1RC -0.5(8) . . . . ?
C2RC C1RC C6RC C5RC 1.0(7) . . . . ?
Si22 C1RC C6RC C5RC -176.5(4) . . . . ?
O23 Si23 C1SC C6SC 153.9(4) . . . . ?
C1UC Si23 C1SC C6SC -85.9(5) . . . . ?
C1TC Si23 C1SC C6SC 35.5(5) . . . . ?
O23 Si23 C1SC C2SC -31.8(5) . . . . ?
C1UC Si23 C1SC C2SC 88.4(4) . . . . ?
C1TC Si23 C1SC C2SC -150.2(4) . . . . ?
C6SC C1SC C2SC C3SC -0.8(8) . . . . ?
Si23 C1SC C2SC C3SC -175.3(4) . . . . ?
C1SC C2SC C3SC C4SC 1.8(9) . . . . ?
C2SC C3SC C4SC C5SC -1.0(9) . . . . ?
C3SC C4SC C5SC C6SC -0.7(9) . . . . ?
C2SC C1SC C6SC C5SC -1.0(8) . . . . ?
Si23 C1SC C6SC C5SC 173.5(5) . . . . ?
C4SC C5SC C6SC C1SC 1.8(10) . . . . ?
O23 Si23 C1TC C2TC 160.1(5) . . . . ?
C1UC Si23 C1TC C2TC 40.8(5) . . . . ?
C1SC Si23 C1TC C2TC -80.4(5) . . . . ?
O23 Si23 C1TC C6TC -22.1(5) . . . . ?
C1UC Si23 C1TC C6TC -141.4(5) . . . . ?
C1SC Si23 C1TC C6TC 97.4(5) . . . . ?
C6TC C1TC C2TC C3TC 1.4(9) . . . . ?
Si23 C1TC C2TC C3TC 179.3(5) . . . . ?
C1TC C2TC C3TC C4TC 1.5(10) . . . . ?
C2TC C3TC C4TC C5TC -3.5(9) . . . . ?
C3TC C4TC C5TC C6TC 2.5(10) . . . . ?
C4TC C5TC C6TC C1TC 0.5(10) . . . . ?
C2TC C1TC C6TC C5TC -2.4(9) . . . . ?
Si23 C1TC C6TC C5TC 179.8(5) . . . . ?
O23 Si23 C1UC C2UC -63.9(5) . . . . ?
C1TC Si23 C1UC C2UC 53.4(5) . . . . ?
C1SC Si23 C1UC C2UC 176.8(5) . . . . ?
O23 Si23 C1UC C6UC 118.1(5) . . . . ?
C1TC Si23 C1UC C6UC -124.7(5) . . . . ?
C1SC Si23 C1UC C6UC -1.3(5) . . . . ?
C6UC C1UC C2UC C3UC -0.6(9) . . . . ?
Si23 C1UC C2UC C3UC -178.8(5) . . . . ?
C1UC C2UC C3UC C4UC 0.3(11) . . . . ?
C2UC C3UC C4UC C5UC 0.9(11) . . . . ?
C3UC C4UC C5UC C6UC -1.9(11) . . . . ?
C4UC C5UC C6UC C1UC 1.6(10) . . . . ?
C2UC C1UC C6UC C5UC -0.4(9) . . . . ?
Si23 C1UC C6UC C5UC 177.7(5) . . . . ?
O24 Si24 C1VC C2VC 134.2(4) . . . . ?
C1ZC Si24 C1VC C2VC -109.0(5) . . . . ?
C1WC Si24 C1VC C2VC 13.4(5) . . . . ?
O24 Si24 C1VC C6VC -46.8(5) . . . . ?
C1ZC Si24 C1VC C6VC 70.0(4) . . . . ?
C1WC Si24 C1VC C6VC -167.7(4) . . . . ?
C6VC C1VC C2VC C3VC 1.7(9) . . . . ?
Si24 C1VC C2VC C3VC -179.3(5) . . . . ?
C1VC C2VC C3VC C4VC -1.5(10) . . . . ?
C2VC C3VC C4VC C5VC 0.6(11) . . . . ?
C3VC C4VC C5VC C6VC 0.1(10) . . . . ?
C2VC C1VC C6VC C5VC -1.0(8) . . . . ?
Si24 C1VC C6VC C5VC -180.0(4) . . . . ?
C4VC C5VC C6VC C1VC 0.1(9) . . . . ?
O24 Si24 C1WC C2WC -13.5(5) . . . . ?
C1ZC Si24 C1WC C2WC -128.4(4) . . . . ?
C1VC Si24 C1WC C2WC 107.8(5) . . . . ?
O24 Si24 C1WC C6WC 162.8(4) . . . . ?
C1ZC Si24 C1WC C6WC 47.9(5) . . . . ?
C1VC Si24 C1WC C6WC -75.9(4) . . . . ?
C6WC C1WC C2WC C3WC -1.3(8) . . . . ?
Si24 C1WC C2WC C3WC 175.0(4) . . . . ?
C1WC C2WC C3WC C4WC 0.0(9) . . . . ?
C2WC C3WC C4WC C5WC 1.3(9) . . . . ?
C3WC C4WC C5WC C6WC -1.2(9) . . . . ?
C4WC C5WC C6WC C1WC -0.3(9) . . . . ?
C2WC C1WC C6WC C5WC 1.5(8) . . . . ?
Si24 C1WC C6WC C5WC -175.0(4) . . . . ?
O24 Si24 C1ZC C2ZC -56.0(5) . . . . ?
C1WC Si24 C1ZC C2ZC 60.6(5) . . . . ?
C1VC Si24 C1ZC C2ZC -174.9(4) . . . . ?
O24 Si24 C1ZC C6ZC 124.5(5) . . . . ?
C1WC Si24 C1ZC C6ZC -118.9(5) . . . . ?
C1VC Si24 C1ZC C6ZC 5.6(5) . . . . ?
C6ZC C1ZC C2ZC C3ZC 0.1(8) . . . . ?
Si24 C1ZC C2ZC C3ZC -179.5(4) . . . . ?
C1ZC C2ZC C3ZC C4ZC 0.2(9) . . . . ?
C2ZC C3ZC C4ZC C5ZC 0.1(10) . . . . ?
C3ZC C4ZC C5ZC C6ZC -0.6(10) . . . . ?
C4ZC C5ZC C6ZC C1ZC 0.9(10) . . . . ?
C2ZC C1ZC C6ZC C5ZC -0.6(8) . . . . ?
Si24 C1ZC C6ZC C5ZC 178.9(5) . . . . ?
O25 Si25 C1AD C6AD 171.5(4) . . . . ?
C1BD Si25 C1AD C6AD 54.4(5) . . . . ?
C1CD Si25 C1AD C6AD -69.2(5) . . . . ?
O25 Si25 C1AD C2AD -12.0(5) . . . . ?
C1BD Si25 C1AD C2AD -129.1(4) . . . . ?
C1CD Si25 C1AD C2AD 107.3(4) . . . . ?
C6AD C1AD C2AD C3AD 1.1(8) . . . . ?
Si25 C1AD C2AD C3AD -175.6(4) . . . . ?
C1AD C2AD C3AD C4AD -0.2(9) . . . . ?
C2AD C3AD C4AD C5AD 0.0(8) . . . . ?
C3AD C4AD C5AD C6AD -0.7(8) . . . . ?
C4AD C5AD C6AD C1AD 1.7(8) . . . . ?
C2AD C1AD C6AD C5AD -1.8(8) . . . . ?
Si25 C1AD C6AD C5AD 174.8(4) . . . . ?
O25 Si25 C1BD C6BD 130.8(5) . . . . ?
C1AD Si25 C1BD C6BD -111.0(5) . . . . ?
C1CD Si25 C1BD C6BD 11.1(5) . . . . ?
O25 Si25 C1BD C2BD -51.9(5) . . . . ?
C1AD Si25 C1BD C2BD 66.3(5) . . . . ?
C1CD Si25 C1BD C2BD -171.6(4) . . . . ?
C6BD C1BD C2BD C3BD -1.7(9) . . . . ?
Si25 C1BD C2BD C3BD -179.2(5) . . . . ?
C1BD C2BD C3BD C4BD -1.6(11) . . . . ?
C2BD C3BD C4BD C5BD 3.6(10) . . . . ?
C3BD C4BD C5BD C6BD -2.2(9) . . . . ?
C4BD C5BD C6BD C1BD -1.2(9) . . . . ?
C2BD C1BD C6BD C5BD 3.1(8) . . . . ?
Si25 C1BD C6BD C5BD -179.6(4) . . . . ?
O25 Si25 C1CD C2CD -63.4(4) . . . . ?
C1BD Si25 C1CD C2CD 54.8(4) . . . . ?
C1AD Si25 C1CD C2CD 177.9(4) . . . . ?
O25 Si25 C1CD C6CD 117.5(4) . . . . ?
C1BD Si25 C1CD C6CD -124.4(4) . . . . ?
C1AD Si25 C1CD C6CD -1.3(4) . . . . ?
C6CD C1CD C2CD C3CD 0.7(7) . . . . ?
Si25 C1CD C2CD C3CD -178.5(4) . . . . ?
C1CD C2CD C3CD C4CD 0.9(8) . . . . ?
C2CD C3CD C4CD C5CD -3.0(8) . . . . ?
C3CD C4CD C5CD C6CD 3.4(8) . . . . ?
C4CD C5CD C6CD C1CD -1.8(7) . . . . ?
C2CD C1CD C6CD C5CD -0.3(7) . . . . ?
Si25 C1CD C6CD C5CD 178.9(4) . . . . ?
O26 Si26 C1DD C2DD -37.2(4) . . . . ?
C1FD Si26 C1DD C2DD -156.7(4) . . . . ?
C1ED Si26 C1DD C2DD 79.3(4) . . . . ?
O26 Si26 C1DD C6DD 146.7(4) . . . . ?
C1FD Si26 C1DD C6DD 27.3(5) . . . . ?
C1ED Si26 C1DD C6DD -96.7(5) . . . . ?
C6DD C1DD C2DD C3DD 0.3(8) . . . . ?
Si26 C1DD C2DD C3DD -176.0(4) . . . . ?
C1DD C2DD C3DD C4DD 0.0(9) . . . . ?
C2DD C3DD C4DD C5DD -0.1(9) . . . . ?
C3DD C4DD C5DD C6DD 0.1(9) . . . . ?
C2DD C1DD C6DD C5DD -0.3(8) . . . . ?
Si26 C1DD C6DD C5DD 175.7(4) . . . . ?
C4DD C5DD C6DD C1DD 0.2(9) . . . . ?
O26 Si26 C1ED C6ED 69.5(4) . . . . ?
C1FD Si26 C1ED C6ED -171.4(4) . . . . ?
C1DD Si26 C1ED C6ED -46.0(5) . . . . ?
O26 Si26 C1ED C2ED -109.3(5) . . . . ?
C1FD Si26 C1ED C2ED 9.8(5) . . . . ?
C1DD Si26 C1ED C2ED 135.2(5) . . . . ?
C6ED C1ED C2ED C3ED 1.9(8) . . . . ?
Si26 C1ED C2ED C3ED -179.3(5) . . . . ?
C1ED C2ED C3ED C4ED -1.2(9) . . . . ?
C2ED C3ED C4ED C5ED 0.0(9) . . . . ?
C3ED C4ED C5ED C6ED 0.4(9) . . . . ?
C4ED C5ED C6ED C1ED 0.4(9) . . . . ?
C2ED C1ED C6ED C5ED -1.6(8) . . . . ?
Si26 C1ED C6ED C5ED 179.6(5) . . . . ?
O26 Si26 C1FD C2FD -0.9(5) . . . . ?
C1ED Si26 C1FD C2FD -119.7(4) . . . . ?
C1DD Si26 C1FD C2FD 117.2(4) . . . . ?
O26 Si26 C1FD C6FD 178.2(4) . . . . ?
C1ED Si26 C1FD C6FD 59.4(5) . . . . ?
C1DD Si26 C1FD C6FD -63.7(5) . . . . ?
C6FD C1FD C2FD C3FD 0.3(7) . . . . ?
Si26 C1FD C2FD C3FD 179.5(4) . . . . ?
C1FD C2FD C3FD C4FD 0.9(8) . . . . ?
C2FD C3FD C4FD C5FD 0.7(8) . . . . ?
C3FD C4FD C5FD C6FD -3.6(8) . . . . ?
C4FD C5FD C6FD C1FD 5.0(8) . . . . ?
C2FD C1FD C6FD C5FD -3.3(8) . . . . ?
Si26 C1FD C6FD C5FD 177.6(4) . . . . ?
O27 Si27 C1GD C6GD -174.0(4) . . . . ?
C1HD Si27 C1GD C6GD -56.4(4) . . . . ?
C1ID Si27 C1GD C6GD 68.1(5) . . . . ?
O27 Si27 C1GD C2GD 9.6(5) . . . . ?
C1HD Si27 C1GD C2GD 127.3(4) . . . . ?
C1ID Si27 C1GD C2GD -108.3(5) . . . . ?
C6GD C1GD C2GD C3GD 3.7(8) . . . . ?
Si27 C1GD C2GD C3GD -179.9(5) . . . . ?
C1GD C2GD C3GD C4GD -3.6(9) . . . . ?
C2GD C3GD C4GD C5GD 0.4(9) . . . . ?
C3GD C4GD C5GD C6GD 2.4(9) . . . . ?
C2GD C1GD C6GD C5GD -0.8(8) . . . . ?
Si27 C1GD C6GD C5GD -177.3(4) . . . . ?
C4GD C5GD C6GD C1GD -2.2(9) . . . . ?
O27 Si27 C1HD C2HD 42.9(3) . . . . ?
C1GD Si27 C1HD C2HD -73.9(3) . . . . ?
C1ID Si27 C1HD C2HD 163.7(3) . . . . ?
O27 Si27 C1HD C6HD -139.3(3) . . . . ?
C1GD Si27 C1HD C6HD 104.0(3) . . . . ?
C1ID Si27 C1HD C6HD -18.5(3) . . . . ?
C6HD C1HD C2HD C3HD 0.0 . . . . ?
Si27 C1HD C2HD C3HD 177.9(3) . . . . ?
C1HD C2HD C3HD C4HD 0.0 . . . . ?
C2HD C3HD C4HD C5HD 0.0 . . . . ?
C3HD C4HD C5HD C6HD 0.0 . . . . ?
C4HD C5HD C6HD C1HD 0.0 . . . . ?
C2HD C1HD C6HD C5HD 0.0 . . . . ?
Si27 C1HD C6HD C5HD -177.8(3) . . . . ?
O27 Si27 C1ID C6ID -172.1(5) . . . . ?
C1HD Si27 C1ID C6ID 66.9(6) . . . . ?
C1GD Si27 C1ID C6ID -54.8(6) . . . . ?
O27 Si27 C1ID C2ID 5.1(6) . . . . ?
C1HD Si27 C1ID C2ID -115.8(5) . . . . ?
C1GD Si27 C1ID C2ID 122.4(5) . . . . ?
C6ID C1ID C2ID C3ID -3.0(10) . . . . ?
Si27 C1ID C2ID C3ID 179.6(5) . . . . ?
C1ID C2ID C3ID C4ID -0.2(11) . . . . ?
C2ID C3ID C4ID C5ID 3.7(11) . . . . ?
C3ID C4ID C5ID C6ID -4.2(12) . . . . ?
C2ID C1ID C6ID C5ID 2.7(10) . . . . ?
Si27 C1ID C6ID C5ID -179.9(6) . . . . ?
C4ID C5ID C6ID C1ID 0.9(13) . . . . ?
O28 Si28 C1JD C2JD 3.4(5) . . . . ?
C1KD Si28 C1JD C2JD -117.3(5) . . . . ?
C1LD Si28 C1JD C2JD 123.2(5) . . . . ?
O28 Si28 C1JD C6JD 176.5(5) . . . . ?
C1KD Si28 C1JD C6JD 55.9(5) . . . . ?
C1LD Si28 C1JD C6JD -63.6(6) . . . . ?
C6JD C1JD C2JD C3JD -0.1(9) . . . . ?
Si28 C1JD C2JD C3JD 173.3(5) . . . . ?
C1JD C2JD C3JD C4JD -2.8(10) . . . . ?
C2JD C3JD C4JD C5JD 4.7(11) . . . . ?
C3JD C4JD C5JD C6JD -3.7(11) . . . . ?
C4JD C5JD C6JD C1JD 0.7(11) . . . . ?
C2JD C1JD C6JD C5JD 1.2(9) . . . . ?
Si28 C1JD C6JD C5JD -172.2(5) . . . . ?
O28 Si28 C1KD C6KD 87.7(5) . . . . ?
C1JD Si28 C1KD C6KD -156.2(5) . . . . ?
C1LD Si28 C1KD C6KD -31.7(6) . . . . ?
O28 Si28 C1KD C2KD -91.9(5) . . . . ?
C1JD Si28 C1KD C2KD 24.2(6) . . . . ?
C1LD Si28 C1KD C2KD 148.8(5) . . . . ?
C6KD C1KD C2KD C3KD 1.6(10) . . . . ?
Si28 C1KD C2KD C3KD -178.8(5) . . . . ?
C1KD C2KD C3KD C4KD -2.6(11) . . . . ?
C2KD C3KD C4KD C5KD 0.9(12) . . . . ?
C3KD C4KD C5KD C6KD 1.7(12) . . . . ?
C2KD C1KD C6KD C5KD 1.0(10) . . . . ?
Si28 C1KD C6KD C5KD -178.5(5) . . . . ?
C4KD C5KD C6KD C1KD -2.7(11) . . . . ?
O28 Si28 C1LD C6LD -17.6(5) . . . . ?
C1KD Si28 C1LD C6LD 104.6(5) . . . . ?
C1JD Si28 C1LD C6LD -136.2(4) . . . . ?
O28 Si28 C1LD C2LD 167.1(4) . . . . ?
C1KD Si28 C1LD C2LD -70.6(5) . . . . ?
C1JD Si28 C1LD C2LD 48.5(5) . . . . ?
C6LD C1LD C2LD C3LD -0.8(8) . . . . ?
Si28 C1LD C2LD C3LD 174.6(4) . . . . ?
C1LD C2LD C3LD C4LD -0.4(9) . . . . ?
C2LD C3LD C4LD C5LD 0.9(9) . . . . ?
C3LD C4LD C5LD C6LD 0.0(8) . . . . ?
C2LD C1LD C6LD C5LD 1.7(8) . . . . ?
Si28 C1LD C6LD C5LD -173.8(4) . . . . ?
C4LD C5LD C6LD C1LD -1.3(8) . . . . ?
O29 Si29 C1MD C2MD -55.4(4) . . . . ?
C1ND Si29 C1MD C2MD 59.3(4) . . . . ?
C1OD Si29 C1MD C2MD -177.1(4) . . . . ?
O29 Si29 C1MD C6MD 122.4(4) . . . . ?
C1ND Si29 C1MD C6MD -122.9(4) . . . . ?
C1OD Si29 C1MD C6MD 0.8(5) . . . . ?
C6MD C1MD C2MD C3MD 1.4(8) . . . . ?
Si29 C1MD C2MD C3MD 179.5(5) . . . . ?
C1MD C2MD C3MD C4MD -0.2(9) . . . . ?
C2MD C3MD C4MD C5MD -0.7(9) . . . . ?
C3MD C4MD C5MD C6MD 0.4(9) . . . . ?
C4MD C5MD C6MD C1MD 0.9(9) . . . . ?
C2MD C1MD C6MD C5MD -1.8(8) . . . . ?
Si29 C1MD C6MD C5MD -179.6(4) . . . . ?
O29 Si29 C1ND C2ND -33.0(4) . . . . ?
C1MD Si29 C1ND C2ND -151.8(4) . . . . ?
C1OD Si29 C1ND C2ND 85.8(4) . . . . ?
O29 Si29 C1ND C6ND 147.5(4) . . . . ?
C1MD Si29 C1ND C6ND 28.7(4) . . . . ?
C1OD Si29 C1ND C6ND -93.7(4) . . . . ?
C6ND C1ND C2ND C3ND 1.4(7) . . . . ?
Si29 C1ND C2ND C3ND -178.1(4) . . . . ?
C1ND C2ND C3ND C4ND -0.4(8) . . . . ?
C2ND C3ND C4ND C5ND -0.3(8) . . . . ?
C3ND C4ND C5ND C6ND 0.0(8) . . . . ?
C4ND C5ND C6ND C1ND 1.1(8) . . . . ?
C2ND C1ND C6ND C5ND -1.7(7) . . . . ?
Si29 C1ND C6ND C5ND 177.8(4) . . . . ?
O29 Si29 C1OD C2OD -177.5(4) . . . . ?
C1ND Si29 C1OD C2OD 66.4(4) . . . . ?
C1MD Si29 C1OD C2OD -54.9(4) . . . . ?
O29 Si29 C1OD C6OD 1.4(5) . . . . ?
C1ND Si29 C1OD C6OD -114.7(4) . . . . ?
C1MD Si29 C1OD C6OD 124.0(4) . . . . ?
C6OD C1OD C2OD C3OD -0.5(7) . . . . ?
Si29 C1OD C2OD C3OD 178.4(4) . . . . ?
C1OD C2OD C3OD C4OD 0.4(7) . . . . ?
C2OD C3OD C4OD C5OD -0.4(7) . . . . ?
C3OD C4OD C5OD C6OD 0.5(8) . . . . ?
C4OD C5OD C6OD C1OD -0.7(8) . . . . ?
C2OD C1OD C6OD C5OD 0.7(7) . . . . ?
Si29 C1OD C6OD C5OD -178.3(4) . . . . ?
O30 Si30 C1PD C2PD 155.0(4) . . . . ?
C1RD Si30 C1PD C2PD -84.7(5) . . . . ?
C1QD Si30 C1PD C2PD 38.0(5) . . . . ?
O30 Si30 C1PD C6PD -31.2(5) . . . . ?
C1RD Si30 C1PD C6PD 89.1(4) . . . . ?
C1QD Si30 C1PD C6PD -148.2(4) . . . . ?
C6PD C1PD C2PD C3PD 0.3(8) . . . . ?
Si30 C1PD C2PD C3PD 174.5(5) . . . . ?
C1PD C2PD C3PD C4PD 0.8(9) . . . . ?
C2PD C3PD C4PD C5PD -0.5(9) . . . . ?
C3PD C4PD C5PD C6PD -1.0(9) . . . . ?
C4PD C5PD C6PD C1PD 2.1(9) . . . . ?
C2PD C1PD C6PD C5PD -1.7(8) . . . . ?
Si30 C1PD C6PD C5PD -175.9(4) . . . . ?
O30 Si30 C1QD C2QD 147.9(5) . . . . ?
C1RD Si30 C1QD C2QD 28.6(6) . . . . ?
C1PD Si30 C1QD C2QD -93.8(5) . . . . ?
O30 Si30 C1QD C6QD -33.7(5) . . . . ?
C1RD Si30 C1QD C6QD -152.9(5) . . . . ?
C1PD Si30 C1QD C6QD 84.6(5) . . . . ?
C6QD C1QD C2QD C3QD -0.4(10) . . . . ?
Si30 C1QD C2QD C3QD 178.1(5) . . . . ?
C1QD C2QD C3QD C4QD 2.1(11) . . . . ?
C2QD C3QD C4QD C5QD -2.1(11) . . . . ?
C3QD C4QD C5QD C6QD 0.5(10) . . . . ?
C4QD C5QD C6QD C1QD 1.2(10) . . . . ?
C2QD C1QD C6QD C5QD -1.2(9) . . . . ?
Si30 C1QD C6QD C5QD -179.7(5) . . . . ?
O30 Si30 C1RD C2RD 130.6(5) . . . . ?
C1PD Si30 C1RD C2RD 11.4(6) . . . . ?
C1QD Si30 C1RD C2RD -112.5(5) . . . . ?
O30 Si30 C1RD C6RD -51.4(5) . . . . ?
C1PD Si30 C1RD C6RD -170.6(5) . . . . ?
C1QD Si30 C1RD C6RD 65.5(5) . . . . ?
C6RD C1RD C2RD C3RD -0.1(10) . . . . ?
Si30 C1RD C2RD C3RD 177.9(5) . . . . ?
C1RD C2RD C3RD C4RD 1.4(11) . . . . ?
C2RD C3RD C4RD C5RD -0.9(11) . . . . ?
C3RD C4RD C5RD C6RD -0.8(11) . . . . ?
C4RD C5RD C6RD C1RD 2.1(11) . . . . ?
C2RD C1RD C6RD C5RD -1.6(10) . . . . ?
Si30 C1RD C6RD C5RD -179.7(6) . . . . ?
O31 Si31 C1SD C2SD 162.7(4) . . . . ?
C1TD Si31 C1SD C2SD 47.5(5) . . . . ?
C1UD Si31 C1SD C2SD -76.7(5) . . . . ?
O31 Si31 C1SD C6SD -16.1(5) . . . . ?
C1TD Si31 C1SD C6SD -131.3(5) . . . . ?
C1UD Si31 C1SD C6SD 104.4(5) . . . . ?
C6SD C1SD C2SD C3SD 1.2(8) . . . . ?
Si31 C1SD C2SD C3SD -177.7(4) . . . . ?
C1SD C2SD C3SD C4SD -0.4(9) . . . . ?
C2SD C3SD C4SD C5SD -0.6(9) . . . . ?
C3SD C4SD C5SD C6SD 0.7(9) . . . . ?
C4SD C5SD C6SD C1SD 0.2(9) . . . . ?
C2SD C1SD C6SD C5SD -1.1(9) . . . . ?
Si31 C1SD C6SD C5SD 177.8(5) . . . . ?
O31 Si31 C1TD C2TD -59.5(4) . . . . ?
C1UD Si31 C1TD C2TD -177.6(4) . . . . ?
C1SD Si31 C1TD C2TD 58.2(5) . . . . ?
O31 Si31 C1TD C6TD 121.0(4) . . . . ?
C1UD Si31 C1TD C6TD 3.0(5) . . . . ?
C1SD Si31 C1TD C6TD -121.2(5) . . . . ?
C6TD C1TD C2TD C3TD -0.1(8) . . . . ?
Si31 C1TD C2TD C3TD -179.6(4) . . . . ?
C1TD C2TD C3TD C4TD 0.0(8) . . . . ?
C2TD C3TD C4TD C5TD 0.3(9) . . . . ?
C3TD C4TD C5TD C6TD -0.4(10) . . . . ?
C4TD C5TD C6TD C1TD 0.2(9) . . . . ?
C2TD C1TD C6TD C5TD 0.1(8) . . . . ?
Si31 C1TD C6TD C5TD 179.5(5) . . . . ?
O31 Si31 C1UD C2UD 138.9(4) . . . . ?
C1TD Si31 C1UD C2UD -104.9(5) . . . . ?
C1SD Si31 C1UD C2UD 17.8(5) . . . . ?
O31 Si31 C1UD C6UD -40.2(5) . . . . ?
C1TD Si31 C1UD C6UD 76.0(4) . . . . ?
C1SD Si31 C1UD C6UD -161.2(4) . . . . ?
C6UD C1UD C2UD C3UD 0.4(8) . . . . ?
Si31 C1UD C2UD C3UD -178.7(4) . . . . ?
C1UD C2UD C3UD C4UD -0.9(9) . . . . ?
C2UD C3UD C4UD C5UD 0.9(10) . . . . ?
C3UD C4UD C5UD C6UD -0.4(10) . . . . ?
C2UD C1UD C6UD C5UD 0.1(8) . . . . ?
Si31 C1UD C6UD C5UD 179.2(4) . . . . ?
C4UD C5UD C6UD C1UD -0.1(9) . . . . ?
O32 Si32 C1VD C6VD -47.3(5) . . . . ?
C1WD Si32 C1VD C6VD 72.7(5) . . . . ?
C1ZD Si32 C1VD C6VD -166.0(4) . . . . ?
O32 Si32 C1VD C2VD 131.7(4) . . . . ?
C1WD Si32 C1VD C2VD -108.3(4) . . . . ?
C1ZD Si32 C1VD C2VD 13.0(5) . . . . ?
C6VD C1VD C2VD C3VD -0.8(8) . . . . ?
Si32 C1VD C2VD C3VD -179.8(4) . . . . ?
C1VD C2VD C3VD C4VD -0.7(8) . . . . ?
C2VD C3VD C4VD C5VD 2.2(9) . . . . ?
C3VD C4VD C5VD C6VD -2.2(9) . . . . ?
C4VD C5VD C6VD C1VD 0.7(9) . . . . ?
C2VD C1VD C6VD C5VD 0.8(8) . . . . ?
Si32 C1VD C6VD C5VD 179.8(5) . . . . ?
O32 Si32 C1WD C6WD 165.3(4) . . . . ?
C1VD Si32 C1WD C6WD 46.4(5) . . . . ?
C1ZD Si32 C1WD C6WD -75.3(5) . . . . ?
O32 Si32 C1WD C2WD -18.6(5) . . . . ?
C1VD Si32 C1WD C2WD -137.4(4) . . . . ?
C1ZD Si32 C1WD C2WD 100.9(5) . . . . ?
C6WD C1WD C2WD C3WD 1.5(8) . . . . ?
Si32 C1WD C2WD C3WD -174.8(5) . . . . ?
C1WD C2WD C3WD C4WD -0.5(10) . . . . ?
C2WD C3WD C4WD C5WD -1.5(10) . . . . ?
C3WD C4WD C5WD C6WD 2.5(9) . . . . ?
C4WD C5WD C6WD C1WD -1.5(9) . . . . ?
C2WD C1WD C6WD C5WD -0.5(8) . . . . ?
Si32 C1WD C6WD C5WD 175.9(4) . . . . ?
O32 Si32 C1ZD C6ZD 135.3(5) . . . . ?
C1VD Si32 C1ZD C6ZD -106.9(5) . . . . ?
C1WD Si32 C1ZD C6ZD 15.6(5) . . . . ?
O32 Si32 C1ZD C2ZD -44.7(5) . . . . ?
C1VD Si32 C1ZD C2ZD 73.0(5) . . . . ?
C1WD Si32 C1ZD C2ZD -164.4(4) . . . . ?
C6ZD C1ZD C2ZD C3ZD 0.8(8) . . . . ?
Si32 C1ZD C2ZD C3ZD -179.1(5) . . . . ?
C1ZD C2ZD C3ZD C4ZD 1.2(9) . . . . ?
C2ZD C3ZD C4ZD C5ZD -2.1(10) . . . . ?
C3ZD C4ZD C5ZD C6ZD 1.1(11) . . . . ?
C2ZD C1ZD C6ZD C5ZD -1.9(9) . . . . ?
Si32 C1ZD C6ZD C5ZD 178.0(5) . . . . ?
C4ZD C5ZD C6ZD C1ZD 0.9(10) . . . . ?
